data_7205535
loop_
_publ_author_name
'Cao, Rui'
'O'Halloran, Kevin P.'
'Hillesheim, Daniel A.'
'Lense, Sheri'
'Hardcastle, Kenneth I.'
'Hill, Craig L.'

_publ_section_title
;
 Controlled synthesis of a functionalized polytungstate ligand and a
 {MaMbMc(PW9)2} sandwich complex
;
_journal_issue 3
_journal_name_full CrystEngComm
_journal_page_first 738
_journal_paper_doi 10.1039/c0ce00828a
_journal_volume 13
_journal_year 2011
_chemical_formula_moiety 'C6 H5 K9.75 O87.50 P2 Sn W19'
_chemical_formula_sum 'C6 H5 K9.75 O87.5 P2 Sn W19'
_chemical_formula_weight 5532.10
_chemical_name_systematic
;
?
;
_space_group_IT_number 2
_symmetry_cell_setting triclinic
_symmetry_space_group_name_Hall '-P 1'
_symmetry_space_group_name_H-M 'P -1'
_atom_sites_solution_hydrogens geom
_atom_sites_solution_primary direct
_atom_sites_solution_secondary difmap
_audit_creation_method SHELXL-97
_cell_angle_alpha 109.785(8)
_cell_angle_beta 95.200(8)
_cell_angle_gamma 94.589(9)
_cell_formula_units_Z 4
_cell_length_a 11.809(7)
_cell_length_b 24.155(13)
_cell_length_c 35.310(19)
_cell_measurement_reflns_used 9447
_cell_measurement_temperature 173(2)
_cell_measurement_theta_max 30.15
_cell_measurement_theta_min 2.26
_cell_volume 9372(9)
_computing_cell_refinement 'Bruker SMART'
_computing_data_collection 'Bruker SMART'
_computing_data_reduction 'Bruker SAINT'
_computing_molecular_graphics 'Bruker SHELXTL'
_computing_publication_material 'Bruker SHELXTL'
_computing_structure_refinement 'SHELXL-97 (Sheldrick, 1997)'
_computing_structure_solution 'SHELXS-97 (Sheldrick, 1990)'
_diffrn_ambient_temperature 173(2)
_diffrn_measured_fraction_theta_full 0.929
_diffrn_measured_fraction_theta_max 0.929
_diffrn_measurement_device_type 'CCD area detector'
_diffrn_measurement_method 'phi and omega scans'
_diffrn_radiation_monochromator graphite
_diffrn_radiation_source 'fine-focus sealed tube'
_diffrn_radiation_type MoK\a
_diffrn_radiation_wavelength 0.71073
_diffrn_reflns_av_R_equivalents 0.0668
_diffrn_reflns_av_sigmaI/netI 0.0671
_diffrn_reflns_limit_h_max 16
_diffrn_reflns_limit_h_min -16
_diffrn_reflns_limit_k_max 34
_diffrn_reflns_limit_k_min -34
_diffrn_reflns_limit_l_max 50
_diffrn_reflns_limit_l_min -49
_diffrn_reflns_number 170688
_diffrn_reflns_theta_full 30.37
_diffrn_reflns_theta_max 30.37
_diffrn_reflns_theta_min 1.24
_exptl_absorpt_coefficient_mu 24.048
_exptl_absorpt_correction_T_max 0.2208
_exptl_absorpt_correction_T_min 0.0434
_exptl_absorpt_correction_type multi-scan
_exptl_absorpt_process_details SADABS
_exptl_crystal_colour colourless
_exptl_crystal_density_diffrn 3.920
_exptl_crystal_density_method 'not measured'
_exptl_crystal_description block
_exptl_crystal_F_000 9649
_exptl_crystal_size_max 0.35
_exptl_crystal_size_mid 0.16
_exptl_crystal_size_min 0.09
_refine_diff_density_max 6.183
_refine_diff_density_min -3.333
_refine_diff_density_rms 0.517
_refine_ls_extinction_method none
_refine_ls_goodness_of_fit_ref 1.039
_refine_ls_hydrogen_treatment constr
_refine_ls_matrix_type full
_refine_ls_number_parameters 1345
_refine_ls_number_reflns 52507
_refine_ls_number_restraints 0
_refine_ls_restrained_S_all 1.039
_refine_ls_R_factor_all 0.0636
_refine_ls_R_factor_gt 0.0486
_refine_ls_shift/su_max 0.020
_refine_ls_shift/su_mean 0.000
_refine_ls_structure_factor_coef Fsqd
_refine_ls_weighting_details 'calc w=1/[\s^2^(Fo^2^)+(0.0374P)^2^+422.1635P] where P=(Fo^2^+2Fc^2^)/3'
_refine_ls_weighting_scheme calc
_refine_ls_wR_factor_gt 0.1193
_refine_ls_wR_factor_ref 0.1265
_reflns_number_gt 42769
_reflns_number_total 52507
_reflns_threshold_expression >2sigma(I)
_cod_data_source_file C0CE00828A.TXT
_cod_data_source_block 2a
_cod_depositor_comments
;
The following automatic conversions were performed:
'_symmetry_cell_setting' value 'Triclinic' changed to 'triclinic'
according to '/home/saulius/struct/CIF-dictionaries/cif_core.dic'
dictionary named 'cif_core.dic' version 2.4.1 from 2010-06-29.

Automatic conversion script
Id: cif_fix_enum 1555 2011-01-17 13:19:09Z saulius 
;
_cod_original_cell_volume 9373(9)
_cod_original_sg_symbol_H-M P-1
_cod_original_formula_sum 'C6 H5 K9.75 O87.50 P2 Sn W19'
_cod_database_code 7205535

loop_
_symmetry_equiv_pos_as_xyz
'x, y, z'
'-x, -y, -z'

loop_
_atom_site_label
_atom_site_type_symbol
_atom_site_fract_x
_atom_site_fract_y
_atom_site_fract_z
_atom_site_U_iso_or_equiv
_atom_site_adp_type
_atom_site_occupancy
_atom_site_symmetry_multiplicity
_atom_site_calc_flag
_atom_site_refinement_flags
_atom_site_disorder_assembly
_atom_site_disorder_group
C1 C 0.9624(10) 0.0435(5) 0.7589(4) 0.011(2) Uiso 1 1 d . . .
C2 C 1.0287(13) -0.0001(7) 0.7652(5) 0.027(3) Uiso 1 1 d . . .
H2 H 1.0700 0.0076 0.7912 0.032 Uiso 1 1 calc R . .
C3 C 1.0345(14) -0.0533(8) 0.7345(5) 0.031(3) Uiso 1 1 d . . .
H3 H 1.0755 -0.0826 0.7399 0.037 Uiso 1 1 calc R . .
C4 C 0.9807(14) -0.0634(8) 0.6963(5) 0.030(3) Uiso 1 1 d . . .
H4 H 0.9868 -0.0992 0.6749 0.036 Uiso 1 1 calc R . .
C5 C 0.9157(13) -0.0204(7) 0.6888(5) 0.027(3) Uiso 1 1 d . . .
H5 H 0.8775 -0.0277 0.6624 0.032 Uiso 1 1 calc R . .
C6 C 0.9080(14) 0.0323(7) 0.7199(5) 0.029(3) Uiso 1 1 d . . .
H6 H 0.8652 0.0611 0.7146 0.034 Uiso 1 1 calc R . .
C1A C 0.3680(11) 0.9723(6) 0.7429(4) 0.015(2) Uiso 1 1 d . . .
C2A C 0.4196(13) 0.9873(7) 0.7817(5) 0.026(3) Uiso 1 1 d . . .
H2A H 0.4631 0.9602 0.7891 0.031 Uiso 1 1 calc R . .
C3A C 0.4090(14) 1.0428(8) 0.8110(5) 0.032(4) Uiso 1 1 d . . .
H3A H 0.4446 1.0528 0.8381 0.038 Uiso 1 1 calc R . .
C4A C 0.3488(16) 1.0811(9) 0.8007(6) 0.038(4) Uiso 1 1 d . . .
H4A H 0.3410 1.1181 0.8207 0.046 Uiso 1 1 calc R . .
C5A C 0.2981(17) 1.0682(9) 0.7618(6) 0.042(4) Uiso 1 1 d . . .
H5A H 0.2578 1.0968 0.7552 0.050 Uiso 1 1 calc R . .
C6A C 0.3043(14) 1.0129(7) 0.7312(5) 0.031(3) Uiso 1 1 d . . .
H6A H 0.2679 1.0034 0.7043 0.037 Uiso 1 1 calc R . .
K1 K 0.2397(3) 0.21064(14) 0.86930(9) 0.0241(6) Uani 1 1 d . . .
K2 K 0.0494(2) 0.32374(12) 0.92008(8) 0.0150(5) Uani 1 1 d . . .
K3 K 0.9049(3) 0.59611(16) 0.73644(11) 0.0268(7) Uani 1 1 d . . .
K4 K 0.8867(3) 0.38322(16) 0.12712(10) 0.0275(7) Uani 1 1 d . . .
K5 K 0.6225(3) 0.16188(14) 0.80715(10) 0.0241(6) Uani 1 1 d . . .
K6 K 0.3001(4) 0.4088(2) 0.65583(13) 0.0448(10) Uani 1 1 d . . .
K7 K 0.3631(3) 0.62153(17) 0.37634(10) 0.0286(7) Uani 1 1 d . . .
K8 K 0.7094(3) 0.85099(14) 0.69962(9) 0.0228(6) Uani 1 1 d . . .
K9 K 0.2858(2) 0.68179(13) 0.59655(9) 0.0177(5) Uani 1 1 d . . .
K10 K 0.0912(3) 0.79821(14) 0.64120(10) 0.0246(6) Uani 1 1 d . . .
K11 K 0.4411(3) 0.43113(16) 0.79283(11) 0.0257(7) Uani 1 1 d . . .
K12 K 0.6024(3) 0.44892(16) 0.09750(10) 0.0291(7) Uani 1 1 d . . .
K13 K 0.2487(6) 0.9257(3) 0.85618(16) 0.0711(17) Uani 1 1 d . . .
K14 K 0.2745(6) 0.4751(3) 0.42910(17) 0.0701(16) Uani 1 1 d . . .
K15 K 0.6318(5) 0.6921(3) 0.92067(17) 0.0711(16) Uani 1 1 d . . .
K16 K 0.5183(5) 0.0863(3) 0.05917(18) 0.0348(14) Uani 0.60 1 d P . .
K16A K 0.6041(10) 0.0508(5) 0.0678(3) 0.044(2) Uani 0.40 1 d P . .
K17 K 0.0989(9) 0.9584(4) 0.4294(4) 0.070(3) Uani 0.60 1 d P . .
K17A K 0.0835(13) 0.9783(7) 0.4647(7) 0.078(5) Uani 0.40 1 d P . .
K18 K 0.622(3) 0.8384(9) 0.8874(6) 0.143(13) Uani 0.40 1 d P . .
K18A K 0.664(2) 0.8787(15) 0.8918(8) 0.095(9) Uani 0.30 1 d P . .
K19 K 0.2696(11) 0.8020(3) 0.3700(2) 0.115(4) Uani 0.80 1 d P . .
K20 K 0.8130(6) 0.7629(4) 0.4665(2) 0.0347(16) Uani 0.50 1 d P . .
K21 K 0.9529(8) 0.4618(4) 0.6214(3) 0.047(2) Uani 0.50 1 d P . .
O1 O 0.5978(8) 0.0399(4) 0.9742(3) 0.0186(19) Uiso 1 1 d . . .
O2 O 0.7123(7) 0.1497(4) 1.0270(3) 0.0137(17) Uiso 1 1 d . . .
O3 O 0.8115(8) 0.2383(4) 1.1017(3) 0.020(2) Uiso 1 1 d . . .
O4 O 0.9360(7) 0.1564(4) 1.0507(3) 0.0116(16) Uiso 1 1 d . . .
O5 O 1.0710(8) 0.0630(4) 1.0207(3) 0.0176(19) Uiso 1 1 d . . .
O6 O 0.8360(7) 0.0631(4) 0.9899(3) 0.0129(17) Uiso 1 1 d . . .
O7 O 0.7365(7) 0.0662(4) 0.9197(3) 0.0136(17) Uiso 1 1 d . . .
O8 O 0.6115(7) 0.1451(4) 0.9546(3) 0.0116(16) Uiso 1 1 d . . .
O9 O 0.7333(7) 0.2599(4) 1.0298(3) 0.0141(17) Uiso 1 1 d . . .
O10 O 0.9527(7) 0.2697(4) 1.0515(2) 0.0105(16) Uiso 1 1 d . . .
O11 O 1.1007(7) 0.1686(4) 1.0050(3) 0.0136(17) Uiso 1 1 d . . .
O12 O 1.0021(8) 0.0736(4) 0.9451(3) 0.0147(18) Uiso 1 1 d . . .
O13 O 0.8639(7) 0.1664(4) 0.9817(2) 0.0089(15) Uiso 1 1 d . . .
O14 O 0.6690(8) 0.0122(4) 0.8372(3) 0.0191(19) Uiso 1 1 d . . .
O15 O 0.6535(7) 0.1322(4) 0.8810(3) 0.0116(16) Uiso 1 1 d . . .
O16 O 0.4396(7) 0.1687(4) 0.9050(3) 0.0141(17) Uiso 1 1 d . . .
O17 O 0.5797(7) 0.2585(4) 0.9678(2) 0.0093(15) Uiso 1 1 d . . .
O18 O 0.6536(8) 0.3650(4) 1.0303(3) 0.0177(19) Uiso 1 1 d . . .
O19 O 0.8738(7) 0.3372(4) 1.0129(3) 0.0112(16) Uiso 1 1 d . . .
O20 O 1.0625(8) 0.3834(4) 1.0777(3) 0.0174(19) Uiso 1 1 d . . .
O21 O 1.1597(7) 0.2864(4) 1.0266(3) 0.0138(17) Uiso 1 1 d . . .
O22 O 1.3220(9) 0.2121(4) 0.9943(3) 0.022(2) Uiso 1 1 d . . .
O23 O 1.1410(8) 0.1513(4) 0.9307(3) 0.0161(18) Uiso 1 1 d . . .
O24 O 1.1379(9) 0.0303(5) 0.8831(3) 0.024(2) Uiso 1 1 d . . .
O25 O 0.8992(7) 0.0393(4) 0.8709(3) 0.0125(17) Uiso 1 1 d . . .
O26 O 0.8990(7) 0.1536(4) 0.9103(2) 0.0088(15) Uiso 1 1 d . . .
O27 O 0.7793(7) 0.2314(4) 0.9479(2) 0.0103(16) Uiso 1 1 d . . .
O28 O 0.9929(7) 0.2447(4) 0.9677(2) 0.0098(16) Uiso 1 1 d . . .
O29 O 0.8103(7) 0.1027(4) 0.8295(3) 0.0138(17) Uiso 1 1 d . . .
O30 O 0.6113(7) 0.2437(4) 0.8928(3) 0.0113(16) Uiso 1 1 d . . .
O31 O 0.7125(7) 0.3394(4) 0.9524(3) 0.0127(17) Uiso 1 1 d . . .
O32 O 1.0844(8) 0.3717(4) 0.9996(3) 0.0164(18) Uiso 1 1 d . . .
O33 O 1.2098(7) 0.2667(4) 0.9480(3) 0.0137(17) Uiso 1 1 d . . .
O34 O 1.0541(7) 0.1116(4) 0.8519(3) 0.0135(17) Uiso 1 1 d . . .
O35 O 0.8387(7) 0.1610(4) 0.7767(3) 0.0128(17) Uiso 1 1 d . . .
O36 O 0.6339(7) 0.2956(4) 0.8394(2) 0.0097(16) Uiso 1 1 d . . .
O37 O 0.7361(7) 0.3955(4) 0.8974(2) 0.0101(16) Uiso 1 1 d . . .
O38 O 1.0980(8) 0.4379(4) 0.9346(3) 0.0168(18) Uiso 1 1 d . . .
O39 O 1.2457(8) 0.3371(4) 0.8892(3) 0.0162(18) Uiso 1 1 d . . .
O40 O 1.0879(7) 0.1759(4) 0.7949(3) 0.0127(17) Uiso 1 1 d . . .
O41 O 0.7463(8) 0.1480(4) 0.6988(3) 0.0180(19) Uiso 1 1 d . . .
O42 O 0.7129(7) 0.2439(4) 0.7690(3) 0.0112(16) Uiso 1 1 d . . .
O43 O 0.5112(8) 0.2999(4) 0.7690(3) 0.0162(18) Uiso 1 1 d . . .
O44 O 0.6471(7) 0.3974(4) 0.8262(3) 0.0111(16) Uiso 1 1 d . . .
O45 O 0.7131(8) 0.5069(4) 0.8896(3) 0.0154(18) Uiso 1 1 d . . .
O46 O 0.9255(7) 0.4628(4) 0.8921(3) 0.0138(17) Uiso 1 1 d . . .
O47 O 1.1366(8) 0.5418(4) 0.9215(3) 0.0192(19) Uiso 1 1 d . . .
O48 O 1.2320(8) 0.4431(4) 0.8755(3) 0.0147(18) Uiso 1 1 d . . .
O49 O 1.3970(8) 0.3704(4) 0.8451(3) 0.0147(17) Uiso 1 1 d . . .
O50 O 1.2031(7) 0.2834(4) 0.8085(3) 0.0133(17) Uiso 1 1 d . . .
O51 O 1.2217(8) 0.1883(4) 0.7383(3) 0.020(2) Uiso 1 1 d . . .
O52 O 0.9795(7) 0.1856(4) 0.7274(3) 0.0117(16) Uiso 1 1 d . . .
O53 O 0.9582(7) 0.2717(4) 0.7948(2) 0.0092(15) Uiso 1 1 d . . .
O54 O 0.8363(7) 0.3514(4) 0.8291(2) 0.0081(15) Uiso 1 1 d . . .
O55 O 1.0508(7) 0.3662(4) 0.8494(2) 0.0085(15) Uiso 1 1 d . . .
O56 O 0.8439(7) 0.2642(4) 0.7177(3) 0.0111(16) Uiso 1 1 d . . .
O57 O 0.7206(7) 0.3442(4) 0.7541(2) 0.0106(16) Uiso 1 1 d . . .
O58 O 0.8303(7) 0.4647(4) 0.8218(3) 0.0123(17) Uiso 1 1 d . . .
O59 O 1.0514(7) 0.4801(4) 0.8409(3) 0.0130(17) Uiso 1 1 d . . .
O60 O 1.2098(7) 0.3844(4) 0.7958(3) 0.0128(17) Uiso 1 1 d . . .
O61 O 1.1104(7) 0.2847(4) 0.7387(3) 0.0128(17) Uiso 1 1 d . . .
O62 O 0.9658(7) 0.3672(4) 0.7810(2) 0.0090(15) Uiso 1 1 d . . .
O63 O 0.7588(8) 0.3325(4) 0.6736(3) 0.0169(18) Uiso 1 1 d . . .
O64 O 0.8568(7) 0.4275(4) 0.7439(3) 0.0110(16) Uiso 1 1 d . . .
O65 O 0.9625(7) 0.5438(4) 0.7946(3) 0.0139(17) Uiso 1 1 d . . .
O66 O 1.0830(7) 0.4472(4) 0.7612(3) 0.0118(16) Uiso 1 1 d . . .
O67 O 1.2296(8) 0.3709(4) 0.7153(3) 0.0159(18) Uiso 1 1 d . . .
O68 O 0.9882(7) 0.3471(4) 0.7050(2) 0.0107(16) Uiso 1 1 d . . .
O69 O 0.8294(8) 0.2914(4) 0.8873(3) 0.0148(18) Uiso 1 1 d . . .
O70 O 0.5249(8) 0.3522(4) 0.9061(3) 0.0156(18) Uiso 1 1 d . . .
O71 O 0.9607(8) 0.2093(4) 0.8569(3) 0.021(2) Uiso 1 1 d . . .
O1A O 0.5822(8) 0.7074(4) 0.8503(3) 0.0155(18) Uiso 1 1 d . . .
O2A O 0.4842(7) 0.6070(4) 0.7849(2) 0.0105(16) Uiso 1 1 d . . .
O3A O 0.3771(7) 0.4896(4) 0.7413(3) 0.0130(17) Uiso 1 1 d . . .
O4A O 0.2571(7) 0.5867(4) 0.7685(3) 0.0127(17) Uiso 1 1 d . . .
O5A O 0.1070(7) 0.6653(4) 0.8100(3) 0.0126(17) Uiso 1 1 d . . .
O6A O 0.3532(7) 0.6894(4) 0.8198(2) 0.0089(15) Uiso 1 1 d . . .
O7A O 0.6212(7) 0.6856(4) 0.7685(2) 0.0098(16) Uiso 1 1 d . . .
O8A O 0.5059(7) 0.5599(4) 0.7066(3) 0.0111(16) Uiso 1 1 d . . .
O9A O 0.2853(7) 0.5423(4) 0.6884(2) 0.0100(16) Uiso 1 1 d . . .
O10A O 0.1297(7) 0.6417(4) 0.7280(2) 0.0100(16) Uiso 1 1 d . . .
O11A O 0.2258(7) 0.7455(4) 0.7807(2) 0.0104(16) Uiso 1 1 d . . .
O12A O 0.4936(7) 0.7669(4) 0.7997(2) 0.0098(16) Uiso 1 1 d . . .
O13A O 0.3726(7) 0.6585(3) 0.7420(2) 0.0068(15) Uiso 1 1 d . . .
O14A O 0.5904(8) 0.8802(4) 0.8106(3) 0.0177(19) Uiso 1 1 d . . .
O15A O 0.6252(7) 0.7790(4) 0.7460(3) 0.0109(16) Uiso 1 1 d . . .
O16A O 0.8288(8) 0.7239(4) 0.7507(3) 0.0169(18) Uiso 1 1 d . . .
O17A O 0.6932(7) 0.6230(4) 0.6981(2) 0.0095(16) Uiso 1 1 d . . .
O18A O 0.6206(8) 0.5105(4) 0.6405(3) 0.0164(18) Uiso 1 1 d . . .
O19A O 0.4116(7) 0.5533(4) 0.6341(3) 0.0124(17) Uiso 1 1 d . . .
O20A O 0.2046(8) 0.4718(4) 0.6085(3) 0.0171(18) Uiso 1 1 d . . .
O21A O 0.1067(7) 0.5737(4) 0.6493(3) 0.0133(17) Uiso 1 1 d . . .
O22A O -0.0590(8) 0.6475(4) 0.6769(3) 0.0169(18) Uiso 1 1 d . . .
O23A O 0.1330(7) 0.7369(4) 0.7086(3) 0.0109(16) Uiso 1 1 d . . .
O24A O 0.1182(8) 0.8398(4) 0.7748(3) 0.0188(19) Uiso 1 1 d . . .
O25A O 0.3581(7) 0.8422(4) 0.7852(2) 0.0106(16) Uiso 1 1 d . . .
O26A O 0.5010(7) 0.6674(4) 0.6922(2) 0.0086(15) Uiso 1 1 d . . .
O27A O 0.2856(7) 0.6506(4) 0.6717(2) 0.0088(15) Uiso 1 1 d . . .
O28A O 0.3795(7) 0.7495(4) 0.7218(3) 0.0107(16) Uiso 1 1 d . . .
O29A O 0.4967(7) 0.8574(4) 0.7317(3) 0.0132(17) Uiso 1 1 d . . .
O30A O 0.7063(7) 0.7181(4) 0.6778(2) 0.0081(15) Uiso 1 1 d . . .
O31A O 0.6025(7) 0.6147(4) 0.6244(3) 0.0122(17) Uiso 1 1 d . . .
O32A O 0.2308(8) 0.5692(4) 0.5875(3) 0.021(2) Uiso 1 1 d . . .
O33A O 0.0901(7) 0.6743(4) 0.6292(3) 0.0130(17) Uiso 1 1 d . . .
O34A O 0.2470(8) 0.8413(4) 0.7137(3) 0.0146(17) Uiso 1 1 d . . .
O35A O 0.5243(7) 0.9085(4) 0.6739(3) 0.0135(17) Uiso 1 1 d . . .
O36A O 0.7232(8) 0.7623(4) 0.6194(3) 0.0145(17) Uiso 1 1 d . . .
O37A O 0.6218(7) 0.6614(4) 0.5643(3) 0.0141(17) Uiso 1 1 d . . .
O38A O 0.2484(9) 0.6242(5) 0.5185(3) 0.022(2) Uiso 1 1 d . . .
O39A O 0.1241(8) 0.7332(4) 0.5636(3) 0.0186(19) Uiso 1 1 d . . .
O40A O 0.2788(7) 0.8973(4) 0.6510(3) 0.0144(17) Uiso 1 1 d . . .
O41A O 0.6606(8) 0.9951(4) 0.6594(3) 0.020(2) Uiso 1 1 d . . .
O42A O 0.6789(7) 0.8717(4) 0.6230(3) 0.0137(17) Uiso 1 1 d . . .
O43A O 0.8922(8) 0.8324(4) 0.6006(3) 0.0147(17) Uiso 1 1 d . . .
O44A O 0.7529(7) 0.7367(4) 0.5429(3) 0.0119(16) Uiso 1 1 d . . .
O45A O 0.6796(8) 0.6252(4) 0.4852(3) 0.021(2) Uiso 1 1 d . . .
O46A O 0.4588(8) 0.6536(4) 0.5026(3) 0.0163(18) Uiso 1 1 d . . .
O47A O 0.2696(9) 0.5993(5) 0.4397(3) 0.024(2) Uiso 1 1 d . . .
O48A O 0.1700(8) 0.7022(4) 0.4844(3) 0.0177(19) Uiso 1 1 d . . .
O49A O 0.0087(9) 0.7789(5) 0.5129(3) 0.026(2) Uiso 1 1 d . . .
O50A O 0.1911(8) 0.8466(4) 0.5723(3) 0.0190(19) Uiso 1 1 d . . .
O51A O 0.1926(9) 0.9686(5) 0.6117(3) 0.024(2) Uiso 1 1 d . . .
O52A O 0.4317(7) 0.9630(4) 0.6260(3) 0.0143(17) Uiso 1 1 d . . .
O53A O 0.4331(7) 0.8469(4) 0.5941(3) 0.0113(16) Uiso 1 1 d . . .
O54A O 0.5529(7) 0.7656(4) 0.5611(3) 0.0112(16) Uiso 1 1 d . . .
O55A O 0.3396(7) 0.7501(4) 0.5415(3) 0.0141(17) Uiso 1 1 d . . .
O56A O 0.5933(7) 0.9293(4) 0.5785(3) 0.0121(16) Uiso 1 1 d . . .
O57A O 0.7182(7) 0.8471(4) 0.5474(3) 0.0107(16) Uiso 1 1 d . . .
O58A O 0.5955(7) 0.7264(4) 0.4801(3) 0.0135(17) Uiso 1 1 d . . .
O59A O 0.3768(8) 0.7131(4) 0.4576(3) 0.0147(17) Uiso 1 1 d . . .
O60A O 0.2277(8) 0.8177(4) 0.4975(3) 0.0163(18) Uiso 1 1 d . . .
O61A O 0.3281(8) 0.9184(4) 0.5517(3) 0.0178(19) Uiso 1 1 d . . .
O62A O 0.4676(7) 0.8228(4) 0.5210(3) 0.0126(17) Uiso 1 1 d . . .
O63A O 0.7303(8) 0.9448(4) 0.5203(3) 0.0189(19) Uiso 1 1 d . . .
O64A O 0.6170(8) 0.8317(4) 0.4730(3) 0.0161(18) Uiso 1 1 d . . .
O65A O 0.5132(8) 0.7338(4) 0.4035(3) 0.021(2) Uiso 1 1 d . . .
O66A O 0.3917(8) 0.8214(4) 0.4490(3) 0.0166(18) Uiso 1 1 d . . .
O67A O 0.2569(9) 0.9165(5) 0.4733(3) 0.027(2) Uiso 1 1 d . . .
O68A O 0.4909(8) 0.9206(4) 0.5045(3) 0.0163(18) Uiso 1 1 d . . .
O69A O 0.5087(8) 0.7174(4) 0.6289(3) 0.0144(17) Uiso 1 1 d . . .
O70A O 0.8094(8) 0.6541(4) 0.6120(3) 0.0172(18) Uiso 1 1 d . . .
O71A O 0.3743(8) 0.8016(4) 0.6514(3) 0.021(2) Uiso 1 1 d . . .
O1W O 0.1382(8) 0.0476(4) 0.0920(3) 0.021(2) Uiso 1 1 d . . .
O2W O 0.8563(8) 0.5637(4) 0.4778(3) 0.0185(19) Uiso 1 1 d . . .
O3W O 0.7191(9) 0.5701(5) 0.7719(3) 0.025(2) Uiso 1 1 d . . .
O4W O 0.9193(9) 0.6672(5) 0.5532(3) 0.027(2) Uiso 1 1 d . . .
O5W O 0.2696(10) 0.5310(5) 0.8287(3) 0.031(2) Uiso 1 1 d . . .
O6W O 0.4139(9) 0.3342(5) 0.9636(3) 0.025(2) Uiso 1 1 d . . .
O7W O 0.5337(9) 0.5470(5) 0.8424(3) 0.027(2) Uiso 1 1 d . . .
O8W O 0.5601(10) 0.5882(5) 0.4044(4) 0.033(3) Uiso 1 1 d . . .
O9W O 0.6187(9) 0.4539(5) 0.7545(3) 0.028(2) Uiso 1 1 d . . .
O10W O 0.6897(9) 0.7945(4) 0.9248(3) 0.022(2) Uiso 1 1 d . . .
O11W O 0.0486(10) 0.5037(5) 0.7027(3) 0.030(2) Uiso 1 1 d . . .
O12W O 0.0253(10) 0.5676(5) 0.5210(3) 0.029(2) Uiso 1 1 d . . .
O13W O 0.6449(10) 0.3387(5) 0.1075(3) 0.030(2) Uiso 1 1 d . . .
O14W O 0.4994(11) 0.3782(6) 0.6820(4) 0.040(3) Uiso 1 1 d . . .
O15W O 0.2333(10) 0.3864(5) 0.1410(4) 0.033(3) Uiso 1 1 d . . .
O16W O 0.4154(11) 0.2239(6) 0.8241(4) 0.041(3) Uiso 1 1 d . . .
O17W O 0.6879(13) 0.0769(7) 0.6145(5) 0.052(4) Uiso 1 1 d . . .
O18W O 0.6493(11) 0.1689(6) 0.1281(4) 0.037(3) Uiso 1 1 d . . .
O19W O 0.5145(11) 0.9581(6) 0.4354(4) 0.041(3) Uiso 1 1 d . . .
O20W O 0.9466(12) 0.1191(6) 0.1224(4) 0.047(3) Uiso 1 1 d . . .
O21W O 0.0017(12) 0.4752(6) 0.0102(4) 0.044(3) Uiso 1 1 d . . .
O22W O 0.9205(11) 0.7965(6) 0.6920(4) 0.041(3) Uiso 1 1 d . . .
O23W O 0.7895(12) 0.4745(7) 0.6836(5) 0.050(4) Uiso 1 1 d . . .
O24W O 0.3115(14) 0.4352(7) 0.9911(5) 0.058(4) Uiso 1 1 d . . .
O25W O 0.4896(12) 0.7878(7) 0.9526(4) 0.049(3) Uiso 1 1 d . . .
O26W O 0.6333(14) 0.9265(8) 0.0624(5) 0.063(4) Uiso 1 1 d . . .
O27W O 1.0046(14) 0.2270(8) 0.1762(5) 0.063(4) Uiso 1 1 d . . .
O28W O 0.2665(15) 0.1485(8) 0.6600(5) 0.066(5) Uiso 1 1 d . . .
O29W O 0.6152(15) 0.6004(8) 0.9466(5) 0.065(4) Uiso 1 1 d . . .
O30W O 0.5935(15) 0.0671(8) 0.7369(5) 0.066(5) Uiso 1 1 d . . .
O31W O 0.3700(18) 0.5443(9) 1.0251(6) 0.024(4) Uiso 0.50 1 d P . .
O32W O 0.7530(18) 0.9456(10) 0.7664(7) 0.087(6) Uiso 1 1 d . . .
O33W O 0.325(2) 0.0865(12) 0.0156(8) 0.041(6) Uiso 0.50 1 d P . .
O34W O 0.1523(19) 1.0224(10) 0.5448(7) 0.096(7) Uiso 1 1 d . . .
P1 P 0.8846(2) 0.19998(13) 0.95174(9) 0.0067(5) Uiso 1 1 d . . .
P2 P 0.9527(2) 0.33840(12) 0.81420(8) 0.0048(5) Uiso 1 1 d . . .
P1A P 0.3841(2) 0.68222(12) 0.70599(8) 0.0055(5) Uiso 1 1 d . . .
P2A P 0.4471(3) 0.79582(13) 0.55518(9) 0.0085(5) Uiso 1 1 d . . .
Sn1 Sn 0.95402(7) 0.12497(3) 0.80563(2) 0.00958(14) Uani 1 1 d . . .
Sn1A Sn 0.38044(7) 0.88821(4) 0.69903(2) 0.01091(15) Uani 1 1 d . . .
W1 W 0.70374(4) 0.09272(2) 0.973810(14) 0.01020(9) Uani 1 1 d . . .
W2 W 0.83815(4) 0.21464(2) 1.051672(14) 0.01061(9) Uani 1 1 d . . .
W3 W 0.99419(4) 0.10673(2) 1.000366(15) 0.01233(9) Uani 1 1 d . . .
W4 W 0.75862(4) 0.07393(2) 0.867343(14) 0.00995(9) Uani 1 1 d . . .
W5 W 0.58407(4) 0.18992(2) 0.921189(14) 0.00900(9) Uani 1 1 d . . .
W6 W 0.71784(4) 0.30920(2) 0.998645(13) 0.00937(9) Uani 1 1 d . . .
W7 W 1.03334(4) 0.33150(2) 1.028818(14) 0.01135(9) Uani 1 1 d . . .
W8 W 1.18412(4) 0.22275(2) 0.978282(14) 0.01225(9) Uani 1 1 d . . .
W9 W 1.04644(4) 0.08438(2) 0.894679(14) 0.01265(9) Uani 1 1 d . . .
W10 W 0.82781(4) 0.20077(2) 0.740522(13) 0.00930(9) Uani 1 1 d . . .
W11 W 0.65123(4) 0.31716(2) 0.792274(14) 0.00851(8) Uani 1 1 d . . .
W12 W 0.77578(4) 0.44393(2) 0.864601(14) 0.00982(9) Uani 1 1 d . . .
W13 W 1.09099(4) 0.46715(2) 0.895642(14) 0.00993(9) Uani 1 1 d . . .
W14 W 1.25040(4) 0.36175(2) 0.848053(14) 0.00998(9) Uani 1 1 d . . .
W15 W 1.11647(4) 0.22308(2) 0.764238(14) 0.01034(9) Uani 1 1 d . . .
W16 W 0.83840(4) 0.34264(2) 0.719002(13) 0.00882(9) Uani 1 1 d . . .
W17 W 0.96097(4) 0.47171(2) 0.793566(14) 0.00858(8) Uani 1 1 d . . .
W18 W 1.12839(4) 0.36607(2) 0.746208(14) 0.00906(9) Uani 1 1 d . . .
W19 W 0.69889(4) 0.31735(2) 0.895994(14) 0.00881(9) Uani 1 1 d . . .
W1A W 0.50152(4) 0.69161(2) 0.804531(13) 0.00837(8) Uani 1 1 d . . .
W2A W 0.37494(4) 0.55786(2) 0.736505(14) 0.00861(8) Uani 1 1 d . . .
W3A W 0.21121(4) 0.66744(2) 0.778664(13) 0.00862(8) Uani 1 1 d . . .
W4A W 0.50916(4) 0.82392(2) 0.771446(13) 0.00861(8) Uani 1 1 d . . .
W5A W 0.68894(4) 0.70515(2) 0.728057(14) 0.00841(8) Uani 1 1 d . . .
W6A W 0.56034(4) 0.57449(2) 0.662212(14) 0.00908(9) Uani 1 1 d . . .
W7A W 0.24603(4) 0.54696(2) 0.629744(13) 0.00967(9) Uani 1 1 d . . .
W8A W 0.08713(4) 0.65598(2) 0.673170(14) 0.00947(9) Uani 1 1 d . . .
W9A W 0.22113(4) 0.80166(2) 0.749516(14) 0.01020(9) Uani 1 1 d . . .
W10A W 0.57297(4) 0.93093(2) 0.632834(14) 0.01092(9) Uani 1 1 d . . .
W11A W 0.74737(4) 0.81022(2) 0.586244(14) 0.00951(9) Uani 1 1 d . . .
W12A W 0.61442(4) 0.68301(2) 0.515333(14) 0.01275(9) Uani 1 1 d . . .
W13A W 0.29914(4) 0.65768(2) 0.485531(15) 0.01479(10) Uani 1 1 d . . .
W14A W 0.14672(4) 0.77050(2) 0.529229(15) 0.01514(10) Uani 1 1 d . . .
W15A W 0.28559(4) 0.91583(2) 0.604490(15) 0.01397(10) Uani 1 1 d . . .
W16A W 0.62532(4) 0.89462(2) 0.524407(14) 0.01173(9) Uani 1 1 d . . .
W17A W 0.49124(4) 0.76515(2) 0.453252(14) 0.01363(10) Uani 1 1 d . . .
W18A W 0.33399(4) 0.87663(2) 0.496919(15) 0.01415(10) Uani 1 1 d . . .
W19A W 0.63819(4) 0.69095(2) 0.621287(14) 0.00953(9) Uani 1 1 d . . .

loop_
_atom_site_aniso_label
_atom_site_aniso_U_11
_atom_site_aniso_U_22
_atom_site_aniso_U_33
_atom_site_aniso_U_23
_atom_site_aniso_U_13
_atom_site_aniso_U_12
K1 0.0293(16) 0.0234(16) 0.0164(13) 0.0025(12) 0.0017(12) 0.0062(12)
K2 0.0174(13) 0.0151(13) 0.0116(11) 0.0050(10) -0.0014(9) -0.0004(10)
K3 0.0178(14) 0.0399(19) 0.0352(17) 0.0285(16) 0.0041(12) 0.0045(13)
K4 0.0330(18) 0.0305(18) 0.0241(15) 0.0143(14) 0.0084(13) 0.0053(14)
K5 0.0289(16) 0.0225(15) 0.0255(15) 0.0118(13) 0.0084(12) 0.0090(12)
K6 0.063(3) 0.046(2) 0.035(2) 0.0230(19) 0.0119(19) 0.015(2)
K7 0.0327(18) 0.0381(19) 0.0185(14) 0.0162(14) -0.0033(12) 0.0038(14)
K8 0.0276(16) 0.0261(16) 0.0183(13) 0.0099(12) 0.0072(12) 0.0101(12)
K9 0.0149(13) 0.0230(14) 0.0165(12) 0.0099(11) -0.0004(10) -0.0003(10)
K10 0.0274(16) 0.0228(15) 0.0231(15) 0.0076(12) -0.0004(12) 0.0059(12)
K11 0.0156(14) 0.0384(19) 0.0365(17) 0.0297(15) 0.0043(12) 0.0048(12)
K12 0.0390(19) 0.0338(19) 0.0157(13) 0.0068(13) 0.0075(13) 0.0143(15)
K13 0.096(4) 0.067(4) 0.043(3) 0.006(2) -0.003(3) 0.040(3)
K14 0.103(5) 0.056(3) 0.050(3) 0.015(3) 0.025(3) 0.000(3)
K15 0.073(4) 0.091(4) 0.048(3) 0.031(3) -0.014(3) -0.005(3)
K16 0.030(3) 0.047(4) 0.023(3) 0.011(3) -0.004(2) -0.009(3)
K16A 0.053(6) 0.047(6) 0.028(5) 0.009(4) 0.012(4) 0.001(5)
K17 0.070(6) 0.040(4) 0.092(7) 0.033(5) -0.052(6) -0.014(4)
K17A 0.048(8) 0.056(9) 0.124(16) 0.030(10) -0.008(9) 0.000(6)
K18 0.23(3) 0.065(12) 0.086(13) -0.025(10) -0.087(16) 0.074(15)
K18A 0.104(19) 0.12(2) 0.058(13) 0.039(15) -0.001(12) -0.032(17)
K19 0.242(13) 0.054(4) 0.030(3) 0.017(3) -0.041(5) -0.043(6)
K20 0.018(3) 0.052(5) 0.032(4) 0.015(3) -0.006(3) 0.001(3)
K21 0.051(5) 0.051(5) 0.035(4) 0.017(4) -0.005(4) -0.015(4)
Sn1 0.0130(4) 0.0077(4) 0.0074(3) 0.0027(3) -0.0016(3) 0.0009(3)
Sn1A 0.0130(4) 0.0107(4) 0.0104(3) 0.0055(3) -0.0003(3) 0.0025(3)
W1 0.0125(2) 0.0095(2) 0.0091(2) 0.00518(17) -0.00085(16) -0.00186(16)
W2 0.0131(2) 0.0122(2) 0.00645(19) 0.00459(17) -0.00150(16) -0.00192(17)
W3 0.0133(2) 0.0163(2) 0.0106(2) 0.00951(18) -0.00135(17) 0.00240(18)
W4 0.0124(2) 0.0084(2) 0.00788(19) 0.00268(16) -0.00207(16) -0.00136(16)
W5 0.0089(2) 0.0084(2) 0.00841(19) 0.00285(16) -0.00326(15) -0.00150(16)
W6 0.0112(2) 0.0095(2) 0.00531(18) 0.00127(16) -0.00286(15) -0.00069(16)
W7 0.0120(2) 0.0138(2) 0.00670(19) 0.00411(17) -0.00368(16) -0.00447(17)
W8 0.0089(2) 0.0185(2) 0.0101(2) 0.00740(18) -0.00231(16) -0.00103(17)
W9 0.0130(2) 0.0161(2) 0.0100(2) 0.00667(18) -0.00175(17) 0.00167(18)
W10 0.0133(2) 0.0071(2) 0.00625(18) 0.00170(16) -0.00232(16) 0.00044(16)
W11 0.0076(2) 0.0103(2) 0.00790(19) 0.00422(16) -0.00137(15) 0.00025(16)
W12 0.0109(2) 0.0071(2) 0.0113(2) 0.00247(17) 0.00303(16) 0.00156(16)
W13 0.0132(2) 0.0075(2) 0.00747(19) 0.00222(16) -0.00319(16) -0.00081(16)
W14 0.0070(2) 0.0130(2) 0.0116(2) 0.00713(17) -0.00126(16) 0.00086(16)
W15 0.0110(2) 0.0096(2) 0.0120(2) 0.00508(17) 0.00236(16) 0.00348(16)
W16 0.0105(2) 0.0103(2) 0.00646(18) 0.00439(16) -0.00110(15) 0.00144(16)
W17 0.0100(2) 0.0083(2) 0.00834(19) 0.00457(16) -0.00050(15) 0.00114(16)
W18 0.0093(2) 0.0108(2) 0.00873(19) 0.00525(17) 0.00153(16) 0.00193(16)
W19 0.0096(2) 0.0093(2) 0.00764(19) 0.00364(16) -0.00142(15) 0.00127(16)
W1A 0.0093(2) 0.0100(2) 0.00610(18) 0.00435(16) -0.00282(15) -0.00003(16)
W2A 0.0099(2) 0.0088(2) 0.00759(19) 0.00481(16) -0.00240(15) -0.00067(16)
W3A 0.0085(2) 0.0121(2) 0.00634(18) 0.00514(16) -0.00051(15) 0.00028(16)
W4A 0.0109(2) 0.0076(2) 0.00661(18) 0.00239(16) -0.00178(15) 0.00040(16)
W5A 0.0072(2) 0.0092(2) 0.00826(19) 0.00316(16) -0.00158(15) -0.00011(15)
W6A 0.0094(2) 0.0074(2) 0.00996(19) 0.00274(16) 0.00008(16) 0.00066(16)
W7A 0.0105(2) 0.0114(2) 0.00622(18) 0.00316(16) -0.00192(15) -0.00106(16)
W8A 0.0066(2) 0.0143(2) 0.00839(19) 0.00605(17) -0.00182(15) 0.00039(16)
W9A 0.0104(2) 0.0112(2) 0.0102(2) 0.00528(17) 0.00031(16) 0.00263(16)
W10A 0.0130(2) 0.0106(2) 0.00839(19) 0.00375(17) -0.00196(16) -0.00112(17)
W11A 0.0092(2) 0.0105(2) 0.00783(19) 0.00348(16) -0.00232(15) -0.00180(16)
W12A 0.0168(2) 0.0117(2) 0.00694(19) 0.00113(17) -0.00246(17) -0.00057(17)
W13A 0.0176(2) 0.0145(2) 0.0091(2) 0.00288(18) -0.00200(17) -0.00664(18)
W14A 0.0101(2) 0.0223(3) 0.0134(2) 0.0093(2) -0.00443(17) -0.00274(18)
W15A 0.0132(2) 0.0175(2) 0.0123(2) 0.00719(19) -0.00243(17) 0.00357(18)
W16A 0.0138(2) 0.0123(2) 0.0091(2) 0.00590(17) -0.00247(16) -0.00363(17)
W17A 0.0166(2) 0.0163(2) 0.00700(19) 0.00514(18) -0.00234(17) -0.00469(18)
W18A 0.0148(2) 0.0173(2) 0.0120(2) 0.00942(19) -0.00497(17) -0.00067(18)
W19A 0.0091(2) 0.0105(2) 0.0096(2) 0.00465(17) -0.00019(16) 0.00105(16)

loop_
_atom_type_symbol
_atom_type_description
_atom_type_scat_dispersion_real
_atom_type_scat_dispersion_imag
_atom_type_scat_source
C C 0.0033 0.0016 'International Tables Vol C Tables 4.2.6.8 and 6.1.1.4'
H H 0.0000 0.0000 'International Tables Vol C Tables 4.2.6.8 and 6.1.1.4'
O O 0.0106 0.0060 'International Tables Vol C Tables 4.2.6.8 and 6.1.1.4'
P P 0.1023 0.0942 'International Tables Vol C Tables 4.2.6.8 and 6.1.1.4'
K K 0.2009 0.2494 'International Tables Vol C Tables 4.2.6.8 and 6.1.1.4'
Sn Sn -0.6537 1.4246 'International Tables Vol C Tables 4.2.6.8 and 6.1.1.4'
W W -0.8490 6.8722 'International Tables Vol C Tables 4.2.6.8 and 6.1.1.4'

loop_
_geom_angle_atom_site_label_1
_geom_angle_atom_site_label_2
_geom_angle_atom_site_label_3
_geom_angle
_geom_angle_site_symmetry_1
_geom_angle_site_symmetry_3
_geom_angle_publ_flag
C6 C1 C2 117.7(13) . . ?
C6 C1 Sn1 120.3(10) . . ?
C2 C1 Sn1 121.9(10) . . ?
C3 C2 C1 121.8(15) . . ?
C3 C2 H2 119.1 . . ?
C1 C2 H2 119.1 . . ?
C4 C3 C2 119.6(16) . . ?
C4 C3 H3 120.2 . . ?
C2 C3 H3 120.2 . . ?
C3 C4 C5 120.0(16) . . ?
C3 C4 H4 120.0 . . ?
C5 C4 H4 120.0 . . ?
C6 C5 C4 120.0(15) . . ?
C6 C5 H5 120.0 . . ?
C4 C5 H5 120.0 . . ?
C5 C6 C1 120.7(15) . . ?
C5 C6 H6 119.6 . . ?
C1 C6 H6 119.6 . . ?
C2A C1A C6A 120.4(13) . . ?
C2A C1A Sn1A 120.6(10) . . ?
C6A C1A Sn1A 119.0(10) . . ?
C1A C2A C3A 120.4(15) . . ?
C1A C2A H2A 119.8 . . ?
C3A C2A H2A 119.8 . . ?
C4A C3A C2A 119.9(17) . . ?
C4A C3A H3A 120.1 . . ?
C2A C3A H3A 120.1 . . ?
C3A C4A C5A 121.3(19) . . ?
C3A C4A H4A 119.4 . . ?
C5A C4A H4A 119.4 . . ?
C4A C5A C6A 121.5(19) . . ?
C4A C5A H5A 119.3 . . ?
C6A C5A H5A 119.3 . . ?
C5A C6A C1A 116.5(16) . . ?
C5A C6A H6A 121.8 . . ?
C1A C6A H6A 121.8 . . ?
O33 K1 O16W 132.2(4) 1_455 . ?
O33 K1 O40 132.5(3) 1_455 1_455 ?
O16W K1 O40 86.8(3) . 1_455 ?
O33 K1 O39 67.9(3) 1_455 1_455 ?
O16W K1 O39 83.2(3) . 1_455 ?
O40 K1 O39 97.3(3) 1_455 1_455 ?
O33 K1 O34 96.7(3) 1_455 1_455 ?
O16W K1 O34 129.8(3) . 1_455 ?
O40 K1 O34 60.9(3) 1_455 1_455 ?
O39 K1 O34 134.3(3) 1_455 1_455 ?
O33 K1 O16 84.1(3) 1_455 . ?
O16W K1 O16 75.5(3) . . ?
O40 K1 O16 139.0(3) 1_455 . ?
O39 K1 O16 116.5(3) 1_455 . ?
O34 K1 O16 103.5(3) 1_455 . ?
O33 K1 O50 116.9(3) 1_455 1_455 ?
O16W K1 O50 61.2(3) . 1_455 ?
O40 K1 O50 52.3(2) 1_455 1_455 ?
O39 K1 O50 51.7(2) 1_455 1_455 ?
O34 K1 O50 111.7(3) 1_455 1_455 ?
O16 K1 O50 135.4(3) . 1_455 ?
O33 K1 O23 52.8(3) 1_455 1_455 ?
O16W K1 O23 148.2(3) . 1_455 ?
O40 K1 O23 110.7(3) 1_455 1_455 ?
O39 K1 O23 118.8(3) 1_455 1_455 ?
O34 K1 O23 51.2(2) 1_455 1_455 ?
O16 K1 O23 74.1(2) . 1_455 ?
O50 K1 O23 150.3(3) 1_455 1_455 ?
O33 K1 O71 81.6(3) 1_455 1_455 ?
O16W K1 O71 134.5(3) . 1_455 ?
O40 K1 O71 51.6(2) 1_455 1_455 ?
O39 K1 O71 84.9(3) 1_455 1_455 ?
O34 K1 O71 49.7(3) 1_455 1_455 ?
O16 K1 O71 147.2(3) . 1_455 ?
O50 K1 O71 77.2(2) 1_455 1_455 ?
O23 K1 O71 73.7(2) 1_455 1_455 ?
O33 K1 K2 46.5(2) 1_455 . ?
O16W K1 K2 127.8(3) . . ?
O40 K1 K2 90.2(2) 1_455 . ?
O39 K1 K2 45.47(19) 1_455 . ?
O34 K1 K2 92.09(19) 1_455 . ?
O16 K1 K2 129.9(2) . . ?
O50 K1 K2 76.22(17) 1_455 . ?
O23 K1 K2 80.11(18) 1_455 . ?
O71 K1 K2 48.81(18) 1_455 . ?
O33 K1 W8 23.76(19) 1_455 1_455 ?
O16W K1 W8 141.9(3) . 1_455 ?
O40 K1 W8 131.4(2) 1_455 1_455 ?
O39 K1 W8 91.7(2) 1_455 1_455 ?
O34 K1 W8 78.96(18) 1_455 1_455 ?
O16 K1 W8 73.22(18) . 1_455 ?
O50 K1 W8 138.83(18) 1_455 1_455 ?
O23 K1 W8 30.10(17) 1_455 1_455 ?
O71 K1 W8 82.08(19) 1_455 1_455 ?
K2 K1 W8 63.42(7) . 1_455 ?
O33 K1 Sn1 111.1(2) 1_455 1_455 ?
O16W K1 Sn1 115.0(3) . 1_455 ?
O40 K1 Sn1 31.27(18) 1_455 1_455 ?
O39 K1 Sn1 112.3(2) 1_455 1_455 ?
O34 K1 Sn1 31.52(18) 1_455 1_455 ?
O16 K1 Sn1 131.1(2) . 1_455 ?
O50 K1 Sn1 80.16(17) 1_455 1_455 ?
O23 K1 Sn1 79.43(18) 1_455 1_455 ?
O71 K1 Sn1 34.67(18) 1_455 1_455 ?
K2 K1 Sn1 83.35(9) . 1_455 ?
W8 K1 Sn1 101.91(8) 1_455 1_455 ?
O32 K2 O38 75.4(3) 1_455 1_455 ?
O32 K2 O69 115.7(3) 1_455 1_455 ?
O38 K2 O69 108.4(3) 1_455 1_455 ?
O32 K2 O39 109.7(3) 1_455 1_455 ?
O38 K2 O39 73.2(3) 1_455 1_455 ?
O69 K2 O39 133.5(3) 1_455 1_455 ?
O32 K2 O33 72.0(3) 1_455 1_455 ?
O38 K2 O33 118.1(3) 1_455 1_455 ?
O69 K2 O33 133.0(3) 1_455 1_455 ?
O39 K2 O33 70.6(3) 1_455 1_455 ?
O32 K2 O71 139.3(3) 1_455 1_455 ?
O38 K2 O71 144.2(3) 1_455 1_455 ?
O69 K2 O71 55.2(3) 1_455 1_455 ?
O39 K2 O71 95.5(3) 1_455 1_455 ?
O33 K2 O71 87.9(3) 1_455 1_455 ?
O32 K2 O55 136.8(3) 1_455 1_455 ?
O38 K2 O55 61.4(3) 1_455 1_455 ?
O69 K2 O55 79.9(3) 1_455 1_455 ?
O39 K2 O55 59.7(3) 1_455 1_455 ?
O33 K2 O55 128.2(3) 1_455 1_455 ?
O71 K2 O55 83.4(3) 1_455 1_455 ?
O32 K2 O28 62.8(3) 1_455 1_455 ?
O38 K2 O28 137.4(3) 1_455 1_455 ?
O69 K2 O28 83.9(3) 1_455 1_455 ?
O39 K2 O28 127.4(3) 1_455 1_455 ?
O33 K2 O28 57.4(2) 1_455 1_455 ?
O71 K2 O28 76.5(3) 1_455 1_455 ?
O55 K2 O28 159.1(2) 1_455 1_455 ?
O32 K2 K1 117.7(2) 1_455 . ?
O38 K2 K1 123.1(2) 1_455 . ?
O69 K2 K1 112.0(2) 1_455 . ?
O39 K2 K1 49.9(2) 1_455 . ?
O33 K2 K1 46.21(19) 1_455 . ?
O71 K2 K1 57.1(2) 1_455 . ?
O55 K2 K1 88.18(17) 1_455 . ?
O28 K2 K1 85.72(18) 1_455 . ?
O32 K2 W7 23.7(2) 1_455 1_455 ?
O38 K2 W7 98.0(2) 1_455 1_455 ?
O69 K2 W7 101.8(2) 1_455 1_455 ?
O39 K2 W7 124.3(2) 1_455 1_455 ?
O33 K2 W7 66.15(19) 1_455 1_455 ?
O71 K2 W7 115.7(2) 1_455 1_455 ?
O55 K2 W7 158.18(18) 1_455 1_455 ?
O28 K2 W7 39.55(16) 1_455 1_455 ?
K1 K2 W7 110.67(9) . 1_455 ?
O32 K2 W13 98.0(2) 1_455 1_455 ?
O38 K2 W13 22.7(2) 1_455 1_455 ?
O69 K2 W13 97.0(2) 1_455 1_455 ?
O39 K2 W13 66.4(2) 1_455 1_455 ?
O33 K2 W13 129.0(2) 1_455 1_455 ?
O71 K2 W13 121.6(2) 1_455 1_455 ?
O55 K2 W13 38.82(16) 1_455 1_455 ?
O28 K2 W13 158.39(18) 1_455 1_455 ?
K1 K2 W13 113.50(9) . 1_455 ?
W7 K2 W13 120.11(7) 1_455 1_455 ?
O32 K2 W14 123.9(2) 1_455 1_455 ?
O38 K2 W14 65.6(2) 1_455 1_455 ?
O69 K2 W14 114.0(2) 1_455 1_455 ?
O39 K2 W14 22.4(2) 1_455 1_455 ?
O33 K2 W14 92.2(2) 1_455 1_455 ?
O71 K2 W14 91.0(2) 1_455 1_455 ?
O55 K2 W14 37.32(16) 1_455 1_455 ?
O28 K2 W14 147.00(18) 1_455 1_455 ?
K1 K2 W14 62.20(7) . 1_455 ?
W7 K2 W14 143.62(8) 1_455 1_455 ?
W13 K2 W14 51.34(4) 1_455 1_455 ?
O3W K3 O65 67.3(3) . . ?
O3W K3 O22A 135.5(3) . 1_655 ?
O65 K3 O22A 157.2(3) . 1_655 ?
O3W K3 O10A 160.4(3) . 1_655 ?
O65 K3 O10A 99.7(3) . 1_655 ?
O22A K3 O10A 58.4(3) 1_655 1_655 ?
O3W K3 O11W 118.8(3) . 1_655 ?
O65 K3 O11W 71.3(3) . 1_655 ?
O22A K3 O11W 92.4(3) 1_655 1_655 ?
O10A K3 O11W 66.9(3) 1_655 1_655 ?
O3W K3 O17A 69.7(3) . . ?
O65 K3 O17A 136.8(3) . . ?
O22A K3 O17A 65.9(3) 1_655 . ?
O10A K3 O17A 122.8(3) 1_655 . ?
O11W K3 O17A 129.2(3) 1_655 . ?
O3W K3 O23W 72.2(4) . . ?
O65 K3 O23W 86.0(4) . . ?
O22A K3 O23W 100.5(4) 1_655 . ?
O10A K3 O23W 123.1(3) 1_655 . ?
O11W K3 O23W 61.7(4) 1_655 . ?
O17A K3 O23W 77.2(3) . . ?
O3W K3 O16A 89.0(3) . . ?
O65 K3 O16A 128.3(3) . . ?
O22A K3 O16A 62.3(3) 1_655 . ?
O10A K3 O16A 88.3(3) 1_655 . ?
O11W K3 O16A 152.0(3) 1_655 . ?
O17A K3 O16A 53.8(2) . . ?
O23W K3 O16A 131.0(3) . . ?
O3W K3 O5A 106.4(3) . 1_655 ?
O65 K3 O5A 61.6(3) . 1_655 ?
O22A K3 O5A 104.0(3) 1_655 1_655 ?
O10A K3 O5A 54.0(2) 1_655 1_655 ?
O11W K3 O5A 90.5(3) 1_655 1_655 ?
O17A K3 O5A 137.8(3) . 1_655 ?
O23W K3 O5A 143.6(3) . 1_655 ?
O16A K3 O5A 84.7(2) . 1_655 ?
O3W K3 W8A 161.0(2) . 1_655 ?
O65 K3 W8A 131.4(2) . 1_655 ?
O22A K3 W8A 25.83(19) 1_655 1_655 ?
O10A K3 W8A 33.48(17) 1_655 1_655 ?
O11W K3 W8A 75.5(2) 1_655 1_655 ?
O17A K3 W8A 91.69(18) . 1_655 ?
O23W K3 W8A 108.2(3) . 1_655 ?
O16A K3 W8A 76.53(18) . 1_655 ?
O5A K3 W8A 84.61(17) 1_655 1_655 ?
O3W K3 W3A 133.2(3) . 1_655 ?
O65 K3 W3A 77.7(2) . 1_655 ?
O22A K3 W3A 82.8(2) 1_655 1_655 ?
O10A K3 W3A 27.41(17) 1_655 1_655 ?
O11W K3 W3A 74.8(2) 1_655 1_655 ?
O17A K3 W3A 139.2(2) . 1_655 ?
O23W K3 W3A 136.4(3) . 1_655 ?
O16A K3 W3A 89.27(19) . 1_655 ?
O5A K3 W3A 26.98(15) 1_655 1_655 ?
W8A K3 W3A 59.83(6) 1_655 1_655 ?
O3W K3 W5A 73.9(2) . . ?
O65 K3 W5A 133.8(2) . . ?
O22A K3 W5A 65.8(2) 1_655 . ?
O10A K3 W5A 109.6(2) 1_655 . ?
O11W K3 W5A 153.3(3) 1_655 . ?
O17A K3 W5A 28.75(16) . . ?
O23W K3 W5A 105.4(3) . . ?
O16A K3 W5A 25.95(17) . . ?
O5A K3 W5A 109.03(19) 1_655 . ?
W8A K3 W5A 88.03(8) 1_655 . ?
W3A K3 W5A 115.04(10) 1_655 . ?
O20 K4 O5A 125.2(3) 1_554 2_666 ?
O20 K4 O47 64.9(3) 1_554 2_766 ?
O5A K4 O47 165.6(3) 2_666 2_766 ?
O20 K4 O13W 132.0(3) 1_554 . ?
O5A K4 O13W 87.5(3) 2_666 . ?
O47 K4 O13W 91.7(3) 2_766 . ?
O20 K4 O5W 137.1(3) 1_554 2_666 ?
O5A K4 O5W 89.1(3) 2_666 2_666 ?
O47 K4 O5W 77.4(3) 2_766 2_666 ?
O13W K4 O5W 65.6(3) . 2_666 ?
O20 K4 O65 94.1(3) 1_554 2_766 ?
O5A K4 O65 64.2(3) 2_666 2_766 ?
O47 K4 O65 107.1(3) 2_766 2_766 ?
O13W K4 O65 133.7(3) . 2_766 ?
O5W K4 O65 77.5(3) 2_666 2_766 ?
O20 K4 O59 84.4(3) 1_554 2_766 ?
O5A K4 O59 113.0(3) 2_666 2_766 ?
O47 K4 O59 55.0(3) 2_766 2_766 ?
O13W K4 O59 116.9(3) . 2_766 ?
O5W K4 O59 56.5(3) 2_666 2_766 ?
O65 K4 O59 54.0(2) 2_766 2_766 ?
O20 K4 O10 52.4(2) 1_554 1_554 ?
O5A K4 O10 100.4(3) 2_666 1_554 ?
O47 K4 O10 94.0(3) 2_766 1_554 ?
O13W K4 O10 91.5(3) . 1_554 ?
O5W K4 O10 154.9(3) 2_666 1_554 ?
O65 K4 O10 127.6(2) 2_766 1_554 ?
O59 K4 O10 136.0(2) 2_766 1_554 ?
O20 K4 O3 100.7(3) 1_554 1_554 ?
O5A K4 O3 61.9(3) 2_666 1_554 ?
O47 K4 O3 129.6(3) 2_766 1_554 ?
O13W K4 O3 61.5(3) . 1_554 ?
O5W K4 O3 119.5(3) 2_666 1_554 ?
O65 K4 O3 122.5(3) 2_766 1_554 ?
O59 K4 O3 174.3(3) 2_766 1_554 ?
O10 K4 O3 49.5(2) 1_554 1_554 ?
O20 K4 W17 89.5(2) 1_554 2_766 ?
O5A K4 W17 87.4(2) 2_666 2_766 ?
O47 K4 W17 82.1(2) 2_766 2_766 ?
O13W K4 W17 130.2(2) . 2_766 ?
O5W K4 W17 64.8(2) 2_666 2_766 ?
O65 K4 W17 25.81(17) 2_766 2_766 ?
O59 K4 W17 28.20(17) 2_766 2_766 ?
O10 K4 W17 138.12(18) 1_554 2_766 ?
O3 K4 W17 148.1(2) 1_554 2_766 ?
O20 K4 W7 24.06(19) 1_554 1_554 ?
O5A K4 W7 127.4(2) 2_666 1_554 ?
O47 K4 W7 66.3(2) 2_766 1_554 ?
O13W K4 W7 109.0(2) . 1_554 ?
O5W K4 W7 143.4(2) 2_666 1_554 ?
O65 K4 W7 117.3(2) 2_766 1_554 ?
O59 K4 W7 103.19(18) 2_766 1_554 ?
O10 K4 W7 33.05(15) 1_554 1_554 ?
O3 K4 W7 82.39(18) 1_554 1_554 ?
W17 K4 W7 113.08(9) 2_766 1_554 ?
O20 K4 W13 70.8(2) 1_554 2_766 ?
O5A K4 W13 144.0(2) 2_666 2_766 ?
O47 K4 W13 23.52(19) 2_766 2_766 ?
O13W K4 W13 104.5(2) . 2_766 ?
O5W K4 W13 66.6(2) 2_666 2_766 ?
O65 K4 W13 84.12(19) 2_766 2_766 ?
O59 K4 W13 31.45(17) 2_766 2_766 ?
O10 K4 W13 112.80(17) 1_554 2_766 ?
O3 K4 W13 153.1(2) 1_554 2_766 ?
W17 K4 W13 58.77(6) 2_766 2_766 ?
W7 K4 W13 81.12(7) 1_554 2_766 ?
O30W K5 O35 75.1(4) . . ?
O30W K5 O29 83.8(4) . . ?
O35 K5 O29 56.1(3) . . ?
O30W K5 O15 114.7(4) . . ?
O35 K5 O15 107.5(3) . . ?
O29 K5 O15 54.5(2) . . ?
O30W K5 O42 93.5(4) . . ?
O35 K5 O42 54.6(2) . . ?
O29 K5 O42 108.7(3) . . ?
O15 K5 O42 142.5(3) . . ?
O30W K5 O16W 114.1(5) . . ?
O35 K5 O16W 146.3(3) . . ?
O29 K5 O16W 152.4(3) . . ?
O15 K5 O16W 98.0(3) . . ?
O42 K5 O16W 91.8(3) . . ?
O30W K5 O30 163.7(4) . . ?
O35 K5 O30 117.6(3) . . ?
O29 K5 O30 94.9(3) . . ?
O15 K5 O30 53.4(2) . . ?
O42 K5 O30 102.3(3) . . ?
O16W K5 O30 61.8(3) . . ?
O30W K5 O36 142.1(4) . . ?
O35 K5 O36 94.5(3) . . ?
O29 K5 O36 120.8(3) . . ?
O15 K5 O36 103.2(3) . . ?
O42 K5 O36 53.2(2) . . ?
O16W K5 O36 57.6(3) . . ?
O30 K5 O36 51.2(2) . . ?
O30W K5 W10 74.5(4) . . ?
O35 K5 W10 27.79(18) . . ?
O29 K5 W10 83.85(19) . . ?
O15 K5 W10 133.8(2) . . ?
O42 K5 W10 29.77(16) . . ?
O16W K5 W10 120.2(3) . . ?
O30 K5 W10 121.66(19) . . ?
O36 K5 W10 79.82(17) . . ?
O30W K5 W4 92.4(4) . . ?
O35 K5 W4 83.61(19) . . ?
O29 K5 W4 27.57(18) . . ?
O15 K5 W4 29.44(17) . . ?
O42 K5 W4 134.3(2) . . ?
O16W K5 W4 126.2(3) . . ?
O30 K5 W4 79.64(18) . . ?
O36 K5 W4 123.10(19) . . ?
W10 K5 W4 111.39(9) . . ?
O30W K5 W5 136.5(4) . . ?
O35 K5 W5 124.4(2) . . ?
O29 K5 W5 79.81(19) . . ?
O15 K5 W5 27.98(17) . . ?
O42 K5 W5 129.92(19) . . ?
O16W K5 W5 72.7(3) . . ?
O30 K5 W5 28.39(17) . . ?
O36 K5 W5 79.55(17) . . ?
W10 K5 W5 141.95(10) . . ?
W4 K5 W5 57.16(5) . . ?
O30W K5 W11 114.3(4) . . ?
O35 K5 W11 79.31(19) . . ?
O29 K5 W11 126.3(2) . . ?
O15 K5 W11 130.5(2) . . ?
O42 K5 W11 27.57(16) . . ?
O16W K5 W11 67.3(3) . . ?
O30 K5 W11 79.49(18) . . ?
O36 K5 W11 28.28(16) . . ?
W10 K5 W11 57.07(5) . . ?
W4 K5 W11 142.80(10) . . ?
W5 K5 W11 107.82(8) . . ?
O14W K6 O67 80.5(4) . 1_455 ?
O14W K6 O8W 77.0(4) . 2_666 ?
O67 K6 O8W 154.8(4) 1_455 2_666 ?
O14W K6 O20A 143.1(4) . . ?
O67 K6 O20A 134.9(3) 1_455 . ?
O8W K6 O20A 69.7(3) 2_666 . ?
O14W K6 O3A 71.3(3) . . ?
O67 K6 O3A 63.9(3) 1_455 . ?
O8W K6 O3A 118.1(3) 2_666 . ?
O20A K6 O3A 111.0(3) . . ?
O14W K6 O9A 113.6(4) . . ?
O67 K6 O9A 103.9(3) 1_455 . ?
O8W K6 O9A 95.6(3) 2_666 . ?
O20A K6 O9A 56.3(3) . . ?
O3A K6 O9A 54.7(2) . . ?
O14W K6 W2A 88.1(3) . . ?
O67 K6 W2A 86.5(2) 1_455 . ?
O8W K6 W2A 104.0(3) 2_666 . ?
O20A K6 W2A 84.9(2) . . ?
O3A K6 W2A 26.76(18) . . ?
O9A K6 W2A 29.02(16) . . ?
O14W K6 W7A 129.0(3) . . ?
O67 K6 W7A 131.2(2) 1_455 . ?
O8W K6 W7A 73.1(3) 2_666 . ?
O20A K6 W7A 24.5(2) . . ?
O3A K6 W7A 87.7(2) . . ?
O9A K6 W7A 33.55(16) . . ?
W2A K6 W7A 61.12(8) . . ?
O14W K6 K7 38.3(3) . 2_666 ?
O67 K6 K7 117.8(2) 1_455 2_666 ?
O8W K6 K7 38.8(3) 2_666 2_666 ?
O20A K6 K7 107.2(2) . 2_666 ?
O3A K6 K7 95.8(2) . 2_666 ?
O9A K6 K7 109.2(2) . 2_666 ?
W2A K6 K7 98.26(12) . 2_666 ?
W7A K6 K7 103.08(11) . 2_666 ?
O14W K6 K21 175.4(3) . 1_455 ?
O67 K6 K21 95.2(3) 1_455 1_455 ?
O8W K6 K21 107.5(3) 2_666 1_455 ?
O20A K6 K21 40.7(2) . 1_455 ?
O3A K6 K21 105.4(2) . 1_455 ?
O9A K6 K21 65.7(2) . 1_455 ?
W2A K6 K21 89.94(15) . 1_455 ?
W7A K6 K21 53.09(12) . 1_455 ?
K7 K6 K21 146.28(16) 2_666 1_455 ?
O14W K6 K11 52.7(3) . . ?
O67 K6 K11 42.9(2) 1_455 . ?
O8W K6 K11 124.7(3) 2_666 . ?
O20A K6 K11 142.0(2) . . ?
O3A K6 K11 31.57(18) . . ?
O9A K6 K11 86.09(19) . . ?
W2A K6 K11 58.26(8) . . ?
W7A K6 K11 119.29(12) . . ?
K7 K6 K11 88.62(10) 2_666 . ?
K21 K6 K11 122.81(15) 1_455 . ?
O14W K6 K20 99.3(3) . 2_666 ?
O67 K6 K20 103.1(3) 1_455 2_666 ?
O8W K6 K20 69.7(3) 2_666 2_666 ?
O20A K6 K20 84.0(2) . 2_666 ?
O3A K6 K20 164.6(2) . 2_666 ?
O9A K6 K20 140.2(2) . 2_666 ?
W2A K6 K20 168.68(15) . 2_666 ?
W7A K6 K20 107.62(14) . 2_666 ?
K7 K6 K20 82.74(12) 2_666 2_666 ?
K21 K6 K20 83.25(16) 1_455 2_666 ?
K11 K6 K20 133.04(14) . 2_666 ?
O8W K7 O14W 78.0(4) . 2_666 ?
O8W K7 O63 152.3(3) . 2_666 ?
O14W K7 O63 75.1(3) 2_666 2_666 ?
O8W K7 O47A 86.0(3) . . ?
O14W K7 O47A 162.9(4) 2_666 . ?
O63 K7 O47A 121.4(3) 2_666 . ?
O8W K7 O23W 114.6(4) . 2_666 ?
O14W K7 O23W 89.4(4) 2_666 2_666 ?
O63 K7 O23W 71.8(4) 2_666 2_666 ?
O47A K7 O23W 91.8(4) . 2_666 ?
O8W K7 O65A 79.3(3) . . ?
O14W K7 O65A 70.7(3) 2_666 . ?
O63 K7 O65A 85.7(3) 2_666 . ?
O47A K7 O65A 112.5(3) . . ?
O23W K7 O65A 153.4(4) 2_666 . ?
O8W K7 O59A 86.7(3) . . ?
O14W K7 O59A 126.2(4) 2_666 . ?
O63 K7 O59A 104.0(3) 2_666 . ?
O47A K7 O59A 57.8(3) . . ?
O23W K7 O59A 142.6(4) 2_666 . ?
O65A K7 O59A 55.8(3) . . ?
O8W K7 O18A 61.1(3) . 2_666 ?
O14W K7 O18A 91.1(3) 2_666 2_666 ?
O63 K7 O18A 125.4(3) 2_666 2_666 ?
O47A K7 O18A 75.7(3) . 2_666 ?
O23W K7 O18A 55.2(3) 2_666 2_666 ?
O65A K7 O18A 139.3(3) . 2_666 ?
O59A K7 O18A 125.3(3) . 2_666 ?
O8W K7 W17A 80.1(3) . . ?
O14W K7 W17A 97.2(3) 2_666 . ?
O63 K7 W17A 96.8(2) 2_666 . ?
O47A K7 W17A 85.8(2) . . ?
O23W K7 W17A 165.0(3) 2_666 . ?
O65A K7 W17A 26.8(2) . . ?
O59A K7 W17A 29.08(18) . . ?
O18A K7 W17A 137.6(2) 2_666 . ?
O8W K7 W13A 83.6(3) . . ?
O14W K7 W13A 154.0(3) 2_666 . ?
O63 K7 W13A 119.3(2) 2_666 . ?
O47A K7 W13A 24.6(2) . . ?
O23W K7 W13A 115.1(3) 2_666 . ?
O65A K7 W13A 88.0(2) . . ?
O59A K7 W13A 33.41(18) . . ?
O18A K7 W13A 95.92(19) 2_666 . ?
W17A K7 W13A 61.31(6) . . ?
O8W K7 K21 121.2(3) . 2_666 ?
O14W K7 K21 135.9(3) 2_666 2_666 ?
O63 K7 K21 83.6(3) 2_666 2_666 ?
O47A K7 K21 49.9(3) . 2_666 ?
O23W K7 K21 46.9(3) 2_666 2_666 ?
O65A K7 K21 146.1(3) . 2_666 ?
O59A K7 K21 96.0(2) . 2_666 ?
O18A K7 K21 70.5(2) 2_666 2_666 ?
W17A K7 K21 123.72(16) . 2_666 ?
W13A K7 K21 69.80(13) . 2_666 ?
O8W K7 K6 40.3(3) . 2_666 ?
O14W K7 K6 37.7(3) 2_666 2_666 ?
O63 K7 K6 112.4(2) 2_666 2_666 ?
O47A K7 K6 126.1(2) . 2_666 ?
O23W K7 K6 105.3(3) 2_666 2_666 ?
O65A K7 K6 69.8(2) . 2_666 ?
O59A K7 K6 110.3(2) . 2_666 ?
O18A K7 K6 73.78(19) 2_666 2_666 ?
W17A K7 K6 87.97(10) . 2_666 ?
W13A K7 K6 121.40(10) . 2_666 ?
K21 K7 K6 143.61(19) 2_666 2_666 ?
O32W K8 O29A 77.2(5) . . ?
O32W K8 O22W 105.3(5) . . ?
O29A K8 O22W 146.3(3) . . ?
O32W K8 O42A 116.9(5) . . ?
O29A K8 O42A 108.3(3) . . ?
O22W K8 O42A 100.4(3) . . ?
O32W K8 O35A 87.4(5) . . ?
O29A K8 O35A 57.0(3) . . ?
O22W K8 O35A 154.8(3) . . ?
O42A K8 O35A 54.5(2) . . ?
O32W K8 O15A 90.8(5) . . ?
O29A K8 O15A 54.9(2) . . ?
O22W K8 O15A 91.4(3) . . ?
O42A K8 O15A 145.1(3) . . ?
O35A K8 O15A 110.4(3) . . ?
O32W K8 O36A 162.7(5) . . ?
O29A K8 O36A 119.1(3) . . ?
O22W K8 O36A 65.0(3) . . ?
O42A K8 O36A 54.9(3) . . ?
O35A K8 O36A 96.8(3) . . ?
O15A K8 O36A 103.2(3) . . ?
O32W K8 O30A 136.6(5) . . ?
O29A K8 O30A 95.5(3) . . ?
O22W K8 O30A 59.1(3) . . ?
O42A K8 O30A 106.1(2) . . ?
O35A K8 O30A 124.5(3) . . ?
O15A K8 O30A 53.1(2) . . ?
O36A K8 O30A 52.3(2) . . ?
O32W K8 W4A 74.5(5) . . ?
O29A K8 W4A 27.79(18) . . ?
O22W K8 W4A 119.3(3) . . ?
O42A K8 W4A 134.8(2) . . ?
O35A K8 W4A 84.74(19) . . ?
O15A K8 W4A 29.69(16) . . ?
O36A K8 W4A 122.4(2) . . ?
O30A K8 W4A 79.76(17) . . ?
O32W K8 W10A 95.8(5) . . ?
O29A K8 W10A 84.2(2) . . ?
O22W K8 W10A 128.0(3) . . ?
O42A K8 W10A 29.43(17) . . ?
O35A K8 W10A 27.29(17) . . ?
O15A K8 W10A 135.9(2) . . ?
O36A K8 W10A 81.15(19) . . ?
O30A K8 W10A 126.33(18) . . ?
W4A K8 W10A 112.00(8) . . ?
O32W K8 W11A 137.5(5) . . ?
O29A K8 W11A 125.5(2) . . ?
O22W K8 W11A 75.7(3) . . ?
O42A K8 W11A 28.45(17) . . ?
O35A K8 W11A 80.33(18) . . ?
O15A K8 W11A 131.62(19) . . ?
O36A K8 W11A 29.11(18) . . ?
O30A K8 W11A 81.38(16) . . ?
W4A K8 W11A 143.13(10) . . ?
W10A K8 W11A 57.58(5) . . ?
O32W K8 W19A 165.2(5) . . ?
O29A K8 W19A 96.8(2) . . ?
O22W K8 W19A 72.3(3) . . ?
O42A K8 W19A 77.74(19) . . ?
O35A K8 W19A 100.7(2) . . ?
O15A K8 W19A 74.80(18) . . ?
O36A K8 W19A 29.17(18) . . ?
O30A K8 W19A 29.52(16) . . ?
W4A K8 W19A 93.76(8) . . ?
W10A K8 W19A 96.99(8) . . ?
W11A K8 W19A 56.82(5) . . ?
O38A K9 O32A 73.9(3) . . ?
O38A K9 O33A 109.3(3) . . ?
O32A K9 O33A 72.4(3) . . ?
O38A K9 O69A 116.2(3) . . ?
O32A K9 O69A 110.4(3) . . ?
O33A K9 O69A 133.3(3) . . ?
O38A K9 O39A 71.7(3) . . ?
O32A K9 O39A 116.0(3) . . ?
O33A K9 O39A 70.6(3) . . ?
O69A K9 O39A 133.0(3) . . ?
O38A K9 O71A 137.7(3) . . ?
O32A K9 O71A 147.7(3) . . ?
O33A K9 O71A 96.3(3) . . ?
O69A K9 O71A 55.5(3) . . ?
O39A K9 O71A 86.7(3) . . ?
O38A K9 O27A 136.2(3) . . ?
O32A K9 O27A 62.4(3) . . ?
O33A K9 O27A 59.7(2) . . ?
O69A K9 O27A 80.0(3) . . ?
O39A K9 O27A 128.4(3) . . ?
O71A K9 O27A 85.7(3) . . ?
O38A K9 O55A 62.7(3) . . ?
O32A K9 O55A 136.0(3) . . ?
O33A K9 O55A 127.3(3) . . ?
O69A K9 O55A 84.3(3) . . ?
O39A K9 O55A 57.2(3) . . ?
O71A K9 O55A 75.0(3) . . ?
O27A K9 O55A 159.9(3) . . ?
O38A K9 W13A 23.8(2) . . ?
O32A K9 W13A 96.6(2) . . ?
O33A K9 W13A 124.2(2) . . ?
O69A K9 W13A 102.1(2) . . ?
O39A K9 W13A 66.1(2) . . ?
O71A K9 W13A 114.1(2) . . ?
O27A K9 W13A 157.56(19) . . ?
O55A K9 W13A 39.47(17) . . ?
O38A K9 K10 117.3(2) . . ?
O32A K9 K10 121.4(2) . . ?
O33A K9 K10 49.2(2) . . ?
O69A K9 K10 112.5(2) . . ?
O39A K9 K10 46.2(2) . . ?
O71A K9 K10 57.6(2) . . ?
O27A K9 K10 88.18(18) . . ?
O55A K9 K10 86.24(19) . . ?
W13A K9 K10 110.92(9) . . ?
O38A K9 W7A 97.0(2) . . ?
O32A K9 W7A 23.4(2) . . ?
O33A K9 W7A 66.8(2) . . ?
O69A K9 W7A 97.1(2) . . ?
O39A K9 W7A 129.0(2) . . ?
O71A K9 W7A 124.3(2) . . ?
O27A K9 W7A 39.21(16) . . ?
O55A K9 W7A 157.36(19) . . ?
W13A K9 W7A 119.04(8) . . ?
K10 K9 W7A 113.54(9) . . ?
O38A K9 W8A 123.5(2) . . ?
O32A K9 W8A 65.3(2) . . ?
O33A K9 W8A 22.53(19) . . ?
O69A K9 W8A 113.8(2) . . ?
O39A K9 W8A 92.5(2) . . ?
O71A K9 W8A 92.6(2) . . ?
O27A K9 W8A 37.13(16) . . ?
O55A K9 W8A 147.21(19) . . ?
W13A K9 W8A 143.48(8) . . ?
K10 K9 W8A 61.92(7) . . ?
W7A K9 W8A 51.72(4) . . ?
O39A K10 O22W 135.7(4) . 1_455 ?
O39A K10 O34A 130.4(3) . . ?
O22W K10 O34A 85.8(3) 1_455 . ?
O39A K10 O33A 68.0(3) . . ?
O22W K10 O33A 85.5(3) 1_455 . ?
O34A K10 O33A 96.8(3) . . ?
O39A K10 O43A 83.8(3) . 1_455 ?
O22W K10 O43A 77.2(3) 1_455 1_455 ?
O34A K10 O43A 140.6(3) . 1_455 ?
O33A K10 O43A 116.7(3) . 1_455 ?
O39A K10 O40A 94.8(3) . . ?
O22W K10 O40A 128.2(3) 1_455 . ?
O34A K10 O40A 61.2(3) . . ?
O33A K10 O40A 133.7(3) . . ?
O43A K10 O40A 102.9(3) 1_455 . ?
O39A K10 O23A 116.7(3) . . ?
O22W K10 O23A 61.2(3) 1_455 . ?
O34A K10 O23A 52.5(2) . . ?
O33A K10 O23A 51.6(2) . . ?
O43A K10 O23A 136.5(3) 1_455 . ?
O40A K10 O23A 112.3(2) . . ?
O39A K10 O50A 52.0(3) . . ?
O22W K10 O50A 148.8(3) 1_455 . ?
O34A K10 O50A 109.6(3) . . ?
O33A K10 O50A 118.0(3) . . ?
O43A K10 O50A 73.9(3) 1_455 . ?
O40A K10 O50A 50.1(2) . . ?
O23A K10 O50A 149.3(3) . . ?
O39A K10 O71A 79.3(3) . . ?
O22W K10 O71A 134.7(3) 1_455 . ?
O34A K10 O71A 51.8(3) . . ?
O33A K10 O71A 84.8(3) . . ?
O43A K10 O71A 145.0(3) 1_455 . ?
O40A K10 O71A 49.1(2) . . ?
O23A K10 O71A 78.4(2) . . ?
O50A K10 O71A 71.5(3) . . ?
O39A K10 K9 46.2(2) . . ?
O22W K10 K9 129.2(3) 1_455 . ?
O34A K10 K9 88.9(2) . . ?
O33A K10 K9 45.14(18) . . ?
O43A K10 K9 129.3(2) 1_455 . ?
O40A K10 K9 91.37(19) . . ?
O23A K10 K9 75.89(17) . . ?
O50A K10 K9 79.44(19) . . ?
O71A K10 K9 48.07(18) . . ?
O39A K10 Sn1A 108.9(2) . . ?
O22W K10 Sn1A 113.8(3) 1_455 . ?
O34A K10 Sn1A 31.25(19) . . ?
O33A K10 Sn1A 111.4(2) . . ?
O43A K10 Sn1A 131.5(2) 1_455 . ?
O40A K10 Sn1A 31.91(17) . . ?
O23A K10 Sn1A 80.41(17) . . ?
O50A K10 Sn1A 78.32(19) . . ?
O71A K10 Sn1A 34.20(18) . . ?
K9 K10 Sn1A 81.99(9) . . ?
O39A K10 W14A 23.3(2) . . ?
O22W K10 W14A 144.4(3) 1_455 . ?
O34A K10 W14A 129.7(2) . . ?
O33A K10 W14A 91.30(19) . . ?
O43A K10 W14A 72.73(18) 1_455 . ?
O40A K10 W14A 77.67(18) . . ?
O23A K10 W14A 138.28(18) . . ?
O50A K10 W14A 29.80(17) . . ?
O71A K10 W14A 79.96(19) . . ?
K9 K10 W14A 63.14(7) . . ?
Sn1A K10 W14A 100.42(8) . . ?
O9W K11 O3A 68.8(3) . . ?
O9W K11 O49 137.5(3) . 1_455 ?
O3A K11 O49 153.3(3) . 1_455 ?
O9W K11 O7W 77.1(3) . . ?
O3A K11 O7W 81.3(3) . . ?
O49 K11 O7W 106.2(3) 1_455 . ?
O9W K11 O60 154.1(3) . 1_455 ?
O3A K11 O60 94.8(3) . 1_455 ?
O49 K11 O60 59.2(3) 1_455 1_455 ?
O7W K11 O60 121.5(3) . 1_455 ?
O9W K11 O44 70.9(3) . . ?
O3A K11 O44 139.3(3) . . ?
O49 K11 O44 67.4(3) 1_455 . ?
O7W K11 O44 84.2(3) . . ?
O60 K11 O44 125.0(3) 1_455 . ?
O9W K11 O43 86.1(3) . . ?
O3A K11 O43 127.4(3) . . ?
O49 K11 O43 63.1(3) 1_455 . ?
O7W K11 O43 138.4(3) . . ?
O60 K11 O43 88.9(3) 1_455 . ?
O44 K11 O43 54.3(2) . . ?
O9W K11 O5W 121.0(3) . . ?
O3A K11 O5W 66.1(3) . . ?
O49 K11 O5W 94.8(3) 1_455 . ?
O7W K11 O5W 60.3(3) . . ?
O60 K11 O5W 64.9(3) 1_455 . ?
O44 K11 O5W 134.7(3) . . ?
O43 K11 O5W 152.6(3) . . ?
O9W K11 O67 102.1(3) . 1_455 ?
O3A K11 O67 58.5(3) . 1_455 ?
O49 K11 O67 103.2(3) 1_455 1_455 ?
O7W K11 O67 135.6(3) . 1_455 ?
O60 K11 O67 52.1(2) 1_455 1_455 ?
O44 K11 O67 138.4(3) . 1_455 ?
O43 K11 O67 84.8(2) . 1_455 ?
O5W K11 O67 84.9(3) . 1_455 ?
O9W K11 W14 161.9(3) . 1_455 ?
O3A K11 W14 127.4(2) . 1_455 ?
O49 K11 W14 25.86(19) 1_455 1_455 ?
O7W K11 W14 110.9(2) . 1_455 ?
O60 K11 W14 34.26(18) 1_455 1_455 ?
O44 K11 W14 93.28(19) . 1_455 ?
O43 K11 W14 77.26(18) . 1_455 ?
O5W K11 W14 76.3(2) . 1_455 ?
O67 K11 W14 83.57(18) 1_455 1_455 ?
O9W K11 W11 72.6(2) . . ?
O3A K11 W11 134.9(2) . . ?
O49 K11 W11 67.00(19) 1_455 . ?
O7W K11 W11 112.1(2) . . ?
O60 K11 W11 111.0(2) 1_455 . ?
O44 K11 W11 28.74(17) . . ?
O43 K11 W11 26.43(17) . . ?
O5W K11 W11 158.4(2) . . ?
O67 K11 W11 109.63(19) 1_455 . ?
W14 K11 W11 89.26(8) 1_455 . ?
O9W K11 W18 128.2(3) . 1_455 ?
O3A K11 W18 73.7(2) . 1_455 ?
O49 K11 W18 82.6(2) 1_455 1_455 ?
O7W K11 W18 130.6(2) . 1_455 ?
O60 K11 W18 26.26(18) 1_455 1_455 ?
O44 K11 W18 140.2(2) . 1_455 ?
O43 K11 W18 89.50(19) . 1_455 ?
O5W K11 W18 70.7(2) . 1_455 ?
O67 K11 W18 26.16(16) 1_455 1_455 ?
W14 K11 W18 59.52(6) 1_455 1_455 ?
W11 K11 W18 115.77(10) . 1_455 ?
O18 K12 O7W 136.4(3) 1_554 2_666 ?
O18 K12 O5W 119.5(3) 1_554 2_666 ?
O7W K12 O5W 68.0(3) 2_666 2_666 ?
O18 K12 O29W 77.1(4) 1_554 2_666 ?
O7W K12 O29W 77.0(4) 2_666 2_666 ?
O5W K12 O29W 142.1(4) 2_666 2_666 ?
O18 K12 O13W 65.2(3) 1_554 . ?
O7W K12 O13W 81.4(3) 2_666 . ?
O5W K12 O13W 69.3(3) 2_666 . ?
O29W K12 O13W 92.0(4) 2_666 . ?
O18 K12 O48 112.6(3) 1_554 2_766 ?
O7W K12 O48 109.3(3) 2_666 2_766 ?
O5W K12 O48 66.4(3) 2_666 2_766 ?
O29W K12 O48 142.8(4) 2_666 2_766 ?
O13W K12 O48 125.1(3) . 2_766 ?
O18 K12 O47 63.3(3) 1_554 2_766 ?
O7W K12 O47 144.0(3) 2_666 2_766 ?
O5W K12 O47 76.0(3) 2_666 2_766 ?
O29W K12 O47 137.2(4) 2_666 2_766 ?
O13W K12 O47 85.9(3) . 2_766 ?
O48 K12 O47 53.4(3) 2_766 2_766 ?
O18 K12 W13 87.0(2) 1_554 2_766 ?
O7W K12 W13 130.0(3) 2_666 2_766 ?
O5W K12 W13 68.6(3) 2_666 2_766 ?
O29W K12 W13 149.3(4) 2_666 2_766 ?
O13W K12 W13 105.1(2) . 2_766 ?
O48 K12 W13 27.87(18) 2_766 2_766 ?
O47 K12 W13 25.51(18) 2_766 2_766 ?
O18 K12 K4 71.3(2) 1_554 . ?
O7W K12 K4 105.4(3) 2_666 . ?
O5W K12 K4 48.4(2) 2_666 . ?
O29W K12 K4 135.2(4) 2_666 . ?
O13W K12 K4 46.1(2) . . ?
O48 K12 K4 79.9(2) 2_766 . ?
O47 K12 K4 45.50(19) 2_766 . ?
W13 K12 K4 59.40(8) 2_766 . ?
O18 K12 K15 75.5(2) 1_554 2_666 ?
O7W K12 K15 62.0(3) 2_666 2_666 ?
O5W K12 K15 106.3(3) 2_666 2_666 ?
O29W K12 K15 41.1(4) 2_666 2_666 ?
O13W K12 K15 53.3(3) . 2_666 ?
O48 K12 K15 170.9(2) 2_766 2_666 ?
O47 K12 K15 131.8(2) 2_766 2_666 ?
W13 K12 K15 156.45(14) 2_766 2_666 ?
K4 K12 K15 99.42(14) . 2_666 ?
O18 K12 K11 172.4(2) 1_554 2_666 ?
O7W K12 K11 43.5(2) 2_666 2_666 ?
O5W K12 K11 53.0(2) 2_666 2_666 ?
O29W K12 K11 108.7(4) 2_666 2_666 ?
O13W K12 K11 109.1(2) . 2_666 ?
O48 K12 K11 65.98(19) 2_766 2_666 ?
O47 K12 K11 112.3(2) 2_766 2_666 ?
W13 K12 K11 89.86(9) 2_766 2_666 ?
K4 K12 K11 101.21(10) . 2_666 ?
K15 K12 K11 105.44(13) 2_666 2_666 ?
O20W K13 O24 80.1(4) 2_666 1_465 ?
O20W K13 O18W 85.5(4) 2_666 2_666 ?
O24 K13 O18W 150.4(4) 1_465 2_666 ?
O20W K13 K16A 97.6(4) 2_666 2_666 ?
O24 K13 K16A 96.1(3) 1_465 2_666 ?
O18W K13 K16A 60.2(4) 2_666 2_666 ?
O20W K13 O24A 75.7(4) 2_666 . ?
O24 K13 O24A 109.5(3) 1_465 . ?
O18W K13 O24A 91.5(4) 2_666 . ?
K16A K13 O24A 151.6(4) 2_666 . ?
O20W K13 O25A 117.8(4) 2_666 . ?
O24 K13 O25A 145.2(3) 1_465 . ?
O18W K13 O25A 64.2(3) 2_666 . ?
K16A K13 O25A 109.5(3) 2_666 . ?
O24A K13 O25A 54.1(3) . . ?
O20W K13 W9A 94.3(3) 2_666 . ?
O24 K13 W9A 130.3(3) 1_465 . ?
O18W K13 W9A 76.2(3) 2_666 . ?
K16A K13 W9A 133.4(3) 2_666 . ?
O24A K13 W9A 25.14(18) . . ?
O25A K13 W9A 29.08(16) . . ?
O20W K13 K16 100.5(4) 2_666 2_666 ?
O24 K13 K16 113.0(3) 1_465 2_666 ?
O18W K13 K16 44.7(3) 2_666 2_666 ?
K16A K13 K16 16.9(2) 2_666 2_666 ?
O24A K13 K16 136.0(3) . 2_666 ?
O25A K13 K16 93.8(2) . 2_666 ?
W9A K13 K16 116.57(17) . 2_666 ?
O47A K14 O31A 130.5(3) . 2_666 ?
O47A K14 O18A 75.4(3) . 2_666 ?
O31A K14 O18A 56.4(3) 2_666 2_666 ?
O47A K14 O70A 152.6(4) . 2_666 ?
O31A K14 O70A 53.6(3) 2_666 2_666 ?
O18A K14 O70A 95.8(3) 2_666 2_666 ?
O47A K14 K21 54.3(3) . 2_666 ?
O31A K14 K21 117.0(3) 2_666 2_666 ?
O18A K14 K21 76.6(3) 2_666 2_666 ?
O70A K14 K21 98.6(3) 2_666 2_666 ?
O47A K14 W6A 100.6(3) . 2_666 ?
O31A K14 W6A 30.65(18) 2_666 2_666 ?
O18A K14 W6A 25.70(19) 2_666 2_666 ?
O70A K14 W6A 75.6(2) 2_666 2_666 ?
K21 K14 W6A 95.3(2) 2_666 2_666 ?
O47A K14 W19A 156.0(3) . 2_666 ?
O31A K14 W19A 25.59(18) 2_666 2_666 ?
O18A K14 W19A 80.8(2) 2_666 2_666 ?
O70A K14 W19A 33.63(19) 2_666 2_666 ?
K21 K14 W19A 123.4(2) 2_666 2_666 ?
W6A K14 W19A 55.38(8) 2_666 2_666 ?
O47A K14 K7 34.6(2) . . ?
O31A K14 K7 96.6(2) 2_666 . ?
O18A K14 K7 40.8(2) 2_666 . ?
O70A K14 K7 131.0(2) 2_666 . ?
K21 K14 K7 57.68(16) 2_666 . ?
W6A K14 K7 66.22(10) 2_666 . ?
W19A K14 K7 121.58(14) 2_666 . ?
O10W K15 O1A 67.8(3) . . ?
O10W K15 O29W 156.5(5) . . ?
O1A K15 O29W 135.5(5) . . ?
O10W K15 O21 81.9(3) . 2_767 ?
O1A K15 O21 132.1(4) . 2_767 ?
O29W K15 O21 78.0(4) . 2_767 ?
O10W K15 O25W 58.0(4) . . ?
O1A K15 O25W 85.0(4) . . ?
O29W K15 O25W 118.4(5) . . ?
O21 K15 O25W 109.9(4) 2_767 . ?
O10W K15 O15W 106.3(4) . 2_666 ?
O1A K15 O15W 71.5(3) . 2_666 ?
O29W K15 O15W 83.4(5) . 2_666 ?
O21 K15 O15W 83.4(3) 2_767 2_666 ?
O25W K15 O15W 155.9(4) . 2_666 ?
O10W K15 O22 62.7(3) . 2_767 ?
O1A K15 O22 127.6(4) . 2_767 ?
O29W K15 O22 95.6(5) . 2_767 ?
O21 K15 O22 55.9(3) 2_767 2_767 ?
O25W K15 O22 54.9(4) . 2_767 ?
O15W K15 O22 138.3(4) 2_666 2_767 ?
O10W K15 O13W 108.5(4) . 2_666 ?
O1A K15 O13W 70.7(3) . 2_666 ?
O29W K15 O13W 86.6(5) . 2_666 ?
O21 K15 O13W 156.9(3) 2_767 2_666 ?
O25W K15 O13W 62.9(4) . 2_666 ?
O15W K15 O13W 111.9(3) 2_666 2_666 ?
O22 K15 O13W 109.6(3) 2_767 2_666 ?
O10W K15 W8 70.1(3) . 2_767 ?
O1A K15 W8 136.7(3) . 2_767 ?
O29W K15 W8 86.5(4) . 2_767 ?
O21 K15 W8 29.37(18) 2_767 2_767 ?
O25W K15 W8 81.1(3) . 2_767 ?
O15W K15 W8 112.4(3) 2_666 2_767 ?
O22 K15 W8 26.58(19) 2_767 2_767 ?
O13W K15 W8 133.9(3) 2_666 2_767 ?
O10W K15 K12 153.2(3) . 2_666 ?
O1A K15 K12 98.4(3) . 2_666 ?
O29W K15 K12 44.1(4) . 2_666 ?
O21 K15 K12 122.1(3) 2_767 2_666 ?
O25W K15 K12 99.3(3) . 2_666 ?
O15W K15 K12 89.6(3) 2_666 2_666 ?
O22 K15 K12 118.3(3) 2_767 2_666 ?
O13W K15 K12 44.8(2) 2_666 2_666 ?
W8 K15 K12 124.16(16) 2_767 2_666 ?
O10W K15 K18 24.1(4) . . ?
O1A K15 K18 46.3(3) . . ?
O29W K15 K18 173.0(7) . . ?
O21 K15 K18 105.3(5) 2_767 . ?
O25W K15 K18 54.7(6) . . ?
O15W K15 K18 103.1(5) 2_666 . ?
O22 K15 K18 81.5(4) 2_767 . ?
O13W K15 K18 88.4(5) 2_666 . ?
W8 K15 K18 93.5(3) 2_767 . ?
K12 K15 K18 132.1(4) 2_666 . ?
O10W K15 K18A 17.2(4) . . ?
O1A K15 K18A 51.7(4) . . ?
O29W K15 K18A 172.3(5) . . ?
O21 K15 K18A 98.2(4) 2_767 . ?
O25W K15 K18A 56.3(5) . . ?
O15W K15 K18A 102.9(5) 2_666 . ?
O22 K15 K18A 76.8(4) 2_767 . ?
O13W K15 K18A 95.0(4) 2_666 . ?
W8 K15 K18A 87.1(3) 2_767 . ?
K12 K15 K18A 139.1(4) 2_666 . ?
K18 K15 K18A 7.1(5) . . ?
K16A K16 O33W 146.2(8) . . ?
K16A K16 O18W 79.0(5) . . ?
O33W K16 O18W 134.3(7) . . ?
K16A K16 K18 129.8(6) . 2_666 ?
O33W K16 K18 72.3(7) . 2_666 ?
O18W K16 K18 68.0(6) . 2_666 ?
K16A K16 K18A 122.9(8) . 2_666 ?
O33W K16 K18A 67.5(8) . 2_666 ?
O18W K16 K18A 81.7(6) . 2_666 ?
K18 K16 K18A 20.2(7) 2_666 2_666 ?
K16A K16 O1 75.0(5) . 2_656 ?
O33W K16 O1 72.9(6) . 2_656 ?
O18W K16 O1 142.2(4) . 2_656 ?
K18 K16 O1 109.9(7) 2_666 2_656 ?
K18A K16 O1 89.9(6) 2_666 2_656 ?
K16A K16 O1 81.7(5) . 1_554 ?
O33W K16 O1 81.6(6) . 1_554 ?
O18W K16 O1 124.8(4) . 1_554 ?
K18 K16 O1 148.4(5) 2_666 1_554 ?
K18A K16 O1 149.0(6) 2_666 1_554 ?
O1 K16 O1 77.9(3) 2_656 1_554 ?
K16A K16 O2 86.9(5) . 1_554 ?
O33W K16 O2 106.1(6) . 1_554 ?
O18W K16 O2 74.0(3) . 1_554 ?
K18 K16 O2 116.9(7) 2_666 1_554 ?
K18A K16 O2 136.9(7) 2_666 1_554 ?
O1 K16 O2 130.4(3) 2_656 1_554 ?
O1 K16 O2 53.7(3) 1_554 1_554 ?
K16A K16 O25W 138.1(6) . 2_666 ?
O33W K16 O25W 70.0(7) . 2_666 ?
O18W K16 O25W 74.5(4) . 2_666 ?
K18 K16 O25W 67.3(7) 2_666 2_666 ?
K18A K16 O25W 84.7(7) 2_666 2_666 ?
O1 K16 O25W 141.6(4) 2_656 2_666 ?
O1 K16 O25W 87.4(4) 1_554 2_666 ?
O2 K16 O25W 54.9(3) 1_554 2_666 ?
K16A K16 W1 83.7(5) . 1_554 ?
O33W K16 W1 93.1(6) . 1_554 ?
O18W K16 W1 101.4(3) . 1_554 ?
K18 K16 W1 138.0(7) 2_666 1_554 ?
K18A K16 W1 153.1(6) 2_666 1_554 ?
O1 K16 W1 102.4(2) 2_656 1_554 ?
O1 K16 W1 24.98(19) 1_554 1_554 ?
O2 K16 W1 28.74(17) 1_554 1_554 ?
O25W K16 W1 70.7(3) 2_666 1_554 ?
K16A K16 K13 35.5(4) . 2_666 ?
O33W K16 K13 164.3(6) . 2_666 ?
O18W K16 K13 45.9(3) . 2_666 ?
K18 K16 K13 97.8(4) 2_666 2_666 ?
K18A K16 K13 98.9(6) 2_666 2_666 ?
O1 K16 K13 100.2(3) 2_656 2_666 ?
O1 K16 K13 111.3(3) 1_554 2_666 ?
O2 K16 K13 89.1(2) 1_554 2_666 ?
O25W K16 K13 118.2(3) 2_666 2_666 ?
W1 K16 K13 102.24(18) 1_554 2_666 ?
K16A K16 K16A 92.8(5) . 2_655 ?
O33W K16 K16A 56.3(6) . 2_655 ?
O18W K16 K16A 164.5(4) . 2_655 ?
K18 K16 K16A 126.4(5) 2_666 2_655 ?
K18A K16 K16A 113.7(6) 2_666 2_655 ?
O1 K16 K16A 44.2(2) 2_656 2_655 ?
O1 K16 K16A 40.2(2) 1_554 2_655 ?
O2 K16 K16A 92.7(2) 1_554 2_655 ?
O25W K16 K16A 104.5(3) 2_666 2_655 ?
W1 K16 K16A 64.42(16) 1_554 2_655 ?
K13 K16 K16A 128.1(2) 2_666 2_655 ?
K16 K16A O18W 71.5(5) . . ?
K16 K16A K13 127.6(6) . 2_666 ?
O18W K16A K13 58.8(3) . 2_666 ?
K16 K16A O26W 141.2(8) . 1_545 ?
O18W K16A O26W 138.0(6) . 1_545 ?
K13 K16A O26W 80.2(5) 2_666 1_545 ?
K16 K16A O1 77.0(5) . 2_656 ?
O18W K16A O1 138.4(5) . 2_656 ?
K13 K16A O1 132.1(5) 2_666 2_656 ?
O26W K16A O1 64.4(4) 1_545 2_656 ?
K16 K16A O1 71.7(5) . 1_554 ?
O18W K16A O1 117.1(5) . 1_554 ?
K13 K16A O1 145.1(4) 2_666 1_554 ?
O26W K16A O1 101.3(5) 1_545 1_554 ?
O1 K16A O1 76.3(4) 2_656 1_554 ?
K16 K16A O2 67.8(5) . 1_554 ?
O18W K16A O2 69.0(4) . 1_554 ?
K13 K16A O2 105.5(4) 2_666 1_554 ?
O26W K16A O2 137.1(5) 1_545 1_554 ?
O1 K16A O2 122.3(4) 2_656 1_554 ?
O1 K16A O2 50.3(3) 1_554 1_554 ?
K16 K16A K18A 38.7(5) . 2_666 ?
O18W K16A K18A 64.7(5) . 2_666 ?
K13 K16A K18A 100.6(5) 2_666 2_666 ?
O26W K16A K18A 120.1(6) 1_545 2_666 ?
O1 K16A K18A 73.6(5) 2_656 2_666 ?
O1 K16A K18A 108.1(5) 1_554 2_666 ?
O2 K16A K18A 100.9(5) 1_554 2_666 ?
K16 K16A K18 33.9(5) . 2_666 ?
O18W K16A K18 52.2(5) . 2_666 ?
K13 K16A K18 97.2(4) 2_666 2_666 ?
O26W K16A K18 134.1(7) 1_545 2_666 ?
O1 K16A K18 86.7(5) 2_656 2_666 ?
O1 K16A K18 105.5(5) 1_554 2_666 ?
O2 K16A K18 88.1(6) 1_554 2_666 ?
K18A K16A K18 14.8(5) 2_666 2_666 ?
K16 K16A W1 75.3(5) . 1_554 ?
O18W K16A W1 97.1(4) . 1_554 ?
K13 K16A W1 123.8(4) 2_666 1_554 ?
O26W K16A W1 114.2(4) 1_545 1_554 ?
O1 K16A W1 100.5(3) 2_656 1_554 ?
O1 K16A W1 24.32(19) 1_554 1_554 ?
O2 K16A W1 28.14(17) 1_554 1_554 ?
K18A K16A W1 113.9(5) 2_666 1_554 ?
K18 K16A W1 105.3(5) 2_666 1_554 ?
K16 K16A K16 87.2(5) . 2_655 ?
O18W K16A K16 155.0(5) . 2_655 ?
K13 K16A K16 144.8(4) 2_666 2_655 ?
O26W K16A K16 67.0(4) 1_545 2_655 ?
O1 K16A K16 41.6(2) 2_656 2_655 ?
O1 K16A K16 41.0(2) 1_554 2_655 ?
O2 K16A K16 91.3(3) 1_554 2_655 ?
K18A K16A K16 106.3(5) 2_666 2_655 ?
K18 K16A K16 114.3(4) 2_666 2_655 ?
W1 K16A K16 64.03(17) 1_554 2_655 ?
K16 K16A K16A 69.9(5) . 2_655 ?
O18W K16A K16A 139.3(6) . 2_655 ?
K13 K16A K16A 161.9(5) 2_666 2_655 ?
O26W K16A K16A 82.2(5) 1_545 2_655 ?
O1 K16A K16A 39.7(2) 2_656 2_655 ?
O1 K16A K16A 36.6(2) 1_554 2_655 ?
O2 K16A K16A 84.8(3) 1_554 2_655 ?
K18A K16A K16A 91.8(5) 2_666 2_655 ?
K18 K16A K16A 98.1(4) 2_666 2_655 ?
W1 K16A K16A 60.8(2) 1_554 2_655 ?
K16 K16A K16A 17.29(16) 2_655 2_655 ?
K17A K17 O67A 72.6(9) . . ?
K17A K17 O63A 65.6(8) . 2_676 ?
O67A K17 O63A 70.1(3) . 2_676 ?
K17A K17 O17W 133.9(9) . 2_666 ?
O67A K17 O17W 67.4(4) . 2_666 ?
O63A K17 O17W 79.7(4) 2_676 2_666 ?
K17A K17 O34W 58.5(10) . 2_576 ?
O67A K17 O34W 120.8(6) . 2_576 ?
O63A K17 O34W 111.9(6) 2_676 2_576 ?
O17W K17 O34W 167.1(6) 2_666 2_576 ?
K17A K17 K17A 20.9(10) . 2_576 ?
O67A K17 K17A 90.1(5) . 2_576 ?
O63A K17 K17A 81.8(4) 2_676 2_576 ?
O17W K17 K17A 154.7(5) 2_666 2_576 ?
O34W K17 K17A 37.7(5) 2_576 2_576 ?
K17A K17 K19 127.7(9) . . ?
O67A K17 K19 58.5(3) . . ?
O63A K17 K19 109.5(4) 2_676 . ?
O17W K17 K19 38.9(3) 2_666 . ?
O34W K17 K19 134.3(5) 2_576 . ?
K17A K17 K19 137.1(3) 2_576 . ?
K17 K17A O63A 89.7(10) . 2_676 ?
K17 K17A O34W 153.9(12) . . ?
O63A K17A O34W 70.4(7) 2_676 . ?
K17 K17A O67A 81.8(9) . . ?
O63A K17A O67A 75.6(5) 2_676 . ?
O34W K17A O67A 77.0(7) . . ?
K17 K17A O34W 99.6(12) . 2_576 ?
O63A K17A O34W 138.5(8) 2_676 2_576 ?
O34W K17A O34W 106.5(9) . 2_576 ?
O67A K17A O34W 145.6(8) . 2_576 ?
K17 K17A K17A 151.5(14) . 2_576 ?
O63A K17A K17A 111.2(9) 2_676 2_576 ?
O34W K17A K17A 54.6(8) . 2_576 ?
O67A K17A K17A 121.1(10) . 2_576 ?
O34W K17A K17A 52.0(6) 2_576 2_576 ?
K17 K17A K17 159.1(10) . 2_576 ?
O63A K17A K17 105.7(6) 2_676 2_576 ?
O34W K17A K17 46.9(6) . 2_576 ?
O67A K17A K17 115.1(7) . 2_576 ?
O34W K17A K17 59.6(6) 2_576 2_576 ?
K17A K17A K17 7.6(4) 2_576 2_576 ?
K18A K18 O10W 115(2) . . ?
K18A K18 K16 80(2) . 2_666 ?
O10W K18 K16 100.4(11) . 2_666 ?
K18A K18 O1A 154(3) . . ?
O10W K18 O1A 66.2(7) . . ?
K16 K18 O1A 126.5(14) 2_666 . ?
K18A K18 O12A 117(2) . . ?
O10W K18 O12A 121.1(9) . . ?
K16 K18 O12A 113.9(9) 2_666 . ?
O1A K18 O12A 54.9(4) . . ?
K18A K18 O18W 115(3) . 2_666 ?
O10W K18 O18W 117.2(16) . 2_666 ?
K16 K18 O18W 54.7(6) 2_666 2_666 ?
O1A K18 O18W 84.6(8) . 2_666 ?
O12A K18 O18W 60.8(5) . 2_666 ?
K18A K18 O14A 66(2) . . ?
O10W K18 O14A 158.1(14) . . ?
K16 K18 O14A 101.2(5) 2_666 . ?
O1A K18 O14A 103.1(6) . . ?
O12A K18 O14A 51.6(4) . . ?
O18W K18 O14A 78.9(5) 2_666 . ?
K18A K18 O33W 70.4(19) . 2_666 ?
O10W K18 O33W 62.7(7) . 2_666 ?
K16 K18 O33W 50.2(6) 2_666 2_666 ?
O1A K18 O33W 125.4(10) . 2_666 ?
O12A K18 O33W 162.6(13) . 2_666 ?
O18W K18 O33W 102.0(10) 2_666 2_666 ?
O14A K18 O33W 131.5(9) . 2_666 ?
K18A K18 O25W 130(2) . . ?
O10W K18 O25W 51.5(9) . . ?
K16 K18 O25W 61.0(7) 2_666 . ?
O1A K18 O25W 72.8(8) . . ?
O12A K18 O25W 106.7(10) . . ?
O18W K18 O25W 67.5(8) 2_666 . ?
O14A K18 O25W 146.3(10) . . ?
O33W K18 O25W 61.1(7) 2_666 . ?
K18A K18 W1A 142(3) . . ?
O10W K18 W1A 91.6(7) . . ?
K16 K18 W1A 123.1(11) 2_666 . ?
O1A K18 W1A 25.4(2) . . ?
O12A K18 W1A 29.6(2) . . ?
O18W K18 W1A 70.3(5) 2_666 . ?
O14A K18 W1A 79.7(4) . . ?
O33W K18 W1A 147.0(12) 2_666 . ?
O25W K18 W1A 87.0(8) . . ?
K18A K18 K16A 77(3) . 2_666 ?
O10W K18 K16A 116.4(12) . 2_666 ?
K16 K18 K16A 16.3(2) 2_666 2_666 ?
O1A K18 K16A 127.8(11) . 2_666 ?
O12A K18 K16A 100.7(6) . 2_666 ?
O18W K18 K16A 46.1(4) 2_666 2_666 ?
O14A K18 K16A 85.4(4) . 2_666 ?
O33W K18 K16A 64.8(6) 2_666 2_666 ?
O25W K18 K16A 72.9(7) . 2_666 ?
W1A K18 K16A 116.3(8) . 2_666 ?
K18A K18 W4A 89(2) . . ?
O10W K18 W4A 145.5(7) . . ?
K16 K18 W4A 108.1(5) 2_666 . ?
O1A K18 W4A 81.1(4) . . ?
O12A K18 W4A 28.0(3) . . ?
O18W K18 W4A 67.9(4) 2_666 . ?
O14A K18 W4A 23.6(2) . . ?
O33W K18 W4A 151.8(7) 2_666 . ?
O25W K18 W4A 129.7(9) . . ?
W1A K18 W4A 56.7(2) . . ?
K16A K18 W4A 92.0(4) 2_666 . ?
K18 K18A O10W 45.2(18) . . ?
K18 K18A O1W 151(3) . 2_666 ?
O10W K18A O1W 110.0(11) . 2_666 ?
K18 K18A K16 80(3) . 2_666 ?
O10W K18A K16 87.6(7) . 2_666 ?
O1W K18A K16 119.4(12) 2_666 2_666 ?
K18 K18A O14A 96(2) . . ?
O10W K18A O14A 135.6(12) . . ?
O1W K18A O14A 98.1(8) 2_666 . ?
K16 K18A O14A 107.9(10) 2_666 . ?
K18 K18A O33W 91(2) . 2_666 ?
O10W K18A O33W 61.5(7) . 2_666 ?
O1W K18A O33W 85.5(9) 2_666 2_666 ?
K16 K18A O33W 52.3(7) 2_666 2_666 ?
O14A K18A O33W 157.3(15) . 2_666 ?
K18 K18A K16A 88(3) . 2_666 ?
O10W K18A K16A 105.1(7) . 2_666 ?
O1W K18A K16A 116.8(11) 2_666 2_666 ?
K16 K18A K16A 18.4(3) 2_666 2_666 ?
O14A K18A K16A 91.0(8) . 2_666 ?
O33W K18A K16A 67.7(8) 2_666 2_666 ?
K18 K18A K15 29.8(19) . . ?
O10W K18A K15 15.8(4) . . ?
O1W K18A K15 123.5(10) 2_666 . ?
K16 K18A K15 87.4(6) 2_666 . ?
O14A K18A K15 121.0(9) . . ?
O33W K18A K15 73.3(7) 2_666 . ?
K16A K18A K15 102.6(5) 2_666 . ?
O17W K19 O66A 88.4(4) 2_666 . ?
O17W K19 O41 58.8(4) 2_666 2_666 ?
O66A K19 O41 142.4(4) . 2_666 ?
O17W K19 O63 161.7(5) 2_666 2_666 ?
O66A K19 O63 105.2(4) . 2_666 ?
O41 K19 O63 104.1(3) 2_666 2_666 ?
O17W K19 O56 111.2(4) 2_666 2_666 ?
O66A K19 O56 159.4(4) . 2_666 ?
O41 K19 O56 53.9(3) 2_666 2_666 ?
O63 K19 O56 54.3(3) 2_666 2_666 ?
O17W K19 W16 139.8(4) 2_666 2_666 ?
O66A K19 W16 130.7(3) . 2_666 ?
O41 K19 W16 81.2(2) 2_666 2_666 ?
O63 K19 W16 25.57(18) 2_666 2_666 ?
O56 K19 W16 28.95(17) 2_666 2_666 ?
O17W K19 W10 82.3(4) 2_666 2_666 ?
O66A K19 W10 165.6(4) . 2_666 ?
O41 K19 W10 24.72(19) 2_666 2_666 ?
O63 K19 W10 81.9(2) 2_666 2_666 ?
O56 K19 W10 29.29(17) 2_666 2_666 ?
W16 K19 W10 57.47(9) 2_666 2_666 ?
O17W K19 W17A 106.5(4) 2_666 . ?
O66A K19 W17A 24.1(2) . . ?
O41 K19 W17A 144.6(4) 2_666 . ?
O63 K19 W17A 83.8(3) 2_666 . ?
O56 K19 W17A 136.3(4) 2_666 . ?
W16 K19 W17A 109.1(2) 2_666 . ?
W10 K19 W17A 152.0(4) 2_666 . ?
O17W K19 K17 44.4(4) 2_666 . ?
O66A K19 K17 86.9(3) . . ?
O41 K19 K17 81.7(3) 2_666 . ?
O63 K19 K17 146.2(4) 2_666 . ?
O56 K19 K17 111.2(4) 2_666 . ?
W16 K19 K17 131.5(3) 2_666 . ?
W10 K19 K17 94.1(3) 2_666 . ?
W17A K19 K17 110.9(2) . . ?
O17W K19 K7 154.0(5) 2_666 . ?
O66A K19 K7 70.9(3) . . ?
O41 K19 K7 132.6(3) 2_666 . ?
O63 K19 K7 34.5(2) 2_666 . ?
O56 K19 K7 88.6(2) 2_666 . ?
W16 K19 K7 60.05(13) 2_666 . ?
W10 K19 K7 114.43(19) 2_666 . ?
W17A K19 K7 49.49(11) . . ?
K17 K19 K7 144.3(3) . . ?
O49A K20 O58A 128.4(4) 1_655 . ?
O49A K20 O64A 132.5(4) 1_655 . ?
O58A K20 O64A 54.7(3) . . ?
O49A K20 O44A 74.3(3) 1_655 . ?
O58A K20 O44A 54.1(3) . . ?
O64A K20 O44A 88.1(3) . . ?
O49A K20 O57A 85.9(3) 1_655 . ?
O58A K20 O57A 63.6(3) . . ?
O64A K20 O57A 51.0(3) . . ?
O44A K20 O57A 49.9(2) . . ?
O49A K20 W17A 151.0(4) 1_655 . ?
O58A K20 W17A 30.1(2) . . ?
O64A K20 W17A 31.16(19) . . ?
O44A K20 W17A 80.4(2) . . ?
O57A K20 W17A 66.8(2) . . ?
O49A K20 W12A 102.0(3) 1_655 . ?
O58A K20 W12A 28.3(2) . . ?
O64A K20 W12A 78.8(2) . . ?
O44A K20 W12A 30.82(18) . . ?
O57A K20 W12A 64.6(2) . . ?
W17A K20 W12A 58.30(11) . . ?
O49A K20 W16A 107.2(3) 1_655 . ?
O58A K20 W16A 63.8(2) . . ?
O64A K20 W16A 25.53(19) . . ?
O44A K20 W16A 74.7(2) . . ?
O57A K20 W16A 28.12(16) . . ?
W17A K20 W16A 51.39(10) . . ?
W12A K20 W16A 78.53(14) . . ?
O49A K20 K6 123.2(3) 1_655 2_666 ?
O58A K20 K6 79.3(3) . 2_666 ?
O64A K20 K6 104.3(3) . 2_666 ?
O44A K20 K6 111.3(3) . 2_666 ?
O57A K20 K6 142.7(3) . 2_666 ?
W17A K20 K6 79.07(14) . 2_666 ?
W12A K20 K6 85.06(16) . 2_666 ?
W16A K20 K6 129.18(17) . 2_666 ?
O11W K21 O21A 63.3(3) 1_655 1_655 ?
O11W K21 O23W 63.2(4) 1_655 . ?
O21A K21 O23W 106.0(4) 1_655 . ?
O11W K21 O20A 81.7(4) 1_655 1_655 ?
O21A K21 O20A 55.6(3) 1_655 1_655 ?
O23W K21 O20A 144.8(5) . 1_655 ?
O11W K21 O47A 145.2(5) 1_655 2_666 ?
O21A K21 O47A 139.5(4) 1_655 2_666 ?
O23W K21 O47A 82.8(4) . 2_666 ?
O20A K21 O47A 131.5(4) 1_655 2_666 ?
O11W K21 K14 128.1(4) 1_655 2_666 ?
O21A K21 K14 92.6(3) 1_655 2_666 ?
O23W K21 K14 83.4(4) . 2_666 ?
O20A K21 K14 123.5(3) 1_655 2_666 ?
O47A K21 K14 48.4(3) 2_666 2_666 ?
O11W K21 W7A 71.7(3) 1_655 1_655 ?
O21A K21 W7A 29.50(19) 1_655 1_655 ?
O23W K21 W7A 129.9(4) . 1_655 ?
O20A K21 W7A 26.12(19) 1_655 1_655 ?
O47A K21 W7A 142.5(3) 2_666 1_655 ?
K14 K21 W7A 110.0(2) 2_666 1_655 ?
O11W K21 K7 103.3(3) 1_655 2_666 ?
O21A K21 K7 146.7(4) 1_655 2_666 ?
O23W K21 K7 44.8(3) . 2_666 ?
O20A K21 K7 157.0(4) 1_655 2_666 ?
O47A K21 K7 42.3(2) 2_666 2_666 ?
K14 K21 K7 71.32(19) 2_666 2_666 ?
W7A K21 K7 174.7(3) 1_655 2_666 ?
O11W K21 K3 40.9(3) 1_655 . ?
O21A K21 K3 62.3(2) 1_655 . ?
O23W K21 K3 43.7(3) . . ?
O20A K21 K3 109.5(3) 1_655 . ?
O47A K21 K3 116.7(3) 2_666 . ?
K14 K21 K3 87.4(2) 2_666 . ?
W7A K21 K3 87.63(17) 1_655 . ?
K7 K21 K3 87.30(19) 2_666 . ?
O11W K21 K6 60.7(3) 1_655 1_655 ?
O21A K21 K6 76.1(3) 1_655 1_655 ?
O23W K21 K6 114.5(4) . 1_655 ?
O20A K21 K6 37.3(2) 1_655 1_655 ?
O47A K21 K6 136.9(4) 2_666 1_655 ?
K14 K21 K6 160.7(3) 2_666 1_655 ?
W7A K21 K6 53.47(14) 1_655 1_655 ?
K7 K21 K6 126.1(2) 2_666 1_655 ?
K3 K21 K6 100.59(18) . 1_655 ?
W1 O1 K16A 150.7(5) . 2_656 ?
W1 O1 K16 150.2(5) . 2_656 ?
K16A O1 K16 27.9(3) 2_656 2_656 ?
W1 O1 K16 105.7(4) . 1_556 ?
K16A O1 K16 98.1(3) 2_656 1_556 ?
K16 O1 K16 102.1(3) 2_656 1_556 ?
W1 O1 K16A 105.2(4) . 1_556 ?
K16A O1 K16A 103.7(4) 2_656 1_556 ?
K16 O1 K16A 94.8(3) 2_656 1_556 ?
K16 O1 K16A 26.6(3) 1_556 1_556 ?
W1 O2 W2 124.0(5) . . ?
W1 O2 K16 98.4(3) . 1_556 ?
W2 O2 K16 135.9(4) . 1_556 ?
W1 O2 K16A 94.4(4) . 1_556 ?
W2 O2 K16A 127.6(4) . 1_556 ?
K16 O2 K16A 25.3(2) 1_556 1_556 ?
W2 O3 K4 99.7(4) . 1_556 ?
W2 O4 W3 123.2(4) . . ?
W1 O6 W3 123.4(5) . . ?
W1 O7 W4 155.1(5) . . ?
W5 O8 W1 151.6(5) . . ?
W6 O9 W2 145.9(5) . . ?
W2 O10 W7 154.2(5) . . ?
W2 O10 K4 97.9(3) . 1_556 ?
W7 O10 K4 88.3(3) . 1_556 ?
W3 O11 W8 149.4(5) . . ?
W3 O12 W9 148.2(5) . . ?
P1 O13 W3 124.8(4) . . ?
P1 O13 W2 123.8(4) . . ?
W3 O13 W2 90.8(3) . . ?
P1 O13 W1 125.5(4) . . ?
W3 O13 W1 91.2(3) . . ?
W2 O13 W1 90.4(3) . . ?
W5 O15 W4 149.8(5) . . ?
W5 O15 K5 106.3(4) . . ?
W4 O15 K5 102.0(3) . . ?
W5 O16 K1 139.7(5) . . ?
W5 O17 W6 122.4(4) . . ?
W6 O18 K12 162.0(5) . 1_556 ?
W6 O19 W7 154.7(5) . . ?
W7 O20 K4 114.4(4) . 1_556 ?
W7 O21 W8 123.0(5) . . ?
W7 O21 K15 131.2(4) . 2_767 ?
W8 O21 K15 104.4(4) . 2_767 ?
W8 O22 K15 101.2(4) . 2_767 ?
W9 O23 W8 157.3(5) . . ?
W9 O23 K1 101.7(4) . 1_655 ?
W8 O23 K1 93.8(3) . 1_655 ?
W9 O24 K13 168.7(6) . 1_645 ?
W4 O25 W9 124.2(5) . . ?
P1 O26 W4 127.0(4) . . ?
P1 O26 W9 127.9(5) . . ?
W4 O26 W9 88.5(3) . . ?
P1 O27 W6 126.9(5) . . ?
P1 O27 W5 129.4(5) . . ?
W6 O27 W5 90.9(3) . . ?
P1 O28 W8 126.8(5) . . ?
P1 O28 W7 129.6(5) . . ?
W8 O28 W7 89.2(3) . . ?
P1 O28 K2 117.3(4) . 1_655 ?
W8 O28 K2 95.3(3) . 1_655 ?
W7 O28 K2 88.0(3) . 1_655 ?
W4 O29 Sn1 145.1(5) . . ?
W4 O29 K5 104.7(4) . . ?
Sn1 O29 K5 108.4(4) . . ?
W5 O30 W19 144.0(5) . . ?
W5 O30 K5 103.0(3) . . ?
W19 O30 K5 103.7(3) . . ?
W19 O31 W6 144.6(5) . . ?
W7 O32 K2 119.2(4) . 1_655 ?
W8 O33 K1 118.1(4) . 1_655 ?
W8 O33 K2 124.9(4) . 1_655 ?
K1 O33 K2 87.3(3) 1_655 1_655 ?
W9 O34 Sn1 142.4(5) . . ?
W9 O34 K1 112.4(4) . 1_655 ?
Sn1 O34 K1 99.5(3) . 1_655 ?
W10 O35 Sn1 141.8(5) . . ?
W10 O35 K5 106.0(4) . . ?
Sn1 O35 K5 111.8(4) . . ?
W11 O36 W19 140.8(5) . . ?
W11 O36 K5 103.6(3) . . ?
W19 O36 K5 103.5(3) . . ?
W19 O37 W12 144.4(5) . . ?
W13 O38 K2 121.7(4) . 1_655 ?
W14 O39 K2 121.8(4) . 1_655 ?
W14 O39 K1 115.2(4) . 1_655 ?
K2 O39 K1 84.6(3) 1_655 1_655 ?
W15 O40 Sn1 140.0(5) . . ?
W15 O40 K1 113.1(4) . 1_655 ?
Sn1 O40 K1 102.6(3) . 1_655 ?
W10 O41 K19 107.7(4) . 2_666 ?
W11 O42 W10 149.9(5) . . ?
W11 O42 K5 107.3(3) . . ?
W10 O42 K5 101.0(3) . . ?
W11 O43 K11 98.5(4) . . ?
W11 O44 W12 122.7(4) . . ?
W11 O44 K11 104.3(3) . . ?
W12 O44 K11 131.6(4) . . ?
W12 O46 W13 154.5(5) . . ?
W13 O47 K4 114.7(4) . 2_766 ?
W13 O47 K12 101.5(4) . 2_766 ?
K4 O47 K12 82.1(3) 2_766 2_766 ?
W14 O48 W13 122.2(5) . . ?
W14 O48 K12 131.2(4) . 2_766 ?
W13 O48 K12 106.4(4) . 2_766 ?
W14 O49 K11 110.1(4) . 1_655 ?
W15 O50 W14 158.7(5) . . ?
W15 O50 K1 98.9(3) . 1_655 ?
W14 O50 K1 97.2(3) . 1_655 ?
W10 O52 W15 123.4(4) . . ?
P2 O53 W10 127.7(5) . . ?
P2 O53 W15 127.4(5) . . ?
W10 O53 W15 89.0(3) . . ?
P2 O54 W12 128.7(5) . . ?
P2 O54 W11 128.2(4) . . ?
W12 O54 W11 90.8(3) . . ?
P2 O55 W14 128.5(4) . . ?
P2 O55 W13 128.9(5) . . ?
W14 O55 W13 89.2(3) . . ?
P2 O55 K2 116.8(4) . 1_655 ?
W14 O55 K2 92.5(3) . 1_655 ?
W13 O55 K2 89.9(3) . 1_655 ?
W16 O56 W10 153.8(5) . . ?
W16 O56 K19 98.8(4) . 2_666 ?
W10 O56 K19 100.6(3) . 2_666 ?
W11 O57 W16 151.1(5) . . ?
W12 O58 W17 145.9(5) . . ?
W17 O59 W13 155.1(5) . . ?
W17 O59 K4 98.9(3) . 2_766 ?
W13 O59 K4 97.4(3) . 2_766 ?
W18 O60 W14 148.6(5) . . ?
W18 O60 K11 108.7(4) . 1_655 ?
W14 O60 K11 95.6(3) . 1_655 ?
W18 O61 W15 147.1(5) . . ?
P2 O62 W18 124.7(4) . . ?
P2 O62 W16 125.1(4) . . ?
W18 O62 W16 91.5(3) . . ?
P2 O62 W17 123.4(4) . . ?
W18 O62 W17 91.4(3) . . ?
W16 O62 W17 90.8(3) . . ?
W16 O63 K7 149.6(5) . 2_666 ?
W16 O63 K19 103.9(4) . 2_666 ?
K7 O63 K19 106.3(3) 2_666 2_666 ?
W16 O64 W17 124.0(4) . . ?
W17 O65 K3 134.5(4) . . ?
W17 O65 K4 104.2(4) . 2_766 ?
K3 O65 K4 119.4(3) . 2_766 ?
W17 O66 W18 122.5(4) . . ?
W18 O67 K6 149.6(5) . 1_655 ?
W18 O67 K11 93.8(4) . 1_655 ?
K6 O67 K11 103.6(3) 1_655 1_655 ?
W16 O68 W18 122.6(4) . . ?
W19 O69 K2 137.8(5) . 1_655 ?
Sn1 O71 K2 160.9(4) . 1_655 ?
Sn1 O71 K1 87.8(3) . 1_655 ?
K2 O71 K1 74.1(2) 1_655 1_655 ?
W1A O1A K15 152.6(5) . . ?
W1A O1A K18 106.5(5) . . ?
K15 O1A K18 93.3(5) . . ?
W1A O2A W2A 123.0(4) . . ?
W2A O3A K11 144.5(5) . . ?
W2A O3A K6 101.4(4) . . ?
K11 O3A K6 113.6(3) . . ?
W2A O4A W3A 122.6(5) . . ?
W3A O5A K4 127.9(4) . 2_666 ?
W3A O5A K3 95.1(3) . 1_455 ?
K4 O5A K3 112.2(3) 2_666 1_455 ?
W1A O6A W3A 122.1(4) . . ?
W5A O7A W1A 151.7(5) . . ?
W6A O8A W2A 146.4(5) . . ?
W2A O9A W7A 154.4(5) . . ?
W2A O9A K6 96.5(3) . . ?
W7A O9A K6 93.7(3) . . ?
W3A O10A W8A 148.6(5) . . ?
W3A O10A K3 106.4(3) . 1_455 ?
W8A O10A K3 97.6(3) . 1_455 ?
W3A O11A W9A 147.1(5) . . ?
W1A O12A W4A 153.8(5) . . ?
W1A O12A K18 94.9(5) . . ?
W4A O12A K18 103.0(7) . . ?
P1A O13A W2A 124.5(4) . . ?
P1A O13A W3A 123.9(4) . . ?
W2A O13A W3A 91.6(3) . . ?
P1A O13A W1A 124.6(4) . . ?
W2A O13A W1A 91.4(3) . . ?
W3A O13A W1A 90.8(3) . . ?
W4A O14A K18A 126.5(7) . . ?
W4A O14A K18 108.1(6) . . ?
K18A O14A K18 18.4(6) . . ?
W4A O15A W5A 149.4(5) . . ?
W4A O15A K8 100.8(3) . . ?
W5A O15A K8 107.8(3) . . ?
W5A O16A K3 100.4(4) . . ?
W5A O17A W6A 121.2(4) . . ?
W5A O17A K3 103.2(3) . . ?
W6A O17A K3 133.9(4) . . ?
W6A O18A K14 106.0(4) . 2_666 ?
W6A O18A K7 151.8(5) . 2_666 ?
K14 O18A K7 100.0(3) 2_666 2_666 ?
W6A O19A W7A 154.5(5) . . ?
W7A O20A K6 112.3(4) . . ?
W7A O20A K21 102.6(4) . 1_455 ?
K6 O20A K21 102.0(3) . 1_455 ?
W7A O21A W8A 123.1(5) . . ?
W7A O21A K21 101.4(4) . 1_455 ?
W8A O21A K21 134.9(4) . 1_455 ?
W8A O22A K3 109.2(4) . 1_455 ?
W9A O23A W8A 158.6(5) . . ?
W9A O23A K10 98.3(3) . . ?
W8A O23A K10 97.2(3) . . ?
W9A O24A K13 104.9(4) . . ?
W9A O25A W4A 122.0(4) . . ?
W9A O25A K13 99.4(3) . . ?
W4A O25A K13 138.6(4) . . ?
P1A O26A W6A 128.4(5) . . ?
P1A O26A W5A 129.2(5) . . ?
W6A O26A W5A 90.7(3) . . ?
P1A O27A W8A 128.1(4) . . ?
P1A O27A W7A 129.5(5) . . ?
W8A O27A W7A 89.8(3) . . ?
P1A O27A K9 116.3(4) . . ?
W8A O27A K9 92.9(3) . . ?
W7A O27A K9 89.3(3) . . ?
P1A O28A W4A 128.3(5) . . ?
P1A O28A W9A 127.3(5) . . ?
W4A O28A W9A 89.5(3) . . ?
W4A O29A Sn1A 142.3(5) . . ?
W4A O29A K8 106.3(4) . . ?
Sn1A O29A K8 110.9(4) . . ?
W5A O30A W19A 141.1(4) . . ?
W5A O30A K8 104.1(3) . . ?
W19A O30A K8 100.4(3) . . ?
W19A O31A W6A 142.2(5) . . ?
W19A O31A K14 112.5(4) . 2_666 ?
W6A O31A K14 100.1(3) . 2_666 ?
W7A O32A K9 119.6(5) . . ?
W8A O33A K9 121.4(4) . . ?
W8A O33A K10 115.4(4) . . ?
K9 O33A K10 85.7(3) . . ?
W9A O34A Sn1A 139.4(5) . . ?
W9A O34A K10 113.3(4) . . ?
Sn1A O34A K10 103.5(3) . . ?
W10A O35A Sn1A 144.4(5) . . ?
W10A O35A K8 105.8(4) . . ?
Sn1A O35A K8 107.1(3) . . ?
W11A O36A W19A 144.2(5) . . ?
W11A O36A K8 102.9(4) . . ?
W19A O36A K8 103.4(3) . . ?
W19A O37A W12A 144.9(5) . . ?
W13A O38A K9 119.2(5) . . ?
W14A O39A K9 125.6(5) . . ?
W14A O39A K10 118.7(5) . . ?
K9 O39A K10 87.6(3) . . ?
W15A O40A Sn1A 142.6(5) . . ?
W15A O40A K10 113.0(4) . . ?
Sn1A O40A K10 97.3(3) . . ?
W11A O42A W10A 150.2(5) . . ?
W11A O42A K8 104.8(4) . . ?
W10A O42A K8 103.0(3) . . ?
W11A O43A K10 139.2(5) . 1_655 ?
W11A O44A W12A 121.8(4) . . ?
W11A O44A K20 109.4(4) . . ?
W12A O44A K20 94.9(3) . . ?
W12A O46A W13A 153.5(5) . . ?
W13A O47A K7 113.8(5) . . ?
W13A O47A K14 125.4(5) . . ?
K7 O47A K14 108.9(4) . . ?
W13A O47A K21 135.0(5) . 2_666 ?
K7 O47A K21 87.9(3) . 2_666 ?
K14 O47A K21 77.3(3) . 2_666 ?
W14A O48A W13A 122.8(5) . . ?
W14A O49A K20 160.7(6) . 1_455 ?
W15A O50A W14A 157.8(6) . . ?
W15A O50A K10 102.1(4) . . ?
W14A O50A K10 92.6(3) . . ?
W10A O52A W15A 124.2(5) . . ?
P2A O53A W10A 127.5(5) . . ?
P2A O53A W15A 127.8(5) . . ?
W10A O53A W15A 88.0(3) . . ?
P2A O54A W12A 127.9(5) . . ?
P2A O54A W11A 128.4(5) . . ?
W12A O54A W11A 91.5(3) . . ?
P2A O55A W14A 126.1(5) . . ?
P2A O55A W13A 130.5(5) . . ?
W14A O55A W13A 89.7(3) . . ?
P2A O55A K9 117.1(5) . . ?
W14A O55A K9 95.3(3) . . ?
W13A O55A K9 87.6(3) . . ?
W16A O56A W10A 155.3(5) . . ?
W11A O57A W16A 150.7(5) . . ?
W11A O57A K20 104.6(4) . . ?
W16A O57A K20 100.6(3) . . ?
W12A O58A W17A 147.4(5) . . ?
W12A O58A K20 107.4(4) . . ?
W17A O58A K20 104.7(4) . . ?
W17A O59A W13A 153.8(5) . . ?
W17A O59A K7 99.0(4) . . ?
W13A O59A K7 96.3(3) . . ?
W18A O60A W14A 149.9(5) . . ?
W18A O61A W15A 147.1(5) . . ?
P2A O62A W17A 124.0(5) . . ?
P2A O62A W18A 123.9(5) . . ?
W17A O62A W18A 90.9(3) . . ?
P2A O62A W16A 125.1(5) . . ?
W17A O62A W16A 91.6(3) . . ?
W18A O62A W16A 91.5(3) . . ?
W16A O63A K17A 162.9(7) . 2_676 ?
W16A O63A K17 140.7(5) . 2_676 ?
K17A O63A K17 24.6(5) 2_676 2_676 ?
W16A O64A W17A 122.8(5) . . ?
W16A O64A K20 113.2(4) . . ?
W17A O64A K20 98.9(4) . . ?
W17A O65A K7 102.7(4) . . ?
W17A O66A W18A 122.4(5) . . ?
W17A O66A K19 117.5(5) . . ?
W18A O66A K19 117.6(5) . . ?
W18A O67A K17A 153.6(7) . . ?
W18A O67A K17 167.5(6) . . ?
K17A O67A K17 25.6(5) . . ?
W16A O68A W18A 122.6(5) . . ?
W19A O69A K9 137.5(5) . . ?
W19A O70A K14 99.5(3) . 2_666 ?
Sn1A O71A K9 159.7(4) . . ?
Sn1A O71A K10 87.2(3) . . ?
K9 O71A K10 74.4(2) . . ?
K12 O5W K4 88.4(3) 2_666 2_666 ?
K12 O5W K11 84.7(3) 2_666 . ?
K4 O5W K11 171.2(4) 2_666 . ?
K12 O7W K11 94.2(3) 2_666 . ?
K7 O8W K6 100.9(4) . 2_666 ?
K18 O10W K15 127.2(9) . . ?
K18 O10W K18A 20.0(9) . . ?
K15 O10W K18A 147.0(7) . . ?
K21 O11W K3 100.2(4) 1_455 1_455 ?
K12 O13W K4 88.3(3) . . ?
K12 O13W K15 81.9(3) . 2_666 ?
K4 O13W K15 169.8(4) . 2_666 ?
K6 O14W K7 104.1(5) . 2_666 ?
K1 O16W K5 131.1(5) . . ?
K19 O17W K17 96.6(5) 2_666 2_666 ?
K16 O18W K13 89.4(4) . 2_666 ?
K16 O18W K16A 29.6(3) . . ?
K13 O18W K16A 60.9(4) 2_666 . ?
K16 O18W K18 57.3(4) . 2_666 ?
K13 O18W K18 119.7(6) 2_666 2_666 ?
K16A O18W K18 81.7(5) . 2_666 ?
K10 O22W K8 130.4(5) 1_655 . ?
K7 O23W K21 88.3(4) 2_666 . ?
K7 O23W K3 163.2(6) 2_666 . ?
K21 O23W K3 93.0(4) . . ?
K15 O25W K16 131.5(5) . 2_666 ?
K15 O25W K18 80.2(5) . . ?
K16 O25W K18 51.8(4) 2_666 . ?
K15 O29W K12 94.8(6) . 2_666 ?
K16 O33W K18A 60.2(8) . 2_666 ?
K16 O33W K18 57.4(7) . 2_666 ?
K18A O33W K18 18.1(7) 2_666 2_666 ?
K17A O34W K17A 73.5(9) . 2_576 ?
K17A O34W K17 95.4(8) . 2_576 ?
K17A O34W K17 21.9(5) 2_576 2_576 ?
O27 P1 O28 110.9(5) . . ?
O27 P1 O26 110.4(5) . . ?
O28 P1 O26 109.9(5) . . ?
O27 P1 O13 107.4(5) . . ?
O28 P1 O13 110.3(5) . . ?
O26 P1 O13 107.9(5) . . ?
O53 P2 O54 111.6(5) . . ?
O53 P2 O55 110.1(5) . . ?
O54 P2 O55 110.6(5) . . ?
O53 P2 O62 108.3(5) . . ?
O54 P2 O62 106.7(4) . . ?
O55 P2 O62 109.4(5) . . ?
O26A P1A O28A 111.1(5) . . ?
O26A P1A O27A 111.4(5) . . ?
O28A P1A O27A 110.8(5) . . ?
O26A P1A O13A 105.6(4) . . ?
O28A P1A O13A 108.7(5) . . ?
O27A P1A O13A 109.0(5) . . ?
O54A P2A O53A 111.2(5) . . ?
O54A P2A O55A 110.1(5) . . ?
O53A P2A O55A 110.7(5) . . ?
O54A P2A O62A 106.5(5) . . ?
O53A P2A O62A 108.3(5) . . ?
O55A P2A O62A 109.9(5) . . ?
O35 Sn1 O34 159.8(3) . . ?
O35 Sn1 O40 90.6(4) . . ?
O34 Sn1 O40 91.8(4) . . ?
O35 Sn1 O29 82.5(3) . . ?
O34 Sn1 O29 88.6(4) . . ?
O40 Sn1 O29 160.1(3) . . ?
O35 Sn1 C1 100.3(4) . . ?
O34 Sn1 C1 99.1(4) . . ?
O40 Sn1 C1 99.6(4) . . ?
O29 Sn1 C1 100.0(4) . . ?
O35 Sn1 O71 84.5(4) . . ?
O34 Sn1 O71 76.4(4) . . ?
O40 Sn1 O71 78.2(4) . . ?
O29 Sn1 O71 82.5(4) . . ?
C1 Sn1 O71 174.8(4) . . ?
O35 Sn1 K1 124.1(3) . 1_655 ?
O34 Sn1 K1 49.0(3) . 1_655 ?
O40 Sn1 K1 46.1(2) . 1_655 ?
O29 Sn1 K1 124.9(3) . 1_655 ?
C1 Sn1 K1 117.5(3) . 1_655 ?
O71 Sn1 K1 57.6(3) . 1_655 ?
O35 Sn1 K5 40.5(2) . . ?
O34 Sn1 K5 125.8(2) . . ?
O40 Sn1 K5 125.4(2) . . ?
O29 Sn1 K5 42.7(3) . . ?
C1 Sn1 K5 109.7(3) . . ?
O71 Sn1 K5 75.3(3) . . ?
K1 Sn1 K5 132.76(7) 1_655 . ?
O29A Sn1A O40A 161.5(3) . . ?
O29A Sn1A O34A 90.2(4) . . ?
O40A Sn1A O34A 92.6(4) . . ?
O29A Sn1A O35A 83.2(4) . . ?
O40A Sn1A O35A 88.6(3) . . ?
O34A Sn1A O35A 161.9(3) . . ?
O29A Sn1A C1A 99.8(4) . . ?
O40A Sn1A C1A 98.0(4) . . ?
O34A Sn1A C1A 97.3(4) . . ?
O35A Sn1A C1A 100.4(4) . . ?
O29A Sn1A O71A 85.5(4) . . ?
O40A Sn1A O71A 77.1(4) . . ?
O34A Sn1A O71A 79.5(4) . . ?
O35A Sn1A O71A 83.2(4) . . ?
C1A Sn1A O71A 173.9(4) . . ?
O29A Sn1A K10 123.8(3) . . ?
O40A Sn1A K10 50.8(3) . . ?
O34A Sn1A K10 45.3(3) . . ?
O35A Sn1A K10 127.2(3) . . ?
C1A Sn1A K10 115.5(4) . . ?
O71A Sn1A K10 58.6(3) . . ?
O29A Sn1A K8 40.9(2) . . ?
O40A Sn1A K8 126.2(2) . . ?
O34A Sn1A K8 125.3(3) . . ?
O35A Sn1A K8 43.4(2) . . ?
C1A Sn1A K8 111.1(4) . . ?
O71A Sn1A K8 75.0(3) . . ?
K10 Sn1A K8 133.28(8) . . ?
O1 W1 O7 103.5(4) . . ?
O1 W1 O6 101.2(4) . . ?
O7 W1 O6 90.1(4) . . ?
O1 W1 O2 102.1(4) . . ?
O7 W1 O2 153.8(4) . . ?
O6 W1 O2 90.1(4) . . ?
O1 W1 O8 100.5(4) . . ?
O7 W1 O8 82.7(4) . . ?
O6 W1 O8 158.2(4) . . ?
O2 W1 O8 87.4(4) . . ?
O1 W1 O13 172.4(4) . . ?
O7 W1 O13 82.1(3) . . ?
O6 W1 O13 73.3(3) . . ?
O2 W1 O13 72.9(3) . . ?
O8 W1 O13 85.2(3) . . ?
O1 W1 K16 49.3(3) . 1_556 ?
O7 W1 K16 152.3(3) . 1_556 ?
O6 W1 K16 99.8(3) . 1_556 ?
O2 W1 K16 52.8(3) . 1_556 ?
O8 W1 K16 95.9(3) . 1_556 ?
O13 W1 K16 125.5(2) . 1_556 ?
O1 W1 K16A 50.4(4) . 1_556 ?
O7 W1 K16A 147.9(3) . 1_556 ?
O6 W1 K16A 79.2(3) . 1_556 ?
O2 W1 K16A 57.4(3) . 1_556 ?
O8 W1 K16A 117.0(3) . 1_556 ?
O13 W1 K16A 122.4(3) . 1_556 ?
K16 W1 K16A 21.1(2) 1_556 1_556 ?
O3 W2 O10 103.1(4) . . ?
O3 W2 O4 101.6(4) . . ?
O10 W2 O4 94.4(4) . . ?
O3 W2 O2 100.4(4) . . ?
O10 W2 O2 155.4(4) . . ?
O4 W2 O2 87.7(4) . . ?
O3 W2 O9 100.0(4) . . ?
O10 W2 O9 86.2(4) . . ?
O4 W2 O9 157.8(4) . . ?
O2 W2 O9 82.9(4) . . ?
O3 W2 O13 171.0(4) . . ?
O10 W2 O13 85.0(3) . . ?
O4 W2 O13 73.6(3) . . ?
O2 W2 O13 72.1(3) . . ?
O9 W2 O13 84.4(3) . . ?
O3 W2 K4 55.0(3) . 1_556 ?
O10 W2 K4 55.3(3) . 1_556 ?
O4 W2 K4 126.0(3) . 1_556 ?
O2 W2 K4 139.2(3) . 1_556 ?
O9 W2 K4 72.0(3) . 1_556 ?
O13 W2 K4 134.0(2) . 1_556 ?
O5 W3 O11 103.2(4) . . ?
O5 W3 O12 103.6(4) . . ?
O11 W3 O12 91.3(4) . . ?
O5 W3 O4 98.6(4) . . ?
O11 W3 O4 89.6(4) . . ?
O12 W3 O4 157.0(4) . . ?
O5 W3 O6 100.8(4) . . ?
O11 W3 O6 155.6(4) . . ?
O12 W3 O6 87.6(4) . . ?
O4 W3 O6 82.2(4) . . ?
O5 W3 O13 168.9(4) . . ?
O11 W3 O13 83.4(3) . . ?
O12 W3 O13 85.0(3) . . ?
O4 W3 O13 72.3(3) . . ?
O6 W3 O13 72.2(3) . . ?
O14 W4 O29 101.5(4) . . ?
O14 W4 O15 101.4(4) . . ?
O29 W4 O15 91.2(4) . . ?
O14 W4 O25 100.1(4) . . ?
O29 W4 O25 90.0(4) . . ?
O15 W4 O25 157.8(4) . . ?
O14 W4 O7 97.5(4) . . ?
O29 W4 O7 161.0(4) . . ?
O15 W4 O7 85.0(4) . . ?
O25 W4 O7 86.7(4) . . ?
O14 W4 O26 173.9(4) . . ?
O29 W4 O26 79.9(3) . . ?
O15 W4 O26 84.4(3) . . ?
O25 W4 O26 74.0(3) . . ?
O7 W4 O26 81.2(3) . . ?
O14 W4 K5 89.0(3) . . ?
O29 W4 K5 47.7(3) . . ?
O15 W4 K5 48.6(3) . . ?
O25 W4 K5 137.7(3) . . ?
O7 W4 K5 133.3(3) . . ?
O26 W4 K5 96.2(2) . . ?
O16 W5 O8 100.9(4) . . ?
O16 W5 O17 100.8(4) . . ?
O8 W5 O17 90.2(4) . . ?
O16 W5 O30 98.9(4) . . ?
O8 W5 O30 160.2(4) . . ?
O17 W5 O30 86.4(4) . . ?
O16 W5 O15 102.6(4) . . ?
O8 W5 O15 86.9(4) . . ?
O17 W5 O15 156.5(4) . . ?
O30 W5 O15 88.5(4) . . ?
O16 W5 O27 173.0(4) . . ?
O8 W5 O27 82.1(3) . . ?
O17 W5 O27 72.7(3) . . ?
O30 W5 O27 78.3(3) . . ?
O15 W5 O27 83.8(3) . . ?
O16 W5 K5 86.8(3) . . ?
O8 W5 K5 132.2(3) . . ?
O17 W5 K5 134.9(3) . . ?
O30 W5 K5 48.6(3) . . ?
O15 W5 K5 45.7(3) . . ?
O27 W5 K5 95.8(2) . . ?
O18 W6 O19 102.9(4) . . ?
O18 W6 O9 100.7(4) . . ?
O19 W6 O9 89.8(4) . . ?
O18 W6 O17 98.2(4) . . ?
O19 W6 O17 158.6(3) . . ?
O9 W6 O17 89.6(4) . . ?
O18 W6 O31 96.4(4) . . ?
O19 W6 O31 90.4(4) . . ?
O9 W6 O31 162.4(4) . . ?
O17 W6 O31 83.8(4) . . ?
O18 W6 O27 170.7(4) . . ?
O19 W6 O27 84.8(3) . . ?
O9 W6 O27 84.4(3) . . ?
O17 W6 O27 73.8(3) . . ?
O31 W6 O27 78.1(3) . . ?
O20 W7 O32 102.1(4) . . ?
O20 W7 O21 101.6(4) . . ?
O32 W7 O21 96.1(4) . . ?
O20 W7 O19 103.5(4) . . ?
O32 W7 O19 93.3(4) . . ?
O21 W7 O19 150.7(4) . . ?
O20 W7 O10 90.3(4) . . ?
O32 W7 O10 167.1(4) . . ?
O21 W7 O10 84.6(4) . . ?
O19 W7 O10 80.4(3) . . ?
O20 W7 O28 168.3(4) . . ?
O32 W7 O28 88.8(4) . . ?
O21 W7 O28 72.5(3) . . ?
O19 W7 O28 80.0(3) . . ?
O10 W7 O28 79.1(3) . . ?
O20 W7 K2 138.9(3) . 1_655 ?
O32 W7 K2 37.1(3) . 1_655 ?
O21 W7 K2 90.6(3) . 1_655 ?
O19 W7 K2 80.4(2) . 1_655 ?
O10 W7 K2 130.1(2) . 1_655 ?
O28 W7 K2 52.4(2) . 1_655 ?
O20 W7 K4 41.5(3) . 1_556 ?
O32 W7 K4 130.2(3) . 1_556 ?
O21 W7 K4 119.8(3) . 1_556 ?
O19 W7 K4 72.5(3) . 1_556 ?
O10 W7 K4 58.6(2) . 1_556 ?
O28 W7 K4 132.3(2) . 1_556 ?
K2 W7 K4 149.63(7) 1_655 1_556 ?
O22 W8 O33 102.5(4) . . ?
O22 W8 O21 98.4(4) . . ?
O33 W8 O21 97.1(4) . . ?
O22 W8 O23 101.2(4) . . ?
O33 W8 O23 92.1(4) . . ?
O21 W8 O23 155.9(4) . . ?
O22 W8 O11 95.4(4) . . ?
O33 W8 O11 161.7(4) . . ?
O21 W8 O11 84.1(4) . . ?
O23 W8 O11 80.3(4) . . ?
O22 W8 O28 170.8(4) . . ?
O33 W8 O28 82.2(3) . . ?
O21 W8 O28 73.0(3) . . ?
O23 W8 O28 86.4(3) . . ?
O11 W8 O28 80.6(3) . . ?
O22 W8 K15 52.2(3) . 2_767 ?
O33 W8 K15 104.0(3) . 2_767 ?
O21 W8 K15 46.2(3) . 2_767 ?
O23 W8 K15 151.0(3) . 2_767 ?
O11 W8 K15 90.1(3) . 2_767 ?
O28 W8 K15 119.2(2) . 2_767 ?
O22 W8 K1 96.1(3) . 1_655 ?
O33 W8 K1 38.1(3) . 1_655 ?
O21 W8 K1 135.2(3) . 1_655 ?
O23 W8 K1 56.1(3) . 1_655 ?
O11 W8 K1 136.3(2) . 1_655 ?
O28 W8 K1 92.5(2) . 1_655 ?
K15 W8 K1 129.28(11) 2_767 1_655 ?
O22 W8 K2 135.5(3) . 1_655 ?
O33 W8 K2 33.9(3) . 1_655 ?
O21 W8 K2 84.0(3) . 1_655 ?
O23 W8 K2 91.6(3) . 1_655 ?
O11 W8 K2 128.9(2) . 1_655 ?
O28 W8 K2 48.4(2) . 1_655 ?
K15 W8 K2 115.21(11) 2_767 1_655 ?
K1 W8 K2 56.83(7) 1_655 1_655 ?
O24 W9 O34 101.2(4) . . ?
O24 W9 O23 103.2(5) . . ?
O34 W9 O23 92.4(4) . . ?
O24 W9 O25 102.2(4) . . ?
O34 W9 O25 91.7(4) . . ?
O23 W9 O25 152.9(4) . . ?
O24 W9 O12 97.1(4) . . ?
O34 W9 O12 161.7(4) . . ?
O23 W9 O12 84.3(4) . . ?
O25 W9 O12 83.4(4) . . ?
O24 W9 O26 174.0(4) . . ?
O34 W9 O26 81.4(3) . . ?
O23 W9 O26 81.9(3) . . ?
O25 W9 O26 72.3(3) . . ?
O12 W9 O26 80.3(3) . . ?
O24 W9 K1 98.1(4) . 1_655 ?
O34 W9 K1 42.7(3) . 1_655 ?
O23 W9 K1 51.2(3) . 1_655 ?
O25 W9 K1 133.1(3) . 1_655 ?
O12 W9 K1 135.2(3) . 1_655 ?
O26 W9 K1 87.5(2) . 1_655 ?
O41 W10 O35 101.6(4) . . ?
O41 W10 O52 100.5(4) . . ?
O35 W10 O52 91.0(4) . . ?
O41 W10 O42 102.1(4) . . ?
O35 W10 O42 89.7(4) . . ?
O52 W10 O42 156.8(4) . . ?
O41 W10 O56 97.5(4) . . ?
O35 W10 O56 160.9(4) . . ?
O52 W10 O56 86.8(4) . . ?
O42 W10 O56 85.1(4) . . ?
O41 W10 O53 174.1(4) . . ?
O35 W10 O53 79.8(3) . . ?
O52 W10 O53 73.7(3) . . ?
O42 W10 O53 83.6(3) . . ?
O56 W10 O53 81.4(3) . . ?
O41 W10 K5 88.5(3) . . ?
O35 W10 K5 46.2(3) . . ?
O52 W10 K5 137.1(3) . . ?
O42 W10 K5 49.2(3) . . ?
O56 W10 K5 133.9(2) . . ?
O53 W10 K5 96.6(2) . . ?
O41 W10 K19 47.6(3) . 2_666 ?
O35 W10 K19 148.9(3) . 2_666 ?
O52 W10 K19 91.3(3) . 2_666 ?
O42 W10 K19 100.0(3) . 2_666 ?
O56 W10 K19 50.2(3) . 2_666 ?
O53 W10 K19 130.3(2) . 2_666 ?
K5 W10 K19 123.3(2) . 2_666 ?
O43 W11 O57 99.7(4) . . ?
O43 W11 O44 99.9(4) . . ?
O57 W11 O44 89.8(4) . . ?
O43 W11 O42 101.8(4) . . ?
O57 W11 O42 87.6(4) . . ?
O44 W11 O42 158.2(4) . . ?
O43 W11 O36 99.8(4) . . ?
O57 W11 O36 160.6(4) . . ?
O44 W11 O36 87.3(4) . . ?
O42 W11 O36 88.0(4) . . ?
O43 W11 O54 173.2(4) . . ?
O57 W11 O54 81.5(3) . . ?
O44 W11 O54 73.3(3) . . ?
O42 W11 O54 84.9(3) . . ?
O36 W11 O54 79.3(3) . . ?
O43 W11 K11 55.1(3) . . ?
O57 W11 K11 85.0(3) . . ?
O44 W11 K11 46.9(3) . . ?
O42 W11 K11 153.9(3) . . ?
O36 W11 K11 106.6(2) . . ?
O54 W11 K11 118.6(2) . . ?
O43 W11 K5 87.8(3) . . ?
O57 W11 K5 132.5(3) . . ?
O44 W11 K5 135.4(3) . . ?
O42 W11 K5 45.1(3) . . ?
O36 W11 K5 48.1(2) . . ?
O54 W11 K5 96.4(2) . . ?
K11 W11 K5 133.62(7) . . ?
O45 W12 O46 101.6(4) . . ?
O45 W12 O58 100.8(4) . . ?
O46 W12 O58 89.1(4) . . ?
O45 W12 O44 100.2(4) . . ?
O46 W12 O44 158.1(4) . . ?
O58 W12 O44 87.6(4) . . ?
O45 W12 O37 99.4(4) . . ?
O46 W12 O37 89.9(4) . . ?
O58 W12 O37 159.6(4) . . ?
O44 W12 O37 85.8(4) . . ?
O45 W12 O54 172.4(4) . . ?
O46 W12 O54 85.1(3) . . ?
O58 W12 O54 82.9(3) . . ?
O44 W12 O54 73.1(3) . . ?
O37 W12 O54 76.7(3) . . ?
O47 W13 O38 102.3(4) . . ?
O47 W13 O48 98.7(4) . . ?
O38 W13 O48 97.4(4) . . ?
O47 W13 O46 103.6(4) . . ?
O38 W13 O46 91.7(4) . . ?
O48 W13 O46 153.5(4) . . ?
O47 W13 O59 92.9(4) . . ?
O38 W13 O59 163.7(4) . . ?
O48 W13 O59 85.6(4) . . ?
O46 W13 O59 79.1(4) . . ?
O47 W13 O55 168.3(4) . . ?
O38 W13 O55 86.7(4) . . ?
O48 W13 O55 72.5(3) . . ?
O46 W13 O55 83.3(3) . . ?
O59 W13 O55 79.0(3) . . ?
O47 W13 K2 137.9(3) . 1_655 ?
O38 W13 K2 35.6(3) . 1_655 ?
O48 W13 K2 88.5(3) . 1_655 ?
O46 W13 K2 84.6(3) . 1_655 ?
O59 W13 K2 129.1(2) . 1_655 ?
O55 W13 K2 51.3(2) . 1_655 ?
O47 W13 K12 53.0(3) . 2_766 ?
O38 W13 K12 106.4(3) . 2_766 ?
O48 W13 K12 45.7(3) . 2_766 ?
O46 W13 K12 152.5(3) . 2_766 ?
O59 W13 K12 87.2(2) . 2_766 ?
O55 W13 K12 117.5(2) . 2_766 ?
K2 W13 K12 122.14(7) 1_655 2_766 ?
O47 W13 K4 41.8(3) . 2_766 ?
O38 W13 K4 143.5(3) . 2_766 ?
O48 W13 K4 95.4(3) . 2_766 ?
O46 W13 K4 91.8(3) . 2_766 ?
O59 W13 K4 51.2(2) . 2_766 ?
O55 W13 K4 129.8(2) . 2_766 ?
K2 W13 K4 176.15(7) 1_655 2_766 ?
K12 W13 K4 61.26(8) 2_766 2_766 ?
O49 W14 O39 102.1(4) . . ?
O49 W14 O48 98.4(4) . . ?
O39 W14 O48 98.4(4) . . ?
O49 W14 O50 102.0(4) . . ?
O39 W14 O50 93.2(4) . . ?
O48 W14 O50 153.9(4) . . ?
O49 W14 O60 92.4(4) . . ?
O39 W14 O60 165.1(4) . . ?
O48 W14 O60 82.5(4) . . ?
O50 W14 O60 80.4(4) . . ?
O49 W14 O55 169.5(4) . . ?
O39 W14 O55 86.0(4) . . ?
O48 W14 O55 73.6(3) . . ?
O50 W14 O55 84.0(3) . . ?
O60 W14 O55 80.0(3) . . ?
O49 W14 K11 44.0(3) . 1_655 ?
O39 W14 K11 144.8(3) . 1_655 ?
O48 W14 K11 81.2(3) . 1_655 ?
O50 W14 K11 102.4(3) . 1_655 ?
O60 W14 K11 50.2(2) . 1_655 ?
O55 W14 K11 126.6(2) . 1_655 ?
O49 W14 K2 137.6(3) . 1_655 ?
O39 W14 K2 35.8(3) . 1_655 ?
O48 W14 K2 86.9(3) . 1_655 ?
O50 W14 K2 89.0(3) . 1_655 ?
O60 W14 K2 129.9(2) . 1_655 ?
O55 W14 K2 50.2(2) . 1_655 ?
K11 W14 K2 168.01(7) 1_655 1_655 ?
O49 W14 K1 97.1(3) . 1_655 ?
O39 W14 K1 41.2(3) . 1_655 ?
O48 W14 K1 139.1(3) . 1_655 ?
O50 W14 K1 53.9(3) . 1_655 ?
O60 W14 K1 134.2(2) . 1_655 ?
O55 W14 K1 93.4(2) . 1_655 ?
K11 W14 K1 133.30(7) 1_655 1_655 ?
K2 W14 K1 57.05(6) 1_655 1_655 ?
O51 W15 O40 100.1(4) . . ?
O51 W15 O50 101.7(4) . . ?
O40 W15 O50 92.7(4) . . ?
O51 W15 O52 102.5(4) . . ?
O40 W15 O52 90.8(4) . . ?
O50 W15 O52 154.5(4) . . ?
O51 W15 O61 96.2(4) . . ?
O40 W15 O61 163.7(4) . . ?
O50 W15 O61 85.0(4) . . ?
O52 W15 O61 84.5(4) . . ?
O51 W15 O53 174.6(4) . . ?
O40 W15 O53 83.3(3) . . ?
O50 W15 O53 82.2(3) . . ?
O52 W15 O53 73.1(3) . . ?
O61 W15 O53 80.4(3) . . ?
O51 W15 K1 94.6(3) . 1_655 ?
O40 W15 K1 41.6(3) . 1_655 ?
O50 W15 K1 53.2(3) . 1_655 ?
O52 W15 K1 131.9(3) . 1_655 ?
O61 W15 K1 138.2(3) . 1_655 ?
O53 W15 K1 90.8(2) . 1_655 ?
O63 W16 O68 101.2(4) . . ?
O63 W16 O56 102.3(4) . . ?
O68 W16 O56 91.7(4) . . ?
O63 W16 O64 101.7(4) . . ?
O68 W16 O64 89.1(4) . . ?
O56 W16 O64 155.4(4) . . ?
O63 W16 O57 101.9(4) . . ?
O68 W16 O57 157.0(4) . . ?
O56 W16 O57 84.5(4) . . ?
O64 W16 O57 85.3(4) . . ?
O63 W16 O62 172.3(4) . . ?
O68 W16 O62 73.5(3) . . ?
O56 W16 O62 83.6(3) . . ?
O64 W16 O62 73.0(3) . . ?
O57 W16 O62 83.4(3) . . ?
O63 W16 K19 50.5(3) . 2_666 ?
O68 W16 K19 94.7(3) . 2_666 ?
O56 W16 K19 52.2(3) . 2_666 ?
O64 W16 K19 152.2(3) . 2_666 ?
O57 W16 K19 100.7(3) . 2_666 ?
O62 W16 K19 134.4(2) . 2_666 ?
O65 W17 O59 102.9(4) . . ?
O65 W17 O66 99.8(4) . . ?
O59 W17 O66 92.6(4) . . ?
O65 W17 O58 101.2(4) . . ?
O59 W17 O58 87.0(4) . . ?
O66 W17 O58 158.5(4) . . ?
O65 W17 O64 102.2(4) . . ?
O59 W17 O64 154.7(4) . . ?
O66 W17 O64 85.9(4) . . ?
O58 W17 O64 85.4(4) . . ?
O65 W17 O62 170.7(3) . . ?
O59 W17 O62 83.4(3) . . ?
O66 W17 O62 72.8(3) . . ?
O58 W17 O62 85.8(3) . . ?
O64 W17 O62 72.0(3) . . ?
O65 W17 K4 50.0(3) . 2_766 ?
O59 W17 K4 52.9(3) . 2_766 ?
O66 W17 K4 99.8(3) . 2_766 ?
O58 W17 K4 97.0(3) . 2_766 ?
O64 W17 K4 152.1(3) . 2_766 ?
O62 W17 K4 135.8(2) . 2_766 ?
O67 W18 O60 104.2(4) . . ?
O67 W18 O61 102.8(4) . . ?
O60 W18 O61 92.0(4) . . ?
O67 W18 O66 99.8(4) . . ?
O60 W18 O66 90.9(4) . . ?
O61 W18 O66 155.8(4) . . ?
O67 W18 O68 98.4(4) . . ?
O60 W18 O68 157.3(4) . . ?
O61 W18 O68 85.5(4) . . ?
O66 W18 O68 82.6(3) . . ?
O67 W18 O62 168.7(4) . . ?
O60 W18 O62 85.0(3) . . ?
O61 W18 O62 83.3(3) . . ?
O66 W18 O62 73.1(3) . . ?
O68 W18 O62 72.3(3) . . ?
O67 W18 K11 60.0(3) . 1_655 ?
O60 W18 K11 45.0(3) . 1_655 ?
O61 W18 K11 108.7(3) . 1_655 ?
O66 W18 K11 90.1(3) . 1_655 ?
O68 W18 K11 155.8(2) . 1_655 ?
O62 W18 K11 127.5(2) . 1_655 ?
O69 W19 O31 99.8(4) . . ?
O69 W19 O37 99.2(4) . . ?
O31 W19 O37 93.8(4) . . ?
O69 W19 O30 98.5(4) . . ?
O31 W19 O30 87.9(4) . . ?
O37 W19 O30 161.6(4) . . ?
O69 W19 O36 97.5(4) . . ?
O31 W19 O36 161.9(4) . . ?
O37 W19 O36 88.8(4) . . ?
O30 W19 O36 84.2(4) . . ?
O69 W19 O70 178.7(4) . . ?
O31 W19 O70 81.4(3) . . ?
O37 W19 O70 80.2(3) . . ?
O30 W19 O70 82.0(3) . . ?
O36 W19 O70 81.4(3) . . ?
O69 W19 K5 75.6(3) . . ?
O31 W19 K5 132.5(3) . . ?
O37 W19 K5 133.7(3) . . ?
O30 W19 K5 47.8(2) . . ?
O36 W19 K5 47.9(2) . . ?
O70 W19 K5 104.0(2) . . ?
O69 W19 K2 25.9(3) . 1_655 ?
O31 W19 K2 80.7(3) . 1_655 ?
O37 W19 K2 83.2(3) . 1_655 ?
O30 W19 K2 115.1(3) . 1_655 ?
O36 W19 K2 117.4(2) . 1_655 ?
O70 W19 K2 154.6(2) . 1_655 ?
K5 W19 K2 101.39(6) . 1_655 ?
O1A W1A O6A 100.6(4) . . ?
O1A W1A O12A 103.4(4) . . ?
O6A W1A O12A 92.1(4) . . ?
O1A W1A O2A 101.3(4) . . ?
O6A W1A O2A 88.9(4) . . ?
O12A W1A O2A 154.6(4) . . ?
O1A W1A O7A 101.2(4) . . ?
O6A W1A O7A 158.2(3) . . ?
O12A W1A O7A 83.8(3) . . ?
O2A W1A O7A 85.9(3) . . ?
O1A W1A O13A 172.1(4) . . ?
O6A W1A O13A 74.3(3) . . ?
O12A W1A O13A 83.0(3) . . ?
O2A W1A O13A 72.8(3) . . ?
O7A W1A O13A 84.0(3) . . ?
O1A W1A K18 48.1(4) . . ?
O6A W1A K18 96.4(6) . . ?
O12A W1A K18 55.5(4) . . ?
O2A W1A K18 149.4(4) . . ?
O7A W1A K18 98.8(7) . . ?
O13A W1A K18 137.6(3) . . ?
O3A W2A O9A 103.6(4) . . ?
O3A W2A O4A 100.1(4) . . ?
O9A W2A O4A 94.2(4) . . ?
O3A W2A O8A 100.8(4) . . ?
O9A W2A O8A 86.5(4) . . ?
O4A W2A O8A 158.3(4) . . ?
O3A W2A O2A 100.2(4) . . ?
O9A W2A O2A 155.7(4) . . ?
O4A W2A O2A 86.2(4) . . ?
O8A W2A O2A 84.4(3) . . ?
O3A W2A O13A 170.3(3) . . ?
O9A W2A O13A 84.3(3) . . ?
O4A W2A O13A 73.6(3) . . ?
O8A W2A O13A 85.0(3) . . ?
O2A W2A O13A 72.4(3) . . ?
O3A W2A K6 51.8(3) . . ?
O9A W2A K6 54.5(3) . . ?
O4A W2A K6 115.7(3) . . ?
O8A W2A K6 82.3(3) . . ?
O2A W2A K6 145.4(3) . . ?
O13A W2A K6 137.4(2) . . ?
O5A W3A O10A 103.3(4) . . ?
O5A W3A O11A 103.6(4) . . ?
O10A W3A O11A 92.1(4) . . ?
O5A W3A O4A 98.7(4) . . ?
O10A W3A O4A 89.9(4) . . ?
O11A W3A O4A 156.5(4) . . ?
O5A W3A O6A 99.9(4) . . ?
O10A W3A O6A 156.2(3) . . ?
O11A W3A O6A 87.5(3) . . ?
O4A W3A O6A 81.4(3) . . ?
O5A W3A O13A 168.6(3) . . ?
O10A W3A O13A 83.6(3) . . ?
O11A W3A O13A 85.0(3) . . ?
O4A W3A O13A 72.0(3) . . ?
O6A W3A O13A 72.7(3) . . ?
O5A W3A K3 57.9(3) . 1_455 ?
O10A W3A K3 46.2(3) . 1_455 ?
O11A W3A K3 109.6(3) . 1_455 ?
O4A W3A K3 88.4(3) . 1_455 ?
O6A W3A K3 154.0(2) . 1_455 ?
O13A W3A K3 126.6(2) . 1_455 ?
O5A W3A K4 32.7(3) . 2_666 ?
O10A W3A K4 123.4(3) . 2_666 ?
O11A W3A K4 123.2(3) . 2_666 ?
O4A W3A K4 73.9(3) . 2_666 ?
O6A W3A K4 75.4(2) . 2_666 ?
O13A W3A K4 135.9(2) . 2_666 ?
K3 W3A K4 78.77(8) 1_455 2_666 ?
O14A W4A O29A 101.3(4) . . ?
O14A W4A O15A 101.3(4) . . ?
O29A W4A O15A 90.4(4) . . ?
O14A W4A O25A 99.1(4) . . ?
O29A W4A O25A 91.3(4) . . ?
O15A W4A O25A 158.8(4) . . ?
O14A W4A O12A 97.2(4) . . ?
O29A W4A O12A 161.5(4) . . ?
O15A W4A O12A 85.5(3) . . ?
O25A W4A O12A 86.1(3) . . ?
O14A W4A O28A 173.4(4) . . ?
O29A W4A O28A 80.5(3) . . ?
O15A W4A O28A 85.0(3) . . ?
O25A W4A O28A 74.5(3) . . ?
O12A W4A O28A 81.2(3) . . ?
O14A W4A K8 88.9(3) . . ?
O29A W4A K8 45.9(3) . . ?
O15A W4A K8 49.5(3) . . ?
O25A W4A K8 137.1(3) . . ?
O12A W4A K8 134.9(2) . . ?
O28A W4A K8 96.8(2) . . ?
O14A W4A K18 48.2(5) . . ?
O29A W4A K18 149.5(5) . . ?
O15A W4A K18 97.0(5) . . ?
O25A W4A K18 92.2(5) . . ?
O12A W4A K18 49.0(5) . . ?
O28A W4A K18 129.5(5) . . ?
K8 W4A K18 122.5(6) . . ?
O16A W5A O7A 99.8(4) . . ?
O16A W5A O17A 99.5(4) . . ?
O7A W5A O17A 90.5(4) . . ?
O16A W5A O15A 103.3(4) . . ?
O7A W5A O15A 87.9(4) . . ?
O17A W5A O15A 157.1(4) . . ?
O16A W5A O30A 99.5(4) . . ?
O7A W5A O30A 160.7(4) . . ?
O17A W5A O30A 86.2(3) . . ?
O15A W5A O30A 87.8(3) . . ?
O16A W5A O26A 173.0(4) . . ?
O7A W5A O26A 81.2(3) . . ?
O17A W5A O26A 73.5(3) . . ?
O15A W5A O26A 83.7(3) . . ?
O30A W5A O26A 79.6(3) . . ?
O16A W5A K3 53.7(3) . . ?
O7A W5A K3 85.5(3) . . ?
O17A W5A K3 48.0(3) . . ?
O15A W5A K3 154.2(3) . . ?
O30A W5A K3 106.0(2) . . ?
O26A W5A K3 119.7(2) . . ?
O16A W5A K8 89.6(3) . . ?
O7A W5A K8 132.5(3) . . ?
O17A W5A K8 134.0(3) . . ?
O15A W5A K8 44.8(3) . . ?
O30A W5A K8 47.8(2) . . ?
O26A W5A K8 94.9(2) . . ?
K3 W5A K8 133.82(7) . . ?
O18A W6A O8A 100.5(4) . . ?
O18A W6A O19A 100.7(4) . . ?
O8A W6A O19A 89.7(4) . . ?
O18A W6A O17A 99.4(4) . . ?
O8A W6A O17A 89.2(4) . . ?
O19A W6A O17A 159.8(4) . . ?
O18A W6A O31A 97.5(4) . . ?
O8A W6A O31A 161.8(4) . . ?
O19A W6A O31A 89.4(4) . . ?
O17A W6A O31A 85.5(4) . . ?
O18A W6A O26A 172.9(4) . . ?
O8A W6A O26A 83.3(3) . . ?
O19A W6A O26A 85.2(3) . . ?
O17A W6A O26A 74.6(3) . . ?
O31A W6A O26A 78.5(3) . . ?
O18A W6A K14 48.3(3) . 2_666 ?
O8A W6A K14 148.7(3) . 2_666 ?
O19A W6A K14 98.0(3) . 2_666 ?
O17A W6A K14 93.4(3) . 2_666 ?
O31A W6A K14 49.3(3) . 2_666 ?
O26A W6A K14 127.4(2) . 2_666 ?
O20A W7A O32A 102.1(5) . . ?
O20A W7A O21A 100.3(4) . . ?
O32A W7A O21A 95.5(4) . . ?
O20A W7A O19A 103.7(4) . . ?
O32A W7A O19A 94.4(4) . . ?
O21A W7A O19A 151.4(4) . . ?
O20A W7A O9A 92.3(4) . . ?
O32A W7A O9A 165.4(4) . . ?
O21A W7A O9A 84.2(3) . . ?
O19A W7A O9A 79.6(3) . . ?
O20A W7A O27A 167.8(4) . . ?
O32A W7A O27A 88.0(4) . . ?
O21A W7A O27A 71.7(3) . . ?
O19A W7A O27A 82.0(3) . . ?
O9A W7A O27A 78.0(3) . . ?
O20A W7A K21 51.2(3) . 1_455 ?
O32A W7A K21 102.0(4) . 1_455 ?
O21A W7A K21 49.1(3) . 1_455 ?
O19A W7A K21 152.3(3) . 1_455 ?
O9A W7A K21 88.9(3) . 1_455 ?
O27A W7A K21 120.4(2) . 1_455 ?
O20A W7A K9 139.1(3) . . ?
O32A W7A K9 37.0(3) . . ?
O21A W7A K9 88.4(3) . . ?
O19A W7A K9 83.7(3) . . ?
O9A W7A K9 128.5(2) . . ?
O27A W7A K9 51.5(2) . . ?
K21 W7A K9 122.49(16) 1_455 . ?
O20A W7A K6 43.2(3) . . ?
O32A W7A K6 139.6(3) . . ?
O21A W7A K6 108.7(3) . . ?
O19A W7A K6 79.6(3) . . ?
O9A W7A K6 52.8(2) . . ?
O27A W7A K6 129.7(2) . . ?
K21 W7A K6 73.43(17) 1_455 . ?
K9 W7A K6 162.56(9) . . ?
O22A W8A O33A 102.5(4) . . ?
O22A W8A O21A 98.2(4) . . ?
O33A W8A O21A 97.7(4) . . ?
O22A W8A O23A 102.1(4) . . ?
O33A W8A O23A 92.9(4) . . ?
O21A W8A O23A 154.5(4) . . ?
O22A W8A O10A 92.1(4) . . ?
O33A W8A O10A 164.9(4) . . ?
O21A W8A O10A 83.5(3) . . ?
O23A W8A O10A 80.5(3) . . ?
O22A W8A O27A 168.6(4) . . ?
O33A W8A O27A 86.0(3) . . ?
O21A W8A O27A 73.0(3) . . ?
O23A W8A O27A 84.8(3) . . ?
O10A W8A O27A 80.0(3) . . ?
O22A W8A K3 44.9(3) . 1_455 ?
O33A W8A K3 146.2(3) . 1_455 ?
O21A W8A K3 81.6(3) . 1_455 ?
O23A W8A K3 102.1(3) . 1_455 ?
O10A W8A K3 48.9(2) . 1_455 ?
O27A W8A K3 125.1(2) . 1_455 ?
O22A W8A K9 138.1(3) . . ?
O33A W8A K9 36.0(3) . . ?
O21A W8A K9 85.9(3) . . ?
O23A W8A K9 89.2(3) . . ?
O10A W8A K9 129.7(2) . . ?
O27A W8A K9 49.9(2) . . ?
K3 W8A K9 167.51(7) 1_455 . ?
O22A W8A K10 97.2(3) . . ?
O33A W8A K10 41.0(3) . . ?
O21A W8A K10 138.3(3) . . ?
O23A W8A K10 53.8(3) . . ?
O10A W8A K10 134.3(2) . . ?
O27A W8A K10 94.1(2) . . ?
K3 W8A K10 133.90(7) 1_455 . ?
K9 W8A K10 57.58(7) . . ?
O24A W9A O34A 101.0(4) . . ?
O24A W9A O23A 102.4(4) . . ?
O34A W9A O23A 92.5(4) . . ?
O24A W9A O25A 101.2(4) . . ?
O34A W9A O25A 92.3(4) . . ?
O23A W9A O25A 154.5(4) . . ?
O24A W9A O11A 94.7(4) . . ?
O34A W9A O11A 164.3(4) . . ?
O23A W9A O11A 84.0(4) . . ?
O25A W9A O11A 84.6(3) . . ?
O24A W9A O28A 173.0(4) . . ?
O34A W9A O28A 83.5(3) . . ?
O23A W9A O28A 82.7(3) . . ?
O25A W9A O28A 73.0(3) . . ?
O11A W9A O28A 80.8(3) . . ?
O24A W9A K13 50.0(3) . . ?
O34A W9A K13 105.2(3) . . ?
O23A W9A K13 149.1(3) . . ?
O25A W9A K13 51.5(3) . . ?
O11A W9A K13 85.0(3) . . ?
O28A W9A K13 123.8(2) . . ?
O24A W9A K10 95.1(3) . . ?
O34A W9A K10 41.2(3) . . ?
O23A W9A K10 53.6(3) . . ?
O25A W9A K10 133.1(3) . . ?
O11A W9A K10 137.6(2) . . ?
O28A W9A K10 91.8(2) . . ?
K13 W9A K10 131.08(10) . . ?
O41A W10A O35A 101.6(4) . . ?
O41A W10A O52A 99.8(4) . . ?
O35A W10A O52A 91.0(4) . . ?
O41A W10A O42A 102.6(4) . . ?
O35A W10A O42A 90.1(4) . . ?
O52A W10A O42A 156.9(4) . . ?
O41A W10A O56A 98.0(4) . . ?
O35A W10A O56A 160.3(4) . . ?
O52A W10A O56A 86.6(4) . . ?
O42A W10A O56A 84.7(4) . . ?
O41A W10A O53A 173.7(4) . . ?
O35A W10A O53A 79.7(3) . . ?
O52A W10A O53A 74.0(3) . . ?
O42A W10A O53A 83.5(3) . . ?
O56A W10A O53A 80.9(3) . . ?
O41A W10A K8 91.2(3) . . ?
O35A W10A K8 46.9(3) . . ?
O52A W10A K8 137.9(3) . . ?
O42A W10A K8 47.6(3) . . ?
O56A W10A K8 132.1(3) . . ?
O53A W10A K8 94.1(2) . . ?
O43A W11A O57A 100.4(4) . . ?
O43A W11A O42A 103.3(4) . . ?
O57A W11A O42A 87.4(4) . . ?
O43A W11A O44A 99.7(4) . . ?
O57A W11A O44A 89.4(4) . . ?
O42A W11A O44A 157.0(4) . . ?
O43A W11A O36A 99.1(4) . . ?
O57A W11A O36A 160.5(4) . . ?
O42A W11A O36A 89.6(4) . . ?
O44A W11A O36A 85.9(4) . . ?
O43A W11A O54A 171.8(4) . . ?
O57A W11A O54A 82.0(3) . . ?
O42A W11A O54A 84.6(3) . . ?
O44A W11A O54A 72.4(3) . . ?
O36A W11A O54A 78.5(3) . . ?
O43A W11A K8 88.5(3) . . ?
O57A W11A K8 134.0(3) . . ?
O42A W11A K8 46.8(3) . . ?
O44A W11A K8 133.9(3) . . ?
O36A W11A K8 48.0(3) . . ?
O54A W11A K8 95.5(2) . . ?
O45A W12A O46A 102.8(4) . . ?
O45A W12A O58A 99.6(4) . . ?
O46A W12A O58A 89.8(4) . . ?
O45A W12A O44A 98.0(4) . . ?
O46A W12A O44A 159.1(4) . . ?
O58A W12A O44A 88.8(4) . . ?
O45A W12A O37A 98.2(4) . . ?
O46A W12A O37A 90.2(4) . . ?
O58A W12A O37A 161.7(4) . . ?
O44A W12A O37A 84.7(4) . . ?
O45A W12A O54A 171.7(4) . . ?
O46A W12A O54A 85.1(4) . . ?
O58A W12A O54A 82.7(3) . . ?
O44A W12A O54A 74.1(3) . . ?
O37A W12A O54A 79.1(3) . . ?
O45A W12A K20 78.4(4) . . ?
O46A W12A K20 132.4(3) . . ?
O58A W12A K20 44.3(3) . . ?
O44A W12A K20 54.3(3) . . ?
O37A W12A K20 137.3(3) . . ?
O54A W12A K20 98.2(3) . . ?
O47A W13A O38A 100.8(5) . . ?
O47A W13A O48A 102.3(4) . . ?
O38A W13A O48A 95.5(4) . . ?
O47A W13A O46A 102.9(4) . . ?
O38A W13A O46A 93.3(4) . . ?
O48A W13A O46A 151.2(4) . . ?
O47A W13A O59A 91.6(4) . . ?
O38A W13A O59A 167.3(4) . . ?
O48A W13A O59A 84.3(4) . . ?
O46A W13A O59A 81.3(4) . . ?
O47A W13A O55A 169.3(4) . . ?
O38A W13A O55A 89.1(4) . . ?
O48A W13A O55A 72.4(4) . . ?
O46A W13A O55A 80.4(3) . . ?
O59A W13A O55A 78.7(3) . . ?
O47A W13A K9 137.4(4) . . ?
O38A W13A K9 37.0(3) . . ?
O48A W13A K9 90.6(3) . . ?
O46A W13A K9 80.1(3) . . ?
O59A W13A K9 130.3(2) . . ?
O55A W13A K9 52.9(2) . . ?
O47A W13A K7 41.6(4) . . ?
O38A W13A K7 141.7(3) . . ?
O48A W13A K7 99.7(3) . . ?
O46A W13A K7 90.1(3) . . ?
O59A W13A K7 50.3(2) . . ?
O55A W13A K7 129.0(2) . . ?
K9 W13A K7 169.56(7) . . ?
O49A W14A O39A 102.4(5) . . ?
O49A W14A O48A 99.1(5) . . ?
O39A W14A O48A 96.7(4) . . ?
O49A W14A O50A 100.6(5) . . ?
O39A W14A O50A 93.0(4) . . ?
O48A W14A O50A 155.6(4) . . ?
O49A W14A O60A 95.8(4) . . ?
O39A W14A O60A 161.4(4) . . ?
O48A W14A O60A 84.2(4) . . ?
O50A W14A O60A 79.6(4) . . ?
O49A W14A O55A 171.5(4) . . ?
O39A W14A O55A 81.7(4) . . ?
O48A W14A O55A 72.9(4) . . ?
O50A W14A O55A 86.5(4) . . ?
O60A W14A O55A 80.8(3) . . ?
O49A W14A K10 94.8(4) . . ?
O39A W14A K10 38.0(3) . . ?
O48A W14A K10 134.6(3) . . ?
O50A W14A K10 57.6(3) . . ?
O60A W14A K10 137.1(3) . . ?
O55A W14A K10 93.0(2) . . ?
O49A W14A K9 135.0(4) . . ?
O39A W14A K9 33.5(3) . . ?
O48A W14A K9 83.7(3) . . ?
O50A W14A K9 92.4(3) . . ?
O60A W14A K9 129.0(3) . . ?
O55A W14A K9 48.3(2) . . ?
K10 W14A K9 57.02(7) . . ?
O51A W15A O40A 100.9(4) . . ?
O51A W15A O50A 102.2(5) . . ?
O40A W15A O50A 92.7(4) . . ?
O51A W15A O52A 102.5(4) . . ?
O40A W15A O52A 91.6(4) . . ?
O50A W15A O52A 153.7(4) . . ?
O51A W15A O61A 96.5(4) . . ?
O40A W15A O61A 162.5(4) . . ?
O50A W15A O61A 84.5(4) . . ?
O52A W15A O61A 83.7(4) . . ?
O51A W15A O53A 174.8(4) . . ?
O40A W15A O53A 81.6(3) . . ?
O50A W15A O53A 82.1(4) . . ?
O52A W15A O53A 72.8(3) . . ?
O61A W15A O53A 80.9(3) . . ?
O51A W15A K10 97.4(4) . . ?
O40A W15A K10 42.6(3) . . ?
O50A W15A K10 51.5(3) . . ?
O52A W15A K10 133.0(3) . . ?
O61A W15A K10 135.7(3) . . ?
O53A W15A K10 87.5(2) . . ?
O63A W16A O56A 103.2(4) . . ?
O63A W16A O68A 101.2(4) . . ?
O56A W16A O68A 90.7(4) . . ?
O63A W16A O64A 101.7(4) . . ?
O56A W16A O64A 154.6(4) . . ?
O68A W16A O64A 89.3(4) . . ?
O63A W16A O57A 100.4(4) . . ?
O56A W16A O57A 83.5(4) . . ?
O68A W16A O57A 158.4(4) . . ?
O64A W16A O57A 87.1(4) . . ?
O63A W16A O62A 172.2(4) . . ?
O56A W16A O62A 82.9(3) . . ?
O68A W16A O62A 73.6(4) . . ?
O64A W16A O62A 72.8(3) . . ?
O57A W16A O62A 85.0(3) . . ?
O63A W16A K20 88.1(3) . . ?
O56A W16A K20 134.8(3) . . ?
O68A W16A K20 130.3(3) . . ?
O64A W16A K20 41.2(3) . . ?
O57A W16A K20 51.3(3) . . ?
O62A W16A K20 91.0(2) . . ?
O65A W17A O59A 102.1(4) . . ?
O65A W17A O66A 100.2(4) . . ?
O59A W17A O66A 94.1(4) . . ?
O65A W17A O58A 101.7(4) . . ?
O59A W17A O58A 86.3(4) . . ?
O66A W17A O58A 157.4(4) . . ?
O65A W17A O64A 100.9(4) . . ?
O59A W17A O64A 156.3(4) . . ?
O66A W17A O64A 87.3(4) . . ?
O58A W17A O64A 83.5(4) . . ?
O65A W17A O62A 171.2(4) . . ?
O59A W17A O62A 85.2(3) . . ?
O66A W17A O62A 74.1(3) . . ?
O58A W17A O62A 83.5(3) . . ?
O64A W17A O62A 72.4(3) . . ?
O65A W17A K7 50.5(3) . . ?
O59A W17A K7 51.9(3) . . ?
O66A W17A K7 105.8(3) . . ?
O58A W17A K7 92.2(3) . . ?
O64A W17A K7 149.7(3) . . ?
O62A W17A K7 137.1(2) . . ?
O65A W17A K20 80.1(4) . . ?
O59A W17A K20 129.6(3) . . ?
O66A W17A K20 135.6(3) . . ?
O58A W17A K20 45.2(3) . . ?
O64A W17A K20 49.9(3) . . ?
O62A W17A K20 99.1(2) . . ?
K7 W17A K20 107.75(14) . . ?
O65A W17A K19 64.3(4) . . ?
O59A W17A K19 88.6(3) . . ?
O66A W17A K19 38.4(3) . . ?
O58A W17A K19 163.8(3) . . ?
O64A W17A K19 106.5(3) . . ?
O62A W17A K19 111.4(3) . . ?
K7 W17A K19 72.66(12) . . ?
K20 W17A K19 133.2(2) . . ?
O67A W18A O60A 103.8(5) . . ?
O67A W18A O61A 102.3(5) . . ?
O60A W18A O61A 91.2(4) . . ?
O67A W18A O66A 99.3(4) . . ?
O60A W18A O66A 90.7(4) . . ?
O61A W18A O66A 157.1(4) . . ?
O67A W18A O68A 99.6(5) . . ?
O60A W18A O68A 156.4(4) . . ?
O61A W18A O68A 86.8(4) . . ?
O66A W18A O68A 82.4(4) . . ?
O67A W18A O62A 168.8(4) . . ?
O60A W18A O62A 84.1(4) . . ?
O61A W18A O62A 85.2(4) . . ?
O66A W18A O62A 72.3(3) . . ?
O68A W18A O62A 72.3(3) . . ?
O69A W19A O37A 99.8(4) . . ?
O69A W19A O31A 99.5(4) . . ?
O37A W19A O31A 92.9(4) . . ?
O69A W19A O30A 98.1(4) . . ?
O37A W19A O30A 161.5(4) . . ?
O31A W19A O30A 88.5(4) . . ?
O69A W19A O36A 98.1(4) . . ?
O37A W19A O36A 87.9(4) . . ?
O31A W19A O36A 162.0(4) . . ?
O30A W19A O36A 85.3(4) . . ?
O69A W19A O70A 178.6(4) . . ?
O37A W19A O70A 80.8(4) . . ?
O31A W19A O70A 79.2(4) . . ?
O30A W19A O70A 81.3(3) . . ?
O36A W19A O70A 83.2(4) . . ?
O69A W19A K8 74.6(3) . . ?
O37A W19A K8 131.8(3) . . ?
O31A W19A K8 135.2(3) . . ?
O30A W19A K8 50.1(2) . . ?
O36A W19A K8 47.5(3) . . ?
O70A W19A K8 105.9(2) . . ?
O69A W19A K14 132.3(3) . 2_666 ?
O37A W19A K14 64.9(3) . 2_666 ?
O31A W19A K14 41.9(3) . 2_666 ?
O30A W19A K14 105.4(3) . 2_666 ?
O36A W19A K14 124.4(3) . 2_666 ?
O70A W19A K14 46.8(3) . 2_666 ?
K8 W19A K14 149.84(11) . 2_666 ?

loop_
_geom_bond_atom_site_label_1
_geom_bond_atom_site_label_2
_geom_bond_distance
_geom_bond_site_symmetry_2
_geom_bond_publ_flag
C1 C6 1.39(2) . ?
C1 C2 1.42(2) . ?
C1 Sn1 2.114(12) . ?
C2 C3 1.38(2) . ?
C2 H2 0.9500 . ?
C3 C4 1.37(2) . ?
C3 H3 0.9500 . ?
C4 C5 1.42(2) . ?
C4 H4 0.9500 . ?
C5 C6 1.39(2) . ?
C5 H5 0.9500 . ?
C6 H6 0.9500 . ?
C1A C2A 1.36(2) . ?
C1A C6A 1.43(2) . ?
C1A Sn1A 2.123(13) . ?
C2A C3A 1.41(2) . ?
C2A H2A 0.9500 . ?
C3A C4A 1.34(3) . ?
C3A H3A 0.9500 . ?
C4A C5A 1.37(3) . ?
C4A H4A 0.9500 . ?
C5A C6A 1.42(3) . ?
C5A H5A 0.9500 . ?
C6A H6A 0.9500 . ?
K1 O33 2.716(9) 1_455 ?
K1 O16W 2.791(14) . ?
K1 O40 2.868(9) 1_455 ?
K1 O39 2.886(10) 1_455 ?
K1 O34 2.971(10) 1_455 ?
K1 O16 2.981(10) . ?
K1 O50 3.225(10) 1_455 ?
K1 O23 3.228(10) 1_455 ?
K1 O71 3.280(11) 1_455 ?
K1 K2 3.759(4) . ?
K1 W8 3.880(4) 1_455 ?
K1 Sn1 3.883(4) 1_455 ?
K2 O32 2.627(10) 1_455 ?
K2 O38 2.633(10) 1_455 ?
K2 O69 2.686(10) 1_455 ?
K2 O39 2.691(10) 1_455 ?
K2 O33 2.731(9) 1_455 ?
K2 O71 2.941(10) 1_455 ?
K2 O55 3.003(9) 1_455 ?
K2 O28 3.016(9) 1_455 ?
K2 W7 3.803(3) 1_455 ?
K2 W13 3.849(3) 1_455 ?
K2 W14 3.908(3) 1_455 ?
K3 O3W 2.755(11) . ?
K3 O65 2.814(10) . ?
K3 O22A 2.826(10) 1_655 ?
K3 O10A 2.872(9) 1_655 ?
K3 O11W 2.909(12) 1_655 ?
K3 O17A 2.957(9) . ?
K3 O23W 3.026(16) . ?
K3 O16A 3.172(10) . ?
K3 O5A 3.246(10) 1_655 ?
K3 W8A 3.778(3) 1_655 ?
K3 W3A 3.816(4) 1_655 ?
K3 W5A 3.872(4) . ?
K4 O20 2.830(10) 1_554 ?
K4 O5A 2.837(9) 2_666 ?
K4 O47 2.900(10) 2_766 ?
K4 O13W 2.904(12) . ?
K4 O5W 3.013(12) 2_666 ?
K4 O65 3.038(10) 2_766 ?
K4 O59 3.106(10) 2_766 ?
K4 O10 3.320(9) 1_554 ?
K4 O3 3.328(11) 1_554 ?
K4 W17 3.846(4) 2_766 ?
K4 W7 3.887(4) 1_554 ?
K4 W13 3.954(4) 2_766 ?
K5 O30W 2.718(18) . ?
K5 O35 2.856(9) . ?
K5 O29 2.923(9) . ?
K5 O15 2.929(9) . ?
K5 O42 2.934(9) . ?
K5 O16W 2.972(14) . ?
K5 O30 3.022(9) . ?
K5 O36 3.027(9) . ?
K5 W10 3.803(3) . ?
K5 W4 3.821(3) . ?
K5 W5 3.926(4) . ?
K5 W11 3.953(4) . ?
K6 O14W 2.699(14) . ?
K6 O67 2.727(10) 1_455 ?
K6 O8W 2.825(12) 2_666 ?
K6 O20A 2.835(10) . ?
K6 O3A 2.994(10) . ?
K6 O9A 3.060(10) . ?
K6 W2A 3.735(5) . ?
K6 W7A 3.835(5) . ?
K6 K7 4.286(6) 2_666 ?
K6 K21 4.574(11) 1_455 ?
K6 K11 4.806(6) . ?
K6 K20 4.856(9) 2_666 ?
K7 O8W 2.733(12) . ?
K7 O14W 2.737(13) 2_666 ?
K7 O63 2.746(10) 2_666 ?
K7 O47A 2.770(11) . ?
K7 O23W 2.902(15) 2_666 ?
K7 O65A 2.930(11) . ?
K7 O59A 2.953(10) . ?
K7 O18A 3.065(10) 2_666 ?
K7 W17A 3.707(4) . ?
K7 W13A 3.815(4) . ?
K7 K21 4.117(10) 2_666 ?
K7 K6 4.286(6) 2_666 ?
K8 O32W 2.65(2) . ?
K8 O29A 2.841(9) . ?
K8 O22W 2.902(14) . ?
K8 O42A 2.912(9) . ?
K8 O35A 2.918(9) . ?
K8 O15A 2.940(9) . ?
K8 O36A 2.946(9) . ?
K8 O30A 3.033(9) . ?
K8 W4A 3.797(3) . ?
K8 W10A 3.844(3) . ?
K8 W11A 3.863(4) . ?
K8 W19A 3.889(4) . ?
K9 O38A 2.609(11) . ?
K9 O32A 2.647(11) . ?
K9 O33A 2.694(9) . ?
K9 O69A 2.720(9) . ?
K9 O39A 2.738(10) . ?
K9 O71A 2.928(11) . ?
K9 O27A 2.994(9) . ?
K9 O55A 3.022(9) . ?
K9 W13A 3.783(4) . ?
K9 K10 3.790(5) . ?
K9 W7A 3.827(3) . ?
K9 W8A 3.908(3) . ?
K10 O39A 2.739(10) . ?
K10 O22W 2.825(14) 1_455 ?
K10 O34A 2.840(10) . ?
K10 O33A 2.877(10) . ?
K10 O43A 2.960(10) 1_455 ?
K10 O40A 3.035(10) . ?
K10 O23A 3.223(9) . ?
K10 O50A 3.300(10) . ?
K10 O71A 3.321(11) . ?
K10 Sn1A 3.886(4) . ?
K10 W14A 3.906(4) . ?
K11 O9W 2.713(12) . ?
K11 O3A 2.746(9) . ?
K11 O49 2.778(10) 1_455 ?
K11 O7W 2.817(12) . ?
K11 O60 2.896(9) 1_455 ?
K11 O44 2.900(9) . ?
K11 O43 3.190(10) . ?
K11 O5W 3.272(12) . ?
K11 O67 3.367(10) 1_455 ?
K11 W14 3.753(3) 1_455 ?
K11 W11 3.847(4) . ?
K11 W18 3.878(4) 1_455 ?
K12 O18 2.703(10) 1_554 ?
K12 O7W 2.757(11) 2_666 ?
K12 O5W 2.759(12) 2_666 ?
K12 O29W 2.825(18) 2_666 ?
K12 O13W 2.878(12) . ?
K12 O48 2.949(10) 2_766 ?
K12 O47 3.219(10) 2_766 ?
K12 W13 3.951(4) 2_766 ?
K12 K15 4.045(8) 2_666 ?
K12 K11 4.082(5) 2_666 ?
K13 O20W 2.744(16) 2_666 ?
K13 O24 2.852(12) 1_465 ?
K13 O18W 2.855(14) 2_666 ?
K13 K16A 2.917(13) 2_666 ?
K13 O24A 3.095(11) . ?
K13 O25A 3.099(10) . ?
K13 W9A 3.905(5) . ?
K13 K16 3.977(8) 2_666 ?
K14 O47A 2.901(12) . ?
K14 O31A 2.934(10) 2_666 ?
K14 O18A 2.961(11) 2_666 ?
K14 O70A 3.002(11) 2_666 ?
K14 K21 3.786(12) 2_666 ?
K14 W6A 3.812(6) 2_666 ?
K14 W19A 4.059(6) 2_666 ?
K15 O10W 2.463(12) . ?
K15 O1A 2.656(11) . ?
K15 O29W 2.670(19) . ?
K15 O21 2.849(11) 2_767 ?
K15 O25W 2.937(16) . ?
K15 O15W 3.033(14) 2_666 ?
K15 O22 3.077(12) 2_767 ?
K15 O13W 3.277(13) 2_666 ?
K15 W8 3.821(6) 2_767 ?
K15 K12 4.045(8) 2_666 ?
K15 K18 4.09(3) . ?
K15 K18A 4.94(3) . ?
K16 K16A 1.456(14) . ?
K16 O33W 2.63(3) . ?
K16 O18W 2.799(14) . ?
K16 K18 2.89(3) 2_666 ?
K16 K18A 2.89(3) 2_666 ?
K16 O1 3.028(12) 2_656 ?
K16 O1 3.088(11) 1_554 ?
K16 O2 3.157(11) 1_554 ?
K16 O25W 3.212(17) 2_666 ?
K16 W1 3.920(6) 1_554 ?
K16 K13 3.977(8) 2_666 ?
K16 K16A 4.601(12) 2_655 ?
K16A O18W 2.897(17) . ?
K16A K13 2.917(12) 2_666 ?
K16A O26W 2.99(2) 1_545 ?
K16A O1 3.002(15) 2_656 ?
K16A O1 3.218(14) 1_554 ?
K16A O2 3.404(14) 1_554 ?
K16A K18A 3.88(4) 2_666 ?
K16A K18 3.98(3) 2_666 ?
K16A W1 4.028(10) 1_554 ?
K16A K16 4.601(12) 2_655 ?
K16A K16A 4.89(2) 2_655 ?
K17 K17A 1.21(2) . ?
K17 O67A 2.783(13) . ?
K17 O63A 2.912(13) 2_676 ?
K17 O17W 3.10(2) 2_666 ?
K17 O34W 3.21(3) 2_576 ?
K17 K17A 4.37(3) 2_576 ?
K17 K19 4.399(17) . ?
K17A O63A 2.652(18) 2_676 ?
K17A O34W 2.68(3) . ?
K17A O67A 2.683(19) . ?
K17A O34W 2.77(3) 2_576 ?
K17A K17A 3.26(4) 2_576 ?
K17A K17 4.37(3) 2_576 ?
K18 K18A 1.01(3) . ?
K18 O10W 2.10(2) . ?
K18 K16 2.89(3) 2_666 ?
K18 O1A 2.96(2) . ?
K18 O12A 3.158(19) . ?
K18 O18W 3.18(3) 2_666 ?
K18 O14A 3.20(3) . ?
K18 O33W 3.26(3) 2_666 ?
K18 O25W 3.39(4) . ?
K18 W1A 3.816(19) . ?
K18 K16A 3.98(3) 2_666 ?
K18 W4A 4.08(2) . ?
K18A O10W 2.69(3) . ?
K18A O1W 2.71(3) 2_666 ?
K18A K16 2.89(3) 2_666 ?
K18A O14A 2.93(3) . ?
K18A O33W 3.08(4) 2_666 ?
K18A K16A 3.88(4) 2_666 ?
K19 O17W 2.782(17) 2_666 ?
K19 O66A 2.891(12) . ?
K19 O41 3.056(12) 2_666 ?
K19 O63 3.062(12) 2_666 ?
K19 O56 3.080(11) 2_666 ?
K19 W16 3.851(7) 2_666 ?
K19 W10 3.943(7) 2_666 ?
K19 W17A 4.128(9) . ?
K20 O49A 2.630(13) 1_655 ?
K20 O58A 2.783(11) . ?
K20 O64A 2.937(12) . ?
K20 O44A 3.098(12) . ?
K20 O57A 3.251(11) . ?
K20 W17A 3.793(7) . ?
K20 W12A 3.801(8) . ?
K20 W16A 4.094(8) . ?
K20 K6 4.856(9) 2_666 ?
K21 O11W 2.793(14) 1_655 ?
K21 O21A 2.942(12) 1_655 ?
K21 O23W 3.008(17) . ?
K21 O20A 3.050(13) 1_655 ?
K21 O47A 3.151(14) 2_666 ?
K21 K14 3.786(12) 2_666 ?
K21 W7A 3.816(9) 1_655 ?
K21 K7 4.117(10) 2_666 ?
K21 K6 4.574(11) 1_655 ?
O1 W1 1.719(10) . ?
O1 K16A 3.002(15) 2_656 ?
O1 K16 3.028(12) 2_656 ?
O1 K16 3.088(11) 1_556 ?
O1 K16A 3.218(14) 1_556 ?
O2 W1 1.905(9) . ?
O2 W2 1.973(9) . ?
O2 K16 3.157(11) 1_556 ?
O2 K16A 3.405(14) 1_556 ?
O3 W2 1.731(10) . ?
O3 K4 3.328(11) 1_556 ?
O4 W2 1.883(9) . ?
O4 W3 1.997(8) . ?
O5 W3 1.734(10) . ?
O6 W1 1.888(9) . ?
O6 W3 2.009(9) . ?
O7 W1 1.887(9) . ?
O7 W4 1.957(9) . ?
O8 W5 1.878(9) . ?
O8 W1 1.978(9) . ?
O9 W6 1.884(9) . ?
O9 W2 1.984(9) . ?
O10 W2 1.821(8) . ?
O10 W7 2.121(8) . ?
O10 K4 3.321(9) 1_556 ?
O11 W3 1.827(9) . ?
O11 W8 2.091(9) . ?
O12 W3 1.855(9) . ?
O12 W9 1.994(9) . ?
O13 P1 1.560(9) . ?
O13 W3 2.386(8) . ?
O13 W2 2.409(8) . ?
O13 W1 2.418(8) . ?
O14 W4 1.716(10) . ?
O15 W5 1.919(8) . ?
O15 W4 1.920(8) . ?
O16 W5 1.728(9) . ?
O17 W5 1.907(8) . ?
O17 W6 1.951(8) . ?
O18 W6 1.714(9) . ?
O18 K12 2.703(10) 1_556 ?
O19 W6 1.873(8) . ?
O19 W7 1.945(8) . ?
O20 W7 1.740(9) . ?
O20 K4 2.830(10) 1_556 ?
O21 W7 1.908(9) . ?
O21 W8 1.934(9) . ?
O21 K15 2.849(10) 2_767 ?
O22 W8 1.743(10) . ?
O22 K15 3.077(12) 2_767 ?
O23 W9 1.881(9) . ?
O23 W8 1.950(9) . ?
O23 K1 3.228(10) 1_655 ?
O24 W9 1.727(10) . ?
O24 K13 2.852(12) 1_645 ?
O25 W4 1.931(9) . ?
O25 W9 1.931(9) . ?
O26 P1 1.547(8) . ?
O26 W4 2.411(8) . ?
O26 W9 2.480(8) . ?
O27 P1 1.527(9) . ?
O27 W6 2.333(8) . ?
O27 W5 2.410(8) . ?
O28 P1 1.534(9) . ?
O28 W8 2.385(8) . ?
O28 W7 2.423(8) . ?
O28 K2 3.016(9) 1_655 ?
O29 W4 1.828(9) . ?
O29 Sn1 2.075(9) . ?
O30 W5 1.916(9) . ?
O30 W19 1.949(9) . ?
O31 W19 1.867(9) . ?
O31 W6 1.999(9) . ?
O32 W7 1.753(9) . ?
O32 K2 2.627(10) 1_655 ?
O33 W8 1.772(9) . ?
O33 K1 2.716(9) 1_655 ?
O33 K2 2.731(9) 1_655 ?
O34 W9 1.847(9) . ?
O34 Sn1 2.058(9) . ?
O34 K1 2.971(10) 1_655 ?
O35 W10 1.844(9) . ?
O35 Sn1 2.047(9) . ?
O36 W11 1.927(8) . ?
O36 W19 1.951(8) . ?
O37 W19 1.887(8) . ?
O37 W12 1.963(8) . ?
O38 W13 1.746(9) . ?
O38 K2 2.633(10) 1_655 ?
O39 W14 1.750(9) . ?
O39 K2 2.691(10) 1_655 ?
O39 K1 2.887(10) 1_655 ?
O40 W15 1.852(9) . ?
O40 Sn1 2.066(9) . ?
O40 K1 2.868(9) 1_655 ?
O41 W10 1.731(10) . ?
O41 K19 3.056(12) 2_666 ?
O42 W11 1.916(8) . ?
O42 W10 1.923(8) . ?
O43 W11 1.731(9) . ?
O44 W11 1.909(8) . ?
O44 W12 1.933(8) . ?
O45 W12 1.741(9) . ?
O46 W12 1.881(9) . ?
O46 W13 1.939(9) . ?
O47 W13 1.737(10) . ?
O47 K4 2.900(10) 2_766 ?
O47 K12 3.219(10) 2_766 ?
O48 W14 1.914(9) . ?
O48 W13 1.925(9) . ?
O48 K12 2.949(10) 2_766 ?
O49 W14 1.744(9) . ?
O49 K11 2.778(10) 1_655 ?
O50 W15 1.882(9) . ?
O50 W14 1.935(9) . ?
O50 K1 3.225(10) 1_655 ?
O51 W15 1.714(10) . ?
O52 W10 1.923(8) . ?
O52 W15 1.927(9) . ?
O53 P2 1.532(9) . ?
O53 W10 2.408(8) . ?
O53 W15 2.428(8) . ?
O54 P2 1.534(8) . ?
O54 W12 2.365(8) . ?
O54 W11 2.371(8) . ?
O55 P2 1.545(8) . ?
O55 W14 2.372(8) . ?
O55 W13 2.413(8) . ?
O55 K2 3.003(9) 1_655 ?
O56 W16 1.886(9) . ?
O56 W10 1.962(9) . ?
O56 K19 3.080(11) 2_666 ?
O57 W11 1.906(8) . ?
O57 W16 1.938(8) . ?
O58 W12 1.895(9) . ?
O58 W17 1.938(8) . ?
O59 W17 1.839(9) . ?
O59 W13 2.080(9) . ?
O59 K4 3.106(10) 2_766 ?
O60 W18 1.812(9) . ?
O60 W14 2.123(9) . ?
O60 K11 2.896(9) 1_655 ?
O61 W18 1.884(9) . ?
O61 W15 1.987(9) . ?
O62 P2 1.566(9) . ?
O62 W18 2.368(8) . ?
O62 W16 2.405(8) . ?
O62 W17 2.417(8) . ?
O63 W16 1.713(9) . ?
O63 K7 2.746(10) 2_666 ?
O63 K19 3.062(12) 2_666 ?
O64 W16 1.921(8) . ?
O64 W17 1.965(8) . ?
O65 W17 1.727(9) . ?
O65 K4 3.038(10) 2_766 ?
O66 W17 1.926(8) . ?
O66 W18 1.982(9) . ?
O67 W18 1.713(9) . ?
O67 K6 2.726(10) 1_655 ?
O67 K11 3.367(10) 1_655 ?
O68 W16 1.883(8) . ?
O68 W18 2.014(8) . ?
O69 W19 1.724(9) . ?
O69 K2 2.687(9) 1_655 ?
O70 W19 2.294(9) . ?
O71 Sn1 2.211(10) . ?
O71 K2 2.941(10) 1_655 ?
O71 K1 3.280(10) 1_655 ?
O1A W1A 1.705(9) . ?
O2A W1A 1.910(8) . ?
O2A W2A 1.993(8) . ?
O3A W2A 1.716(9) . ?
O4A W2A 1.899(8) . ?
O4A W3A 1.990(9) . ?
O5A W3A 1.738(9) . ?
O5A K4 2.837(9) 2_666 ?
O5A K3 3.246(9) 1_455 ?
O6A W1A 1.880(8) . ?
O6A W3A 2.024(8) . ?
O7A W5A 1.872(8) . ?
O7A W1A 1.967(8) . ?
O8A W6A 1.875(8) . ?
O8A W2A 1.957(8) . ?
O9A W2A 1.823(8) . ?
O9A W7A 2.124(8) . ?
O10A W3A 1.831(8) . ?
O10A W8A 2.103(8) . ?
O10A K3 2.872(9) 1_455 ?
O11A W3A 1.854(8) . ?
O11A W9A 2.019(8) . ?
O12A W1A 1.892(8) . ?
O12A W4A 1.962(8) . ?
O13A P1A 1.573(8) . ?
O13A W2A 2.376(8) . ?
O13A W3A 2.383(8) . ?
O13A W1A 2.415(8) . ?
O14A W4A 1.720(9) . ?
O15A W4A 1.914(8) . ?
O15A W5A 1.920(8) . ?
O16A W5A 1.723(9) . ?
O17A W5A 1.913(8) . ?
O17A W6A 1.945(8) . ?
O18A W6A 1.720(9) . ?
O18A K14 2.961(11) 2_666 ?
O18A K7 3.065(10) 2_666 ?
O19A W6A 1.879(9) . ?
O19A W7A 1.937(9) . ?
O20A W7A 1.722(9) . ?
O20A K21 3.049(13) 1_455 ?
O21A W7A 1.917(9) . ?
O21A W8A 1.922(9) . ?
O21A K21 2.942(12) 1_455 ?
O22A W8A 1.743(9) . ?
O22A K3 2.826(10) 1_455 ?
O23A W9A 1.886(8) . ?
O23A W8A 1.932(8) . ?
O24A W9A 1.716(9) . ?
O25A W9A 1.924(8) . ?
O25A W4A 1.937(8) . ?
O26A P1A 1.534(8) . ?
O26A W6A 2.329(8) . ?
O26A W5A 2.397(8) . ?
O27A P1A 1.543(8) . ?
O27A W8A 2.362(8) . ?
O27A W7A 2.419(8) . ?
O28A P1A 1.537(9) . ?
O28A W4A 2.364(8) . ?
O28A W9A 2.432(8) . ?
O29A W4A 1.844(9) . ?
O29A Sn1A 2.055(9) . ?
O30A W5A 1.930(8) . ?
O30A W19A 1.948(8) . ?
O31A W19A 1.898(9) . ?
O31A W6A 1.974(9) . ?
O31A K14 2.934(10) 2_666 ?
O32A W7A 1.750(10) . ?
O33A W8A 1.755(9) . ?
O34A W9A 1.857(9) . ?
O34A Sn1A 2.073(9) . ?
O35A W10A 1.832(9) . ?
O35A Sn1A 2.086(9) . ?
O36A W11A 1.928(9) . ?
O36A W19A 1.948(9) . ?
O37A W19A 1.880(9) . ?
O37A W12A 1.963(9) . ?
O38A W13A 1.747(10) . ?
O39A W14A 1.765(10) . ?
O40A W15A 1.849(9) . ?
O40A Sn1A 2.071(9) . ?
O41A W10A 1.714(10) . ?
O42A W11A 1.903(9) . ?
O42A W10A 1.938(9) . ?
O43A W11A 1.726(9) . ?
O43A K10 2.960(10) 1_655 ?
O44A W11A 1.923(8) . ?
O44A W12A 1.955(9) . ?
O45A W12A 1.729(10) . ?
O46A W12A 1.874(9) . ?
O46A W13A 1.947(9) . ?
O47A W13A 1.734(10) . ?
O47A K21 3.151(14) 2_666 ?
O48A W14A 1.920(9) . ?
O48A W13A 1.940(9) . ?
O49A W14A 1.729(11) . ?
O49A K20 2.630(13) 1_455 ?
O50A W15A 1.876(10) . ?
O50A W14A 1.944(10) . ?
O51A W15A 1.718(10) . ?
O52A W10A 1.925(9) . ?
O52A W15A 1.927(9) . ?
O53A P2A 1.538(9) . ?
O53A W10A 2.428(9) . ?
O53A W15A 2.472(8) . ?
O54A P2A 1.530(9) . ?
O54A W12A 2.319(8) . ?
O54A W11A 2.410(8) . ?
O55A P2A 1.538(9) . ?
O55A W14A 2.401(9) . ?
O55A W13A 2.407(9) . ?
O56A W16A 1.895(8) . ?
O56A W10A 1.943(9) . ?
O57A W11A 1.892(9) . ?
O57A W16A 1.963(8) . ?
O58A W12A 1.889(9) . ?
O58A W17A 1.965(9) . ?
O59A W17A 1.824(9) . ?
O59A W13A 2.113(9) . ?
O60A W18A 1.828(9) . ?
O60A W14A 2.086(9) . ?
O61A W18A 1.864(9) . ?
O61A W15A 1.995(9) . ?
O62A P2A 1.582(9) . ?
O62A W17A 2.379(9) . ?
O62A W18A 2.395(9) . ?
O62A W16A 2.407(9) . ?
O63A W16A 1.714(10) . ?
O63A K17A 2.652(18) 2_676 ?
O63A K17 2.912(13) 2_676 ?
O64A W16A 1.921(9) . ?
O64A W17A 1.986(9) . ?
O65A W17A 1.716(10) . ?
O66A W17A 1.900(9) . ?
O66A W18A 1.984(9) . ?
O67A W18A 1.732(11) . ?
O68A W16A 1.914(9) . ?
O68A W18A 2.009(9) . ?
O69A W19A 1.712(9) . ?
O70A W19A 2.280(9) . ?
O70A K14 3.002(11) 2_666 ?
O71A Sn1A 2.187(10) . ?
O1W K18A 2.71(3) 2_666 ?
O5W K12 2.759(12) 2_666 ?
O5W K4 3.013(12) 2_666 ?
O7W K12 2.757(11) 2_666 ?
O8W K6 2.824(12) 2_666 ?
O11W K21 2.793(14) 1_455 ?
O11W K3 2.909(12) 1_455 ?
O13W K15 3.277(13) 2_666 ?
O14W K7 2.737(13) 2_666 ?
O15W K15 3.033(14) 2_666 ?
O17W K19 2.782(17) 2_666 ?
O17W K17 3.10(2) 2_666 ?
O18W K13 2.855(14) 2_666 ?
O18W K18 3.18(3) 2_666 ?
O20W K13 2.744(16) 2_666 ?
O21W O21W 1.59(3) 2_565 ?
O22W K10 2.825(13) 1_655 ?
O23W K7 2.902(15) 2_666 ?
O25W K16 3.212(17) 2_666 ?
O26W K16A 2.99(2) 1_565 ?
O29W K12 2.825(18) 2_666 ?
O33W K18A 3.08(4) 2_666 ?
O33W K18 3.26(3) 2_666 ?
O34W K17A 2.77(3) 2_576 ?
O34W K17 3.21(3) 2_576 ?
Sn1 K1 3.883(4) 1_655 ?
W1 K16 3.920(6) 1_556 ?
W1 K16A 4.028(10) 1_556 ?
W2 K4 4.002(4) 1_556 ?
W7 K2 3.803(3) 1_655 ?
W7 K4 3.887(4) 1_556 ?
W8 K15 3.821(6) 2_767 ?
W8 K1 3.880(4) 1_655 ?
W8 K2 4.016(3) 1_655 ?
W9 K1 4.052(4) 1_655 ?
W10 K19 3.943(7) 2_666 ?
W13 K2 3.849(3) 1_655 ?
W13 K12 3.951(4) 2_766 ?
W13 K4 3.953(4) 2_766 ?
W14 K11 3.753(3) 1_655 ?
W14 K2 3.908(3) 1_655 ?
W14 K1 3.962(4) 1_655 ?
W15 K1 3.977(4) 1_655 ?
W16 K19 3.851(7) 2_666 ?
W17 K4 3.846(4) 2_766 ?
W18 K11 3.878(4) 1_655 ?
W19 K2 4.129(4) 1_655 ?
W3A K3 3.816(4) 1_455 ?
W3A K4 4.139(4) 2_666 ?
W6A K14 3.812(6) 2_666 ?
W7A K21 3.816(9) 1_455 ?
W8A K3 3.778(3) 1_455 ?
W19A K14 4.059(6) 2_666 ?

loop_
_geom_torsion_atom_site_label_1
_geom_torsion_atom_site_label_2
_geom_torsion_atom_site_label_3
_geom_torsion_atom_site_label_4
_geom_torsion
_geom_torsion_site_symmetry_1
_geom_torsion_site_symmetry_2
_geom_torsion_site_symmetry_3
_geom_torsion_site_symmetry_4
_geom_torsion_publ_flag
C6 C1 C2 C3 -4(2) . . . . ?
Sn1 C1 C2 C3 -179.7(12) . . . . ?
C1 C2 C3 C4 4(2) . . . . ?
C2 C3 C4 C5 -2(2) . . . . ?
C3 C4 C5 C6 1(2) . . . . ?
C4 C5 C6 C1 -1(2) . . . . ?
C2 C1 C6 C5 2(2) . . . . ?
Sn1 C1 C6 C5 178.2(12) . . . . ?
C6A C1A C2A C3A 1(2) . . . . ?
Sn1A C1A C2A C3A -178.5(12) . . . . ?
C1A C2A C3A C4A -1(3) . . . . ?
C2A C3A C4A C5A -1(3) . . . . ?
C3A C4A C5A C6A 2(3) . . . . ?
C4A C5A C6A C1A -1(3) . . . . ?
C2A C1A C6A C5A 0(2) . . . . ?
Sn1A C1A C6A C5A 179.5(12) . . . . ?
O33 K1 K2 O32 8.7(4) 1_455 . . 1_455 ?
O16W K1 K2 O32 -107.1(4) . . . 1_455 ?
O40 K1 K2 O32 166.8(3) 1_455 . . 1_455 ?
O39 K1 K2 O32 -93.2(4) 1_455 . . 1_455 ?
O34 K1 K2 O32 105.9(3) 1_455 . . 1_455 ?
O16 K1 K2 O32 -3.6(4) . . . 1_455 ?
O50 K1 K2 O32 -142.3(3) 1_455 . . 1_455 ?
O23 K1 K2 O32 55.9(3) 1_455 . . 1_455 ?
O71 K1 K2 O32 132.8(3) 1_455 . . 1_455 ?
W8 K1 K2 O32 29.4(3) 1_455 . . 1_455 ?
Sn1 K1 K2 O32 136.3(3) 1_455 . . 1_455 ?
O33 K1 K2 O38 98.9(4) 1_455 . . 1_455 ?
O16W K1 K2 O38 -17.0(5) . . . 1_455 ?
O40 K1 K2 O38 -103.0(3) 1_455 . . 1_455 ?
O39 K1 K2 O38 -3.0(4) 1_455 . . 1_455 ?
O34 K1 K2 O38 -164.0(3) 1_455 . . 1_455 ?
O16 K1 K2 O38 86.5(4) . . . 1_455 ?
O50 K1 K2 O38 -52.2(3) 1_455 . . 1_455 ?
O23 K1 K2 O38 146.0(3) 1_455 . . 1_455 ?
O71 K1 K2 O38 -137.0(4) 1_455 . . 1_455 ?
W8 K1 K2 O38 119.5(3) 1_455 . . 1_455 ?
Sn1 K1 K2 O38 -133.6(3) 1_455 . . 1_455 ?
O33 K1 K2 O69 -129.1(4) 1_455 . . 1_455 ?
O16W K1 K2 O69 115.1(4) . . . 1_455 ?
O40 K1 K2 O69 29.0(3) 1_455 . . 1_455 ?
O39 K1 K2 O69 129.0(4) 1_455 . . 1_455 ?
O34 K1 K2 O69 -31.9(3) 1_455 . . 1_455 ?
O16 K1 K2 O69 -141.4(3) . . . 1_455 ?
O50 K1 K2 O69 79.9(3) 1_455 . . 1_455 ?
O23 K1 K2 O69 -81.9(3) 1_455 . . 1_455 ?
O71 K1 K2 O69 -5.0(3) 1_455 . . 1_455 ?
W8 K1 K2 O69 -108.4(2) 1_455 . . 1_455 ?
Sn1 K1 K2 O69 -1.5(2) 1_455 . . 1_455 ?
O33 K1 K2 O39 101.9(4) 1_455 . . 1_455 ?
O16W K1 K2 O39 -14.0(4) . . . 1_455 ?
O40 K1 K2 O39 -100.0(3) 1_455 . . 1_455 ?
O34 K1 K2 O39 -160.9(3) 1_455 . . 1_455 ?
O16 K1 K2 O39 89.6(4) . . . 1_455 ?
O50 K1 K2 O39 -49.1(3) 1_455 . . 1_455 ?
O23 K1 K2 O39 149.0(3) 1_455 . . 1_455 ?
O71 K1 K2 O39 -134.0(4) 1_455 . . 1_455 ?
W8 K1 K2 O39 122.5(3) 1_455 . . 1_455 ?
Sn1 K1 K2 O39 -130.6(3) 1_455 . . 1_455 ?
O16W K1 K2 O33 -115.8(5) . . . 1_455 ?
O40 K1 K2 O33 158.1(3) 1_455 . . 1_455 ?
O39 K1 K2 O33 -101.9(4) 1_455 . . 1_455 ?
O34 K1 K2 O33 97.2(3) 1_455 . . 1_455 ?
O16 K1 K2 O33 -12.3(4) . . . 1_455 ?
O50 K1 K2 O33 -151.0(3) 1_455 . . 1_455 ?
O23 K1 K2 O33 47.2(3) 1_455 . . 1_455 ?
O71 K1 K2 O33 124.1(4) 1_455 . . 1_455 ?
W8 K1 K2 O33 20.6(3) 1_455 . . 1_455 ?
Sn1 K1 K2 O33 127.5(3) 1_455 . . 1_455 ?
O33 K1 K2 O71 -124.1(4) 1_455 . . 1_455 ?
O16W K1 K2 O71 120.0(4) . . . 1_455 ?
O40 K1 K2 O71 34.0(3) 1_455 . . 1_455 ?
O39 K1 K2 O71 134.0(4) 1_455 . . 1_455 ?
O34 K1 K2 O71 -26.9(3) 1_455 . . 1_455 ?
O16 K1 K2 O71 -136.4(4) . . . 1_455 ?
O50 K1 K2 O71 84.9(3) 1_455 . . 1_455 ?
O23 K1 K2 O71 -77.0(3) 1_455 . . 1_455 ?
W8 K1 K2 O71 -103.5(2) 1_455 . . 1_455 ?
Sn1 K1 K2 O71 3.4(2) 1_455 . . 1_455 ?
O33 K1 K2 O55 152.6(3) 1_455 . . 1_455 ?
O16W K1 K2 O55 36.7(4) . . . 1_455 ?
O40 K1 K2 O55 -49.3(3) 1_455 . . 1_455 ?
O39 K1 K2 O55 50.7(3) 1_455 . . 1_455 ?
O34 K1 K2 O55 -110.2(2) 1_455 . . 1_455 ?
O16 K1 K2 O55 140.2(3) . . . 1_455 ?
O50 K1 K2 O55 1.6(2) 1_455 . . 1_455 ?
O23 K1 K2 O55 -160.3(2) 1_455 . . 1_455 ?
O71 K1 K2 O55 -83.3(3) 1_455 . . 1_455 ?
W8 K1 K2 O55 173.19(18) 1_455 . . 1_455 ?
Sn1 K1 K2 O55 -79.91(17) 1_455 . . 1_455 ?
O33 K1 K2 O28 -47.5(3) 1_455 . . 1_455 ?
O16W K1 K2 O28 -163.3(4) . . . 1_455 ?
O40 K1 K2 O28 110.7(3) 1_455 . . 1_455 ?
O39 K1 K2 O28 -149.3(3) 1_455 . . 1_455 ?
O34 K1 K2 O28 49.7(2) 1_455 . . 1_455 ?
O16 K1 K2 O28 -59.8(3) . . . 1_455 ?
O50 K1 K2 O28 161.5(2) 1_455 . . 1_455 ?
O23 K1 K2 O28 -0.3(2) 1_455 . . 1_455 ?
O71 K1 K2 O28 76.7(3) 1_455 . . 1_455 ?
W8 K1 K2 O28 -26.83(16) 1_455 . . 1_455 ?
Sn1 K1 K2 O28 80.08(18) 1_455 . . 1_455 ?
O33 K1 K2 W7 -16.2(3) 1_455 . . 1_455 ?
O16W K1 K2 W7 -132.0(4) . . . 1_455 ?
O40 K1 K2 W7 141.94(19) 1_455 . . 1_455 ?
O39 K1 K2 W7 -118.1(3) 1_455 . . 1_455 ?
O34 K1 K2 W7 81.01(19) 1_455 . . 1_455 ?
O16 K1 K2 W7 -28.5(3) . . . 1_455 ?
O50 K1 K2 W7 -167.19(18) 1_455 . . 1_455 ?
O23 K1 K2 W7 30.98(19) 1_455 . . 1_455 ?
O71 K1 K2 W7 107.9(2) 1_455 . . 1_455 ?
W8 K1 K2 W7 4.45(6) 1_455 . . 1_455 ?
Sn1 K1 K2 W7 111.35(8) 1_455 . . 1_455 ?
O33 K1 K2 W13 122.3(3) 1_455 . . 1_455 ?
O16W K1 K2 W13 6.5(4) . . . 1_455 ?
O40 K1 K2 W13 -79.6(2) 1_455 . . 1_455 ?
O39 K1 K2 W13 20.4(3) 1_455 . . 1_455 ?
O34 K1 K2 W13 -140.50(19) 1_455 . . 1_455 ?
O16 K1 K2 W13 110.0(3) . . . 1_455 ?
O50 K1 K2 W13 -28.70(18) 1_455 . . 1_455 ?
O23 K1 K2 W13 169.47(18) 1_455 . . 1_455 ?
O71 K1 K2 W13 -113.6(2) 1_455 . . 1_455 ?
W8 K1 K2 W13 142.94(8) 1_455 . . 1_455 ?
Sn1 K1 K2 W13 -110.16(8) 1_455 . . 1_455 ?
O33 K1 K2 W14 124.5(3) 1_455 . . 1_455 ?
O16W K1 K2 W14 8.7(4) . . . 1_455 ?
O40 K1 K2 W14 -77.36(19) 1_455 . . 1_455 ?
O39 K1 K2 W14 22.6(3) 1_455 . . 1_455 ?
O34 K1 K2 W14 -138.28(19) 1_455 . . 1_455 ?
O16 K1 K2 W14 112.2(3) . . . 1_455 ?
O50 K1 K2 W14 -26.48(16) 1_455 . . 1_455 ?
O23 K1 K2 W14 171.68(18) 1_455 . . 1_455 ?
O71 K1 K2 W14 -111.4(2) 1_455 . . 1_455 ?
W8 K1 K2 W14 145.16(7) 1_455 . . 1_455 ?
Sn1 K1 K2 W14 -107.94(7) 1_455 . . 1_455 ?
O38A K9 K10 O39A -10.1(4) . . . . ?
O32A K9 K10 O39A -97.2(4) . . . . ?
O33A K9 K10 O39A -102.8(4) . . . . ?
O69A K9 K10 O39A 128.7(4) . . . . ?
O71A K9 K10 O39A 121.0(4) . . . . ?
O27A K9 K10 O39A -152.9(3) . . . . ?
O55A K9 K10 O39A 46.4(3) . . . . ?
W13A K9 K10 O39A 15.0(3) . . . . ?
W7A K9 K10 O39A -122.2(3) . . . . ?
W8A K9 K10 O39A -125.5(3) . . . . ?
O38A K9 K10 O22W 109.7(5) . . . 1_455 ?
O32A K9 K10 O22W 22.6(5) . . . 1_455 ?
O33A K9 K10 O22W 17.1(4) . . . 1_455 ?
O69A K9 K10 O22W -111.5(4) . . . 1_455 ?
O39A K9 K10 O22W 119.8(5) . . . 1_455 ?
O71A K9 K10 O22W -119.2(4) . . . 1_455 ?
O27A K9 K10 O22W -33.1(4) . . . 1_455 ?
O55A K9 K10 O22W 166.2(4) . . . 1_455 ?
W13A K9 K10 O22W 134.8(4) . . . 1_455 ?
W7A K9 K10 O22W -2.3(4) . . . 1_455 ?
W8A K9 K10 O22W -5.6(4) . . . 1_455 ?
O38A K9 K10 O34A -166.7(3) . . . . ?
O32A K9 K10 O34A 106.2(3) . . . . ?
O33A K9 K10 O34A 100.7(3) . . . . ?
O69A K9 K10 O34A -27.8(3) . . . . ?
O39A K9 K10 O34A -156.5(4) . . . . ?
O71A K9 K10 O34A -35.5(3) . . . . ?
O27A K9 K10 O34A 50.5(3) . . . . ?
O55A K9 K10 O34A -110.1(3) . . . . ?
W13A K9 K10 O34A -141.5(2) . . . . ?
W7A K9 K10 O34A 81.3(2) . . . . ?
W8A K9 K10 O34A 78.0(2) . . . . ?
O38A K9 K10 O33A 92.6(4) . . . . ?
O32A K9 K10 O33A 5.5(4) . . . . ?
O69A K9 K10 O33A -128.5(3) . . . . ?
O39A K9 K10 O33A 102.8(4) . . . . ?
O71A K9 K10 O33A -136.2(4) . . . . ?
O27A K9 K10 O33A -50.2(3) . . . . ?
O55A K9 K10 O33A 149.2(3) . . . . ?
W13A K9 K10 O33A 117.8(3) . . . . ?
W7A K9 K10 O33A -19.4(3) . . . . ?
W8A K9 K10 O33A -22.7(2) . . . . ?
O38A K9 K10 O43A 2.4(4) . . . 1_455 ?
O32A K9 K10 O43A -84.7(4) . . . 1_455 ?
O33A K9 K10 O43A -90.2(4) . . . 1_455 ?
O69A K9 K10 O43A 141.2(3) . . . 1_455 ?
O39A K9 K10 O43A 12.5(4) . . . 1_455 ?
O71A K9 K10 O43A 133.5(4) . . . 1_455 ?
O27A K9 K10 O43A -140.4(3) . . . 1_455 ?
O55A K9 K10 O43A 58.9(3) . . . 1_455 ?
W13A K9 K10 O43A 27.5(3) . . . 1_455 ?
W7A K9 K10 O43A -109.7(3) . . . 1_455 ?
W8A K9 K10 O43A -112.9(3) . . . 1_455 ?
O38A K9 K10 O40A -105.5(3) . . . . ?
O32A K9 K10 O40A 167.4(3) . . . . ?
O33A K9 K10 O40A 161.9(3) . . . . ?
O69A K9 K10 O40A 33.4(3) . . . . ?
O39A K9 K10 O40A -95.4(3) . . . . ?
O71A K9 K10 O40A 25.7(3) . . . . ?
O27A K9 K10 O40A 111.7(2) . . . . ?
O55A K9 K10 O40A -48.9(3) . . . . ?
W13A K9 K10 O40A -80.35(19) . . . . ?
W7A K9 K10 O40A 142.47(19) . . . . ?
W8A K9 K10 O40A 139.19(19) . . . . ?
O38A K9 K10 O23A 141.9(3) . . . . ?
O32A K9 K10 O23A 54.8(3) . . . . ?
O33A K9 K10 O23A 49.2(3) . . . . ?
O69A K9 K10 O23A -79.3(3) . . . . ?
O39A K9 K10 O23A 152.0(3) . . . . ?
O71A K9 K10 O23A -87.0(3) . . . . ?
O27A K9 K10 O23A -0.9(2) . . . . ?
O55A K9 K10 O23A -161.6(2) . . . . ?
W13A K9 K10 O23A 167.00(18) . . . . ?
W7A K9 K10 O23A 29.83(18) . . . . ?
W8A K9 K10 O23A 26.54(16) . . . . ?
O38A K9 K10 O50A -56.5(3) . . . . ?
O32A K9 K10 O50A -143.6(3) . . . . ?
O33A K9 K10 O50A -149.2(3) . . . . ?
O69A K9 K10 O50A 82.3(3) . . . . ?
O39A K9 K10 O50A -46.4(3) . . . . ?
O71A K9 K10 O50A 74.6(3) . . . . ?
O27A K9 K10 O50A 160.7(2) . . . . ?
O55A K9 K10 O50A 0.0(2) . . . . ?
W13A K9 K10 O50A -31.40(19) . . . . ?
W7A K9 K10 O50A -168.58(19) . . . . ?
W8A K9 K10 O50A -171.86(19) . . . . ?
O38A K9 K10 O71A -131.2(4) . . . . ?
O32A K9 K10 O71A 141.8(4) . . . . ?
O33A K9 K10 O71A 136.2(4) . . . . ?
O69A K9 K10 O71A 7.7(3) . . . . ?
O39A K9 K10 O71A -121.0(4) . . . . ?
O27A K9 K10 O71A 86.1(3) . . . . ?
O55A K9 K10 O71A -74.6(3) . . . . ?
W13A K9 K10 O71A -106.0(3) . . . . ?
W7A K9 K10 O71A 116.8(3) . . . . ?
W8A K9 K10 O71A 113.5(2) . . . . ?
O38A K9 K10 Sn1A -136.1(3) . . . . ?
O32A K9 K10 Sn1A 136.8(3) . . . . ?
O33A K9 K10 Sn1A 131.3(3) . . . . ?
O69A K9 K10 Sn1A 2.8(2) . . . . ?
O39A K9 K10 Sn1A -125.9(3) . . . . ?
O71A K9 K10 Sn1A -4.9(2) . . . . ?
O27A K9 K10 Sn1A 81.13(17) . . . . ?
O55A K9 K10 Sn1A -79.52(18) . . . . ?
W13A K9 K10 Sn1A -110.94(8) . . . . ?
W7A K9 K10 Sn1A 111.89(9) . . . . ?
W8A K9 K10 Sn1A 108.60(7) . . . . ?
O38A K9 K10 W14A -30.1(3) . . . . ?
O32A K9 K10 W14A -117.1(3) . . . . ?
O33A K9 K10 W14A -122.7(3) . . . . ?
O69A K9 K10 W14A 108.8(2) . . . . ?
O39A K9 K10 W14A -19.9(3) . . . . ?
O71A K9 K10 W14A 101.1(2) . . . . ?
O27A K9 K10 W14A -172.85(18) . . . . ?
O55A K9 K10 W14A 26.50(17) . . . . ?
W13A K9 K10 W14A -4.92(6) . . . . ?
W7A K9 K10 W14A -142.09(9) . . . . ?
W8A K9 K10 W14A -145.38(7) . . . . ?
O20 K4 K12 O18 52.1(3) 1_554 . . 1_554 ?
O5A K4 K12 O18 -124.0(3) 2_666 . . 1_554 ?
O47 K4 K12 O18 70.6(3) 2_766 . . 1_554 ?
O13W K4 K12 O18 -73.2(4) . . . 1_554 ?
O5W K4 K12 O18 -174.6(4) 2_666 . . 1_554 ?
O65 K4 K12 O18 161.5(3) 2_766 . . 1_554 ?
O59 K4 K12 O18 128.1(3) 2_766 . . 1_554 ?
O10 K4 K12 O18 -5.7(3) 1_554 . . 1_554 ?
O3 K4 K12 O18 -57.8(3) 1_554 . . 1_554 ?
W17 K4 K12 O18 144.9(2) 2_766 . . 1_554 ?
W7 K4 K12 O18 28.4(2) 1_554 . . 1_554 ?
W13 K4 K12 O18 97.9(2) 2_766 . . 1_554 ?
O20 K4 K12 O7W -173.4(3) 1_554 . . 2_666 ?
O5A K4 K12 O7W 10.5(4) 2_666 . . 2_666 ?
O47 K4 K12 O7W -154.9(4) 2_766 . . 2_666 ?
O13W K4 K12 O7W 61.2(4) . . . 2_666 ?
O5W K4 K12 O7W -40.1(4) 2_666 . . 2_666 ?
O65 K4 K12 O7W -64.1(3) 2_766 . . 2_666 ?
O59 K4 K12 O7W -97.4(3) 2_766 . . 2_666 ?
O10 K4 K12 O7W 128.7(3) 1_554 . . 2_666 ?
O3 K4 K12 O7W 76.6(3) 1_554 . . 2_666 ?
W17 K4 K12 O7W -80.7(3) 2_766 . . 2_666 ?
W7 K4 K12 O7W 162.9(3) 1_554 . . 2_666 ?
W13 K4 K12 O7W -127.7(3) 2_766 . . 2_666 ?
O20 K4 K12 O5W -133.3(4) 1_554 . . 2_666 ?
O5A K4 K12 O5W 50.6(4) 2_666 . . 2_666 ?
O47 K4 K12 O5W -114.8(4) 2_766 . . 2_666 ?
O13W K4 K12 O5W 101.4(5) . . . 2_666 ?
O65 K4 K12 O5W -24.0(4) 2_766 . . 2_666 ?
O59 K4 K12 O5W -57.3(4) 2_766 . . 2_666 ?
O10 K4 K12 O5W 168.8(4) 1_554 . . 2_666 ?
O3 K4 K12 O5W 116.8(4) 1_554 . . 2_666 ?
W17 K4 K12 O5W -40.6(3) 2_766 . . 2_666 ?
W7 K4 K12 O5W -157.0(3) 1_554 . . 2_666 ?
W13 K4 K12 O5W -87.5(3) 2_766 . . 2_666 ?
O20 K4 K12 O29W 99.6(6) 1_554 . . 2_666 ?
O5A K4 K12 O29W -76.5(6) 2_666 . . 2_666 ?
O47 K4 K12 O29W 118.1(6) 2_766 . . 2_666 ?
O13W K4 K12 O29W -25.8(6) . . . 2_666 ?
O5W K4 K12 O29W -127.1(6) 2_666 . . 2_666 ?
O65 K4 K12 O29W -151.1(6) 2_766 . . 2_666 ?
O59 K4 K12 O29W 175.6(5) 2_766 . . 2_666 ?
O10 K4 K12 O29W 41.7(6) 1_554 . . 2_666 ?
O3 K4 K12 O29W -10.4(6) 1_554 . . 2_666 ?
W17 K4 K12 O29W -167.7(5) 2_766 . . 2_666 ?
W7 K4 K12 O29W 75.9(5) 1_554 . . 2_666 ?
W13 K4 K12 O29W 145.3(5) 2_766 . . 2_666 ?
O20 K4 K12 O13W 125.3(4) 1_554 . . . ?
O5A K4 K12 O13W -50.8(4) 2_666 . . . ?
O47 K4 K12 O13W 143.8(4) 2_766 . . . ?
O5W K4 K12 O13W -101.4(5) 2_666 . . . ?
O65 K4 K12 O13W -125.3(4) 2_766 . . . ?
O59 K4 K12 O13W -158.7(4) 2_766 . . . ?
O10 K4 K12 O13W 67.5(4) 1_554 . . . ?
O3 K4 K12 O13W 15.4(4) 1_554 . . . ?
W17 K4 K12 O13W -141.9(3) 2_766 . . . ?
W7 K4 K12 O13W 101.6(3) 1_554 . . . ?
W13 K4 K12 O13W 171.1(3) 2_766 . . . ?
O20 K4 K12 O48 -66.1(3) 1_554 . . 2_766 ?
O5A K4 K12 O48 117.9(3) 2_666 . . 2_766 ?
O47 K4 K12 O48 -47.6(3) 2_766 . . 2_766 ?
O13W K4 K12 O48 168.6(4) . . . 2_766 ?
O5W K4 K12 O48 67.3(4) 2_666 . . 2_766 ?
O65 K4 K12 O48 43.3(3) 2_766 . . 2_766 ?
O59 K4 K12 O48 9.9(2) 2_766 . . 2_766 ?
O10 K4 K12 O48 -123.9(3) 1_554 . . 2_766 ?
O3 K4 K12 O48 -176.0(3) 1_554 . . 2_766 ?
W17 K4 K12 O48 26.70(19) 2_766 . . 2_766 ?
W7 K4 K12 O48 -89.7(2) 1_554 . . 2_766 ?
W13 K4 K12 O48 -20.29(18) 2_766 . . 2_766 ?
O20 K4 K12 O47 -18.5(3) 1_554 . . 2_766 ?
O5A K4 K12 O47 165.4(4) 2_666 . . 2_766 ?
O13W K4 K12 O47 -143.8(4) . . . 2_766 ?
O5W K4 K12 O47 114.8(4) 2_666 . . 2_766 ?
O65 K4 K12 O47 90.9(3) 2_766 . . 2_766 ?
O59 K4 K12 O47 57.5(3) 2_766 . . 2_766 ?
O10 K4 K12 O47 -76.3(3) 1_554 . . 2_766 ?
O3 K4 K12 O47 -128.4(3) 1_554 . . 2_766 ?
W17 K4 K12 O47 74.2(3) 2_766 . . 2_766 ?
W7 K4 K12 O47 -42.2(2) 1_554 . . 2_766 ?
W13 K4 K12 O47 27.3(2) 2_766 . . 2_766 ?
O20 K4 K12 W13 -45.8(2) 1_554 . . 2_766 ?
O5A K4 K12 W13 138.1(2) 2_666 . . 2_766 ?
O47 K4 K12 W13 -27.3(2) 2_766 . . 2_766 ?
O13W K4 K12 W13 -171.1(3) . . . 2_766 ?
O5W K4 K12 W13 87.5(3) 2_666 . . 2_766 ?
O65 K4 K12 W13 63.6(2) 2_766 . . 2_766 ?
O59 K4 K12 W13 30.23(17) 2_766 . . 2_766 ?
O10 K4 K12 W13 -103.61(19) 1_554 . . 2_766 ?
O3 K4 K12 W13 -155.7(2) 1_554 . . 2_766 ?
W17 K4 K12 W13 46.98(6) 2_766 . . 2_766 ?
W7 K4 K12 W13 -69.45(7) 1_554 . . 2_766 ?
O20 K4 K12 K15 123.2(3) 1_554 . . 2_666 ?
O5A K4 K12 K15 -52.9(3) 2_666 . . 2_666 ?
O47 K4 K12 K15 141.7(3) 2_766 . . 2_666 ?
O13W K4 K12 K15 -2.1(3) . . . 2_666 ?
O5W K4 K12 K15 -103.5(3) 2_666 . . 2_666 ?
O65 K4 K12 K15 -127.5(2) 2_766 . . 2_666 ?
O59 K4 K12 K15 -160.8(2) 2_766 . . 2_666 ?
O10 K4 K12 K15 65.3(2) 1_554 . . 2_666 ?
O3 K4 K12 K15 13.3(2) 1_554 . . 2_666 ?
W17 K4 K12 K15 -144.07(11) 2_766 . . 2_666 ?
W7 K4 K12 K15 99.50(12) 1_554 . . 2_666 ?
W13 K4 K12 K15 168.95(12) 2_766 . . 2_666 ?
O20 K4 K12 K11 -128.9(2) 1_554 . . 2_666 ?
O5A K4 K12 K11 55.0(3) 2_666 . . 2_666 ?
O47 K4 K12 K11 -110.4(3) 2_766 . . 2_666 ?
O13W K4 K12 K11 105.8(3) . . . 2_666 ?
O5W K4 K12 K11 4.4(3) 2_666 . . 2_666 ?
O65 K4 K12 K11 -19.5(2) 2_766 . . 2_666 ?
O59 K4 K12 K11 -52.88(19) 2_766 . . 2_666 ?
O10 K4 K12 K11 173.28(18) 1_554 . . 2_666 ?
O3 K4 K12 K11 121.2(2) 1_554 . . 2_666 ?
W17 K4 K12 K11 -36.13(10) 2_766 . . 2_666 ?
W7 K4 K12 K11 -152.56(9) 1_554 . . 2_666 ?
W13 K4 K12 K11 -83.11(9) 2_766 . . 2_666 ?
O8W K7 K14 O47A 111.0(5) . . . . ?
O14W K7 K14 O47A 165.5(5) 2_666 . . . ?
O63 K7 K14 O47A -85.4(5) 2_666 . . . ?
O23W K7 K14 O47A -122.4(5) 2_666 . . . ?
O65A K7 K14 O47A 61.8(5) . . . . ?
O59A K7 K14 O47A 24.7(4) . . . . ?
O18A K7 K14 O47A 179.1(5) 2_666 . . . ?
W17A K7 K14 O47A 42.2(4) . . . . ?
W13A K7 K14 O47A 16.3(4) . . . . ?
K21 K7 K14 O47A -72.6(4) 2_666 . . . ?
K6 K7 K14 O47A 135.7(4) 2_666 . . . ?
O8W K7 K14 O31A -58.5(3) . . . 2_666 ?
O14W K7 K14 O31A -4.1(5) 2_666 . . 2_666 ?
O63 K7 K14 O31A 105.1(4) 2_666 . . 2_666 ?
O47A K7 K14 O31A -169.5(5) . . . 2_666 ?
O23W K7 K14 O31A 68.1(4) 2_666 . . 2_666 ?
O65A K7 K14 O31A -107.7(4) . . . 2_666 ?
O59A K7 K14 O31A -144.8(3) . . . 2_666 ?
O18A K7 K14 O31A 9.6(3) 2_666 . . 2_666 ?
W17A K7 K14 O31A -127.3(2) . . . 2_666 ?
W13A K7 K14 O31A -153.2(3) . . . 2_666 ?
K21 K7 K14 O31A 117.9(3) 2_666 . . 2_666 ?
K6 K7 K14 O31A -33.9(2) 2_666 . . 2_666 ?
O8W K7 K14 O18A -68.1(4) . . . 2_666 ?
O14W K7 K14 O18A -13.7(5) 2_666 . . 2_666 ?
O63 K7 K14 O18A 95.5(4) 2_666 . . 2_666 ?
O47A K7 K14 O18A -179.1(5) . . . 2_666 ?
O23W K7 K14 O18A 58.5(4) 2_666 . . 2_666 ?
O65A K7 K14 O18A -117.3(4) . . . 2_666 ?
O59A K7 K14 O18A -154.4(4) . . . 2_666 ?
W17A K7 K14 O18A -136.9(3) . . . 2_666 ?
W13A K7 K14 O18A -162.8(3) . . . 2_666 ?
K21 K7 K14 O18A 108.3(4) 2_666 . . 2_666 ?
K6 K7 K14 O18A -43.5(3) 2_666 . . 2_666 ?
O8W K7 K14 O70A -104.8(4) . . . 2_666 ?
O14W K7 K14 O70A -50.4(5) 2_666 . . 2_666 ?
O63 K7 K14 O70A 58.8(5) 2_666 . . 2_666 ?
O47A K7 K14 O70A 144.2(6) . . . 2_666 ?
O23W K7 K14 O70A 21.8(5) 2_666 . . 2_666 ?
O65A K7 K14 O70A -154.0(4) . . . 2_666 ?
O59A K7 K14 O70A 168.9(4) . . . 2_666 ?
O18A K7 K14 O70A -36.7(4) 2_666 . . 2_666 ?
W17A K7 K14 O70A -173.6(3) . . . 2_666 ?
W13A K7 K14 O70A 160.5(4) . . . 2_666 ?
K21 K7 K14 O70A 71.6(4) 2_666 . . 2_666 ?
K6 K7 K14 O70A -80.1(4) 2_666 . . 2_666 ?
O8W K7 K14 K21 -176.4(3) . . . 2_666 ?
O14W K7 K14 K21 -122.0(4) 2_666 . . 2_666 ?
O63 K7 K14 K21 -12.8(4) 2_666 . . 2_666 ?
O47A K7 K14 K21 72.6(4) . . . 2_666 ?
O23W K7 K14 K21 -49.8(4) 2_666 . . 2_666 ?
O65A K7 K14 K21 134.4(4) . . . 2_666 ?
O59A K7 K14 K21 97.3(3) . . . 2_666 ?
O18A K7 K14 K21 -108.3(4) 2_666 . . 2_666 ?
W17A K7 K14 K21 114.8(2) . . . 2_666 ?
W13A K7 K14 K21 88.88(19) . . . 2_666 ?
K6 K7 K14 K21 -151.8(2) 2_666 . . 2_666 ?
O8W K7 K14 W6A -62.9(3) . . . 2_666 ?
O14W K7 K14 W6A -8.4(4) 2_666 . . 2_666 ?
O63 K7 K14 W6A 100.7(3) 2_666 . . 2_666 ?
O47A K7 K14 W6A -173.9(4) . . . 2_666 ?
O23W K7 K14 W6A 63.7(3) 2_666 . . 2_666 ?
O65A K7 K14 W6A -112.1(3) . . . 2_666 ?
O59A K7 K14 W6A -149.2(2) . . . 2_666 ?
O18A K7 K14 W6A 5.3(3) 2_666 . . 2_666 ?
W17A K7 K14 W6A -131.68(11) . . . 2_666 ?
W13A K7 K14 W6A -157.59(14) . . . 2_666 ?
K21 K7 K14 W6A 113.5(2) 2_666 . . 2_666 ?
K6 K7 K14 W6A -38.23(12) 2_666 . . 2_666 ?
O8W K7 K14 W19A -64.3(3) . . . 2_666 ?
O14W K7 K14 W19A -9.9(5) 2_666 . . 2_666 ?
O63 K7 K14 W19A 99.3(4) 2_666 . . 2_666 ?
O47A K7 K14 W19A -175.3(5) . . . 2_666 ?
O23W K7 K14 W19A 62.3(4) 2_666 . . 2_666 ?
O65A K7 K14 W19A -113.5(3) . . . 2_666 ?
O59A K7 K14 W19A -150.6(2) . . . 2_666 ?
O18A K7 K14 W19A 3.8(3) 2_666 . . 2_666 ?
W17A K7 K14 W19A -133.11(16) . . . 2_666 ?
W13A K7 K14 W19A -159.0(2) . . . 2_666 ?
K21 K7 K14 W19A 112.1(3) 2_666 . . 2_666 ?
K6 K7 K14 W19A -39.7(2) 2_666 . . 2_666 ?
O33W K16 K16A O18W -170.9(14) . . . . ?
K18 K16 K16A O18W -48.7(10) 2_666 . . . ?
K18A K16 K16A O18W -72.4(8) 2_666 . . . ?
O1 K16 K16A O18W -152.4(4) 2_656 . . . ?
O1 K16 K16A O18W 128.0(4) 1_554 . . . ?
O2 K16 K16A O18W 74.3(3) 1_554 . . . ?
O25W K16 K16A O18W 51.3(8) 2_666 . . . ?
W1 K16 K16A O18W 102.9(3) 1_554 . . . ?
K13 K16 K16A O18W -18.6(7) 2_666 . . . ?
K16A K16 K16A O18W 166.8(4) 2_655 . . . ?
O33W K16 K16A K13 -152.3(12) . . . 2_666 ?
O18W K16 K16A K13 18.6(7) . . . 2_666 ?
K18 K16 K16A K13 -30.1(14) 2_666 . . 2_666 ?
K18A K16 K16A K13 -53.8(12) 2_666 . . 2_666 ?
O1 K16 K16A K13 -133.7(7) 2_656 . . 2_666 ?
O1 K16 K16A K13 146.7(7) 1_554 . . 2_666 ?
O2 K16 K16A K13 92.9(7) 1_554 . . 2_666 ?
O25W K16 K16A K13 70.0(11) 2_666 . . 2_666 ?
W1 K16 K16A K13 121.5(7) 1_554 . . 2_666 ?
K16A K16 K16A K13 -174.6(7) 2_655 . . 2_666 ?
O33W K16 K16A O26W -24(2) . . . 1_545 ?
O18W K16 K16A O26W 146.6(10) . . . 1_545 ?
K18 K16 K16A O26W 97.9(14) 2_666 . . 1_545 ?
K18A K16 K16A O26W 74.2(13) 2_666 . . 1_545 ?
O1 K16 K16A O26W -5.7(9) 2_656 . . 1_545 ?
O1 K16 K16A O26W -85.3(10) 1_554 . . 1_545 ?
O2 K16 K16A O26W -139.1(10) 1_554 . . 1_545 ?
O25W K16 K16A O26W -162.0(8) 2_666 . . 1_545 ?
W1 K16 K16A O26W -110.4(10) 1_554 . . 1_545 ?
K13 K16 K16A O26W 128.0(14) 2_666 . . 1_545 ?
K16A K16 K16A O26W -46.6(10) 2_655 . . 1_545 ?
O33W K16 K16A O1 -18.6(14) . . . 2_656 ?
O18W K16 K16A O1 152.4(4) . . . 2_656 ?
K18 K16 K16A O1 103.6(10) 2_666 . . 2_656 ?
K18A K16 K16A O1 79.9(8) 2_666 . . 2_656 ?
O1 K16 K16A O1 -79.6(3) 1_554 . . 2_656 ?
O2 K16 K16A O1 -133.4(3) 1_554 . . 2_656 ?
O25W K16 K16A O1 -156.3(7) 2_666 . . 2_656 ?
W1 K16 K16A O1 -104.7(2) 1_554 . . 2_656 ?
K13 K16 K16A O1 133.7(7) 2_666 . . 2_656 ?
K16A K16 K16A O1 -40.8(2) 2_655 . . 2_656 ?
O33W K16 K16A O1 61.0(13) . . . 1_554 ?
O18W K16 K16A O1 -128.0(4) . . . 1_554 ?
K18 K16 K16A O1 -176.8(10) 2_666 . . 1_554 ?
K18A K16 K16A O1 159.5(8) 2_666 . . 1_554 ?
O1 K16 K16A O1 79.6(3) 2_656 . . 1_554 ?
O2 K16 K16A O1 -53.8(3) 1_554 . . 1_554 ?
O25W K16 K16A O1 -76.7(7) 2_666 . . 1_554 ?
W1 K16 K16A O1 -25.11(19) 1_554 . . 1_554 ?
K13 K16 K16A O1 -146.7(7) 2_666 . . 1_554 ?
K16A K16 K16A O1 38.8(2) 2_655 . . 1_554 ?
O33W K16 K16A O2 114.8(14) . . . 1_554 ?
O18W K16 K16A O2 -74.3(3) . . . 1_554 ?
K18 K16 K16A O2 -123.0(10) 2_666 . . 1_554 ?
K18A K16 K16A O2 -146.7(8) 2_666 . . 1_554 ?
O1 K16 K16A O2 133.4(3) 2_656 . . 1_554 ?
O1 K16 K16A O2 53.8(3) 1_554 . . 1_554 ?
O25W K16 K16A O2 -22.9(7) 2_666 . . 1_554 ?
W1 K16 K16A O2 28.66(17) 1_554 . . 1_554 ?
K13 K16 K16A O2 -92.9(7) 2_666 . . 1_554 ?
K16A K16 K16A O2 92.5(2) 2_655 . . 1_554 ?
O33W K16 K16A K18A -98.5(16) . . . 2_666 ?
O18W K16 K16A K18A 72.4(8) . . . 2_666 ?
K18 K16 K16A K18A 23.7(9) 2_666 . . 2_666 ?
O1 K16 K16A K18A -79.9(8) 2_656 . . 2_666 ?
O1 K16 K16A K18A -159.5(8) 1_554 . . 2_666 ?
O2 K16 K16A K18A 146.7(8) 1_554 . . 2_666 ?
O25W K16 K16A K18A 123.8(12) 2_666 . . 2_666 ?
W1 K16 K16A K18A 175.4(8) 1_554 . . 2_666 ?
K13 K16 K16A K18A 53.8(12) 2_666 . . 2_666 ?
K16A K16 K16A K18A -120.8(8) 2_655 . . 2_666 ?
O33W K16 K16A K18 -122.2(18) . . . 2_666 ?
O18W K16 K16A K18 48.7(10) . . . 2_666 ?
K18A K16 K16A K18 -23.7(9) 2_666 . . 2_666 ?
O1 K16 K16A K18 -103.6(10) 2_656 . . 2_666 ?
O1 K16 K16A K18 176.8(10) 1_554 . . 2_666 ?
O2 K16 K16A K18 123.0(10) 1_554 . . 2_666 ?
O25W K16 K16A K18 100.1(13) 2_666 . . 2_666 ?
W1 K16 K16A K18 151.6(10) 1_554 . . 2_666 ?
K13 K16 K16A K18 30.1(14) 2_666 . . 2_666 ?
K16A K16 K16A K18 -144.5(10) 2_655 . . 2_666 ?
O33W K16 K16A W1 86.1(13) . . . 1_554 ?
O18W K16 K16A W1 -102.9(3) . . . 1_554 ?
K18 K16 K16A W1 -151.6(10) 2_666 . . 1_554 ?
K18A K16 K16A W1 -175.4(8) 2_666 . . 1_554 ?
O1 K16 K16A W1 104.7(2) 2_656 . . 1_554 ?
O1 K16 K16A W1 25.11(19) 1_554 . . 1_554 ?
O2 K16 K16A W1 -28.66(17) 1_554 . . 1_554 ?
O25W K16 K16A W1 -51.6(7) 2_666 . . 1_554 ?
K13 K16 K16A W1 -121.5(7) 2_666 . . 1_554 ?
K16A K16 K16A W1 63.87(13) 2_655 . . 1_554 ?
O33W K16 K16A K16 22.3(13) . . . 2_655 ?
O18W K16 K16A K16 -166.8(4) . . . 2_655 ?
K18 K16 K16A K16 144.5(10) 2_666 . . 2_655 ?
K18A K16 K16A K16 120.8(8) 2_666 . . 2_655 ?
O1 K16 K16A K16 40.8(2) 2_656 . . 2_655 ?
O1 K16 K16A K16 -38.8(2) 1_554 . . 2_655 ?
O2 K16 K16A K16 -92.5(2) 1_554 . . 2_655 ?
O25W K16 K16A K16 -115.4(7) 2_666 . . 2_655 ?
W1 K16 K16A K16 -63.87(13) 1_554 . . 2_655 ?
K13 K16 K16A K16 174.6(7) 2_666 . . 2_655 ?
K16A K16 K16A K16 0.0 2_655 . . 2_655 ?
O33W K16 K16A K16A 22.3(13) . . . 2_655 ?
O18W K16 K16A K16A -166.8(4) . . . 2_655 ?
K18 K16 K16A K16A 144.5(10) 2_666 . . 2_655 ?
K18A K16 K16A K16A 120.8(8) 2_666 . . 2_655 ?
O1 K16 K16A K16A 40.8(2) 2_656 . . 2_655 ?
O1 K16 K16A K16A -38.8(2) 1_554 . . 2_655 ?
O2 K16 K16A K16A -92.5(2) 1_554 . . 2_655 ?
O25W K16 K16A K16A -115.4(7) 2_666 . . 2_655 ?
W1 K16 K16A K16A -63.87(13) 1_554 . . 2_655 ?
K13 K16 K16A K16A 174.6(7) 2_666 . . 2_655 ?
O67A K17 K17A O63A 75.5(5) . . . 2_676 ?
O17W K17 K17A O63A 44.9(13) 2_666 . . 2_676 ?
O34W K17 K17A O63A -139.3(9) 2_576 . . 2_676 ?
K17A K17 K17A O63A -139(3) 2_576 . . 2_676 ?
K19 K17 K17A O63A 96.5(9) . . . 2_676 ?
O67A K17 K17A O34W 36(3) . . . . ?
O63A K17 K17A O34W -40(3) 2_676 . . . ?
O17W K17 K17A O34W 5(4) 2_666 . . . ?
O34W K17 K17A O34W -179(3) 2_576 . . . ?
K17A K17 K17A O34W -178(5) 2_576 . . . ?
K19 K17 K17A O34W 57(3) . . . . ?
O63A K17 K17A O67A -75.5(5) 2_676 . . . ?
O17W K17 K17A O67A -30.6(12) 2_666 . . . ?
O34W K17 K17A O67A 145.2(8) 2_576 . . . ?
K17A K17 K17A O67A 146(3) 2_576 . . . ?
K19 K17 K17A O67A 21.0(10) . . . . ?
O67A K17 K17A O34W -145.2(8) . . . 2_576 ?
O63A K17 K17A O34W 139.3(9) 2_676 . . 2_576 ?
O17W K17 K17A O34W -175.8(9) 2_666 . . 2_576 ?
K17A K17 K17A O34W 1(2) 2_576 . . 2_576 ?
K19 K17 K17A O34W -124.2(9) . . . 2_576 ?
O67A K17 K17A K17A -146(3) . . . 2_576 ?
O63A K17 K17A K17A 139(3) 2_676 . . 2_576 ?
O17W K17 K17A K17A -176.6(19) 2_666 . . 2_576 ?
O34W K17 K17A K17A -1(2) 2_576 . . 2_576 ?
K19 K17 K17A K17A -125(2) . . . 2_576 ?
O67A K17 K17A K17 -146(3) . . . 2_576 ?
O63A K17 K17A K17 139(3) 2_676 . . 2_576 ?
O17W K17 K17A K17 -176.6(19) 2_666 . . 2_576 ?
O34W K17 K17A K17 -1(2) 2_576 . . 2_576 ?
K17A K17 K17A K17 0.003(4) 2_576 . . 2_576 ?
K19 K17 K17A K17 -125(2) . . . 2_576 ?
K16 K18 K18A O10W 97(2) 2_666 . . . ?
O1A K18 K18A O10W -86(5) . . . . ?
O12A K18 K18A O10W -151(4) . . . . ?
O18W K18 K18A O10W 140(3) 2_666 . . . ?
O14A K18 K18A O10W -155.9(16) . . . . ?
O33W K18 K18A O10W 46(3) 2_666 . . . ?
O25W K18 K18A O10W 59.5(18) . . . . ?
W1A K18 K18A O10W -130(6) . . . . ?
K16A K18 K18A O10W 113(2) 2_666 . . . ?
W4A K18 K18A O10W -155(2) . . . . ?
O10W K18 K18A O1W 38(7) . . . 2_666 ?
K16 K18 K18A O1W 135(5) 2_666 . . 2_666 ?
O1A K18 K18A O1W -48(8) . . . 2_666 ?
O12A K18 K18A O1W -114(4) . . . 2_666 ?
O18W K18 K18A O1W 178(4) 2_666 . . 2_666 ?
O14A K18 K18A O1W -118(6) . . . 2_666 ?
O33W K18 K18A O1W 83(5) 2_666 . . 2_666 ?
O25W K18 K18A O1W 97(6) . . . 2_666 ?
W1A K18 K18A O1W -93(5) . . . 2_666 ?
K16A K18 K18A O1W 151(5) 2_666 . . 2_666 ?
W4A K18 K18A O1W -117(5) . . . 2_666 ?
O10W K18 K18A K16 -97(2) . . . 2_666 ?
O1A K18 K18A K16 177(4) . . . 2_666 ?
O12A K18 K18A K16 111.8(19) . . . 2_666 ?
O18W K18 K18A K16 43.3(15) 2_666 . . 2_666 ?
O14A K18 K18A K16 107.2(11) . . . 2_666 ?
O33W K18 K18A K16 -51.2(8) 2_666 . . 2_666 ?
O25W K18 K18A K16 -37(3) . . . 2_666 ?
W1A K18 K18A K16 133(4) . . . 2_666 ?
K16A K18 K18A K16 16.4(3) 2_666 . . 2_666 ?
W4A K18 K18A K16 108.5(5) . . . 2_666 ?
O10W K18 K18A O14A 155.9(16) . . . . ?
K16 K18 K18A O14A -107.2(11) 2_666 . . . ?
O1A K18 K18A O14A 70(5) . . . . ?
O12A K18 K18A O14A 5(3) . . . . ?
O18W K18 K18A O14A -64(2) 2_666 . . . ?
O33W K18 K18A O14A -158.5(17) 2_666 . . . ?
O25W K18 K18A O14A -144.6(18) . . . . ?
W1A K18 K18A O14A 25(5) . . . . ?
K16A K18 K18A O14A -90.9(10) 2_666 . . . ?
W4A K18 K18A O14A 1.3(11) . . . . ?
O10W K18 K18A O33W -46(3) . . . 2_666 ?
K16 K18 K18A O33W 51.2(8) 2_666 . . 2_666 ?
O1A K18 K18A O33W -132(4) . . . 2_666 ?
O12A K18 K18A O33W 163.0(16) . . . 2_666 ?
O18W K18 K18A O33W 94.5(16) 2_666 . . 2_666 ?
O14A K18 K18A O33W 158.5(17) . . . 2_666 ?
O25W K18 K18A O33W 14(3) . . . 2_666 ?
W1A K18 K18A O33W -176(3) . . . 2_666 ?
K16A K18 K18A O33W 67.6(8) 2_666 . . 2_666 ?
W4A K18 K18A O33W 159.8(9) . . . 2_666 ?
O10W K18 K18A K16A -113(2) . . . 2_666 ?
K16 K18 K18A K16A -16.4(3) 2_666 . . 2_666 ?
O1A K18 K18A K16A 161(4) . . . 2_666 ?
O12A K18 K18A K16A 95.4(19) . . . 2_666 ?
O18W K18 K18A K16A 26.9(16) 2_666 . . 2_666 ?
O14A K18 K18A K16A 90.9(10) . . . 2_666 ?
O33W K18 K18A K16A -67.6(8) 2_666 . . 2_666 ?
O25W K18 K18A K16A -54(3) . . . 2_666 ?
W1A K18 K18A K16A 116(4) . . . 2_666 ?
W4A K18 K18A K16A 92.1(5) . . . 2_666 ?
O10W K18 K18A K15 6(2) . . . . ?
K16 K18 K18A K15 103(4) 2_666 . . . ?
O1A K18 K18A K15 -80(6) . . . . ?
O12A K18 K18A K15 -146(6) . . . . ?
O18W K18 K18A K15 146(6) 2_666 . . . ?
O14A K18 K18A K15 -150(4) . . . . ?
O33W K18 K18A K15 52(5) 2_666 . . . ?
O25W K18 K18A K15 65(3) . . . . ?
W1A K18 K18A K15 -125(8) . . . . ?
K16A K18 K18A K15 119(4) 2_666 . . . ?
W4A K18 K18A K15 -149(5) . . . . ?
O10W K15 K18A K18 -164(6) . . . . ?
O1A K15 K18A K18 39(5) . . . . ?
O29W K15 K18A K18 -123(6) . . . . ?
O21 K15 K18A K18 177(5) 2_767 . . . ?
O25W K15 K18A K18 -74(5) . . . . ?
O15W K15 K18A K18 92(5) 2_666 . . . ?
O22 K15 K18A K18 -131(5) 2_767 . . . ?
O13W K15 K18A K18 -22(5) 2_666 . . . ?
W8 K15 K18A K18 -156(5) 2_767 . . . ?
K12 K15 K18A K18 -13(5) 2_666 . . . ?
O1A K15 K18A O10W -157.0(17) . . . . ?
O29W K15 K18A O10W 41(5) . . . . ?
O21 K15 K18A O10W -18.5(15) 2_767 . . . ?
O25W K15 K18A O10W 90.0(15) . . . . ?
O15W K15 K18A O10W -103.6(14) 2_666 . . . ?
O22 K15 K18A O10W 33.5(14) 2_767 . . . ?
O13W K15 K18A O10W 142.5(14) 2_666 . . . ?
W8 K15 K18A O10W 8.8(14) 2_767 . . . ?
K12 K15 K18A O10W 151.8(12) 2_666 . . . ?
K18 K15 K18A O10W 164(6) . . . . ?
O10W K15 K18A O1W 33.6(10) . . . 2_666 ?
O1A K15 K18A O1W -123.4(12) . . . 2_666 ?
O29W K15 K18A O1W 75(4) . . . 2_666 ?
O21 K15 K18A O1W 15.1(11) 2_767 . . 2_666 ?
O25W K15 K18A O1W 123.6(11) . . . 2_666 ?
O15W K15 K18A O1W -70.0(10) 2_666 . . 2_666 ?
O22 K15 K18A O1W 67.1(10) 2_767 . . 2_666 ?
O13W K15 K18A O1W 176.1(10) 2_666 . . 2_666 ?
W8 K15 K18A O1W 42.4(10) 2_767 . . 2_666 ?
K12 K15 K18A O1W -174.6(6) 2_666 . . 2_666 ?
K18 K15 K18A O1W -162(6) . . . 2_666 ?
O10W K15 K18A K16 -90.5(15) . . . 2_666 ?
O1A K15 K18A K16 112.6(7) . . . 2_666 ?
O29W K15 K18A K16 -49(4) . . . 2_666 ?
O21 K15 K18A K16 -108.9(5) 2_767 . . 2_666 ?
O25W K15 K18A K16 -0.5(5) . . . 2_666 ?
O15W K15 K18A K16 166.0(5) 2_666 . . 2_666 ?
O22 K15 K18A K16 -56.9(5) 2_767 . . 2_666 ?
O13W K15 K18A K16 52.1(6) 2_666 . . 2_666 ?
W8 K15 K18A K16 -81.7(5) 2_767 . . 2_666 ?
K12 K15 K18A K16 61.4(8) 2_666 . . 2_666 ?
K18 K15 K18A K16 74(5) . . . 2_666 ?
O10W K15 K18A O14A 160(2) . . . . ?
O1A K15 K18A O14A 3.2(7) . . . . ?
O29W K15 K18A O14A -159(4) . . . . ?
O21 K15 K18A O14A 141.6(9) 2_767 . . . ?
O25W K15 K18A O14A -109.9(11) . . . . ?
O15W K15 K18A O14A 56.5(10) 2_666 . . . ?
O22 K15 K18A O14A -166.3(10) 2_767 . . . ?
O13W K15 K18A O14A -57.3(10) 2_666 . . . ?
W8 K15 K18A O14A 168.9(10) 2_767 . . . ?
K12 K15 K18A O14A -48.1(13) 2_666 . . . ?
K18 K15 K18A O14A -35(5) . . . . ?
O10W K15 K18A O33W -39.2(13) . . . 2_666 ?
O1A K15 K18A O33W 163.9(10) . . . 2_666 ?
O29W K15 K18A O33W 2(4) . . . 2_666 ?
O21 K15 K18A O33W -57.7(8) 2_767 . . 2_666 ?
O25W K15 K18A O33W 50.8(7) . . . 2_666 ?
O15W K15 K18A O33W -142.8(7) 2_666 . . 2_666 ?
O22 K15 K18A O33W -5.6(7) 2_767 . . 2_666 ?
O13W K15 K18A O33W 103.4(7) 2_666 . . 2_666 ?
W8 K15 K18A O33W -30.4(7) 2_767 . . 2_666 ?
K12 K15 K18A O33W 112.6(7) 2_666 . . 2_666 ?
K18 K15 K18A O33W 125(5) . . . 2_666 ?
O10W K15 K18A K16A -100.9(16) . . . 2_666 ?
O1A K15 K18A K16A 102.1(6) . . . 2_666 ?
O29W K15 K18A K16A -60(4) . . . 2_666 ?
O21 K15 K18A K16A -119.4(5) 2_767 . . 2_666 ?
O25W K15 K18A K16A -11.0(5) . . . 2_666 ?
O15W K15 K18A K16A 155.5(5) 2_666 . . 2_666 ?
O22 K15 K18A K16A -67.4(5) 2_767 . . 2_666 ?
O13W K15 K18A K16A 41.6(5) 2_666 . . 2_666 ?
W8 K15 K18A K16A -92.2(5) 2_767 . . 2_666 ?
K12 K15 K18A K16A 50.9(8) 2_666 . . 2_666 ?
K18 K15 K18A K16A 63(5) . . . 2_666 ?
K17A K17 K19 O17W -116.0(12) . . . 2_666 ?
O67A K17 K19 O17W -92.4(6) . . . 2_666 ?
O63A K17 K19 O17W -42.2(6) 2_676 . . 2_666 ?
O34W K17 K19 O17W 163.7(9) 2_576 . . 2_666 ?
K17A K17 K19 O17W -141.4(7) 2_576 . . 2_666 ?
K17A K17 K19 O66A -25.1(12) . . . . ?
O67A K17 K19 O66A -1.5(4) . . . . ?
O63A K17 K19 O66A 48.7(5) 2_676 . . . ?
O17W K17 K19 O66A 90.9(6) 2_666 . . . ?
O34W K17 K19 O66A -105.4(8) 2_576 . . . ?
K17A K17 K19 O66A -50.5(6) 2_576 . . . ?
K17A K17 K19 O41 -169.2(12) . . . 2_666 ?
O67A K17 K19 O41 -145.6(5) . . . 2_666 ?
O63A K17 K19 O41 -95.4(4) 2_676 . . 2_666 ?
O17W K17 K19 O41 -53.2(5) 2_666 . . 2_666 ?
O34W K17 K19 O41 110.5(7) 2_576 . . 2_666 ?
K17A K17 K19 O41 165.4(5) 2_576 . . 2_666 ?
K17A K17 K19 O63 87.9(12) . . . 2_666 ?
O67A K17 K19 O63 111.5(6) . . . 2_666 ?
O63A K17 K19 O63 161.6(5) 2_676 . . 2_666 ?
O17W K17 K19 O63 -156.1(7) 2_666 . . 2_666 ?
O34W K17 K19 O63 7.5(10) 2_576 . . 2_666 ?
K17A K17 K19 O63 62.5(7) 2_576 . . 2_666 ?
K17A K17 K19 O56 144.9(11) . . . 2_666 ?
O67A K17 K19 O56 168.5(5) . . . 2_666 ?
O63A K17 K19 O56 -141.4(4) 2_676 . . 2_666 ?
O17W K17 K19 O56 -99.1(6) 2_666 . . 2_666 ?
O34W K17 K19 O56 64.6(8) 2_576 . . 2_666 ?
K17A K17 K19 O56 119.5(5) 2_576 . . 2_666 ?
K17A K17 K19 W16 120.4(11) . . . 2_666 ?
O67A K17 K19 W16 144.0(4) . . . 2_666 ?
O63A K17 K19 W16 -165.8(3) 2_676 . . 2_666 ?
O17W K17 K19 W16 -123.6(5) 2_666 . . 2_666 ?
O34W K17 K19 W16 40.1(8) 2_576 . . 2_666 ?
K17A K17 K19 W16 95.0(5) 2_576 . . 2_666 ?
K17A K17 K19 W10 169.3(11) . . . 2_666 ?
O67A K17 K19 W10 -167.0(4) . . . 2_666 ?
O63A K17 K19 W10 -116.9(4) 2_676 . . 2_666 ?
O17W K17 K19 W10 -74.6(5) 2_666 . . 2_666 ?
O34W K17 K19 W10 89.0(7) 2_576 . . 2_666 ?
K17A K17 K19 W10 144.0(4) 2_576 . . 2_666 ?
K17A K17 K19 W17A -23.5(12) . . . . ?
O67A K17 K19 W17A 0.1(4) . . . . ?
O63A K17 K19 W17A 50.3(5) 2_676 . . . ?
O17W K17 K19 W17A 92.5(5) 2_666 . . . ?
O34W K17 K19 W17A -103.8(7) 2_576 . . . ?
K17A K17 K19 W17A -48.9(5) 2_576 . . . ?
K17A K17 K19 K7 25.3(13) . . . . ?
O67A K17 K19 K7 48.9(5) . . . . ?
O63A K17 K19 K7 99.0(6) 2_676 . . . ?
O17W K17 K19 K7 141.3(7) 2_666 . . . ?
O34W K17 K19 K7 -55.0(9) 2_576 . . . ?
K17A K17 K19 K7 -0.1(7) 2_576 . . . ?
O8W K7 K19 O17W -6.1(12) . . . 2_666 ?
O14W K7 K19 O17W -75.4(11) 2_666 . . 2_666 ?
O63 K7 K19 O17W -147.2(12) 2_666 . . 2_666 ?
O47A K7 K19 O17W 97.3(11) . . . 2_666 ?
O23W K7 K19 O17W -163.2(10) 2_666 . . 2_666 ?
O65A K7 K19 O17W -6.2(10) . . . 2_666 ?
O59A K7 K19 O17W 56.8(10) . . . 2_666 ?
O18A K7 K19 O17W -153.2(10) 2_666 . . 2_666 ?
W17A K7 K19 O17W 26.0(10) . . . 2_666 ?
W13A K7 K19 O17W 78.5(10) . . . 2_666 ?
K21 K7 K19 O17W 148.6(10) 2_666 . . 2_666 ?
K6 K7 K19 O17W -47.3(10) 2_666 . . 2_666 ?
O8W K7 K19 O66A -45.1(5) . . . . ?
O14W K7 K19 O66A -114.4(4) 2_666 . . . ?
O63 K7 K19 O66A 173.8(5) 2_666 . . . ?
O47A K7 K19 O66A 58.3(4) . . . . ?
O23W K7 K19 O66A 157.8(4) 2_666 . . . ?
O65A K7 K19 O66A -45.2(3) . . . . ?
O59A K7 K19 O66A 17.8(3) . . . . ?
O18A K7 K19 O66A 167.8(9) 2_666 . . . ?
W17A K7 K19 O66A -13.0(2) . . . . ?
W13A K7 K19 O66A 39.5(3) . . . . ?
K21 K7 K19 O66A 109.6(3) 2_666 . . . ?
K6 K7 K19 O66A -86.3(3) 2_666 . . . ?
O8W K7 K19 O41 100.0(6) . . . 2_666 ?
O14W K7 K19 O41 30.7(6) 2_666 . . 2_666 ?
O63 K7 K19 O41 -41.1(5) 2_666 . . 2_666 ?
O47A K7 K19 O41 -156.6(5) . . . 2_666 ?
O23W K7 K19 O41 -57.0(6) 2_666 . . 2_666 ?
O65A K7 K19 O41 99.9(6) . . . 2_666 ?
O59A K7 K19 O41 163.0(6) . . . 2_666 ?
O18A K7 K19 O41 -47.1(13) 2_666 . . 2_666 ?
W17A K7 K19 O41 132.1(6) . . . 2_666 ?
W13A K7 K19 O41 -175.3(5) . . . 2_666 ?
K21 K7 K19 O41 -105.2(5) 2_666 . . 2_666 ?
K6 K7 K19 O41 58.9(5) 2_666 . . 2_666 ?
O8W K7 K19 O63 141.1(5) . . . 2_666 ?
O14W K7 K19 O63 71.8(5) 2_666 . . 2_666 ?
O47A K7 K19 O63 -115.5(4) . . . 2_666 ?
O23W K7 K19 O63 -15.9(5) 2_666 . . 2_666 ?
O65A K7 K19 O63 141.0(5) . . . 2_666 ?
O59A K7 K19 O63 -155.9(5) . . . 2_666 ?
O18A K7 K19 O63 -6.0(11) 2_666 . . 2_666 ?
W17A K7 K19 O63 173.2(4) . . . 2_666 ?
W13A K7 K19 O63 -134.3(4) . . . 2_666 ?
K21 K7 K19 O63 -64.1(4) 2_666 . . 2_666 ?
K6 K7 K19 O63 100.0(4) 2_666 . . 2_666 ?
O8W K7 K19 O56 134.5(4) . . . 2_666 ?
O14W K7 K19 O56 65.3(4) 2_666 . . 2_666 ?
O63 K7 K19 O56 -6.5(3) 2_666 . . 2_666 ?
O47A K7 K19 O56 -122.0(4) . . . 2_666 ?
O23W K7 K19 O56 -22.5(5) 2_666 . . 2_666 ?
O65A K7 K19 O56 134.4(4) . . . 2_666 ?
O59A K7 K19 O56 -162.5(4) . . . 2_666 ?
O18A K7 K19 O56 -12.6(11) 2_666 . . 2_666 ?
W17A K7 K19 O56 166.7(4) . . . 2_666 ?
W13A K7 K19 O56 -140.8(3) . . . 2_666 ?
K21 K7 K19 O56 -70.7(3) 2_666 . . 2_666 ?
K6 K7 K19 O56 93.4(3) 2_666 . . 2_666 ?
O8W K7 K19 W16 139.8(4) . . . 2_666 ?
O14W K7 K19 W16 70.5(3) 2_666 . . 2_666 ?
O63 K7 K19 W16 -1.3(3) 2_666 . . 2_666 ?
O47A K7 K19 W16 -116.8(3) . . . 2_666 ?
O23W K7 K19 W16 -17.3(4) 2_666 . . 2_666 ?
O65A K7 K19 W16 139.7(3) . . . 2_666 ?
O59A K7 K19 W16 -157.3(3) . . . 2_666 ?
O18A K7 K19 W16 -7.3(10) 2_666 . . 2_666 ?
W17A K7 K19 W16 171.9(2) . . . 2_666 ?
W13A K7 K19 W16 -135.60(15) . . . 2_666 ?
K21 K7 K19 W16 -65.48(19) 2_666 . . 2_666 ?
K6 K7 K19 W16 98.62(17) 2_666 . . 2_666 ?
O8W K7 K19 W10 120.4(4) . . . 2_666 ?
O14W K7 K19 W10 51.1(4) 2_666 . . 2_666 ?
O63 K7 K19 W10 -20.7(3) 2_666 . . 2_666 ?
O47A K7 K19 W10 -136.2(3) . . . 2_666 ?
O23W K7 K19 W10 -36.7(5) 2_666 . . 2_666 ?
O65A K7 K19 W10 120.3(4) . . . 2_666 ?
O59A K7 K19 W10 -176.6(4) . . . 2_666 ?
O18A K7 K19 W10 -26.7(11) 2_666 . . 2_666 ?
W17A K7 K19 W10 152.5(4) . . . 2_666 ?
W13A K7 K19 W10 -155.0(3) . . . 2_666 ?
K21 K7 K19 W10 -84.9(3) 2_666 . . 2_666 ?
K6 K7 K19 W10 79.2(3) 2_666 . . 2_666 ?
O8W K7 K19 W17A -32.1(4) . . . . ?
O14W K7 K19 W17A -101.4(3) 2_666 . . . ?
O63 K7 K19 W17A -173.2(4) 2_666 . . . ?
O47A K7 K19 W17A 71.3(3) . . . . ?
O23W K7 K19 W17A 170.8(3) 2_666 . . . ?
O65A K7 K19 W17A -32.2(2) . . . . ?
O59A K7 K19 W17A 30.85(19) . . . . ?
O18A K7 K19 W17A -179.2(9) 2_666 . . . ?
W13A K7 K19 W17A 52.51(12) . . . . ?
K21 K7 K19 W17A 122.63(17) 2_666 . . . ?
K6 K7 K19 W17A -73.27(14) 2_666 . . . ?
O8W K7 K19 K17 -99.6(6) . . . . ?
O14W K7 K19 K17 -168.9(5) 2_666 . . . ?
O63 K7 K19 K17 119.3(7) 2_666 . . . ?
O47A K7 K19 K17 3.8(5) . . . . ?
O23W K7 K19 K17 103.3(5) 2_666 . . . ?
O65A K7 K19 K17 -99.7(5) . . . . ?
O59A K7 K19 K17 -36.7(4) . . . . ?
O18A K7 K19 K17 113.3(8) 2_666 . . . ?
W17A K7 K19 K17 -67.5(4) . . . . ?
W13A K7 K19 K17 -15.0(5) . . . . ?
K21 K7 K19 K17 55.1(5) 2_666 . . . ?
K6 K7 K19 K17 -140.8(4) 2_666 . . . ?
O3W K3 K21 O11W -104.9(5) . . . 1_655 ?
O65 K3 K21 O11W -33.7(4) . . . 1_655 ?
O22A K3 K21 O11W 123.6(5) 1_655 . . 1_655 ?
O10A K3 K21 O11W 64.1(4) 1_655 . . 1_655 ?
O17A K3 K21 O11W -172.7(4) . . . 1_655 ?
O23W K3 K21 O11W -102.2(6) . . . 1_655 ?
O16A K3 K21 O11W 144.9(5) . . . 1_655 ?
O5A K3 K21 O11W 31.2(5) 1_655 . . 1_655 ?
W8A K3 K21 O11W 95.8(4) 1_655 . . 1_655 ?
W3A K3 K21 O11W 46.4(4) 1_655 . . 1_655 ?
W5A K3 K21 O11W 171.7(4) . . . 1_655 ?
O3W K3 K21 O21A 174.8(3) . . . 1_655 ?
O65 K3 K21 O21A -114.0(3) . . . 1_655 ?
O22A K3 K21 O21A 43.3(3) 1_655 . . 1_655 ?
O10A K3 K21 O21A -16.2(3) 1_655 . . 1_655 ?
O11W K3 K21 O21A -80.3(5) 1_655 . . 1_655 ?
O17A K3 K21 O21A 107.0(3) . . . 1_655 ?
O23W K3 K21 O21A 177.5(5) . . . 1_655 ?
O16A K3 K21 O21A 64.6(4) . . . 1_655 ?
O5A K3 K21 O21A -49.1(4) 1_655 . . 1_655 ?
W8A K3 K21 O21A 15.5(2) 1_655 . . 1_655 ?
W3A K3 K21 O21A -33.9(3) 1_655 . . 1_655 ?
W5A K3 K21 O21A 91.4(3) . . . 1_655 ?
O3W K3 K21 O23W -2.7(5) . . . . ?
O65 K3 K21 O23W 68.5(5) . . . . ?
O22A K3 K21 O23W -134.1(5) 1_655 . . . ?
O10A K3 K21 O23W 166.4(5) 1_655 . . . ?
O11W K3 K21 O23W 102.2(6) 1_655 . . . ?
O17A K3 K21 O23W -70.4(5) . . . . ?
O16A K3 K21 O23W -112.9(5) . . . . ?
O5A K3 K21 O23W 133.4(5) 1_655 . . . ?
W8A K3 K21 O23W -162.0(5) 1_655 . . . ?
W3A K3 K21 O23W 148.6(4) 1_655 . . . ?
W5A K3 K21 O23W -86.1(4) . . . . ?
O3W K3 K21 O20A -154.8(4) . . . 1_655 ?
O65 K3 K21 O20A -83.6(4) . . . 1_655 ?
O22A K3 K21 O20A 73.7(4) 1_655 . . 1_655 ?
O10A K3 K21 O20A 14.2(3) 1_655 . . 1_655 ?
O11W K3 K21 O20A -49.9(4) 1_655 . . 1_655 ?
O17A K3 K21 O20A 137.4(3) . . . 1_655 ?
O23W K3 K21 O20A -152.1(6) . . . 1_655 ?
O16A K3 K21 O20A 95.0(4) . . . 1_655 ?
O5A K3 K21 O20A -18.7(4) 1_655 . . 1_655 ?
W8A K3 K21 O20A 45.9(3) 1_655 . . 1_655 ?
W3A K3 K21 O20A -3.5(3) 1_655 . . 1_655 ?
W5A K3 K21 O20A 121.8(3) . . . 1_655 ?
O3W K3 K21 O47A 40.5(5) . . . 2_666 ?
O65 K3 K21 O47A 111.7(4) . . . 2_666 ?
O22A K3 K21 O47A -90.9(4) 1_655 . . 2_666 ?
O10A K3 K21 O47A -150.4(4) 1_655 . . 2_666 ?
O11W K3 K21 O47A 145.4(6) 1_655 . . 2_666 ?
O17A K3 K21 O47A -27.2(4) . . . 2_666 ?
O23W K3 K21 O47A 43.2(5) . . . 2_666 ?
O16A K3 K21 O47A -69.6(4) . . . 2_666 ?
O5A K3 K21 O47A 176.6(3) 1_655 . . 2_666 ?
W8A K3 K21 O47A -118.8(4) 1_655 . . 2_666 ?
W3A K3 K21 O47A -168.2(3) 1_655 . . 2_666 ?
W5A K3 K21 O47A -42.9(4) . . . 2_666 ?
O3W K3 K21 K14 80.5(3) . . . 2_666 ?
O65 K3 K21 K14 151.7(2) . . . 2_666 ?
O22A K3 K21 K14 -51.0(2) 1_655 . . 2_666 ?
O10A K3 K21 K14 -110.5(2) 1_655 . . 2_666 ?
O11W K3 K21 K14 -174.6(5) 1_655 . . 2_666 ?
O17A K3 K21 K14 12.7(2) . . . 2_666 ?
O23W K3 K21 K14 83.1(5) . . . 2_666 ?
O16A K3 K21 K14 -29.7(3) . . . 2_666 ?
O5A K3 K21 K14 -143.4(2) 1_655 . . 2_666 ?
W8A K3 K21 K14 -78.85(16) 1_655 . . 2_666 ?
W3A K3 K21 K14 -128.23(16) 1_655 . . 2_666 ?
W5A K3 K21 K14 -2.9(2) . . . 2_666 ?
O3W K3 K21 W7A -169.3(3) . . . 1_655 ?
O65 K3 K21 W7A -98.1(2) . . . 1_655 ?
O22A K3 K21 W7A 59.2(2) 1_655 . . 1_655 ?
O10A K3 K21 W7A -0.3(2) 1_655 . . 1_655 ?
O11W K3 K21 W7A -64.4(4) 1_655 . . 1_655 ?
O17A K3 K21 W7A 122.9(2) . . . 1_655 ?
O23W K3 K21 W7A -166.7(5) . . . 1_655 ?
O16A K3 K21 W7A 80.5(3) . . . 1_655 ?
O5A K3 K21 W7A -33.2(3) 1_655 . . 1_655 ?
W8A K3 K21 W7A 31.34(10) 1_655 . . 1_655 ?
W3A K3 K21 W7A -18.03(17) 1_655 . . 1_655 ?
W5A K3 K21 W7A 107.25(16) . . . 1_655 ?
O3W K3 K21 K7 9.1(3) . . . 2_666 ?
O65 K3 K21 K7 80.3(2) . . . 2_666 ?
O22A K3 K21 K7 -122.4(3) 1_655 . . 2_666 ?
O10A K3 K21 K7 178.1(2) 1_655 . . 2_666 ?
O11W K3 K21 K7 114.0(4) 1_655 . . 2_666 ?
O17A K3 K21 K7 -58.7(2) . . . 2_666 ?
O23W K3 K21 K7 11.7(4) . . . 2_666 ?
O16A K3 K21 K7 -101.1(3) . . . 2_666 ?
O5A K3 K21 K7 145.2(2) 1_655 . . 2_666 ?
W8A K3 K21 K7 -150.26(19) 1_655 . . 2_666 ?
W3A K3 K21 K7 160.37(13) 1_655 . . 2_666 ?
W5A K3 K21 K7 -74.35(18) . . . 2_666 ?
O3W K3 K21 K6 -117.2(3) . . . 1_655 ?
O65 K3 K21 K6 -46.0(3) . . . 1_655 ?
O22A K3 K21 K6 111.3(3) 1_655 . . 1_655 ?
O10A K3 K21 K6 51.9(2) 1_655 . . 1_655 ?
O11W K3 K21 K6 -12.3(4) 1_655 . . 1_655 ?
O17A K3 K21 K6 175.0(2) . . . 1_655 ?
O23W K3 K21 K6 -114.5(5) . . . 1_655 ?
O16A K3 K21 K6 132.6(3) . . . 1_655 ?
O5A K3 K21 K6 18.9(3) 1_655 . . 1_655 ?
W8A K3 K21 K6 83.48(15) 1_655 . . 1_655 ?
W3A K3 K21 K6 34.11(18) 1_655 . . 1_655 ?
W5A K3 K21 K6 159.39(12) . . . 1_655 ?
O30W K5 O15 W5 -146.7(5) . . . . ?
O35 K5 O15 W5 132.1(3) . . . . ?
O29 K5 O15 W5 151.5(5) . . . . ?
O42 K5 O15 W5 78.0(5) . . . . ?
O16W K5 O15 W5 -25.5(4) . . . . ?
O30 K5 O15 W5 20.2(3) . . . . ?
O36 K5 O15 W5 32.9(4) . . . . ?
W10 K5 O15 W5 121.4(3) . . . . ?
W4 K5 O15 W5 169.4(6) . . . . ?
W11 K5 O15 W5 41.3(4) . . . . ?
O30W K5 O15 W4 43.9(5) . . . . ?
O35 K5 O15 W4 -37.4(4) . . . . ?
O29 K5 O15 W4 -17.9(3) . . . . ?
O42 K5 O15 W4 -91.4(5) . . . . ?
O16W K5 O15 W4 165.1(4) . . . . ?
O30 K5 O15 W4 -149.2(5) . . . . ?
O36 K5 O15 W4 -136.5(3) . . . . ?
W10 K5 O15 W4 -48.0(4) . . . . ?
W5 K5 O15 W4 -169.4(6) . . . . ?
W11 K5 O15 W4 -128.1(3) . . . . ?
O33 K1 O16 W5 -90.2(7) 1_455 . . . ?
O16W K1 O16 W5 46.1(7) . . . . ?
O40 K1 O16 W5 113.4(7) 1_455 . . . ?
O39 K1 O16 W5 -28.5(8) 1_455 . . . ?
O34 K1 O16 W5 174.3(6) 1_455 . . . ?
O50 K1 O16 W5 32.7(8) 1_455 . . . ?
O23 K1 O16 W5 -143.2(7) 1_455 . . . ?
O71 K1 O16 W5 -154.6(5) 1_455 . . . ?
K2 K1 O16 W5 -81.3(7) . . . . ?
W8 K1 O16 W5 -111.8(7) 1_455 . . . ?
Sn1 K1 O16 W5 156.8(5) 1_455 . . . ?
O30W K5 O29 W4 -107.3(5) . . . . ?
O35 K5 O29 W4 176.5(5) . . . . ?
O15 K5 O29 W4 19.0(3) . . . . ?
O42 K5 O29 W4 161.0(3) . . . . ?
O16W K5 O29 W4 25.3(9) . . . . ?
O30 K5 O29 W4 56.3(4) . . . . ?
O36 K5 O29 W4 103.4(4) . . . . ?
W10 K5 O29 W4 177.7(3) . . . . ?
W5 K5 O29 W4 32.2(3) . . . . ?
W11 K5 O29 W4 136.9(3) . . . . ?
O30W K5 O29 Sn1 83.9(5) . . . . ?
O35 K5 O29 Sn1 7.7(3) . . . . ?
O15 K5 O29 Sn1 -149.8(5) . . . . ?
O42 K5 O29 Sn1 -7.8(4) . . . . ?
O16W K5 O29 Sn1 -143.5(6) . . . . ?
O30 K5 O29 Sn1 -112.5(4) . . . . ?
O36 K5 O29 Sn1 -65.4(4) . . . . ?
W10 K5 O29 Sn1 8.9(3) . . . . ?
W4 K5 O29 Sn1 -168.8(6) . . . . ?
W5 K5 O29 Sn1 -136.6(3) . . . . ?
W11 K5 O29 Sn1 -31.9(4) . . . . ?
O30W K5 O30 W5 27.1(16) . . . . ?
O35 K5 O30 W5 -111.9(4) . . . . ?
O29 K5 O30 W5 -57.8(4) . . . . ?
O15 K5 O30 W5 -19.9(3) . . . . ?
O42 K5 O30 W5 -168.2(3) . . . . ?
O16W K5 O30 W5 106.5(4) . . . . ?
O36 K5 O30 W5 176.0(5) . . . . ?
W10 K5 O30 W5 -143.6(2) . . . . ?
W4 K5 O30 W5 -34.8(3) . . . . ?
W11 K5 O30 W5 176.2(3) . . . . ?
O30W K5 O30 W19 -177.2(14) . . . . ?
O35 K5 O30 W19 43.9(4) . . . . ?
O29 K5 O30 W19 97.9(4) . . . . ?
O15 K5 O30 W19 135.8(4) . . . . ?
O42 K5 O30 W19 -12.4(4) . . . . ?
O16W K5 O30 W19 -97.8(4) . . . . ?
O36 K5 O30 W19 -28.2(3) . . . . ?
W10 K5 O30 W19 12.1(4) . . . . ?
W4 K5 O30 W19 121.0(3) . . . . ?
W5 K5 O30 W19 155.7(6) . . . . ?
W11 K5 O30 W19 -28.1(3) . . . . ?
O30W K5 O35 W10 84.9(5) . . . . ?
O29 K5 O35 W10 177.5(5) . . . . ?
O15 K5 O35 W10 -163.4(3) . . . . ?
O42 K5 O35 W10 -20.5(3) . . . . ?
O16W K5 O35 W10 -26.2(8) . . . . ?
O30 K5 O35 W10 -106.1(4) . . . . ?
O36 K5 O35 W10 -58.0(4) . . . . ?
W4 K5 O35 W10 179.1(3) . . . . ?
W5 K5 O35 W10 -138.4(3) . . . . ?
W11 K5 O35 W10 -34.1(3) . . . . ?
O30W K5 O35 Sn1 -100.6(5) . . . . ?
O29 K5 O35 Sn1 -8.0(3) . . . . ?
O15 K5 O35 Sn1 11.1(4) . . . . ?
O42 K5 O35 Sn1 154.0(5) . . . . ?
O16W K5 O35 Sn1 148.3(5) . . . . ?
O30 K5 O35 Sn1 68.4(4) . . . . ?
O36 K5 O35 Sn1 116.5(4) . . . . ?
W10 K5 O35 Sn1 174.5(7) . . . . ?
W4 K5 O35 Sn1 -6.3(3) . . . . ?
W5 K5 O35 Sn1 36.1(5) . . . . ?
W11 K5 O35 Sn1 140.5(4) . . . . ?
O30W K5 O36 W11 -14.0(8) . . . . ?
O35 K5 O36 W11 57.4(4) . . . . ?
O29 K5 O36 W11 110.2(4) . . . . ?
O15 K5 O36 W11 166.5(3) . . . . ?
O42 K5 O36 W11 19.1(3) . . . . ?
O16W K5 O36 W11 -102.4(4) . . . . ?
O30 K5 O36 W11 179.6(5) . . . . ?
W10 K5 O36 W11 33.7(3) . . . . ?
W4 K5 O36 W11 142.7(2) . . . . ?
W5 K5 O36 W11 -178.4(3) . . . . ?
O30W K5 O36 W19 -165.5(6) . . . . ?
O35 K5 O36 W19 -94.1(3) . . . . ?
O29 K5 O36 W19 -41.3(4) . . . . ?
O15 K5 O36 W19 15.1(4) . . . . ?
O42 K5 O36 W19 -132.4(4) . . . . ?
O16W K5 O36 W19 106.2(4) . . . . ?
O30 K5 O36 W19 28.2(3) . . . . ?
W10 K5 O36 W19 -117.8(3) . . . . ?
W4 K5 O36 W19 -8.8(4) . . . . ?
W5 K5 O36 W19 30.1(3) . . . . ?
W11 K5 O36 W19 -151.5(6) . . . . ?
O30W K5 O42 W11 140.8(5) . . . . ?
O35 K5 O42 W11 -150.2(5) . . . . ?
O29 K5 O42 W11 -134.5(3) . . . . ?
O15 K5 O42 W11 -79.0(5) . . . . ?
O16W K5 O42 W11 26.6(4) . . . . ?
O30 K5 O42 W11 -34.9(4) . . . . ?
O36 K5 O42 W11 -19.5(3) . . . . ?
W10 K5 O42 W11 -169.5(6) . . . . ?
W4 K5 O42 W11 -122.4(3) . . . . ?
W5 K5 O42 W11 -42.2(4) . . . . ?
O30W K5 O42 W10 -49.7(5) . . . . ?
O35 K5 O42 W10 19.2(3) . . . . ?
O29 K5 O42 W10 35.0(4) . . . . ?
O15 K5 O42 W10 90.5(5) . . . . ?
O16W K5 O42 W10 -163.9(4) . . . . ?
O30 K5 O42 W10 134.5(3) . . . . ?
O36 K5 O42 W10 149.9(4) . . . . ?
W4 K5 O42 W10 47.1(4) . . . . ?
W5 K5 O42 W10 127.2(3) . . . . ?
W11 K5 O42 W10 169.5(6) . . . . ?
O9W K11 O43 W11 57.7(4) . . . . ?
O3A K11 O43 W11 117.2(4) . . . . ?
O49 K11 O43 W11 -92.1(4) 1_455 . . . ?
O7W K11 O43 W11 -7.9(6) . . . . ?
O60 K11 O43 W11 -147.7(4) 1_455 . . . ?
O44 K11 O43 W11 -11.6(3) . . . . ?
O5W K11 O43 W11 -131.3(6) . . . . ?
O67 K11 O43 W11 160.3(4) 1_455 . . . ?
W14 K11 O43 W11 -115.2(4) 1_455 . . . ?
W18 K11 O43 W11 -174.0(3) 1_455 . . . ?
O9W K11 O44 W11 -88.5(4) . . . . ?
O3A K11 O44 W11 -97.4(5) . . . . ?
O49 K11 O44 W11 83.0(4) 1_455 . . . ?
O7W K11 O44 W11 -166.8(4) . . . . ?
O60 K11 O44 W11 68.5(4) 1_455 . . . ?
O43 K11 O44 W11 10.7(3) . . . . ?
O5W K11 O44 W11 156.4(3) . . . . ?
O67 K11 O44 W11 -1.6(6) 1_455 . . . ?
W14 K11 O44 W11 82.4(3) 1_455 . . . ?
W18 K11 O44 W11 39.0(5) 1_455 . . . ?
O9W K11 O44 W12 78.1(5) . . . . ?
O3A K11 O44 W12 69.1(7) . . . . ?
O49 K11 O44 W12 -110.5(5) 1_455 . . . ?
O7W K11 O44 W12 -0.3(5) . . . . ?
O60 K11 O44 W12 -125.0(5) 1_455 . . . ?
O43 K11 O44 W12 177.3(6) . . . . ?
O5W K11 O44 W12 -37.0(7) . . . . ?
O67 K11 O44 W12 165.0(4) 1_455 . . . ?
W14 K11 O44 W12 -111.0(5) 1_455 . . . ?
W11 K11 O44 W12 166.5(8) . . . . ?
W18 K11 O44 W12 -154.5(3) 1_455 . . . ?
O3W K3 O65 W17 86.0(6) . . . . ?
O22A K3 O65 W17 -94.3(9) 1_655 . . . ?
O10A K3 O65 W17 -109.3(6) 1_655 . . . ?
O11W K3 O65 W17 -47.8(6) 1_655 . . . ?
O17A K3 O65 W17 80.1(7) . . . . ?
O23W K3 O65 W17 13.6(6) . . . . ?
O16A K3 O65 W17 155.2(5) . . . . ?
O5A K3 O65 W17 -149.0(7) 1_655 . . . ?
W8A K3 O65 W17 -97.2(6) 1_655 . . . ?
W3A K3 O65 W17 -125.7(6) 1_655 . . . ?
W5A K3 O65 W17 121.3(5) . . . . ?
O3W K3 O65 K4 -112.3(4) . . . 2_766 ?
O22A K3 O65 K4 67.5(9) 1_655 . . 2_766 ?
O10A K3 O65 K4 52.4(4) 1_655 . . 2_766 ?
O11W K3 O65 K4 113.9(4) 1_655 . . 2_766 ?
O17A K3 O65 K4 -118.1(4) . . . 2_766 ?
O23W K3 O65 K4 175.3(4) . . . 2_766 ?
O16A K3 O65 K4 -43.1(5) . . . 2_766 ?
O5A K3 O65 K4 12.7(3) 1_655 . . 2_766 ?
W8A K3 O65 K4 64.5(4) 1_655 . . 2_766 ?
W3A K3 O65 K4 36.0(3) 1_655 . . 2_766 ?
W5A K3 O65 K4 -77.0(4) . . . 2_766 ?
O10W K15 O1A W1A -150.1(11) . . . . ?
O29W K15 O1A W1A 33.7(14) . . . . ?
O21 K15 O1A W1A 154.9(9) 2_767 . . . ?
O25W K15 O1A W1A -92.7(11) . . . . ?
O15W K15 O1A W1A 92.7(11) 2_666 . . . ?
O22 K15 O1A W1A -130.0(10) 2_767 . . . ?
O13W K15 O1A W1A -29.7(11) 2_666 . . . ?
W8 K15 O1A W1A -164.0(8) 2_767 . . . ?
K12 K15 O1A W1A 6.0(11) 2_666 . . . ?
K18 K15 O1A W1A -136.8(14) . . . . ?
K18A K15 O1A W1A -142.9(13) . . . . ?
O10W K15 O1A K18 -13.3(7) . . . . ?
O29W K15 O1A K18 170.5(9) . . . . ?
O21 K15 O1A K18 -68.3(9) 2_767 . . . ?
O25W K15 O1A K18 44.1(8) . . . . ?
O15W K15 O1A K18 -130.5(8) 2_666 . . . ?
O22 K15 O1A K18 6.8(8) 2_767 . . . ?
O13W K15 O1A K18 107.1(8) 2_666 . . . ?
W8 K15 O1A K18 -27.2(8) 2_767 . . . ?
K12 K15 O1A K18 142.8(7) 2_666 . . . ?
K18A K15 O1A K18 -6.1(9) . . . . ?
K18A K18 O1A W1A -85(5) . . . . ?
O10W K18 O1A W1A 176.7(8) . . . . ?
K16 K18 O1A W1A 91.4(9) 2_666 . . . ?
O12A K18 O1A W1A -4.0(6) . . . . ?
O18W K18 O1A W1A 53.8(8) 2_666 . . . ?
O14A K18 O1A W1A -23.5(11) . . . . ?
O33W K18 O1A W1A 154.6(12) 2_666 . . . ?
O25W K18 O1A W1A 121.8(5) . . . . ?
K16A K18 O1A W1A 70.9(10) 2_666 . . . ?
W4A K18 O1A W1A -14.6(7) . . . . ?
K18A K18 O1A K15 114(5) . . . . ?
O10W K18 O1A K15 15.8(9) . . . . ?
K16 K18 O1A K15 -69.5(8) 2_666 . . . ?
O12A K18 O1A K15 -164.9(5) . . . . ?
O18W K18 O1A K15 -107.1(6) 2_666 . . . ?
O14A K18 O1A K15 175.7(8) . . . . ?
O33W K18 O1A K15 -6.2(14) 2_666 . . . ?
O25W K18 O1A K15 -39.0(5) . . . . ?
W1A K18 O1A K15 -160.9(6) . . . . ?
K16A K18 O1A K15 -89.9(8) 2_666 . . . ?
W4A K18 O1A K15 -175.5(5) . . . . ?
O9W K11 O3A W2A -84.2(8) . . . . ?
O49 K11 O3A W2A 104.0(9) 1_455 . . . ?
O7W K11 O3A W2A -4.8(8) . . . . ?
O60 K11 O3A W2A 116.4(8) 1_455 . . . ?
O44 K11 O3A W2A -75.1(9) . . . . ?
O43 K11 O3A W2A -151.4(7) . . . . ?
O5W K11 O3A W2A 56.6(7) . . . . ?
O67 K11 O3A W2A 155.7(9) 1_455 . . . ?
W14 K11 O3A W2A 105.0(7) 1_455 . . . ?
W11 K11 O3A W2A -117.4(7) . . . . ?
W18 K11 O3A W2A 132.2(8) 1_455 . . . ?
O9W K11 O3A K6 86.5(4) . . . . ?
O49 K11 O3A K6 -85.3(7) 1_455 . . . ?
O7W K11 O3A K6 166.0(4) . . . . ?
O60 K11 O3A K6 -72.9(3) 1_455 . . . ?
O44 K11 O3A K6 95.6(5) . . . . ?
O43 K11 O3A K6 19.3(5) . . . . ?
O5W K11 O3A K6 -132.7(4) . . . . ?
O67 K11 O3A K6 -33.6(3) 1_455 . . . ?
W14 K11 O3A K6 -84.3(3) 1_455 . . . ?
W11 K11 O3A K6 53.3(4) . . . . ?
W18 K11 O3A K6 -57.0(3) 1_455 . . . ?
O14W K6 O3A W2A 126.6(5) . . . . ?
O67 K6 O3A W2A -145.0(5) 1_455 . . . ?
O8W K6 O3A W2A 63.3(5) 2_666 . . . ?
O20A K6 O3A W2A -14.2(5) . . . . ?
O9A K6 O3A W2A -12.6(3) . . . . ?
W7A K6 O3A W2A -6.1(3) . . . . ?
K7 K6 O3A W2A 96.8(3) 2_666 . . . ?
K21 K6 O3A W2A -56.8(4) 1_455 . . . ?
K11 K6 O3A W2A 174.5(6) . . . . ?
K20 K6 O3A W2A -179.4(7) 2_666 . . . ?
O14W K6 O3A K11 -48.0(4) . . . . ?
O67 K6 O3A K11 40.5(3) 1_455 . . . ?
O8W K6 O3A K11 -111.2(4) 2_666 . . . ?
O20A K6 O3A K11 171.3(3) . . . . ?
O9A K6 O3A K11 172.9(4) . . . . ?
W2A K6 O3A K11 -174.5(6) . . . . ?
W7A K6 O3A K11 179.3(3) . . . . ?
K7 K6 O3A K11 -77.7(3) 2_666 . . . ?
K21 K6 O3A K11 128.7(3) 1_455 . . . ?
K20 K6 O3A K11 6.1(11) 2_666 . . . ?
O14W K6 O9A W2A -30.8(5) . . . . ?
O67 K6 O9A W2A 54.8(4) 1_455 . . . ?
O8W K6 O9A W2A -109.0(4) 2_666 . . . ?
O20A K6 O9A W2A -170.1(4) . . . . ?
O3A K6 O9A W2A 11.7(3) . . . . ?
W7A K6 O9A W2A -156.5(5) . . . . ?
K7 K6 O9A W2A -71.7(3) 2_666 . . . ?
K21 K6 O9A W2A 144.3(4) 1_455 . . . ?
K11 K6 O9A W2A 15.5(3) . . . . ?
K20 K6 O9A W2A -173.8(2) 2_666 . . . ?
O14W K6 O9A W7A 125.7(4) . . . . ?
O67 K6 O9A W7A -148.7(3) 1_455 . . . ?
O8W K6 O9A W7A 47.5(4) 2_666 . . . ?
O20A K6 O9A W7A -13.6(3) . . . . ?
O3A K6 O9A W7A 168.2(4) . . . . ?
W2A K6 O9A W7A 156.5(5) . . . . ?
K7 K6 O9A W7A 84.8(3) 2_666 . . . ?
K21 K6 O9A W7A -59.2(2) 1_455 . . . ?
K11 K6 O9A W7A 172.0(2) . . . . ?
K20 K6 O9A W7A -17.3(5) 2_666 . . . ?
K18A K18 O12A W1A 154(3) . . . . ?
O10W K18 O12A W1A 4.3(17) . . . . ?
K16 K18 O12A W1A -115.4(10) 2_666 . . . ?
O1A K18 O12A W1A 3.5(5) . . . . ?
O18W K18 O12A W1A -101.7(5) 2_666 . . . ?
O14A K18 O12A W1A 159.1(5) . . . . ?
O33W K18 O12A W1A -94(3) 2_666 . . . ?
O25W K18 O12A W1A -50.4(6) . . . . ?
K16A K18 O12A W1A -125.6(7) 2_666 . . . ?
W4A K18 O12A W1A 160.7(6) . . . . ?
K18A K18 O12A W4A -7(4) . . . . ?
O10W K18 O12A W4A -156.4(15) . . . . ?
K16 K18 O12A W4A 83.8(11) 2_666 . . . ?
O1A K18 O12A W4A -157.2(5) . . . . ?
O18W K18 O12A W4A 97.6(6) 2_666 . . . ?
O14A K18 O12A W4A -1.7(5) . . . . ?
O33W K18 O12A W4A 106(3) 2_666 . . . ?
O25W K18 O12A W4A 148.9(5) . . . . ?
W1A K18 O12A W4A -160.7(6) . . . . ?
K16A K18 O12A W4A 73.7(8) 2_666 . . . ?
K18 K18A O14A W4A -4(3) . . . . ?
O10W K18A O14A W4A 21(2) . . . . ?
O1W K18A O14A W4A 150.5(7) 2_666 . . . ?
K16 K18A O14A W4A -84.9(13) 2_666 . . . ?
O33W K18A O14A W4A -112(3) 2_666 . . . ?
K16A K18A O14A W4A -92.2(9) 2_666 . . . ?
K15 K18A O14A W4A 13.1(14) . . . . ?
O10W K18A O14A K18 24(2) . . . . ?
O1W K18A O14A K18 154(4) 2_666 . . . ?
K16 K18A O14A K18 -81(3) 2_666 . . . ?
O33W K18A O14A K18 -108(4) 2_666 . . . ?
K16A K18A O14A K18 -88(3) 2_666 . . . ?
K15 K18A O14A K18 17(2) . . . . ?
K18A K18 O14A W4A 177(3) . . . . ?
O10W K18 O14A W4A 80(4) . . . . ?
K16 K18 O14A W4A -109.7(7) 2_666 . . . ?
O1A K18 O14A W4A 22.3(11) . . . . ?
O12A K18 O14A W4A 1.9(5) . . . . ?
O18W K18 O14A W4A -59.5(5) 2_666 . . . ?
O33W K18 O14A W4A -155.7(14) 2_666 . . . ?
O25W K18 O14A W4A -56.2(12) . . . . ?
W1A K18 O14A W4A 12.3(7) . . . . ?
K16A K18 O14A W4A -105.6(5) 2_666 . . . ?
O10W K18 O14A K18A -97(6) . . . . ?
K16 K18 O14A K18A 73(3) 2_666 . . . ?
O1A K18 O14A K18A -155(4) . . . . ?
O12A K18 O14A K18A -175(3) . . . . ?
O18W K18 O14A K18A 124(3) 2_666 . . . ?
O33W K18 O14A K18A 27(2) 2_666 . . . ?
O25W K18 O14A K18A 127(3) . . . . ?
W1A K18 O14A K18A -165(3) . . . . ?
K16A K18 O14A K18A 78(3) 2_666 . . . ?
W4A K18 O14A K18A -177(3) . . . . ?
O32W K8 O15A W4A 55.7(5) . . . . ?
O29A K8 O15A W4A -18.0(3) . . . . ?
O22W K8 O15A W4A 161.0(4) . . . . ?
O42A K8 O15A W4A -88.5(5) . . . . ?
O35A K8 O15A W4A -31.9(4) . . . . ?
O36A K8 O15A W4A -134.4(3) . . . . ?
O30A K8 O15A W4A -150.3(4) . . . . ?
W10A K8 O15A W4A -43.5(4) . . . . ?
W11A K8 O15A W4A -127.0(3) . . . . ?
W19A K8 O15A W4A -127.8(3) . . . . ?
O32W K8 O15A W5A -135.4(6) . . . . ?
O29A K8 O15A W5A 150.9(5) . . . . ?
O22W K8 O15A W5A -30.1(4) . . . . ?
O42A K8 O15A W5A 80.4(6) . . . . ?
O35A K8 O15A W5A 137.1(3) . . . . ?
O36A K8 O15A W5A 34.5(4) . . . . ?
O30A K8 O15A W5A 18.6(3) . . . . ?
W4A K8 O15A W5A 168.9(6) . . . . ?
W10A K8 O15A W5A 125.4(3) . . . . ?
W11A K8 O15A W5A 41.9(5) . . . . ?
W19A K8 O15A W5A 41.1(3) . . . . ?
O3W K3 O16A W5A -53.4(4) . . . . ?
O65 K3 O16A W5A -113.0(4) . . . . ?
O22A K3 O16A W5A 91.2(4) 1_655 . . . ?
O10A K3 O16A W5A 146.0(4) 1_655 . . . ?
O11W K3 O16A W5A 118.9(6) 1_655 . . . ?
O17A K3 O16A W5A 12.0(3) . . . . ?
O23W K3 O16A W5A 11.8(6) . . . . ?
O5A K3 O16A W5A -160.0(4) 1_655 . . . ?
W8A K3 O16A W5A 114.3(4) 1_655 . . . ?
W3A K3 O16A W5A 173.4(3) 1_655 . . . ?
O3W K3 O17A W5A 93.4(4) . . . . ?
O65 K3 O17A W5A 99.1(5) . . . . ?
O22A K3 O17A W5A -83.2(4) 1_655 . . . ?
O10A K3 O17A W5A -69.8(4) 1_655 . . . ?
O11W K3 O17A W5A -155.4(4) 1_655 . . . ?
O23W K3 O17A W5A 168.9(4) . . . . ?
O16A K3 O17A W5A -10.9(3) . . . . ?
O5A K3 O17A W5A 1.0(5) 1_655 . . . ?
W8A K3 O17A W5A -82.8(3) 1_655 . . . ?
W3A K3 O17A W5A -40.1(5) 1_655 . . . ?
O3W K3 O17A W6A -71.2(5) . . . . ?
O65 K3 O17A W6A -65.4(7) . . . . ?
O22A K3 O17A W6A 112.2(6) 1_655 . . . ?
O10A K3 O17A W6A 125.7(5) 1_655 . . . ?
O11W K3 O17A W6A 40.0(7) 1_655 . . . ?
O23W K3 O17A W6A 4.4(5) . . . . ?
O16A K3 O17A W6A -175.4(6) . . . . ?
O5A K3 O17A W6A -163.5(4) 1_655 . . . ?
W8A K3 O17A W6A 112.6(5) 1_655 . . . ?
W3A K3 O17A W6A 155.3(3) 1_655 . . . ?
W5A K3 O17A W6A -164.6(8) . . . . ?
O14W K6 O20A W7A -66.7(8) . . . . ?
O67 K6 O20A W7A 93.3(6) 1_455 . . . ?
O8W K6 O20A W7A -93.6(5) 2_666 . . . ?
O3A K6 O20A W7A 19.7(5) . . . . ?
O9A K6 O20A W7A 18.2(4) . . . . ?
W2A K6 O20A W7A 13.4(4) . . . . ?
K7 K6 O20A W7A -83.7(4) 2_666 . . . ?
K21 K6 O20A W7A 109.2(5) 1_455 . . . ?
K11 K6 O20A W7A 27.1(7) . . . . ?
K20 K6 O20A W7A -164.2(4) 2_666 . . . ?
O14W K6 O20A K21 -175.9(6) . . . 1_455 ?
O67 K6 O20A K21 -15.9(6) 1_455 . . 1_455 ?
O8W K6 O20A K21 157.2(4) 2_666 . . 1_455 ?
O3A K6 O20A K21 -89.5(4) . . . 1_455 ?
O9A K6 O20A K21 -91.0(4) . . . 1_455 ?
W2A K6 O20A K21 -95.8(3) . . . 1_455 ?
W7A K6 O20A K21 -109.2(5) . . . 1_455 ?
K7 K6 O20A K21 167.1(3) 2_666 . . 1_455 ?
K11 K6 O20A K21 -82.1(5) . . . 1_455 ?
K20 K6 O20A K21 86.6(3) 2_666 . . 1_455 ?
O39A K10 O23A W9A 133.9(3) . . . . ?
O22W K10 O23A W9A -96.4(4) 1_455 . . . ?
O34A K10 O23A W9A 12.0(3) . . . . ?
O33A K10 O23A W9A 154.9(4) . . . . ?
O43A K10 O23A W9A -115.3(4) 1_455 . . . ?
O40A K10 O23A W9A 26.0(4) . . . . ?
O50A K10 O23A W9A 74.2(6) . . . . ?
O71A K10 O23A W9A 62.3(3) . . . . ?
K9 K10 O23A W9A 111.6(3) . . . . ?
Sn1A K10 O23A W9A 27.6(3) . . . . ?
W14A K10 O23A W9A 122.5(3) . . . . ?
O39A K10 O23A W8A -31.2(4) . . . . ?
O22W K10 O23A W8A 98.4(4) 1_455 . . . ?
O34A K10 O23A W8A -153.2(4) . . . . ?
O33A K10 O23A W8A -10.3(3) . . . . ?
O43A K10 O23A W8A 79.6(4) 1_455 . . . ?
O40A K10 O23A W8A -139.1(3) . . . . ?
O50A K10 O23A W8A -91.0(5) . . . . ?
O71A K10 O23A W8A -102.8(3) . . . . ?
K9 K10 O23A W8A -53.5(3) . . . . ?
Sn1A K10 O23A W8A -137.6(3) . . . . ?
W14A K10 O23A W8A -42.7(4) . . . . ?
O20W K13 O24A W9A -136.6(5) 2_666 . . . ?
O24 K13 O24A W9A 149.6(4) 1_465 . . . ?
O18W K13 O24A W9A -51.7(5) 2_666 . . . ?
K16A K13 O24A W9A -57.2(9) 2_666 . . . ?
O25A K13 O24A W9A 4.5(3) . . . . ?
K16 K13 O24A W9A -46.2(6) 2_666 . . . ?
O20W K13 O25A W9A 39.5(5) 2_666 . . . ?
O24 K13 O25A W9A -75.2(7) 1_465 . . . ?
O18W K13 O25A W9A 108.7(4) 2_666 . . . ?
K16A K13 O25A W9A 149.7(4) 2_666 . . . ?
O24A K13 O25A W9A -4.0(3) . . . . ?
K16 K13 O25A W9A 143.4(3) 2_666 . . . ?
O20W K13 O25A W4A -139.3(6) 2_666 . . . ?
O24 K13 O25A W4A 106.0(8) 1_465 . . . ?
O18W K13 O25A W4A -70.0(6) 2_666 . . . ?
K16A K13 O25A W4A -29.1(7) 2_666 . . . ?
O24A K13 O25A W4A 177.3(7) . . . . ?
W9A K13 O25A W4A -178.8(9) . . . . ?
K16 K13 O25A W4A -35.4(6) 2_666 . . . ?
O38A K9 O27A P1A 137.7(5) . . . . ?
O32A K9 O27A P1A 139.5(5) . . . . ?
O33A K9 O27A P1A -135.5(5) . . . . ?
O69A K9 O27A P1A 20.1(4) . . . . ?
O39A K9 O27A P1A -118.0(5) . . . . ?
O71A K9 O27A P1A -35.6(5) . . . . ?
O55A K9 O27A P1A -19.3(10) . . . . ?
W13A K9 O27A P1A 117.6(5) . . . . ?
K10 K9 O27A P1A -93.2(4) . . . . ?
W7A K9 O27A P1A 134.7(6) . . . . ?
W8A K9 O27A P1A -135.6(6) . . . . ?
O38A K9 O27A W8A -86.7(4) . . . . ?
O32A K9 O27A W8A -84.9(3) . . . . ?
O33A K9 O27A W8A 0.1(2) . . . . ?
O69A K9 O27A W8A 155.7(3) . . . . ?
O39A K9 O27A W8A 17.6(4) . . . . ?
O71A K9 O27A W8A 100.0(3) . . . . ?
O55A K9 O27A W8A 116.3(7) . . . . ?
W13A K9 O27A W8A -106.8(4) . . . . ?
K10 K9 O27A W8A 42.4(2) . . . . ?
W7A K9 O27A W8A -89.7(3) . . . . ?
O38A K9 O27A W7A 3.0(5) . . . . ?
O32A K9 O27A W7A 4.8(3) . . . . ?
O33A K9 O27A W7A 89.8(3) . . . . ?
O69A K9 O27A W7A -114.6(3) . . . . ?
O39A K9 O27A W7A 107.3(3) . . . . ?
O71A K9 O27A W7A -170.3(3) . . . . ?
O55A K9 O27A W7A -154.0(6) . . . . ?
W13A K9 O27A W7A -17.1(6) . . . . ?
K10 K9 O27A W7A 132.1(2) . . . . ?
W8A K9 O27A W7A 89.7(3) . . . . ?
O32W K8 O29A W4A -81.1(6) . . . . ?
O22W K8 O29A W4A 17.3(8) . . . . ?
O42A K8 O29A W4A 164.5(3) . . . . ?
O35A K8 O29A W4A -176.4(5) . . . . ?
O15A K8 O29A W4A 19.1(3) . . . . ?
O36A K8 O29A W4A 105.1(4) . . . . ?
O30A K8 O29A W4A 55.5(4) . . . . ?
W10A K8 O29A W4A -178.4(4) . . . . ?
W11A K8 O29A W4A 138.9(3) . . . . ?
W19A K8 O29A W4A 85.2(3) . . . . ?
O32W K8 O29A Sn1A 105.1(6) . . . . ?
O22W K8 O29A Sn1A -156.5(5) . . . . ?
O42A K8 O29A Sn1A -9.3(4) . . . . ?
O35A K8 O29A Sn1A 9.8(3) . . . . ?
O15A K8 O29A Sn1A -154.7(5) . . . . ?
O36A K8 O29A Sn1A -68.7(4) . . . . ?
O30A K8 O29A Sn1A -118.3(4) . . . . ?
W4A K8 O29A Sn1A -173.8(7) . . . . ?
W10A K8 O29A Sn1A 7.8(3) . . . . ?
W11A K8 O29A Sn1A -34.9(5) . . . . ?
W19A K8 O29A Sn1A -88.6(3) . . . . ?
O32W K8 O30A W5A 21.6(8) . . . . ?
O29A K8 O30A W5A -55.5(3) . . . . ?
O22W K8 O30A W5A 100.9(4) . . . . ?
O42A K8 O30A W5A -166.4(3) . . . . ?
O35A K8 O30A W5A -108.8(4) . . . . ?
O15A K8 O30A W5A -18.1(3) . . . . ?
O36A K8 O30A W5A -178.4(5) . . . . ?
W4A K8 O30A W5A -32.5(3) . . . . ?
W10A K8 O30A W5A -142.4(2) . . . . ?
W11A K8 O30A W5A 179.3(3) . . . . ?
W19A K8 O30A W5A -149.6(5) . . . . ?
O32W K8 O30A W19A 171.1(7) . . . . ?
O29A K8 O30A W19A 94.0(3) . . . . ?
O22W K8 O30A W19A -109.6(4) . . . . ?
O42A K8 O30A W19A -16.9(4) . . . . ?
O35A K8 O30A W19A 40.7(4) . . . . ?
O15A K8 O30A W19A 131.4(4) . . . . ?
O36A K8 O30A W19A -28.9(3) . . . . ?
W4A K8 O30A W19A 117.0(3) . . . . ?
W10A K8 O30A W19A 7.2(4) . . . . ?
W11A K8 O30A W19A -31.2(2) . . . . ?
O38A K9 O32A W7A 171.0(6) . . . . ?
O33A K9 O32A W7A -72.1(5) . . . . ?
O69A K9 O32A W7A 58.4(6) . . . . ?
O39A K9 O32A W7A -129.3(5) . . . . ?
O71A K9 O32A W7A 1.4(9) . . . . ?
O27A K9 O32A W7A -7.7(4) . . . . ?
O55A K9 O32A W7A 162.0(4) . . . . ?
W13A K9 O32A W7A 164.0(5) . . . . ?
K10 K9 O32A W7A -76.5(5) . . . . ?
W8A K9 O32A W7A -49.1(4) . . . . ?
O38A K9 O33A W8A 132.8(5) . . . . ?
O32A K9 O33A W8A 67.7(5) . . . . ?
O69A K9 O33A W8A -34.1(7) . . . . ?
O39A K9 O33A W8A -165.6(6) . . . . ?
O71A K9 O33A W8A -81.3(5) . . . . ?
O27A K9 O33A W8A -0.1(4) . . . . ?
O55A K9 O33A W8A -157.3(4) . . . . ?
W13A K9 O33A W8A 153.7(3) . . . . ?
K10 K9 O33A W8A -117.3(5) . . . . ?
W7A K9 O33A W8A 43.3(4) . . . . ?
O38A K9 O33A K10 -109.9(3) . . . . ?
O32A K9 O33A K10 -175.0(3) . . . . ?
O69A K9 O33A K10 83.2(4) . . . . ?
O39A K9 O33A K10 -48.3(3) . . . . ?
O71A K9 O33A K10 36.0(3) . . . . ?
O27A K9 O33A K10 117.2(3) . . . . ?
O55A K9 O33A K10 -40.0(4) . . . . ?
W13A K9 O33A K10 -89.0(2) . . . . ?
W7A K9 O33A K10 160.6(2) . . . . ?
W8A K9 O33A K10 117.3(5) . . . . ?
O39A K10 O33A W8A 172.3(5) . . . . ?
O22W K10 O33A W8A -43.9(5) 1_455 . . . ?
O34A K10 O33A W8A 41.3(5) . . . . ?
O43A K10 O33A W8A -117.1(4) 1_455 . . . ?
O40A K10 O33A W8A 97.5(5) . . . . ?
O23A K10 O33A W8A 12.5(3) . . . . ?
O50A K10 O33A W8A 157.7(4) . . . . ?
O71A K10 O33A W8A 91.8(4) . . . . ?
K9 K10 O33A W8A 122.9(5) . . . . ?
Sn1A K10 O33A W8A 69.9(4) . . . . ?
W14A K10 O33A W8A 171.6(4) . . . . ?
O39A K10 O33A K9 49.4(3) . . . . ?
O22W K10 O33A K9 -166.8(3) 1_455 . . . ?
O34A K10 O33A K9 -81.6(3) . . . . ?
O43A K10 O33A K9 120.0(3) 1_455 . . . ?
O40A K10 O33A K9 -25.4(4) . . . . ?
O23A K10 O33A K9 -110.4(3) . . . . ?
O50A K10 O33A K9 34.8(3) . . . . ?
O71A K10 O33A K9 -31.1(2) . . . . ?
Sn1A K10 O33A K9 -53.0(2) . . . . ?
W14A K10 O33A K9 48.68(19) . . . . ?
O39A K10 O34A W9A -108.3(5) . . . . ?
O22W K10 O34A W9A 43.3(5) 1_455 . . . ?
O33A K10 O34A W9A -41.6(4) . . . . ?
O43A K10 O34A W9A 107.2(5) 1_455 . . . ?
O40A K10 O34A W9A -178.3(5) . . . . ?
O23A K10 O34A W9A -13.2(3) . . . . ?
O50A K10 O34A W9A -164.5(4) . . . . ?
O71A K10 O34A W9A -119.5(5) . . . . ?
K9 K10 O34A W9A -86.2(4) . . . . ?
Sn1A K10 O34A W9A -162.5(7) . . . . ?
W14A K10 O34A W9A -139.0(3) . . . . ?
O39A K10 O34A Sn1A 54.2(5) . . . . ?
O22W K10 O34A Sn1A -154.2(4) 1_455 . . . ?
O33A K10 O34A Sn1A 120.9(3) . . . . ?
O43A K10 O34A Sn1A -90.3(5) 1_455 . . . ?
O40A K10 O34A Sn1A -15.8(3) . . . . ?
O23A K10 O34A Sn1A 149.3(5) . . . . ?
O50A K10 O34A Sn1A -2.0(4) . . . . ?
O71A K10 O34A Sn1A 43.0(3) . . . . ?
K9 K10 O34A Sn1A 76.3(3) . . . . ?
W14A K10 O34A Sn1A 23.5(5) . . . . ?
O32W K8 O35A W10A 108.0(6) . . . . ?
O29A K8 O35A W10A -175.7(5) . . . . ?
O22W K8 O35A W10A -13.6(10) . . . . ?
O42A K8 O35A W10A -18.1(3) . . . . ?
O15A K8 O35A W10A -162.1(3) . . . . ?
O36A K8 O35A W10A -55.2(4) . . . . ?
O30A K8 O35A W10A -103.6(4) . . . . ?
W4A K8 O35A W10A -177.3(4) . . . . ?
W11A K8 O35A W10A -31.2(3) . . . . ?
W19A K8 O35A W10A -84.5(3) . . . . ?
O32W K8 O35A Sn1A -85.8(6) . . . . ?
O29A K8 O35A Sn1A -9.4(3) . . . . ?
O22W K8 O35A Sn1A 152.6(7) . . . . ?
O42A K8 O35A Sn1A 148.1(5) . . . . ?
O15A K8 O35A Sn1A 4.1(4) . . . . ?
O36A K8 O35A Sn1A 111.0(4) . . . . ?
O30A K8 O35A Sn1A 62.6(4) . . . . ?
W4A K8 O35A Sn1A -11.1(3) . . . . ?
W10A K8 O35A Sn1A 166.2(6) . . . . ?
W11A K8 O35A Sn1A 135.1(3) . . . . ?
W19A K8 O35A Sn1A 81.7(3) . . . . ?
O32W K8 O36A W11A -47.7(18) . . . . ?
O29A K8 O36A W11A 111.6(4) . . . . ?
O22W K8 O36A W11A -106.1(4) . . . . ?
O42A K8 O36A W11A 18.8(3) . . . . ?
O35A K8 O36A W11A 55.7(4) . . . . ?
O15A K8 O36A W11A 168.6(3) . . . . ?
O30A K8 O36A W11A -175.4(5) . . . . ?
W4A K8 O36A W11A 143.8(2) . . . . ?
W10A K8 O36A W11A 33.3(3) . . . . ?
W19A K8 O36A W11A 155.4(6) . . . . ?
O32W K8 O36A W19A 156.9(17) . . . . ?
O29A K8 O36A W19A -43.8(5) . . . . ?
O22W K8 O36A W19A 98.5(4) . . . . ?
O42A K8 O36A W19A -136.6(5) . . . . ?
O35A K8 O36A W19A -99.7(4) . . . . ?
O15A K8 O36A W19A 13.2(4) . . . . ?
O30A K8 O36A W19A 29.2(3) . . . . ?
W4A K8 O36A W19A -11.6(4) . . . . ?
W10A K8 O36A W19A -122.1(3) . . . . ?
W11A K8 O36A W19A -155.4(6) . . . . ?
O32A K9 O38A W13A -162.6(6) . . . . ?
O33A K9 O38A W13A 133.1(5) . . . . ?
O69A K9 O38A W13A -57.5(6) . . . . ?
O39A K9 O38A W13A 72.2(5) . . . . ?
O71A K9 O38A W13A 9.1(8) . . . . ?
O27A K9 O38A W13A -161.0(4) . . . . ?
O55A K9 O38A W13A 10.3(4) . . . . ?
K10 K9 O38A W13A 79.9(5) . . . . ?
W7A K9 O38A W13A -159.0(5) . . . . ?
W8A K9 O38A W13A 152.8(4) . . . . ?
O38A K9 O39A W14A -65.4(6) . . . . ?
O32A K9 O39A W14A -126.2(5) . . . . ?
O33A K9 O39A W14A 175.6(6) . . . . ?
O69A K9 O39A W14A 43.8(7) . . . . ?
O71A K9 O39A W14A 77.7(6) . . . . ?
O27A K9 O39A W14A 159.6(4) . . . . ?
O55A K9 O39A W14A 3.5(4) . . . . ?
W13A K9 O39A W14A -40.6(5) . . . . ?
K10 K9 O39A W14A 124.1(7) . . . . ?
W7A K9 O39A W14A -149.5(4) . . . . ?
W8A K9 O39A W14A 170.1(5) . . . . ?
O38A K9 O39A K10 170.5(4) . . . . ?
O32A K9 O39A K10 109.7(3) . . . . ?
O33A K9 O39A K10 51.5(3) . . . . ?
O69A K9 O39A K10 -80.3(4) . . . . ?
O71A K9 O39A K10 -46.4(3) . . . . ?
O27A K9 O39A K10 35.5(4) . . . . ?
O55A K9 O39A K10 -120.7(4) . . . . ?
W13A K9 O39A K10 -164.7(3) . . . . ?
W7A K9 O39A K10 86.4(3) . . . . ?
W8A K9 O39A K10 46.0(2) . . . . ?
O22W K10 O39A W14A 124.3(6) 1_455 . . . ?
O34A K10 O39A W14A -98.4(5) . . . . ?
O33A K10 O39A W14A -178.1(6) . . . . ?
O43A K10 O39A W14A 59.8(5) 1_455 . . . ?
O40A K10 O39A W14A -42.6(5) . . . . ?
O23A K10 O39A W14A -160.6(4) . . . . ?
O50A K10 O39A W14A -14.6(4) . . . . ?
O71A K10 O39A W14A -89.5(5) . . . . ?
K9 K10 O39A W14A -129.9(6) . . . . ?
Sn1A K10 O39A W14A -72.0(5) . . . . ?
O22W K10 O39A K9 -105.7(5) 1_455 . . . ?
O34A K10 O39A K9 31.5(5) . . . . ?
O33A K10 O39A K9 -48.2(3) . . . . ?
O43A K10 O39A K9 -170.3(3) 1_455 . . . ?
O40A K10 O39A K9 87.3(3) . . . . ?
O23A K10 O39A K9 -30.6(4) . . . . ?
O50A K10 O39A K9 115.3(4) . . . . ?
O71A K10 O39A K9 40.5(3) . . . . ?
Sn1A K10 O39A K9 57.9(3) . . . . ?
W14A K10 O39A K9 129.9(6) . . . . ?
O39A K10 O40A W15A 39.0(4) . . . . ?
O22W K10 O40A W15A -129.4(5) 1_455 . . . ?
O34A K10 O40A W15A 173.1(5) . . . . ?
O33A K10 O40A W15A 102.9(5) . . . . ?
O43A K10 O40A W15A -45.7(4) 1_455 . . . ?
O23A K10 O40A W15A 160.5(3) . . . . ?
O50A K10 O40A W15A 10.2(3) . . . . ?
O71A K10 O40A W15A 110.4(5) . . . . ?
K9 K10 O40A W15A 85.2(4) . . . . ?
Sn1A K10 O40A W15A 157.6(6) . . . . ?
W14A K10 O40A W15A 23.1(3) . . . . ?
O39A K10 O40A Sn1A -118.6(3) . . . . ?
O22W K10 O40A Sn1A 73.0(5) 1_455 . . . ?
O34A K10 O40A Sn1A 15.5(3) . . . . ?
O33A K10 O40A Sn1A -54.7(5) . . . . ?
O43A K10 O40A Sn1A 156.7(3) 1_455 . . . ?
O23A K10 O40A Sn1A 2.9(4) . . . . ?
O50A K10 O40A Sn1A -147.4(4) . . . . ?
O71A K10 O40A Sn1A -47.2(3) . . . . ?
K9 K10 O40A Sn1A -72.4(3) . . . . ?
W14A K10 O40A Sn1A -134.5(3) . . . . ?
O32W K8 O42A W11A 143.0(6) . . . . ?
O29A K8 O42A W11A -132.4(3) . . . . ?
O22W K8 O42A W11A 29.9(4) . . . . ?
O35A K8 O42A W11A -152.1(5) . . . . ?
O15A K8 O42A W11A -78.0(6) . . . . ?
O36A K8 O42A W11A -19.2(3) . . . . ?
O30A K8 O42A W11A -30.8(4) . . . . ?
W4A K8 O42A W11A -122.3(3) . . . . ?
W10A K8 O42A W11A -168.9(6) . . . . ?
W19A K8 O42A W11A -39.2(3) . . . . ?
O32W K8 O42A W10A -48.1(6) . . . . ?
O29A K8 O42A W10A 36.5(4) . . . . ?
O22W K8 O42A W10A -161.2(4) . . . . ?
O35A K8 O42A W10A 16.8(3) . . . . ?
O15A K8 O42A W10A 90.9(5) . . . . ?
O36A K8 O42A W10A 149.7(5) . . . . ?
O30A K8 O42A W10A 138.1(3) . . . . ?
W4A K8 O42A W10A 46.7(5) . . . . ?
W11A K8 O42A W10A 168.9(6) . . . . ?
W19A K8 O42A W10A 129.7(3) . . . . ?
O49A K20 O44A W11A 80.4(4) 1_655 . . . ?
O58A K20 O44A W11A -101.5(4) . . . . ?
O64A K20 O44A W11A -55.0(4) . . . . ?
O57A K20 O44A W11A -17.7(3) . . . . ?
W17A K20 O44A W11A -85.4(3) . . . . ?
W12A K20 O44A W11A -126.2(5) . . . . ?
W16A K20 O44A W11A -33.0(3) . . . . ?
K6 K20 O44A W11A -159.6(3) 2_666 . . . ?
O49A K20 O44A W12A -153.4(4) 1_655 . . . ?
O58A K20 O44A W12A 24.7(3) . . . . ?
O64A K20 O44A W12A 71.2(4) . . . . ?
O57A K20 O44A W12A 108.5(4) . . . . ?
W17A K20 O44A W12A 40.8(3) . . . . ?
W16A K20 O44A W12A 93.2(3) . . . . ?
K6 K20 O44A W12A -33.4(4) 2_666 . . . ?
O8W K7 O47A W13A 83.3(5) . . . . ?
O14W K7 O47A W13A 103.9(13) 2_666 . . . ?
O63 K7 O47A W13A -92.5(6) 2_666 . . . ?
O23W K7 O47A W13A -162.2(5) 2_666 . . . ?
O65A K7 O47A W13A 6.6(6) . . . . ?
O59A K7 O47A W13A -5.4(4) . . . . ?
O18A K7 O47A W13A 144.5(5) 2_666 . . . ?
W17A K7 O47A W13A 3.0(5) . . . . ?
K21 K7 O47A W13A -139.1(6) 2_666 . . . ?
K6 K7 O47A W13A 87.4(5) 2_666 . . . ?
O8W K7 O47A K14 -61.8(4) . . . . ?
O14W K7 O47A K14 -41.1(14) 2_666 . . . ?
O63 K7 O47A K14 122.5(4) 2_666 . . . ?
O23W K7 O47A K14 52.8(5) 2_666 . . . ?
O65A K7 O47A K14 -138.4(4) . . . . ?
O59A K7 O47A K14 -150.4(5) . . . . ?
O18A K7 O47A K14 -0.6(3) 2_666 . . . ?
W17A K7 O47A K14 -142.1(3) . . . . ?
W13A K7 O47A K14 -145.0(7) . . . . ?
K21 K7 O47A K14 75.8(4) 2_666 . . . ?
K6 K7 O47A K14 -57.6(5) 2_666 . . . ?
O8W K7 O47A K21 -137.6(4) . . . 2_666 ?
O14W K7 O47A K21 -117.0(13) 2_666 . . 2_666 ?
O63 K7 O47A K21 46.7(4) 2_666 . . 2_666 ?
O23W K7 O47A K21 -23.1(4) 2_666 . . 2_666 ?
O65A K7 O47A K21 145.8(3) . . . 2_666 ?
O59A K7 O47A K21 133.8(4) . . . 2_666 ?
O18A K7 O47A K21 -76.4(3) 2_666 . . 2_666 ?
W17A K7 O47A K21 142.1(3) . . . 2_666 ?
W13A K7 O47A K21 139.1(7) . . . 2_666 ?
K6 K7 O47A K21 -133.5(3) 2_666 . . 2_666 ?
O31A K14 O47A W13A -126.2(6) 2_666 . . . ?
O18A K14 O47A W13A -139.4(6) 2_666 . . . ?
O70A K14 O47A W13A 146.5(6) 2_666 . . . ?
K21 K14 O47A W13A 136.8(7) 2_666 . . . ?
W6A K14 O47A W13A -134.3(5) 2_666 . . . ?
W19A K14 O47A W13A -130.2(7) 2_666 . . . ?
K7 K14 O47A W13A -140.0(8) . . . . ?
O31A K14 O47A K7 13.7(6) 2_666 . . . ?
O18A K14 O47A K7 0.6(4) 2_666 . . . ?
O70A K14 O47A K7 -73.5(8) 2_666 . . . ?
K21 K14 O47A K7 -83.3(4) 2_666 . . . ?
W6A K14 O47A K7 5.7(4) 2_666 . . . ?
W19A K14 O47A K7 9.8(10) 2_666 . . . ?
O31A K14 O47A K21 97.0(5) 2_666 . . 2_666 ?
O18A K14 O47A K21 83.8(3) 2_666 . . 2_666 ?
O70A K14 O47A K21 9.7(8) 2_666 . . 2_666 ?
W6A K14 O47A K21 88.9(3) 2_666 . . 2_666 ?
W19A K14 O47A K21 93.1(7) 2_666 . . 2_666 ?
K7 K14 O47A K21 83.3(4) . . . 2_666 ?
O39A K10 O50A W15A -151.8(5) . . . . ?
O22W K10 O50A W15A 90.7(7) 1_455 . . . ?
O34A K10 O50A W15A -25.2(4) . . . . ?
O33A K10 O50A W15A -134.5(4) . . . . ?
O43A K10 O50A W15A 113.4(4) 1_455 . . . ?
O40A K10 O50A W15A -9.4(3) . . . . ?
O23A K10 O50A W15A -73.3(6) . . . . ?
O71A K10 O50A W15A -61.1(4) . . . . ?
K9 K10 O50A W15A -110.2(4) . . . . ?
Sn1A K10 O50A W15A -26.3(3) . . . . ?
W14A K10 O50A W15A -163.4(6) . . . . ?
O39A K10 O50A W14A 11.6(3) . . . . ?
O22W K10 O50A W14A -106.0(7) 1_455 . . . ?
O34A K10 O50A W14A 138.2(3) . . . . ?
O33A K10 O50A W14A 28.9(4) . . . . ?
O43A K10 O50A W14A -83.2(3) 1_455 . . . ?
O40A K10 O50A W14A 154.0(5) . . . . ?
O23A K10 O50A W14A 90.0(5) . . . . ?
O71A K10 O50A W14A 102.3(4) . . . . ?
K9 K10 O50A W14A 53.2(3) . . . . ?
Sn1A K10 O50A W14A 137.1(3) . . . . ?
O38A K9 O55A P2A -141.7(6) . . . . ?
O32A K9 O55A P2A -131.9(5) . . . . ?
O33A K9 O55A P2A 124.0(5) . . . . ?
O69A K9 O55A P2A -18.2(5) . . . . ?
O39A K9 O55A P2A 133.4(6) . . . . ?
O71A K9 O55A P2A 37.5(5) . . . . ?
O27A K9 O55A P2A 20.6(11) . . . . ?
W13A K9 O55A P2A -135.1(6) . . . . ?
K10 K9 O55A P2A 94.9(5) . . . . ?
W7A K9 O55A P2A -113.2(5) . . . . ?
W8A K9 O55A P2A 108.2(5) . . . . ?
O38A K9 O55A W14A 82.9(3) . . . . ?
O32A K9 O55A W14A 92.7(4) . . . . ?
O33A K9 O55A W14A -11.4(4) . . . . ?
O69A K9 O55A W14A -153.7(3) . . . . ?
O39A K9 O55A W14A -2.1(3) . . . . ?
O71A K9 O55A W14A -98.0(3) . . . . ?
O27A K9 O55A W14A -114.8(7) . . . . ?
W13A K9 O55A W14A 89.4(3) . . . . ?
K10 K9 O55A W14A -40.6(2) . . . . ?
W7A K9 O55A W14A 111.3(4) . . . . ?
W8A K9 O55A W14A -27.3(5) . . . . ?
O38A K9 O55A W13A -6.5(3) . . . . ?
O32A K9 O55A W13A 3.2(5) . . . . ?
O33A K9 O55A W13A -100.8(3) . . . . ?
O69A K9 O55A W13A 116.9(3) . . . . ?
O39A K9 O55A W13A -91.5(3) . . . . ?
O71A K9 O55A W13A 172.6(3) . . . . ?
O27A K9 O55A W13A 155.8(6) . . . . ?
K10 K9 O55A W13A -130.0(2) . . . . ?
W7A K9 O55A W13A 21.9(6) . . . . ?
W8A K9 O55A W13A -116.7(3) . . . . ?
O49A K20 O57A W11A -55.3(4) 1_655 . . . ?
O58A K20 O57A W11A 81.6(4) . . . . ?
O64A K20 O57A W11A 146.3(5) . . . . ?
O44A K20 O57A W11A 17.5(3) . . . . ?
W17A K20 O57A W11A 114.6(3) . . . . ?
W12A K20 O57A W11A 50.1(3) . . . . ?
W16A K20 O57A W11A 164.9(6) . . . . ?
K6 K20 O57A W11A 89.0(5) 2_666 . . . ?
O49A K20 O57A W16A 139.8(4) 1_655 . . . ?
O58A K20 O57A W16A -83.3(4) . . . . ?
O64A K20 O57A W16A -18.6(3) . . . . ?
O44A K20 O57A W16A -147.4(4) . . . . ?
W17A K20 O57A W16A -50.3(3) . . . . ?
W12A K20 O57A W16A -114.9(3) . . . . ?
K6 K20 O57A W16A -76.0(5) 2_666 . . . ?
O49A K20 O58A W12A -24.6(7) 1_655 . . . ?
O64A K20 O58A W12A -144.4(5) . . . . ?
O44A K20 O58A W12A -26.9(3) . . . . ?
O57A K20 O58A W12A -85.0(4) . . . . ?
W17A K20 O58A W12A -173.9(6) . . . . ?
W16A K20 O58A W12A -116.5(4) . . . . ?
K6 K20 O58A W12A 99.5(4) 2_666 . . . ?
O49A K20 O58A W17A 149.3(5) 1_655 . . . ?
O64A K20 O58A W17A 29.5(3) . . . . ?
O44A K20 O58A W17A 147.0(5) . . . . ?
O57A K20 O58A W17A 88.9(4) . . . . ?
W12A K20 O58A W17A 173.9(6) . . . . ?
W16A K20 O58A W17A 57.4(3) . . . . ?
K6 K20 O58A W17A -86.6(3) 2_666 . . . ?
O8W K7 O59A W17A 75.4(4) . . . . ?
O14W K7 O59A W17A 2.9(6) 2_666 . . . ?
O63 K7 O59A W17A -78.7(4) 2_666 . . . ?
O47A K7 O59A W17A 162.7(5) . . . . ?
O23W K7 O59A W17A -156.9(5) 2_666 . . . ?
O65A K7 O59A W17A -3.8(3) . . . . ?
O18A K7 O59A W17A 126.1(4) 2_666 . . . ?
W13A K7 O59A W17A 158.7(6) . . . . ?
K21 K7 O59A W17A -163.5(3) 2_666 . . . ?
K6 K7 O59A W17A 42.1(4) 2_666 . . . ?
O8W K7 O59A W13A -83.3(4) . . . . ?
O14W K7 O59A W13A -155.8(4) 2_666 . . . ?
O63 K7 O59A W13A 122.6(3) 2_666 . . . ?
O47A K7 O59A W13A 4.0(3) . . . . ?
O23W K7 O59A W13A 44.4(7) 2_666 . . . ?
O65A K7 O59A W13A -162.5(4) . . . . ?
O18A K7 O59A W13A -32.6(4) 2_666 . . . ?
W17A K7 O59A W13A -158.7(6) . . . . ?
K21 K7 O59A W13A 37.8(3) 2_666 . . . ?
K6 K7 O59A W13A -116.6(3) 2_666 . . . ?
O49A K20 O64A W16A -9.4(8) 1_655 . . . ?
O58A K20 O64A W16A 103.1(5) . . . . ?
O44A K20 O64A W16A 57.1(4) . . . . ?
O57A K20 O64A W16A 20.4(3) . . . . ?
W17A K20 O64A W16A 131.6(6) . . . . ?
W12A K20 O64A W16A 86.7(4) . . . . ?
K6 K20 O64A W16A 168.7(3) 2_666 . . . ?
O49A K20 O64A W17A -141.0(5) 1_655 . . . ?
O58A K20 O64A W17A -28.5(3) . . . . ?
O44A K20 O64A W17A -74.5(4) . . . . ?
O57A K20 O64A W17A -111.2(4) . . . . ?
W12A K20 O64A W17A -44.9(3) . . . . ?
W16A K20 O64A W17A -131.6(6) . . . . ?
K6 K20 O64A W17A 37.0(4) 2_666 . . . ?
O8W K7 O65A W17A -89.2(5) . . . . ?
O14W K7 O65A W17A -170.1(5) 2_666 . . . ?
O63 K7 O65A W17A 114.2(4) 2_666 . . . ?
O47A K7 O65A W17A -8.1(5) . . . . ?
O23W K7 O65A W17A 146.2(7) 2_666 . . . ?
O59A K7 O65A W17A 4.1(3) . . . . ?
O18A K7 O65A W17A -102.2(5) 2_666 . . . ?
W13A K7 O65A W17A -5.4(4) . . . . ?
K21 K7 O65A W17A 42.4(7) 2_666 . . . ?
K6 K7 O65A W17A -130.0(4) 2_666 . . . ?
O17W K19 O66A W17A -139.2(5) 2_666 . . . ?
O41 K19 O66A W17A -111.6(8) 2_666 . . . ?
O63 K19 O66A W17A 28.4(7) 2_666 . . . ?
O56 K19 O66A W17A 23.9(18) 2_666 . . . ?
W16 K19 O66A W17A 30.3(8) 2_666 . . . ?
W10 K19 O66A W17A -89.3(17) 2_666 . . . ?
K17 K19 O66A W17A 176.3(4) . . . . ?
K7 K19 O66A W17A 24.8(4) . . . . ?
O17W K19 O66A W18A 58.4(6) 2_666 . . . ?
O41 K19 O66A W18A 86.1(10) 2_666 . . . ?
O63 K19 O66A W18A -133.9(5) 2_666 . . . ?
O56 K19 O66A W18A -138.5(14) 2_666 . . . ?
W16 K19 O66A W18A -132.0(5) 2_666 . . . ?
W10 K19 O66A W18A 108.3(17) 2_666 . . . ?
W17A K19 O66A W18A -162.4(8) . . . . ?
K17 K19 O66A W18A 14.0(5) . . . . ?
K7 K19 O66A W18A -137.6(5) . . . . ?
K17 K17A O67A W18A -151.3(15) . . . . ?
O63A K17A O67A W18A 116.9(15) 2_676 . . . ?
O34W K17A O67A W18A 44.1(16) . . . . ?
O34W K17A O67A W18A -56(3) 2_576 . . . ?
K17A K17A O67A W18A 11(2) 2_576 . . . ?
K17 K17A O67A W18A 16.0(18) 2_576 . . . ?
O63A K17A O67A K17 -91.8(10) 2_676 . . . ?
O34W K17A O67A K17 -164.6(12) . . . . ?
O34W K17A O67A K17 95(2) 2_576 . . . ?
K17A K17A O67A K17 161.9(16) 2_576 . . . ?
K17 K17A O67A K17 167.3(11) 2_576 . . . ?
K17A K17 O67A W18A 99(3) . . . . ?
O63A K17 O67A W18A 169(3) 2_676 . . . ?
O17W K17 O67A W18A -104(3) 2_666 . . . ?
O34W K17 O67A W18A 65(3) 2_576 . . . ?
K17A K17 O67A W18A 88(3) 2_576 . . . ?
K19 K17 O67A W18A -61(3) . . . . ?
O63A K17 O67A K17A 69.7(9) 2_676 . . . ?
O17W K17 O67A K17A 156.6(10) 2_666 . . . ?
O34W K17 O67A K17A -34.5(10) 2_576 . . . ?
K17A K17 O67A K17A -11.5(10) 2_576 . . . ?
K19 K17 O67A K17A -160.6(9) . . . . ?
O38A K9 O69A W19A -35.7(8) . . . . ?
O32A K9 O69A W19A 45.8(8) . . . . ?
O33A K9 O69A W19A 130.5(6) . . . . ?
O39A K9 O69A W19A -124.7(6) . . . . ?
O71A K9 O69A W19A -167.2(8) . . . . ?
O27A K9 O69A W19A 101.1(7) . . . . ?
O55A K9 O69A W19A -91.5(7) . . . . ?
W13A K9 O69A W19A -56.1(7) . . . . ?
K10 K9 O69A W19A -175.1(6) . . . . ?
W7A K9 O69A W19A 65.7(7) . . . . ?
W8A K9 O69A W19A 116.9(6) . . . . ?
O38A K9 O71A Sn1A 122.1(13) . . . . ?
O32A K9 O71A Sn1A -72.9(15) . . . . ?
O33A K9 O71A Sn1A -6.0(14) . . . . ?
O69A K9 O71A Sn1A -145.6(14) . . . . ?
O39A K9 O71A Sn1A 64.1(13) . . . . ?
O27A K9 O71A Sn1A -64.8(13) . . . . ?
O55A K9 O71A Sn1A 120.9(13) . . . . ?
W13A K9 O71A Sn1A 126.1(13) . . . . ?
K10 K9 O71A Sn1A 25.8(12) . . . . ?
W7A K9 O71A Sn1A -72.2(14) . . . . ?
W8A K9 O71A Sn1A -28.3(13) . . . . ?
O38A K9 O71A K10 96.3(4) . . . . ?
O32A K9 O71A K10 -98.7(5) . . . . ?
O33A K9 O71A K10 -31.8(3) . . . . ?
O69A K9 O71A K10 -171.4(4) . . . . ?
O39A K9 O71A K10 38.3(2) . . . . ?
O27A K9 O71A K10 -90.6(2) . . . . ?
O55A K9 O71A K10 95.2(2) . . . . ?
W13A K9 O71A K10 100.30(17) . . . . ?
W7A K9 O71A K10 -98.0(2) . . . . ?
W8A K9 O71A K10 -54.07(15) . . . . ?
O39A K10 O71A Sn1A 149.7(4) . . . . ?
O22W K10 O71A Sn1A -63.4(5) 1_455 . . . ?
O34A K10 O71A Sn1A -39.0(3) . . . . ?
O33A K10 O71A Sn1A -141.8(3) . . . . ?
O43A K10 O71A Sn1A 87.2(5) 1_455 . . . ?
O40A K10 O71A Sn1A 43.6(3) . . . . ?
O23A K10 O71A Sn1A -90.0(3) . . . . ?
O50A K10 O71A Sn1A 96.4(3) . . . . ?
K9 K10 O71A Sn1A -171.3(4) . . . . ?
W14A K10 O71A Sn1A 125.9(3) . . . . ?
O39A K10 O71A K9 -39.0(3) . . . . ?
O22W K10 O71A K9 107.9(5) 1_455 . . . ?
O34A K10 O71A K9 132.3(4) . . . . ?
O33A K10 O71A K9 29.5(2) . . . . ?
O43A K10 O71A K9 -101.5(5) 1_455 . . . ?
O40A K10 O71A K9 -145.1(4) . . . . ?
O23A K10 O71A K9 81.4(2) . . . . ?
O50A K10 O71A K9 -92.3(3) . . . . ?
Sn1A K10 O71A K9 171.3(4) . . . . ?
W14A K10 O71A K9 -62.75(16) . . . . ?
O9W K11 O5W K12 -100.5(4) . . . 2_666 ?
O3A K11 O5W K12 -143.9(4) . . . 2_666 ?
O49 K11 O5W K12 55.5(3) 1_455 . . 2_666 ?
O7W K11 O5W K12 -50.4(3) . . . 2_666 ?
O60 K11 O5W K12 108.2(3) 1_455 . . 2_666 ?
O44 K11 O5W K12 -7.1(5) . . . 2_666 ?
O43 K11 O5W K12 90.0(6) . . . 2_666 ?
O67 K11 O5W K12 158.4(3) 1_455 . . 2_666 ?
W14 K11 O5W K12 73.8(2) 1_455 . . 2_666 ?
W11 K11 O5W K12 24.4(8) . . . 2_666 ?
W18 K11 O5W K12 135.9(3) 1_455 . . 2_666 ?
O9W K11 O5W K4 -139(3) . . . 2_666 ?
O3A K11 O5W K4 178(3) . . . 2_666 ?
O49 K11 O5W K4 17(3) 1_455 . . 2_666 ?
O7W K11 O5W K4 -89(3) . . . 2_666 ?
O60 K11 O5W K4 70(3) 1_455 . . 2_666 ?
O44 K11 O5W K4 -46(3) . . . 2_666 ?
O43 K11 O5W K4 52(3) . . . 2_666 ?
O67 K11 O5W K4 120(3) 1_455 . . 2_666 ?
W14 K11 O5W K4 35(3) 1_455 . . 2_666 ?
W11 K11 O5W K4 -14(3) . . . 2_666 ?
W18 K11 O5W K4 97(3) 1_455 . . 2_666 ?
O9W K11 O7W K12 -172.1(4) . . . 2_666 ?
O3A K11 O7W K12 117.8(3) . . . 2_666 ?
O49 K11 O7W K12 -35.9(4) 1_455 . . 2_666 ?
O60 K11 O7W K12 27.5(4) 1_455 . . 2_666 ?
O44 K11 O7W K12 -100.3(3) . . . 2_666 ?
O43 K11 O7W K12 -103.4(4) . . . 2_666 ?
O5W K11 O7W K12 50.3(3) . . . 2_666 ?
O67 K11 O7W K12 93.6(4) 1_455 . . 2_666 ?
W14 K11 O7W K12 -9.1(3) 1_455 . . 2_666 ?
W11 K11 O7W K12 -107.2(3) . . . 2_666 ?
W18 K11 O7W K12 58.2(4) 1_455 . . 2_666 ?
O14W K7 O8W K6 1.0(4) 2_666 . . 2_666 ?
O63 K7 O8W K6 -12.9(9) 2_666 . . 2_666 ?
O47A K7 O8W K6 174.9(4) . . . 2_666 ?
O23W K7 O8W K6 84.7(5) 2_666 . . 2_666 ?
O65A K7 O8W K6 -71.4(4) . . . 2_666 ?
O59A K7 O8W K6 -127.2(4) . . . 2_666 ?
O18A K7 O8W K6 99.0(4) 2_666 . . 2_666 ?
W17A K7 O8W K6 -98.7(3) . . . 2_666 ?
W13A K7 O8W K6 -160.6(3) . . . 2_666 ?
K21 K7 O8W K6 137.8(3) 2_666 . . 2_666 ?
K18A K18 O10W K15 -173(3) . . . . ?
K16 K18 O10W K15 103.8(7) 2_666 . . . ?
O1A K18 O10W K15 -21.7(11) . . . . ?
O12A K18 O10W K15 -22(2) . . . . ?
O18W K18 O10W K15 48.3(13) 2_666 . . . ?
O14A K18 O10W K15 -86(4) . . . . ?
O33W K18 O10W K15 138.2(10) 2_666 . . . ?
O25W K18 O10W K15 64.7(9) . . . . ?
W1A K18 O10W K15 -20.3(14) . . . . ?
K16A K18 O10W K15 100.3(8) 2_666 . . . ?
W4A K18 O10W K15 -42(3) . . . . ?
K16 K18 O10W K18A -84(3) 2_666 . . . ?
O1A K18 O10W K18A 151(4) . . . . ?
O12A K18 O10W K18A 150(5) . . . . ?
O18W K18 O10W K18A -139(4) 2_666 . . . ?
O14A K18 O10W K18A 87(6) . . . . ?
O33W K18 O10W K18A -49(3) 2_666 . . . ?
O25W K18 O10W K18A -123(3) . . . . ?
W1A K18 O10W K18A 152(4) . . . . ?
K16A K18 O10W K18A -87(3) 2_666 . . . ?
W4A K18 O10W K18A 131(6) . . . . ?
O1A K15 O10W K18 24.0(12) . . . . ?
O29W K15 O10W K18 -162.6(16) . . . . ?
O21 K15 O10W K18 166.2(13) 2_767 . . . ?
O25W K15 O10W K18 -74.2(13) . . . . ?
O15W K15 O10W K18 85.5(13) 2_666 . . . ?
O22 K15 O10W K18 -138.1(13) 2_767 . . . ?
O13W K15 O10W K18 -35.1(13) 2_666 . . . ?
W8 K15 O10W K18 -166.0(13) 2_767 . . . ?
K12 K15 O10W K18 -38.7(16) 2_666 . . . ?
K18A K15 O10W K18 4.7(19) . . . . ?
O1A K15 O10W K18A 19.4(14) . . . . ?
O29W K15 O10W K18A -167.3(16) . . . . ?
O21 K15 O10W K18A 161.5(15) 2_767 . . . ?
O25W K15 O10W K18A -78.9(15) . . . . ?
O15W K15 O10W K18A 80.9(15) 2_666 . . . ?
O22 K15 O10W K18A -142.7(15) 2_767 . . . ?
O13W K15 O10W K18A -39.7(15) 2_666 . . . ?
W8 K15 O10W K18A -170.7(15) 2_767 . . . ?
K12 K15 O10W K18A -43.4(18) 2_666 . . . ?
K18 K15 O10W K18A -4.7(19) . . . . ?
O1W K18A O10W K18 -161(4) 2_666 . . . ?
K16 K18A O10W K18 78(3) 2_666 . . . ?
O14A K18A O10W K18 -35(3) . . . . ?
O33W K18A O10W K18 126(4) 2_666 . . . ?
K16A K18A O10W K18 72(3) 2_666 . . . ?
K15 K18A O10W K18 -11(4) . . . . ?
K18 K18A O10W K15 11(4) . . . . ?
O1W K18A O10W K15 -150.6(9) 2_666 . . . ?
K16 K18A O10W K15 88.9(14) 2_666 . . . ?
O14A K18A O10W K15 -25(3) . . . . ?
O33W K18A O10W K15 136.5(13) 2_666 . . . ?
K16A K18A O10W K15 82.9(15) 2_666 . . . ?
O18 K12 O13W K4 87.4(3) 1_554 . . . ?
O7W K12 O13W K4 -121.3(3) 2_666 . . . ?
O5W K12 O13W K4 -51.6(3) 2_666 . . . ?
O29W K12 O13W K4 162.2(4) 2_666 . . . ?
O48 K12 O13W K4 -13.7(4) 2_766 . . . ?
O47 K12 O13W K4 25.0(3) 2_766 . . . ?
W13 K12 O13W K4 7.9(3) 2_766 . . . ?
K15 K12 O13W K4 177.4(4) 2_666 . . . ?
K11 K12 O13W K4 -87.3(3) 2_666 . . . ?
O18 K12 O13W K15 -90.0(3) 1_554 . . 2_666 ?
O7W K12 O13W K15 61.4(3) 2_666 . . 2_666 ?
O5W K12 O13W K15 131.0(4) 2_666 . . 2_666 ?
O29W K12 O13W K15 -15.2(4) 2_666 . . 2_666 ?
O48 K12 O13W K15 168.9(3) 2_766 . . 2_666 ?
O47 K12 O13W K15 -152.4(3) 2_766 . . 2_666 ?
W13 K12 O13W K15 -169.43(17) 2_766 . . 2_666 ?
K4 K12 O13W K15 -177.4(4) . . . 2_666 ?
K11 K12 O13W K15 95.4(2) 2_666 . . 2_666 ?
O20 K4 O13W K12 -84.9(4) 1_554 . . . ?
O5A K4 O13W K12 137.7(3) 2_666 . . . ?
O47 K4 O13W K12 -27.9(3) 2_766 . . . ?
O5W K4 O13W K12 47.5(3) 2_666 . . . ?
O65 K4 O13W K12 87.8(4) 2_766 . . . ?
O59 K4 O13W K12 23.1(4) 2_766 . . . ?
O10 K4 O13W K12 -121.9(3) 1_554 . . . ?
O3 K4 O13W K12 -163.1(4) 1_554 . . . ?
W17 K4 O13W K12 53.2(4) 2_766 . . . ?
W7 K4 O13W K12 -93.3(2) 1_554 . . . ?
W13 K4 O13W K12 -7.9(3) 2_766 . . . ?
O20 K4 O13W K15 -70(3) 1_554 . . 2_666 ?
O5A K4 O13W K15 153(3) 2_666 . . 2_666 ?
O47 K4 O13W K15 -13(3) 2_766 . . 2_666 ?
O5W K4 O13W K15 62(2) 2_666 . . 2_666 ?
O65 K4 O13W K15 103(2) 2_766 . . 2_666 ?
O59 K4 O13W K15 38(3) 2_766 . . 2_666 ?
O10 K4 O13W K15 -107(2) 1_554 . . 2_666 ?
O3 K4 O13W K15 -148(3) 1_554 . . 2_666 ?
W17 K4 O13W K15 68(3) 2_766 . . 2_666 ?
W7 K4 O13W K15 -78(3) 1_554 . . 2_666 ?
W13 K4 O13W K15 7(3) 2_766 . . 2_666 ?
O67 K6 O14W K7 167.4(5) 1_455 . . 2_666 ?
O8W K6 O14W K7 -1.0(4) 2_666 . . 2_666 ?
O20A K6 O14W K7 -26.8(8) . . . 2_666 ?
O3A K6 O14W K7 -127.1(5) . . . 2_666 ?
O9A K6 O14W K7 -91.5(4) . . . 2_666 ?
W2A K6 O14W K7 -105.9(4) . . . 2_666 ?
W7A K6 O14W K7 -56.2(5) . . . 2_666 ?
K21 K6 O14W K7 -171(4) 1_455 . . 2_666 ?
K11 K6 O14W K7 -156.3(6) . . . 2_666 ?
K20 K6 O14W K7 65.6(4) 2_666 . . 2_666 ?
O33 K1 O16W K5 93.2(7) 1_455 . . . ?
O40 K1 O16W K5 -117.3(6) 1_455 . . . ?
O39 K1 O16W K5 145.0(6) 1_455 . . . ?
O34 K1 O16W K5 -70.2(8) 1_455 . . . ?
O16 K1 O16W K5 25.4(6) . . . . ?
O50 K1 O16W K5 -165.4(8) 1_455 . . . ?
O23 K1 O16W K5 8.1(11) 1_455 . . . ?
O71 K1 O16W K5 -139.0(5) 1_455 . . . ?
K2 K1 O16W K5 155.0(4) . . . . ?
W8 K1 O16W K5 61.0(8) 1_455 . . . ?
Sn1 K1 O16W K5 -103.5(6) 1_455 . . . ?
O30W K5 O16W K1 93.5(7) . . . . ?
O35 K5 O16W K1 -167.2(4) . . . . ?
O29 K5 O16W K1 -33.3(12) . . . . ?
O15 K5 O16W K1 -28.1(7) . . . . ?
O42 K5 O16W K1 -171.9(6) . . . . ?
O30 K5 O16W K1 -68.9(6) . . . . ?
O36 K5 O16W K1 -128.8(7) . . . . ?
W10 K5 O16W K1 179.0(5) . . . . ?
W4 K5 O16W K1 -19.1(8) . . . . ?
W5 K5 O16W K1 -40.4(5) . . . . ?
W11 K5 O16W K1 -158.9(7) . . . . ?
K16A K16 O18W K13 -15.0(5) . . . 2_666 ?
O33W K16 O18W K13 158.0(9) . . . 2_666 ?
K18 K16 O18W K13 126.5(7) 2_666 . . 2_666 ?
K18A K16 O18W K13 111.0(7) 2_666 . . 2_666 ?
O1 K16 O18W K13 32.0(7) 2_656 . . 2_666 ?
O1 K16 O18W K13 -86.6(5) 1_554 . . 2_666 ?
O2 K16 O18W K13 -104.9(4) 1_554 . . 2_666 ?
O25W K16 O18W K13 -162.2(4) 2_666 . . 2_666 ?
W1 K16 O18W K13 -96.1(3) 1_554 . . 2_666 ?
K16A K16 O18W K13 -73.9(15) 2_655 . . 2_666 ?
O33W K16 O18W K16A 173.0(11) . . . . ?
K18 K16 O18W K16A 141.5(8) 2_666 . . . ?
K18A K16 O18W K16A 126.0(8) 2_666 . . . ?
O1 K16 O18W K16A 47.0(7) 2_656 . . . ?
O1 K16 O18W K16A -71.7(6) 1_554 . . . ?
O2 K16 O18W K16A -89.9(5) 1_554 . . . ?
O25W K16 O18W K16A -147.2(6) 2_666 . . . ?
W1 K16 O18W K16A -81.1(5) 1_554 . . . ?
K13 K16 O18W K16A 15.0(5) 2_666 . . . ?
K16A K16 O18W K16A -58.9(15) 2_655 . . . ?
K16A K16 O18W K18 -141.5(8) . . . 2_666 ?
O33W K16 O18W K18 31.5(11) . . . 2_666 ?
K18A K16 O18W K18 -15.5(8) 2_666 . . 2_666 ?
O1 K16 O18W K18 -94.5(9) 2_656 . . 2_666 ?
O1 K16 O18W K18 146.9(8) 1_554 . . 2_666 ?
O2 K16 O18W K18 128.6(7) 1_554 . . 2_666 ?
O25W K16 O18W K18 71.3(7) 2_666 . . 2_666 ?
W1 K16 O18W K18 137.4(7) 1_554 . . 2_666 ?
K13 K16 O18W K18 -126.5(7) 2_666 . . 2_666 ?
K16A K16 O18W K18 159.6(15) 2_655 . . 2_666 ?
K13 K16A O18W K16 -162.8(6) 2_666 . . . ?
O26W K16A O18W K16 -149.0(10) 1_545 . . . ?
O1 K16A O18W K16 -42.9(7) 2_656 . . . ?
O1 K16A O18W K16 57.1(5) 1_554 . . . ?
O2 K16A O18W K16 72.7(5) 1_554 . . . ?
K18A K16A O18W K16 -41.2(6) 2_666 . . . ?
K18 K16A O18W K16 -32.0(7) 2_666 . . . ?
W1 K16A O18W K16 71.8(5) 1_554 . . . ?
K16 K16A O18W K16 32.7(9) 2_655 . . . ?
K16A K16A O18W K16 19.2(5) 2_655 . . . ?
K16 K16A O18W K13 162.8(6) . . . 2_666 ?
O26W K16A O18W K13 13.8(8) 1_545 . . 2_666 ?
O1 K16A O18W K13 119.9(7) 2_656 . . 2_666 ?
O1 K16A O18W K13 -140.1(5) 1_554 . . 2_666 ?
O2 K16A O18W K13 -124.5(4) 1_554 . . 2_666 ?
K18A K16A O18W K13 121.6(5) 2_666 . . 2_666 ?
K18 K16A O18W K13 130.8(7) 2_666 . . 2_666 ?
W1 K16A O18W K13 -125.4(4) 1_554 . . 2_666 ?
K16 K16A O18W K13 -164.5(10) 2_655 . . 2_666 ?
K16A K16A O18W K13 -178.0(8) 2_655 . . 2_666 ?
K16 K16A O18W K18 32.0(7) . . . 2_666 ?
K13 K16A O18W K18 -130.8(7) 2_666 . . 2_666 ?
O26W K16A O18W K18 -117.0(10) 1_545 . . 2_666 ?
O1 K16A O18W K18 -10.9(9) 2_656 . . 2_666 ?
O1 K16A O18W K18 89.1(7) 1_554 . . 2_666 ?
O2 K16A O18W K18 104.7(6) 1_554 . . 2_666 ?
K18A K16A O18W K18 -9.3(7) 2_666 . . 2_666 ?
W1 K16A O18W K18 103.8(6) 1_554 . . 2_666 ?
K16 K16A O18W K18 64.7(12) 2_655 . . 2_666 ?
K16A K16A O18W K18 51.2(9) 2_655 . . 2_666 ?
O32W K8 O22W K10 -102.5(8) . . . 1_655 ?
O29A K8 O22W K10 167.8(4) . . . 1_655 ?
O42A K8 O22W K10 19.3(7) . . . 1_655 ?
O35A K8 O22W K10 15.6(13) . . . 1_655 ?
O15A K8 O22W K10 166.3(6) . . . 1_655 ?
O36A K8 O22W K10 62.3(6) . . . 1_655 ?
O30A K8 O22W K10 121.9(7) . . . 1_655 ?
W4A K8 O22W K10 176.9(4) . . . 1_655 ?
W10A K8 O22W K10 7.7(8) . . . 1_655 ?
W11A K8 O22W K10 33.5(5) . . . 1_655 ?
W19A K8 O22W K10 92.7(6) . . . 1_655 ?
O11W K21 O23W K7 -151.0(5) 1_655 . . 2_666 ?
O21A K21 O23W K7 160.9(4) 1_655 . . 2_666 ?
O20A K21 O23W K7 -146.9(7) 1_655 . . 2_666 ?
O47A K21 O23W K7 21.3(4) 2_666 . . 2_666 ?
K14 K21 O23W K7 70.1(3) 2_666 . . 2_666 ?
W7A K21 O23W K7 -179.3(4) 1_655 . . 2_666 ?
K3 K21 O23W K7 163.2(6) . . . 2_666 ?
K6 K21 O23W K7 -117.4(3) 1_655 . . 2_666 ?
O11W K21 O23W K3 45.8(4) 1_655 . . . ?
O21A K21 O23W K3 -2.3(5) 1_655 . . . ?
O20A K21 O23W K3 49.8(9) 1_655 . . . ?
O47A K21 O23W K3 -141.9(4) 2_666 . . . ?
K14 K21 O23W K3 -93.2(3) 2_666 . . . ?
W7A K21 O23W K3 17.5(6) 1_655 . . . ?
K7 K21 O23W K3 -163.2(6) 2_666 . . . ?
K6 K21 O23W K3 79.4(4) 1_655 . . . ?
O3W K3 O23W K7 84(2) . . . 2_666 ?
O65 K3 O23W K7 151(2) . . . 2_666 ?
O22A K3 O23W K7 -51(2) 1_655 . . 2_666 ?
O10A K3 O23W K7 -110.0(19) 1_655 . . 2_666 ?
O11W K3 O23W K7 -138(2) 1_655 . . 2_666 ?
O17A K3 O23W K7 11.1(19) . . . 2_666 ?
O16A K3 O23W K7 11(2) . . . 2_666 ?
O5A K3 O23W K7 177.4(16) 1_655 . . 2_666 ?
W8A K3 O23W K7 -76(2) 1_655 . . 2_666 ?
W3A K3 O23W K7 -141.5(17) 1_655 . . 2_666 ?
W5A K3 O23W K7 17(2) . . . 2_666 ?
O3W K3 O23W K21 177.5(5) . . . . ?
O65 K3 O23W K21 -115.1(4) . . . . ?
O22A K3 O23W K21 42.9(4) 1_655 . . . ?
O10A K3 O23W K21 -16.1(6) 1_655 . . . ?
O11W K3 O23W K21 -44.2(4) 1_655 . . . ?
O17A K3 O23W K21 104.9(4) . . . . ?
O16A K3 O23W K21 105.1(5) . . . . ?
O5A K3 O23W K21 -88.8(6) 1_655 . . . ?
W8A K3 O23W K21 17.4(4) 1_655 . . . ?
W3A K3 O23W K21 -47.6(6) 1_655 . . . ?
W5A K3 O23W K21 110.4(3) . . . . ?
O10W K15 O25W K16 21.0(6) . . . 2_666 ?
O1A K15 O25W K16 -45.9(7) . . . 2_666 ?
O29W K15 O25W K16 174.0(6) . . . 2_666 ?
O21 K15 O25W K16 87.3(7) 2_767 . . 2_666 ?
O15W K15 O25W K16 -33.4(15) 2_666 . . 2_666 ?
O22 K15 O25W K16 98.2(7) 2_767 . . 2_666 ?
O13W K15 O25W K16 -116.7(7) 2_666 . . 2_666 ?
W8 K15 O25W K16 93.0(6) 2_767 . . 2_666 ?
K12 K15 O25W K16 -143.6(6) 2_666 . . 2_666 ?
K18 K15 O25W K16 -7.8(6) . . . 2_666 ?
K18A K15 O25W K16 0.6(6) . . . 2_666 ?
O10W K15 O25W K18 28.8(5) . . . . ?
O1A K15 O25W K18 -38.1(5) . . . . ?
O29W K15 O25W K18 -178.2(6) . . . . ?
O21 K15 O25W K18 95.1(5) 2_767 . . . ?
O15W K15 O25W K18 -25.6(12) 2_666 . . . ?
O22 K15 O25W K18 106.0(6) 2_767 . . . ?
O13W K15 O25W K18 -108.9(5) 2_666 . . . ?
W8 K15 O25W K18 100.8(4) 2_767 . . . ?
K12 K15 O25W K18 -135.8(4) 2_666 . . . ?
K18A K15 O25W K18 8.4(5) . . . . ?
K18A K18 O25W K15 -129(4) . . . . ?
O10W K18 O25W K15 -37.8(5) . . . . ?
K16 K18 O25W K15 -172.6(6) 2_666 . . . ?
O1A K18 O25W K15 35.2(4) . . . . ?
O12A K18 O25W K15 79.0(6) . . . . ?
O18W K18 O25W K15 126.5(5) 2_666 . . . ?
O14A K18 O25W K15 123.0(11) . . . . ?
O33W K18 O25W K15 -114.5(7) 2_666 . . . ?
W1A K18 O25W K15 56.6(4) . . . . ?
K16A K18 O25W K15 175.3(5) 2_666 . . . ?
W4A K18 O25W K15 97.3(6) . . . . ?
K18A K18 O25W K16 43(3) . . . 2_666 ?
O10W K18 O25W K16 134.8(8) . . . 2_666 ?
O1A K18 O25W K16 -152.2(7) . . . 2_666 ?
O12A K18 O25W K16 -108.4(7) . . . 2_666 ?
O18W K18 O25W K16 -61.0(4) 2_666 . . 2_666 ?
O14A K18 O25W K16 -64.5(11) . . . 2_666 ?
O33W K18 O25W K16 58.1(6) 2_666 . . 2_666 ?
W1A K18 O25W K16 -130.8(6) . . . 2_666 ?
K16A K18 O25W K16 -12.1(2) 2_666 . . 2_666 ?
W4A K18 O25W K16 -90.1(7) . . . 2_666 ?
O10W K15 O29W K12 147.5(11) . . . 2_666 ?
O1A K15 O29W K12 -41.3(8) . . . 2_666 ?
O21 K15 O29W K12 179.1(5) 2_767 . . 2_666 ?
O25W K15 O29W K12 72.8(6) . . . 2_666 ?
O15W K15 O29W K12 -96.2(5) 2_666 . . 2_666 ?
O22 K15 O29W K12 125.7(4) 2_767 . . 2_666 ?
O13W K15 O29W K12 16.3(4) 2_666 . . 2_666 ?
W8 K15 O29W K12 150.7(4) 2_767 . . 2_666 ?
K18 K15 O29W K12 60(4) . . . 2_666 ?
K18A K15 O29W K12 118(4) . . . 2_666 ?
K16A K16 O33W K18A 116.0(14) . . . 2_666 ?
O18W K16 O33W K18A -51.5(11) . . . 2_666 ?
K18 K16 O33W K18A -21.0(8) 2_666 . . 2_666 ?
O1 K16 O33W K18A 97.2(8) 2_656 . . 2_666 ?
O1 K16 O33W K18A 177.1(8) 1_554 . . 2_666 ?
O2 K16 O33W K18A -134.7(8) 1_554 . . 2_666 ?
O25W K16 O33W K18A -92.6(8) 2_666 . . 2_666 ?
W1 K16 O33W K18A -160.7(7) 1_554 . . 2_666 ?
K13 K16 O33W K18A 32(3) 2_666 . . 2_666 ?
K16A K16 O33W K18A 143.1(9) 2_655 . . 2_666 ?
K16A K16 O33W K18 137.0(14) . . . 2_666 ?
O18W K16 O33W K18 -30.5(11) . . . 2_666 ?
K18A K16 O33W K18 21.0(8) 2_666 . . 2_666 ?
O1 K16 O33W K18 118.2(8) 2_656 . . 2_666 ?
O1 K16 O33W K18 -162.0(8) 1_554 . . 2_666 ?
O2 K16 O33W K18 -113.7(8) 1_554 . . 2_666 ?
O25W K16 O33W K18 -71.6(8) 2_666 . . 2_666 ?
W1 K16 O33W K18 -139.8(7) 1_554 . . 2_666 ?
K13 K16 O33W K18 52(2) 2_666 . . 2_666 ?
K16A K16 O33W K18 164.1(9) 2_655 . . 2_666 ?
K17 K17A O34W K17A 179(3) . . . 2_576 ?
O63A K17A O34W K17A 136.3(8) 2_676 . . 2_576 ?
O67A K17A O34W K17A -144.5(8) . . . 2_576 ?
O34W K17A O34W K17A 0.002(2) 2_576 . . 2_576 ?
K17 K17A O34W K17A -0.2(5) 2_576 . . 2_576 ?
K17 K17A O34W K17 179(3) . . . 2_576 ?
O63A K17A O34W K17 136.5(7) 2_676 . . 2_576 ?
O67A K17A O34W K17 -144.3(7) . . . 2_576 ?
O34W K17A O34W K17 0.2(5) 2_576 . . 2_576 ?
K17A K17A O34W K17 0.2(5) 2_576 . . 2_576 ?
W6 O27 P1 O28 -54.3(7) . . . . ?
W5 O27 P1 O28 175.7(5) . . . . ?
W6 O27 P1 O26 -176.3(5) . . . . ?
W5 O27 P1 O26 53.7(7) . . . . ?
W6 O27 P1 O13 66.3(7) . . . . ?
W5 O27 P1 O13 -63.7(7) . . . . ?
W8 O28 P1 O27 -178.0(5) . . . . ?
W7 O28 P1 O27 55.3(7) . . . . ?
K2 O28 P1 O27 -56.9(6) 1_655 . . . ?
W8 O28 P1 O26 -55.8(7) . . . . ?
W7 O28 P1 O26 177.5(5) . . . . ?
K2 O28 P1 O26 65.4(5) 1_655 . . . ?
W8 O28 P1 O13 63.1(6) . . . . ?
W7 O28 P1 O13 -63.6(7) . . . . ?
K2 O28 P1 O13 -175.8(4) 1_655 . . . ?
W4 O26 P1 O27 -54.6(7) . . . . ?
W9 O26 P1 O27 -177.6(5) . . . . ?
W4 O26 P1 O28 -177.2(5) . . . . ?
W9 O26 P1 O28 59.8(7) . . . . ?
W4 O26 P1 O13 62.5(6) . . . . ?
W9 O26 P1 O13 -60.5(6) . . . . ?
W3 O13 P1 O27 179.0(5) . . . . ?
W2 O13 P1 O27 -62.0(6) . . . . ?
W1 O13 P1 O27 57.2(6) . . . . ?
W3 O13 P1 O28 -60.1(6) . . . . ?
W2 O13 P1 O28 58.9(6) . . . . ?
W1 O13 P1 O28 178.1(5) . . . . ?
W3 O13 P1 O26 60.0(6) . . . . ?
W2 O13 P1 O26 179.0(5) . . . . ?
W1 O13 P1 O26 -61.9(6) . . . . ?
W10 O53 P2 O54 54.1(7) . . . . ?
W15 O53 P2 O54 178.5(5) . . . . ?
W10 O53 P2 O55 177.4(5) . . . . ?
W15 O53 P2 O55 -58.3(7) . . . . ?
W10 O53 P2 O62 -63.0(6) . . . . ?
W15 O53 P2 O62 61.3(6) . . . . ?
W12 O54 P2 O53 176.5(5) . . . . ?
W11 O54 P2 O53 -52.9(7) . . . . ?
W12 O54 P2 O55 53.6(7) . . . . ?
W11 O54 P2 O55 -175.8(5) . . . . ?
W12 O54 P2 O62 -65.4(6) . . . . ?
W11 O54 P2 O62 65.2(6) . . . . ?
W14 O55 P2 O53 54.9(7) . . . . ?
W13 O55 P2 O53 -176.7(5) . . . . ?
K2 O55 P2 O53 -62.8(5) 1_655 . . . ?
W14 O55 P2 O54 178.7(5) . . . . ?
W13 O55 P2 O54 -52.9(7) . . . . ?
K2 O55 P2 O54 61.0(5) 1_655 . . . ?
W14 O55 P2 O62 -64.0(7) . . . . ?
W13 O55 P2 O62 64.4(6) . . . . ?
K2 O55 P2 O62 178.3(4) 1_655 . . . ?
W18 O62 P2 O53 -61.4(6) . . . . ?
W16 O62 P2 O53 60.3(6) . . . . ?
W17 O62 P2 O53 179.1(5) . . . . ?
W18 O62 P2 O54 178.3(5) . . . . ?
W16 O62 P2 O54 -60.0(6) . . . . ?
W17 O62 P2 O54 58.8(6) . . . . ?
W18 O62 P2 O55 58.6(6) . . . . ?
W16 O62 P2 O55 -179.7(5) . . . . ?
W17 O62 P2 O55 -60.9(6) . . . . ?
W6A O26A P1A O28A -176.4(5) . . . . ?
W5A O26A P1A O28A 51.9(7) . . . . ?
W6A O26A P1A O27A -52.3(7) . . . . ?
W5A O26A P1A O27A 175.9(5) . . . . ?
W6A O26A P1A O13A 65.9(6) . . . . ?
W5A O26A P1A O13A -65.8(7) . . . . ?
W4A O28A P1A O26A -52.3(7) . . . . ?
W9A O28A P1A O26A -178.3(5) . . . . ?
W4A O28A P1A O27A -176.7(5) . . . . ?
W9A O28A P1A O27A 57.3(7) . . . . ?
W4A O28A P1A O13A 63.5(7) . . . . ?
W9A O28A P1A O13A -62.5(7) . . . . ?
W8A O27A P1A O26A -179.0(5) . . . . ?
W7A O27A P1A O26A 51.2(7) . . . . ?
K9 O27A P1A O26A -61.7(5) . . . . ?
W8A O27A P1A O28A -54.8(7) . . . . ?
W7A O27A P1A O28A 175.4(5) . . . . ?
K9 O27A P1A O28A 62.5(5) . . . . ?
W8A O27A P1A O13A 64.8(7) . . . . ?
W7A O27A P1A O13A -64.9(6) . . . . ?
K9 O27A P1A O13A -177.8(4) . . . . ?
W2A O13A P1A O26A -60.3(6) . . . . ?
W3A O13A P1A O26A 179.4(5) . . . . ?
W1A O13A P1A O26A 60.4(6) . . . . ?
W2A O13A P1A O28A -179.6(5) . . . . ?
W3A O13A P1A O28A 60.2(6) . . . . ?
W1A O13A P1A O28A -58.9(6) . . . . ?
W2A O13A P1A O27A 59.5(6) . . . . ?
W3A O13A P1A O27A -60.8(6) . . . . ?
W1A O13A P1A O27A -179.8(5) . . . . ?
W12A O54A P2A O53A 176.2(5) . . . . ?
W11A O54A P2A O53A -52.5(7) . . . . ?
W12A O54A P2A O55A 53.1(7) . . . . ?
W11A O54A P2A O55A -175.6(5) . . . . ?
W12A O54A P2A O62A -66.0(7) . . . . ?
W11A O54A P2A O62A 65.3(7) . . . . ?
W10A O53A P2A O54A 54.7(7) . . . . ?
W15A O53A P2A O54A 177.5(5) . . . . ?
W10A O53A P2A O55A 177.5(5) . . . . ?
W15A O53A P2A O55A -59.8(7) . . . . ?
W10A O53A P2A O62A -62.0(7) . . . . ?
W15A O53A P2A O62A 60.8(7) . . . . ?
W14A O55A P2A O54A 178.0(5) . . . . ?
W13A O55A P2A O54A -54.2(8) . . . . ?
K9 O55A P2A O54A 57.8(6) . . . . ?
W14A O55A P2A O53A 54.6(7) . . . . ?
W13A O55A P2A O53A -177.6(6) . . . . ?
K9 O55A P2A O53A -65.6(6) . . . . ?
W14A O55A P2A O62A -65.0(7) . . . . ?
W13A O55A P2A O62A 62.8(7) . . . . ?
K9 O55A P2A O62A 174.9(4) . . . . ?
W17A O62A P2A O54A 61.7(6) . . . . ?
W18A O62A P2A O54A -179.9(5) . . . . ?
W16A O62A P2A O54A -59.2(6) . . . . ?
W17A O62A P2A O53A -178.6(5) . . . . ?
W18A O62A P2A O53A -60.2(6) . . . . ?
W16A O62A P2A O53A 60.5(6) . . . . ?
W17A O62A P2A O55A -57.5(7) . . . . ?
W18A O62A P2A O55A 60.9(7) . . . . ?
W16A O62A P2A O55A -178.4(5) . . . . ?
W10 O35 Sn1 O34 116.4(10) . . . . ?
K5 O35 Sn1 O34 -55.1(11) . . . . ?
W10 O35 Sn1 O40 19.6(8) . . . . ?
K5 O35 Sn1 O40 -151.8(4) . . . . ?
W10 O35 Sn1 O29 -179.1(8) . . . . ?
K5 O35 Sn1 O29 9.4(4) . . . . ?
W10 O35 Sn1 C1 -80.2(8) . . . . ?
K5 O35 Sn1 C1 108.3(4) . . . . ?
W10 O35 Sn1 O71 97.7(8) . . . . ?
K5 O35 Sn1 O71 -73.7(4) . . . . ?
W10 O35 Sn1 K1 53.4(8) . . . 1_655 ?
K5 O35 Sn1 K1 -118.0(3) . . . 1_655 ?
W10 O35 Sn1 K5 171.4(10) . . . . ?
W9 O34 Sn1 O35 70.7(14) . . . . ?
K1 O34 Sn1 O35 -77.8(10) 1_655 . . . ?
W9 O34 Sn1 O40 167.2(8) . . . . ?
K1 O34 Sn1 O40 18.8(3) 1_655 . . . ?
W9 O34 Sn1 O29 7.2(8) . . . . ?
K1 O34 Sn1 O29 -141.3(3) 1_655 . . . ?
W9 O34 Sn1 C1 -92.8(8) . . . . ?
K1 O34 Sn1 C1 118.8(4) 1_655 . . . ?
W9 O34 Sn1 O71 89.8(8) . . . . ?
K1 O34 Sn1 O71 -58.6(3) 1_655 . . . ?
W9 O34 Sn1 K1 148.4(9) . . . 1_655 ?
W9 O34 Sn1 K5 29.6(9) . . . . ?
K1 O34 Sn1 K5 -118.8(2) 1_655 . . . ?
W15 O40 Sn1 O35 -12.7(7) . . . . ?
K1 O40 Sn1 O35 140.2(3) 1_655 . . . ?
W15 O40 Sn1 O34 -172.7(7) . . . . ?
K1 O40 Sn1 O34 -19.7(3) 1_655 . . . ?
W15 O40 Sn1 O29 -81.9(13) . . . . ?
K1 O40 Sn1 O29 71.1(11) 1_655 . . . ?
W15 O40 Sn1 C1 87.8(8) . . . . ?
K1 O40 Sn1 C1 -119.2(4) 1_655 . . . ?
W15 O40 Sn1 O71 -97.0(8) . . . . ?
K1 O40 Sn1 O71 56.0(3) 1_655 . . . ?
W15 O40 Sn1 K1 -153.0(9) . . . 1_655 ?
W15 O40 Sn1 K5 -34.8(8) . . . . ?
K1 O40 Sn1 K5 118.2(2) 1_655 . . . ?
W4 O29 Sn1 O35 -169.9(9) . . . . ?
K5 O29 Sn1 O35 -9.0(3) . . . . ?
W4 O29 Sn1 O34 -8.0(9) . . . . ?
K5 O29 Sn1 O34 152.8(4) . . . . ?
W4 O29 Sn1 O40 -99.4(12) . . . . ?
K5 O29 Sn1 O40 61.4(11) . . . . ?
W4 O29 Sn1 C1 90.9(9) . . . . ?
K5 O29 Sn1 C1 -108.2(4) . . . . ?
W4 O29 Sn1 O71 -84.5(9) . . . . ?
K5 O29 Sn1 O71 76.4(4) . . . . ?
W4 O29 Sn1 K1 -43.2(10) . . . 1_655 ?
K5 O29 Sn1 K1 117.7(3) . . . 1_655 ?
W4 O29 Sn1 K5 -160.9(11) . . . . ?
C6 C1 Sn1 O35 7.6(12) . . . . ?
C2 C1 Sn1 O35 -176.3(11) . . . . ?
C6 C1 Sn1 O34 -178.1(11) . . . . ?
C2 C1 Sn1 O34 -2.0(11) . . . . ?
C6 C1 Sn1 O40 -84.7(11) . . . . ?
C2 C1 Sn1 O40 91.4(11) . . . . ?
C6 C1 Sn1 O29 91.7(11) . . . . ?
C2 C1 Sn1 O29 -92.2(11) . . . . ?
C6 C1 Sn1 O71 -149(4) . . . . ?
C2 C1 Sn1 O71 27(5) . . . . ?
C6 C1 Sn1 K1 -129.9(10) . . . 1_655 ?
C2 C1 Sn1 K1 46.2(12) . . . 1_655 ?
C6 C1 Sn1 K5 48.5(11) . . . . ?
C2 C1 Sn1 K5 -135.4(10) . . . . ?
K2 O71 Sn1 O35 -119.0(14) 1_655 . . . ?
K1 O71 Sn1 O35 -136.8(3) 1_655 . . . ?
K2 O71 Sn1 O34 67.6(14) 1_655 . . . ?
K1 O71 Sn1 O34 49.7(3) 1_655 . . . ?
K2 O71 Sn1 O40 -27.2(13) 1_655 . . . ?
K1 O71 Sn1 O40 -45.1(3) 1_655 . . . ?
K2 O71 Sn1 O29 157.9(14) 1_655 . . . ?
K1 O71 Sn1 O29 140.1(3) 1_655 . . . ?
K2 O71 Sn1 C1 38(5) 1_655 . . . ?
K1 O71 Sn1 C1 20(5) 1_655 . . . ?
K2 O71 Sn1 K1 17.8(12) 1_655 . . 1_655 ?
K2 O71 Sn1 K5 -159.1(14) 1_655 . . . ?
K1 O71 Sn1 K5 -176.9(2) 1_655 . . . ?
O30W K5 Sn1 O35 73.8(5) . . . . ?
O29 K5 Sn1 O35 166.2(5) . . . . ?
O15 K5 Sn1 O35 -169.2(4) . . . . ?
O42 K5 Sn1 O35 -21.3(4) . . . . ?
O16W K5 Sn1 O35 -83.9(10) . . . . ?
O30 K5 Sn1 O35 -121.5(4) . . . . ?
O36 K5 Sn1 O35 -68.2(4) . . . . ?
W10 K5 Sn1 O35 -3.1(4) . . . . ?
W4 K5 Sn1 O35 172.4(4) . . . . ?
W5 K5 Sn1 O35 -150.3(4) . . . . ?
W11 K5 Sn1 O35 -39.6(4) . . . . ?
O30W K5 Sn1 O34 -126.7(5) . . . . ?
O35 K5 Sn1 O34 159.6(5) . . . . ?
O29 K5 Sn1 O34 -34.3(5) . . . . ?
O15 K5 Sn1 O34 -9.7(4) . . . . ?
O42 K5 Sn1 O34 138.3(4) . . . . ?
O16W K5 Sn1 O34 75.7(10) . . . . ?
O30 K5 Sn1 O34 38.1(4) . . . . ?
O36 K5 Sn1 O34 91.4(4) . . . . ?
W10 K5 Sn1 O34 156.5(3) . . . . ?
W4 K5 Sn1 O34 -28.0(3) . . . . ?
W5 K5 Sn1 O34 9.2(3) . . . . ?
W11 K5 Sn1 O34 120.0(3) . . . . ?
O30W K5 Sn1 O40 109.2(5) . . . . ?
O35 K5 Sn1 O40 35.4(5) . . . . ?
O29 K5 Sn1 O40 -158.4(5) . . . . ?
O15 K5 Sn1 O40 -133.9(3) . . . . ?
O42 K5 Sn1 O40 14.1(4) . . . . ?
O16W K5 Sn1 O40 -48.5(10) . . . . ?
O30 K5 Sn1 O40 -86.1(4) . . . . ?
O36 K5 Sn1 O40 -32.8(4) . . . . ?
W10 K5 Sn1 O40 32.3(3) . . . . ?
W4 K5 Sn1 O40 -152.2(3) . . . . ?
W5 K5 Sn1 O40 -114.9(3) . . . . ?
W11 K5 Sn1 O40 -4.2(3) . . . . ?
O30W K5 Sn1 O29 -92.4(5) . . . . ?
O35 K5 Sn1 O29 -166.2(5) . . . . ?
O15 K5 Sn1 O29 24.6(4) . . . . ?
O42 K5 Sn1 O29 172.5(4) . . . . ?
O16W K5 Sn1 O29 109.9(10) . . . . ?
O30 K5 Sn1 O29 72.4(4) . . . . ?
O36 K5 Sn1 O29 125.6(4) . . . . ?
W10 K5 Sn1 O29 -169.3(4) . . . . ?
W4 K5 Sn1 O29 6.2(4) . . . . ?
W5 K5 Sn1 O29 43.5(4) . . . . ?
W11 K5 Sn1 O29 154.3(4) . . . . ?
O30W K5 Sn1 C1 -9.0(5) . . . . ?
O35 K5 Sn1 C1 -82.7(5) . . . . ?
O29 K5 Sn1 C1 83.5(5) . . . . ?
O15 K5 Sn1 C1 108.0(4) . . . . ?
O42 K5 Sn1 C1 -104.0(4) . . . . ?
O16W K5 Sn1 C1 -166.6(10) . . . . ?
O30 K5 Sn1 C1 155.8(4) . . . . ?
O36 K5 Sn1 C1 -150.9(4) . . . . ?
W10 K5 Sn1 C1 -85.8(4) . . . . ?
W4 K5 Sn1 C1 89.7(4) . . . . ?
W5 K5 Sn1 C1 127.0(4) . . . . ?
W11 K5 Sn1 C1 -122.3(4) . . . . ?
O30W K5 Sn1 O71 172.7(5) . . . . ?
O35 K5 Sn1 O71 98.9(5) . . . . ?
O29 K5 Sn1 O71 -94.9(5) . . . . ?
O15 K5 Sn1 O71 -70.3(3) . . . . ?
O42 K5 Sn1 O71 77.6(3) . . . . ?
O16W K5 Sn1 O71 15.0(10) . . . . ?
O30 K5 Sn1 O71 -22.6(3) . . . . ?
O36 K5 Sn1 O71 30.7(3) . . . . ?
W10 K5 Sn1 O71 95.8(3) . . . . ?
W4 K5 Sn1 O71 -88.7(3) . . . . ?
W5 K5 Sn1 O71 -51.4(3) . . . . ?
W11 K5 Sn1 O71 59.3(3) . . . . ?
O30W K5 Sn1 K1 169.1(4) . . . 1_655 ?
O35 K5 Sn1 K1 95.3(4) . . . 1_655 ?
O29 K5 Sn1 K1 -98.5(4) . . . 1_655 ?
O15 K5 Sn1 K1 -73.9(2) . . . 1_655 ?
O42 K5 Sn1 K1 74.1(2) . . . 1_655 ?
O16W K5 Sn1 K1 11.5(10) . . . 1_655 ?
O30 K5 Sn1 K1 -26.1(2) . . . 1_655 ?
O36 K5 Sn1 K1 27.2(2) . . . 1_655 ?
W10 K5 Sn1 K1 92.24(10) . . . 1_655 ?
W4 K5 Sn1 K1 -92.26(10) . . . 1_655 ?
W5 K5 Sn1 K1 -54.98(12) . . . 1_655 ?
W11 K5 Sn1 K1 55.78(12) . . . 1_655 ?
W4A O29A Sn1A O40A -117.6(11) . . . . ?
K8 O29A Sn1A O40A 52.6(12) . . . . ?
W4A O29A Sn1A O34A -18.7(8) . . . . ?
K8 O29A Sn1A O34A 151.5(4) . . . . ?
W4A O29A Sn1A O35A 178.2(8) . . . . ?
K8 O29A Sn1A O35A -11.6(4) . . . . ?
W4A O29A Sn1A C1A 78.8(8) . . . . ?
K8 O29A Sn1A C1A -111.0(5) . . . . ?
W4A O29A Sn1A O71A -98.1(8) . . . . ?
K8 O29A Sn1A O71A 72.1(4) . . . . ?
W4A O29A Sn1A K10 -51.1(9) . . . . ?
K8 O29A Sn1A K10 119.1(3) . . . . ?
W4A O29A Sn1A K8 -170.2(10) . . . . ?
W15A O40A Sn1A O29A -64.9(15) . . . . ?
K10 O40A Sn1A O29A 79.8(11) . . . . ?
W15A O40A Sn1A O34A -163.5(8) . . . . ?
K10 O40A Sn1A O34A -18.8(3) . . . . ?
W15A O40A Sn1A O35A -1.5(8) . . . . ?
K10 O40A Sn1A O35A 143.2(3) . . . . ?
W15A O40A Sn1A C1A 98.7(8) . . . . ?
K10 O40A Sn1A C1A -116.5(4) . . . . ?
W15A O40A Sn1A O71A -84.9(8) . . . . ?
K10 O40A Sn1A O71A 59.8(3) . . . . ?
W15A O40A Sn1A K10 -144.7(9) . . . . ?
W15A O40A Sn1A K8 -24.8(9) . . . . ?
K10 O40A Sn1A K8 119.9(2) . . . . ?
W9A O34A Sn1A O29A 13.7(7) . . . . ?
K10 O34A Sn1A O29A -141.2(3) . . . . ?
W9A O34A Sn1A O40A 175.4(7) . . . . ?
K10 O34A Sn1A O40A 20.5(4) . . . . ?
W9A O34A Sn1A O35A 82.0(14) . . . . ?
K10 O34A Sn1A O35A -72.9(12) . . . . ?
W9A O34A Sn1A C1A -86.1(8) . . . . ?
K10 O34A Sn1A C1A 118.9(4) . . . . ?
W9A O34A Sn1A O71A 99.1(8) . . . . ?
K10 O34A Sn1A O71A -55.8(4) . . . . ?
W9A O34A Sn1A K10 154.9(9) . . . . ?
W9A O34A Sn1A K8 36.2(9) . . . . ?
K10 O34A Sn1A K8 -118.7(2) . . . . ?
W10A O35A Sn1A O29A 167.8(9) . . . . ?
K8 O35A Sn1A O29A 11.0(3) . . . . ?
W10A O35A Sn1A O40A 4.4(8) . . . . ?
K8 O35A Sn1A O40A -152.4(4) . . . . ?
W10A O35A Sn1A O34A 98.5(13) . . . . ?
K8 O35A Sn1A O34A -58.3(12) . . . . ?
W10A O35A Sn1A C1A -93.4(9) . . . . ?
K8 O35A Sn1A C1A 109.7(4) . . . . ?
W10A O35A Sn1A O71A 81.6(8) . . . . ?
K8 O35A Sn1A O71A -75.2(4) . . . . ?
W10A O35A Sn1A K10 40.1(10) . . . . ?
K8 O35A Sn1A K10 -116.8(3) . . . . ?
W10A O35A Sn1A K8 156.8(10) . . . . ?
C2A C1A Sn1A O29A -7.5(12) . . . . ?
C6A C1A Sn1A O29A 172.7(11) . . . . ?
C2A C1A Sn1A O40A 177.6(11) . . . . ?
C6A C1A Sn1A O40A -2.1(12) . . . . ?
C2A C1A Sn1A O34A 83.9(12) . . . . ?
C6A C1A Sn1A O34A -95.8(11) . . . . ?
C2A C1A Sn1A O35A -92.3(12) . . . . ?
C6A C1A Sn1A O35A 88.0(11) . . . . ?
C2A C1A Sn1A O71A 142(4) . . . . ?
C6A C1A Sn1A O71A -38(5) . . . . ?
C2A C1A Sn1A K10 127.5(11) . . . . ?
C6A C1A Sn1A K10 -52.2(12) . . . . ?
C2A C1A Sn1A K8 -48.4(12) . . . . ?
C6A C1A Sn1A K8 131.9(11) . . . . ?
K9 O71A Sn1A O29A 109.8(13) . . . . ?
K10 O71A Sn1A O29A 134.6(3) . . . . ?
K9 O71A Sn1A O40A -76.4(13) . . . . ?
K10 O71A Sn1A O40A -51.7(3) . . . . ?
K9 O71A Sn1A O34A 18.7(13) . . . . ?
K10 O71A Sn1A O34A 43.5(3) . . . . ?
K9 O71A Sn1A O35A -166.5(14) . . . . ?
K10 O71A Sn1A O35A -141.8(3) . . . . ?
K9 O71A Sn1A C1A -40(5) . . . . ?
K10 O71A Sn1A C1A -15(4) . . . . ?
K9 O71A Sn1A K10 -24.8(12) . . . . ?
K9 O71A Sn1A K8 150.0(14) . . . . ?
K10 O71A Sn1A K8 174.7(2) . . . . ?
O39A K10 Sn1A O29A -90.3(4) . . . . ?
O22W K10 Sn1A O29A 77.3(4) 1_455 . . . ?
O34A K10 Sn1A O29A 49.0(5) . . . . ?
O33A K10 Sn1A O29A -17.3(4) . . . . ?
O43A K10 Sn1A O29A 171.0(4) 1_455 . . . ?
O40A K10 Sn1A O29A -158.0(4) . . . . ?
O23A K10 Sn1A O29A 24.7(3) . . . . ?
O50A K10 Sn1A O29A -133.0(3) . . . . ?
O71A K10 Sn1A O29A -58.7(4) . . . . ?
K9 K10 Sn1A O29A -52.2(3) . . . . ?
W14A K10 Sn1A O29A -112.9(3) . . . . ?
O39A K10 Sn1A O40A 67.6(4) . . . . ?
O22W K10 Sn1A O40A -124.8(4) 1_455 . . . ?
O34A K10 Sn1A O40A -153.1(5) . . . . ?
O33A K10 Sn1A O40A 140.6(4) . . . . ?
O43A K10 Sn1A O40A -31.0(4) 1_455 . . . ?
O23A K10 Sn1A O40A -177.3(4) . . . . ?
O50A K10 Sn1A O40A 25.0(4) . . . . ?
O71A K10 Sn1A O40A 99.2(4) . . . . ?
K9 K10 Sn1A O40A 105.8(3) . . . . ?
W14A K10 Sn1A O40A 45.1(3) . . . . ?
O39A K10 Sn1A O34A -139.3(4) . . . . ?
O22W K10 Sn1A O34A 28.3(5) 1_455 . . . ?
O33A K10 Sn1A O34A -66.3(4) . . . . ?
O43A K10 Sn1A O34A 122.1(4) 1_455 . . . ?
O40A K10 Sn1A O34A 153.1(5) . . . . ?
O23A K10 Sn1A O34A -24.2(4) . . . . ?
O50A K10 Sn1A O34A 178.0(4) . . . . ?
O71A K10 Sn1A O34A -107.7(5) . . . . ?
K9 K10 Sn1A O34A -101.2(4) . . . . ?
W14A K10 Sn1A O34A -161.8(4) . . . . ?
O39A K10 Sn1A O35A 18.9(4) . . . . ?
O22W K10 Sn1A O35A -173.5(4) 1_455 . . . ?
O34A K10 Sn1A O35A 158.2(5) . . . . ?
O33A K10 Sn1A O35A 91.9(4) . . . . ?
O43A K10 Sn1A O35A -79.8(4) 1_455 . . . ?
O40A K10 Sn1A O35A -48.7(4) . . . . ?
O23A K10 Sn1A O35A 133.9(3) . . . . ?
O50A K10 Sn1A O35A -23.8(4) . . . . ?
O71A K10 Sn1A O35A 50.5(4) . . . . ?
K9 K10 Sn1A O35A 57.0(3) . . . . ?
W14A K10 Sn1A O35A -3.7(3) . . . . ?
O39A K10 Sn1A C1A 146.6(5) . . . . ?
O22W K10 Sn1A C1A -45.8(5) 1_455 . . . ?
O34A K10 Sn1A C1A -74.1(5) . . . . ?
O33A K10 Sn1A C1A -140.4(4) . . . . ?
O43A K10 Sn1A C1A 48.0(5) 1_455 . . . ?
O40A K10 Sn1A C1A 79.0(5) . . . . ?
O23A K10 Sn1A C1A -98.3(4) . . . . ?
O50A K10 Sn1A C1A 103.9(4) . . . . ?
O71A K10 Sn1A C1A 178.2(5) . . . . ?
K9 K10 Sn1A C1A -175.2(4) . . . . ?
W14A K10 Sn1A C1A 124.1(4) . . . . ?
O39A K10 Sn1A O71A -31.6(4) . . . . ?
O22W K10 Sn1A O71A 136.0(4) 1_455 . . . ?
O34A K10 Sn1A O71A 107.7(5) . . . . ?
O33A K10 Sn1A O71A 41.4(4) . . . . ?
O43A K10 Sn1A O71A -130.2(4) 1_455 . . . ?
O40A K10 Sn1A O71A -99.2(4) . . . . ?
O23A K10 Sn1A O71A 83.5(3) . . . . ?
O50A K10 Sn1A O71A -74.3(4) . . . . ?
K9 K10 Sn1A O71A 6.5(3) . . . . ?
W14A K10 Sn1A O71A -54.1(3) . . . . ?
O39A K10 Sn1A K8 -38.6(3) . . . . ?
O22W K10 Sn1A K8 129.0(3) 1_455 . . . ?
O34A K10 Sn1A K8 100.7(4) . . . . ?
O33A K10 Sn1A K8 34.4(2) . . . . ?
O43A K10 Sn1A K8 -137.2(3) 1_455 . . . ?
O40A K10 Sn1A K8 -106.2(3) . . . . ?
O23A K10 Sn1A K8 76.48(18) . . . . ?
O50A K10 Sn1A K8 -81.3(2) . . . . ?
O71A K10 Sn1A K8 -7.0(3) . . . . ?
K9 K10 Sn1A K8 -0.46(12) . . . . ?
W14A K10 Sn1A K8 -61.13(11) . . . . ?
O32W K8 Sn1A O29A -70.8(6) . . . . ?
O22W K8 Sn1A O29A 76.2(13) . . . . ?
O42A K8 Sn1A O29A 171.0(4) . . . . ?
O35A K8 Sn1A O29A -163.1(5) . . . . ?
O15A K8 Sn1A O29A 20.8(4) . . . . ?
O36A K8 Sn1A O29A 122.0(4) . . . . ?
O30A K8 Sn1A O29A 67.1(4) . . . . ?
W4A K8 Sn1A O29A 3.5(4) . . . . ?
W10A K8 Sn1A O29A -170.7(4) . . . . ?
W11A K8 Sn1A O29A 151.6(4) . . . . ?
W19A K8 Sn1A O29A 94.4(4) . . . . ?
O32W K8 Sn1A O40A 127.4(6) . . . . ?
O29A K8 Sn1A O40A -161.8(5) . . . . ?
O22W K8 Sn1A O40A -85.6(13) . . . . ?
O42A K8 Sn1A O40A 9.2(4) . . . . ?
O35A K8 Sn1A O40A 35.1(5) . . . . ?
O15A K8 Sn1A O40A -141.0(4) . . . . ?
O36A K8 Sn1A O40A -39.8(4) . . . . ?
O30A K8 Sn1A O40A -94.7(4) . . . . ?
W4A K8 Sn1A O40A -158.3(3) . . . . ?
W10A K8 Sn1A O40A 27.5(3) . . . . ?
W11A K8 Sn1A O40A -10.2(3) . . . . ?
W19A K8 Sn1A O40A -67.4(3) . . . . ?
O32W K8 Sn1A O34A -106.5(6) . . . . ?
O29A K8 Sn1A O34A -35.7(5) . . . . ?
O22W K8 Sn1A O34A 40.4(13) . . . . ?
O42A K8 Sn1A O34A 135.3(4) . . . . ?
O35A K8 Sn1A O34A 161.1(5) . . . . ?
O15A K8 Sn1A O34A -15.0(4) . . . . ?
O36A K8 Sn1A O34A 86.3(4) . . . . ?
O30A K8 Sn1A O34A 31.4(4) . . . . ?
W4A K8 Sn1A O34A -32.3(3) . . . . ?
W10A K8 Sn1A O34A 153.6(3) . . . . ?
W11A K8 Sn1A O34A 115.9(3) . . . . ?
W19A K8 Sn1A O34A 58.7(3) . . . . ?
O32W K8 Sn1A O35A 92.4(6) . . . . ?
O29A K8 Sn1A O35A 163.1(5) . . . . ?
O22W K8 Sn1A O35A -120.7(13) . . . . ?
O42A K8 Sn1A O35A -25.8(4) . . . . ?
O15A K8 Sn1A O35A -176.1(4) . . . . ?
O36A K8 Sn1A O35A -74.8(4) . . . . ?
O30A K8 Sn1A O35A -129.7(4) . . . . ?
W4A K8 Sn1A O35A 166.6(4) . . . . ?
W10A K8 Sn1A O35A -7.5(4) . . . . ?
W11A K8 Sn1A O35A -45.2(4) . . . . ?
W19A K8 Sn1A O35A -102.4(4) . . . . ?
O32W K8 Sn1A C1A 9.6(6) . . . . ?
O29A K8 Sn1A C1A 80.4(5) . . . . ?
O22W K8 Sn1A C1A 156.5(13) . . . . ?
O42A K8 Sn1A C1A -108.6(4) . . . . ?
O35A K8 Sn1A C1A -82.8(5) . . . . ?
O15A K8 Sn1A C1A 101.1(4) . . . . ?
O36A K8 Sn1A C1A -157.6(4) . . . . ?
O30A K8 Sn1A C1A 147.5(4) . . . . ?
W4A K8 Sn1A C1A 83.8(4) . . . . ?
W10A K8 Sn1A C1A -90.3(4) . . . . ?
W11A K8 Sn1A C1A -128.0(4) . . . . ?
W19A K8 Sn1A C1A 174.8(4) . . . . ?
O32W K8 Sn1A O71A -171.5(5) . . . . ?
O29A K8 Sn1A O71A -100.8(5) . . . . ?
O22W K8 Sn1A O71A -24.6(13) . . . . ?
O42A K8 Sn1A O71A 70.3(3) . . . . ?
O35A K8 Sn1A O71A 96.1(4) . . . . ?
O15A K8 Sn1A O71A -80.0(3) . . . . ?
O36A K8 Sn1A O71A 21.3(3) . . . . ?
O30A K8 Sn1A O71A -33.6(3) . . . . ?
W4A K8 Sn1A O71A -97.3(3) . . . . ?
W10A K8 Sn1A O71A 88.6(3) . . . . ?
W11A K8 Sn1A O71A 50.9(3) . . . . ?
W19A K8 Sn1A O71A -6.3(3) . . . . ?
O32W K8 Sn1A K10 -165.4(5) . . . . ?
O29A K8 Sn1A K10 -94.6(4) . . . . ?
O22W K8 Sn1A K10 -18.4(13) . . . . ?
O42A K8 Sn1A K10 76.4(2) . . . . ?
O35A K8 Sn1A K10 102.3(4) . . . . ?
O15A K8 Sn1A K10 -73.8(2) . . . . ?
O36A K8 Sn1A K10 27.5(2) . . . . ?
O30A K8 Sn1A K10 -27.5(2) . . . . ?
W4A K8 Sn1A K10 -91.11(10) . . . . ?
W10A K8 Sn1A K10 94.74(10) . . . . ?
W11A K8 Sn1A K10 57.03(12) . . . . ?
W19A K8 Sn1A K10 -0.14(12) . . . . ?
K16A O1 W1 O7 -30.6(11) 2_656 . . . ?
K16 O1 W1 O7 28.0(11) 2_656 . . . ?
K16 O1 W1 O7 -173.8(4) 1_556 . . . ?
K16A O1 W1 O7 158.6(4) 1_556 . . . ?
K16A O1 W1 O6 -123.5(10) 2_656 . . . ?
K16 O1 W1 O6 -64.9(10) 2_656 . . . ?
K16 O1 W1 O6 93.3(4) 1_556 . . . ?
K16A O1 W1 O6 65.7(5) 1_556 . . . ?
K16A O1 W1 O2 143.9(10) 2_656 . . . ?
K16 O1 W1 O2 -157.5(9) 2_656 . . . ?
K16 O1 W1 O2 0.7(5) 1_556 . . . ?
K16A O1 W1 O2 -26.9(5) 1_556 . . . ?
K16A O1 W1 O8 54.4(11) 2_656 . . . ?
K16 O1 W1 O8 112.9(10) 2_656 . . . ?
K16 O1 W1 O8 -88.8(4) 1_556 . . . ?
K16A O1 W1 O8 -116.4(4) 1_556 . . . ?
K16A O1 W1 O13 -167(2) 2_656 . . . ?
K16 O1 W1 O13 -109(3) 2_656 . . . ?
K16 O1 W1 O13 50(3) 1_556 . . . ?
K16A O1 W1 O13 22(3) 1_556 . . . ?
K16A O1 W1 K16 143.2(12) 2_656 . . 1_556 ?
K16 O1 W1 K16 -158.2(12) 2_656 . . 1_556 ?
K16A O1 W1 K16 -27.6(3) 1_556 . . 1_556 ?
K16A O1 W1 K16A 170.8(12) 2_656 . . 1_556 ?
K16 O1 W1 K16A -130.6(12) 2_656 . . 1_556 ?
K16 O1 W1 K16A 27.6(3) 1_556 . . 1_556 ?
W4 O7 W1 O1 127.8(12) . . . . ?
W4 O7 W1 O6 -130.6(12) . . . . ?
W4 O7 W1 O2 -40.0(17) . . . . ?
W4 O7 W1 O8 28.7(12) . . . . ?
W4 O7 W1 O13 -57.4(12) . . . . ?
W4 O7 W1 K16 117.7(11) . . . 1_556 ?
W4 O7 W1 K16A 159.8(9) . . . 1_556 ?
W3 O6 W1 O1 -174.9(5) . . . . ?
W3 O6 W1 O7 81.3(5) . . . . ?
W3 O6 W1 O2 -72.5(5) . . . . ?
W3 O6 W1 O8 10.8(13) . . . . ?
W3 O6 W1 O13 -0.4(4) . . . . ?
W3 O6 W1 K16 -124.7(4) . . . 1_556 ?
W3 O6 W1 K16A -129.2(5) . . . 1_556 ?
W2 O2 W1 O1 166.7(5) . . . . ?
K16 O2 W1 O1 -0.7(4) 1_556 . . . ?
K16A O2 W1 O1 24.4(4) 1_556 . . . ?
W2 O2 W1 O7 -25.4(12) . . . . ?
K16 O2 W1 O7 167.2(7) 1_556 . . . ?
K16A O2 W1 O7 -167.7(7) 1_556 . . . ?
W2 O2 W1 O6 65.2(6) . . . . ?
K16 O2 W1 O6 -102.2(4) 1_556 . . . ?
K16A O2 W1 O6 -77.1(4) 1_556 . . . ?
W2 O2 W1 O8 -93.1(6) . . . . ?
K16 O2 W1 O8 99.5(3) 1_556 . . . ?
K16A O2 W1 O8 124.6(4) 1_556 . . . ?
W2 O2 W1 O13 -7.3(5) . . . . ?
K16 O2 W1 O13 -174.7(4) 1_556 . . . ?
K16A O2 W1 O13 -149.6(4) 1_556 . . . ?
W2 O2 W1 K16 167.4(7) . . . 1_556 ?
K16A O2 W1 K16 25.1(3) 1_556 . . 1_556 ?
W2 O2 W1 K16A 142.3(7) . . . 1_556 ?
K16 O2 W1 K16A -25.1(3) 1_556 . . 1_556 ?
W5 O8 W1 O1 -134.1(10) . . . . ?
W5 O8 W1 O7 -31.6(10) . . . . ?
W5 O8 W1 O6 40.3(17) . . . . ?
W5 O8 W1 O2 124.1(10) . . . . ?
W5 O8 W1 O13 51.0(10) . . . . ?
W5 O8 W1 K16 176.2(10) . . . 1_556 ?
W5 O8 W1 K16A 175.2(9) . . . 1_556 ?
P1 O13 W1 O1 -179(43) . . . . ?
W3 O13 W1 O1 45(3) . . . . ?
W2 O13 W1 O1 -45(3) . . . . ?
P1 O13 W1 O7 43.5(6) . . . . ?
W3 O13 W1 O7 -92.3(3) . . . . ?
W2 O13 W1 O7 177.0(3) . . . . ?
P1 O13 W1 O6 136.0(6) . . . . ?
W3 O13 W1 O6 0.3(3) . . . . ?
W2 O13 W1 O6 -90.5(3) . . . . ?
P1 O13 W1 O2 -128.5(6) . . . . ?
W3 O13 W1 O2 95.7(4) . . . . ?
W2 O13 W1 O2 4.9(3) . . . . ?
P1 O13 W1 O8 -39.8(6) . . . . ?
W3 O13 W1 O8 -175.6(3) . . . . ?
W2 O13 W1 O8 93.7(3) . . . . ?
P1 O13 W1 K16 -133.7(4) . . . 1_556 ?
W3 O13 W1 K16 90.5(3) . . . 1_556 ?
W2 O13 W1 K16 -0.2(4) . . . 1_556 ?
P1 O13 W1 K16A -158.9(4) . . . 1_556 ?
W3 O13 W1 K16A 65.3(3) . . . 1_556 ?
W2 O13 W1 K16A -25.4(4) . . . 1_556 ?
K4 O3 W2 O10 28.7(4) 1_556 . . . ?
K4 O3 W2 O4 126.0(3) 1_556 . . . ?
K4 O3 W2 O2 -144.2(3) 1_556 . . . ?
K4 O3 W2 O9 -59.6(4) 1_556 . . . ?
K4 O3 W2 O13 -178(2) 1_556 . . . ?
W7 O10 W2 O3 -131.4(11) . . . . ?
K4 O10 W2 O3 -28.6(4) 1_556 . . . ?
W7 O10 W2 O4 125.6(11) . . . . ?
K4 O10 W2 O4 -131.6(3) 1_556 . . . ?
W7 O10 W2 O2 31.6(17) . . . . ?
K4 O10 W2 O2 134.4(8) 1_556 . . . ?
W7 O10 W2 O9 -32.1(11) . . . . ?
K4 O10 W2 O9 70.7(3) 1_556 . . . ?
W7 O10 W2 O13 52.6(11) . . . . ?
K4 O10 W2 O13 155.4(3) 1_556 . . . ?
W7 O10 W2 K4 -102.8(11) . . . 1_556 ?
W3 O4 W2 O3 176.5(5) . . . . ?
W3 O4 W2 O10 -79.2(5) . . . . ?
W3 O4 W2 O2 76.3(5) . . . . ?
W3 O4 W2 O9 11.4(13) . . . . ?
W3 O4 W2 O13 4.3(4) . . . . ?
W3 O4 W2 K4 -128.6(4) . . . 1_556 ?
W1 O2 W2 O3 -167.4(6) . . . . ?
K16 O2 W2 O3 -5.5(7) 1_556 . . . ?
K16A O2 W2 O3 -37.8(6) 1_556 . . . ?
W1 O2 W2 O10 29.3(12) . . . . ?
K16 O2 W2 O10 -168.7(7) 1_556 . . . ?
K16A O2 W2 O10 159.0(7) 1_556 . . . ?
W1 O2 W2 O4 -66.1(6) . . . . ?
K16 O2 W2 O4 95.8(6) 1_556 . . . ?
K16A O2 W2 O4 63.5(5) 1_556 . . . ?
W1 O2 W2 O9 93.7(6) . . . . ?
K16 O2 W2 O9 -104.3(6) 1_556 . . . ?
K16A O2 W2 O9 -136.7(5) 1_556 . . . ?
W1 O2 W2 O13 7.3(5) . . . . ?
K16 O2 W2 O13 169.3(6) 1_556 . . . ?
K16A O2 W2 O13 137.0(5) 1_556 . . . ?
W1 O2 W2 K4 145.3(3) . . . 1_556 ?
K16 O2 W2 K4 -52.8(8) 1_556 . . 1_556 ?
K16A O2 W2 K4 -85.1(6) 1_556 . . 1_556 ?
W6 O9 W2 O3 131.8(9) . . . . ?
W6 O9 W2 O10 29.1(9) . . . . ?
W6 O9 W2 O4 -63.1(15) . . . . ?
W6 O9 W2 O2 -128.8(9) . . . . ?
W6 O9 W2 O13 -56.2(9) . . . . ?
W6 O9 W2 K4 83.8(9) . . . 1_556 ?
P1 O13 W2 O3 165(2) . . . . ?
W3 O13 W2 O3 -61(2) . . . . ?
W1 O13 W2 O3 30(2) . . . . ?
P1 O13 W2 O10 -41.1(6) . . . . ?
W3 O13 W2 O10 93.1(3) . . . . ?
W1 O13 W2 O10 -175.8(3) . . . . ?
P1 O13 W2 O4 -137.1(6) . . . . ?
W3 O13 W2 O4 -3.0(3) . . . . ?
W1 O13 W2 O4 88.2(3) . . . . ?
P1 O13 W2 O2 129.9(6) . . . . ?
W3 O13 W2 O2 -95.9(4) . . . . ?
W1 O13 W2 O2 -4.8(3) . . . . ?
P1 O13 W2 O9 45.6(6) . . . . ?
W3 O13 W2 O9 179.7(3) . . . . ?
W1 O13 W2 O9 -89.1(3) . . . . ?
P1 O13 W2 K4 -12.6(7) . . . 1_556 ?
W3 O13 W2 K4 121.5(2) . . . 1_556 ?
W1 O13 W2 K4 -147.36(13) . . . 1_556 ?
W8 O11 W3 O5 128.1(9) . . . . ?
W8 O11 W3 O12 23.8(10) . . . . ?
W8 O11 W3 O4 -133.2(10) . . . . ?
W8 O11 W3 O6 -63.3(14) . . . . ?
W8 O11 W3 O13 -61.0(9) . . . . ?
W9 O12 W3 O5 -122.6(10) . . . . ?
W9 O12 W3 O11 -18.7(10) . . . . ?
W9 O12 W3 O4 73.4(14) . . . . ?
W9 O12 W3 O6 136.9(10) . . . . ?
W9 O12 W3 O13 64.6(9) . . . . ?
W2 O4 W3 O5 -177.9(5) . . . . ?
W2 O4 W3 O11 78.9(6) . . . . ?
W2 O4 W3 O12 -13.6(13) . . . . ?
W2 O4 W3 O6 -78.1(5) . . . . ?
W2 O4 W3 O13 -4.4(4) . . . . ?
W1 O6 W3 O5 171.5(5) . . . . ?
W1 O6 W3 O11 2.9(12) . . . . ?
W1 O6 W3 O12 -85.1(6) . . . . ?
W1 O6 W3 O4 74.2(5) . . . . ?
W1 O6 W3 O13 0.4(4) . . . . ?
P1 O13 W3 O5 171.7(17) . . . . ?
W2 O13 W3 O5 38(2) . . . . ?
W1 O13 W3 O5 -52(2) . . . . ?
P1 O13 W3 O11 44.5(6) . . . . ?
W2 O13 W3 O11 -88.8(3) . . . . ?
W1 O13 W3 O11 -179.2(3) . . . . ?
P1 O13 W3 O12 -47.4(6) . . . . ?
W2 O13 W3 O12 179.2(4) . . . . ?
W1 O13 W3 O12 88.8(3) . . . . ?
P1 O13 W3 O4 136.2(6) . . . . ?
W2 O13 W3 O4 2.9(3) . . . . ?
W1 O13 W3 O4 -87.6(3) . . . . ?
P1 O13 W3 O6 -136.5(6) . . . . ?
W2 O13 W3 O6 90.1(3) . . . . ?
W1 O13 W3 O6 -0.3(3) . . . . ?
Sn1 O29 W4 O14 -120.8(9) . . . . ?
K5 O29 W4 O14 78.0(4) . . . . ?
Sn1 O29 W4 O15 137.3(9) . . . . ?
K5 O29 W4 O15 -23.9(4) . . . . ?
Sn1 O29 W4 O25 -20.5(9) . . . . ?
K5 O29 W4 O25 178.3(4) . . . . ?
Sn1 O29 W4 O7 59.3(16) . . . . ?
K5 O29 W4 O7 -102.0(11) . . . . ?
Sn1 O29 W4 O26 53.2(8) . . . . ?
K5 O29 W4 O26 -108.0(3) . . . . ?
Sn1 O29 W4 K5 161.2(11) . . . . ?
W5 O15 W4 O14 122.1(10) . . . . ?
K5 O15 W4 O14 -78.4(4) . . . . ?
W5 O15 W4 O29 -135.9(10) . . . . ?
K5 O15 W4 O29 23.6(4) . . . . ?
W5 O15 W4 O25 -42.8(16) . . . . ?
K5 O15 W4 O25 116.7(9) . . . . ?
W5 O15 W4 O7 25.5(10) . . . . ?
K5 O15 W4 O7 -175.0(4) . . . . ?
W5 O15 W4 O26 -56.1(10) . . . . ?
K5 O15 W4 O26 103.3(3) . . . . ?
W5 O15 W4 K5 -159.5(12) . . . . ?
W9 O25 W4 O14 171.5(5) . . . . ?
W9 O25 W4 O29 69.8(6) . . . . ?
W9 O25 W4 O15 -23.5(13) . . . . ?
W9 O25 W4 O7 -91.5(5) . . . . ?
W9 O25 W4 O26 -9.7(5) . . . . ?
W9 O25 W4 K5 71.7(6) . . . . ?
W1 O7 W4 O14 -128.9(12) . . . . ?
W1 O7 W4 O29 51.1(19) . . . . ?
W1 O7 W4 O15 -28.0(12) . . . . ?
W1 O7 W4 O25 131.4(12) . . . . ?
W1 O7 W4 O26 57.1(12) . . . . ?
W1 O7 W4 K5 -33.1(14) . . . . ?
P1 O26 W4 O14 -121(3) . . . . ?
W9 O26 W4 O14 17(4) . . . . ?
P1 O26 W4 O29 134.7(6) . . . . ?
W9 O26 W4 O29 -86.7(3) . . . . ?
P1 O26 W4 O15 42.5(6) . . . . ?
W9 O26 W4 O15 -179.0(3) . . . . ?
P1 O26 W4 O25 -132.3(6) . . . . ?
W9 O26 W4 O25 6.2(3) . . . . ?
P1 O26 W4 O7 -43.3(6) . . . . ?
W9 O26 W4 O7 95.3(3) . . . . ?
P1 O26 W4 K5 89.7(6) . . . . ?
W9 O26 W4 K5 -131.78(18) . . . . ?
O30W K5 W4 O14 -34.7(5) . . . . ?
O35 K5 W4 O14 -109.4(4) . . . . ?
O29 K5 W4 O14 -106.5(5) . . . . ?
O15 K5 W4 O14 106.2(5) . . . . ?
O42 K5 W4 O14 -132.0(4) . . . . ?
O16W K5 W4 O14 87.7(5) . . . . ?
O30 K5 W4 O14 130.9(4) . . . . ?
O36 K5 W4 O14 159.3(4) . . . . ?
W10 K5 W4 O14 -109.0(3) . . . . ?
W5 K5 W4 O14 112.1(3) . . . . ?
W11 K5 W4 O14 -172.3(3) . . . . ?
O30W K5 W4 O29 71.8(5) . . . . ?
O35 K5 W4 O29 -2.9(4) . . . . ?
O15 K5 W4 O29 -147.3(5) . . . . ?
O42 K5 W4 O29 -25.5(5) . . . . ?
O16W K5 W4 O29 -165.7(5) . . . . ?
O30 K5 W4 O29 -122.6(4) . . . . ?
O36 K5 W4 O29 -94.1(4) . . . . ?
W10 K5 W4 O29 -2.5(4) . . . . ?
W5 K5 W4 O29 -141.4(4) . . . . ?
W11 K5 W4 O29 -65.8(4) . . . . ?
O30W K5 W4 O15 -140.9(5) . . . . ?
O35 K5 W4 O15 144.4(4) . . . . ?
O29 K5 W4 O15 147.3(5) . . . . ?
O42 K5 W4 O15 121.8(4) . . . . ?
O16W K5 W4 O15 -18.5(5) . . . . ?
O30 K5 W4 O15 24.7(4) . . . . ?
O36 K5 W4 O15 53.2(4) . . . . ?
W10 K5 W4 O15 144.8(4) . . . . ?
W5 K5 W4 O15 5.9(3) . . . . ?
W11 K5 W4 O15 81.5(4) . . . . ?
O30W K5 W4 O25 69.2(5) . . . . ?
O35 K5 W4 O25 -5.5(4) . . . . ?
O29 K5 W4 O25 -2.6(5) . . . . ?
O15 K5 W4 O25 -149.9(5) . . . . ?
O42 K5 W4 O25 -28.1(5) . . . . ?
O16W K5 W4 O25 -168.3(5) . . . . ?
O30 K5 W4 O25 -125.2(4) . . . . ?
O36 K5 W4 O25 -96.7(4) . . . . ?
W10 K5 W4 O25 -5.1(4) . . . . ?
W5 K5 W4 O25 -144.0(4) . . . . ?
W11 K5 W4 O25 -68.4(4) . . . . ?
O30W K5 W4 O7 -134.1(5) . . . . ?
O35 K5 W4 O7 151.2(4) . . . . ?
O29 K5 W4 O7 154.1(5) . . . . ?
O15 K5 W4 O7 6.8(5) . . . . ?
O42 K5 W4 O7 128.6(4) . . . . ?
O16W K5 W4 O7 -11.6(5) . . . . ?
O30 K5 W4 O7 31.5(4) . . . . ?
O36 K5 W4 O7 60.0(4) . . . . ?
W10 K5 W4 O7 151.6(4) . . . . ?
W5 K5 W4 O7 12.7(4) . . . . ?
W11 K5 W4 O7 88.3(4) . . . . ?
O30W K5 W4 O26 142.1(4) . . . . ?
O35 K5 W4 O26 67.4(3) . . . . ?
O29 K5 W4 O26 70.4(4) . . . . ?
O15 K5 W4 O26 -76.9(4) . . . . ?
O42 K5 W4 O26 44.9(3) . . . . ?
O16W K5 W4 O26 -95.4(4) . . . . ?
O30 K5 W4 O26 -52.2(3) . . . . ?
O36 K5 W4 O26 -23.8(3) . . . . ?
W10 K5 W4 O26 67.9(2) . . . . ?
W5 K5 W4 O26 -71.06(19) . . . . ?
W11 K5 W4 O26 4.6(2) . . . . ?
K1 O16 W5 O8 160.4(6) . . . . ?
K1 O16 W5 O17 68.1(7) . . . . ?
K1 O16 W5 O30 -19.9(7) . . . . ?
K1 O16 W5 O15 -110.3(6) . . . . ?
K1 O16 W5 O27 45(3) . . . . ?
K1 O16 W5 K5 -67.1(6) . . . . ?
W1 O8 W5 O16 134.7(10) . . . . ?
W1 O8 W5 O17 -124.2(10) . . . . ?
W1 O8 W5 O30 -44.4(17) . . . . ?
W1 O8 W5 O15 32.5(10) . . . . ?
W1 O8 W5 O27 -51.7(10) . . . . ?
W1 O8 W5 K5 39.0(12) . . . . ?
W6 O17 W5 O16 -174.6(5) . . . . ?
W6 O17 W5 O8 84.3(5) . . . . ?
W6 O17 W5 O30 -76.2(5) . . . . ?
W6 O17 W5 O15 1.5(12) . . . . ?
W6 O17 W5 O27 2.6(4) . . . . ?
W6 O17 W5 K5 -78.2(6) . . . . ?
W19 O30 W5 O16 145.1(8) . . . . ?
K5 O30 W5 O16 -77.8(4) . . . . ?
W19 O30 W5 O8 -35.9(16) . . . . ?
K5 O30 W5 O8 101.3(10) . . . . ?
W19 O30 W5 O17 44.6(8) . . . . ?
K5 O30 W5 O17 -178.2(3) . . . . ?
W19 O30 W5 O15 -112.5(8) . . . . ?
K5 O30 W5 O15 24.7(3) . . . . ?
W19 O30 W5 O27 -28.5(7) . . . . ?
K5 O30 W5 O27 108.7(3) . . . . ?
W19 O30 W5 K5 -137.2(9) . . . . ?
W4 O15 W5 O16 -128.2(10) . . . . ?
K5 O15 W5 O16 72.8(4) . . . . ?
W4 O15 W5 O8 -27.7(10) . . . . ?
K5 O15 W5 O8 173.3(4) . . . . ?
W4 O15 W5 O17 55.7(15) . . . . ?
K5 O15 W5 O17 -103.3(9) . . . . ?
W4 O15 W5 O30 133.1(10) . . . . ?
K5 O15 W5 O30 -26.0(4) . . . . ?
W4 O15 W5 O27 54.7(10) . . . . ?
K5 O15 W5 O27 -104.4(3) . . . . ?
W4 O15 W5 K5 159.1(12) . . . . ?
P1 O27 W5 O16 164(3) . . . . ?
W6 O27 W5 O16 22(3) . . . . ?
P1 O27 W5 O8 47.6(6) . . . . ?
W6 O27 W5 O8 -94.6(3) . . . . ?
P1 O27 W5 O17 140.3(7) . . . . ?
W6 O27 W5 O17 -1.8(3) . . . . ?
P1 O27 W5 O30 -129.9(7) . . . . ?
W6 O27 W5 O30 88.0(3) . . . . ?
P1 O27 W5 O15 -40.1(6) . . . . ?
W6 O27 W5 O15 177.7(3) . . . . ?
P1 O27 W5 K5 -84.3(6) . . . . ?
W6 O27 W5 K5 133.5(2) . . . . ?
O30W K5 W5 O16 -64.6(6) . . . . ?
O35 K5 W5 O16 -170.1(4) . . . . ?
O29 K5 W5 O16 -134.2(4) . . . . ?
O15 K5 W5 O16 -111.0(5) . . . . ?
O42 K5 W5 O16 119.9(4) . . . . ?
O16W K5 W5 O16 42.5(4) . . . . ?
O30 K5 W5 O16 104.7(5) . . . . ?
O36 K5 W5 O16 101.6(3) . . . . ?
W10 K5 W5 O16 159.8(3) . . . . ?
W4 K5 W5 O16 -117.2(3) . . . . ?
W11 K5 W5 O16 100.8(3) . . . . ?
O30W K5 W5 O8 37.3(7) . . . . ?
O35 K5 W5 O8 -68.2(4) . . . . ?
O29 K5 W5 O8 -32.3(4) . . . . ?
O15 K5 W5 O8 -9.1(5) . . . . ?
O42 K5 W5 O8 -138.2(4) . . . . ?
O16W K5 W5 O8 144.4(4) . . . . ?
O30 K5 W5 O8 -153.4(5) . . . . ?
O36 K5 W5 O8 -156.5(4) . . . . ?
W10 K5 W5 O8 -98.4(4) . . . . ?
W4 K5 W5 O8 -15.3(4) . . . . ?
W11 K5 W5 O8 -157.3(4) . . . . ?
O30W K5 W5 O17 -166.7(6) . . . . ?
O35 K5 W5 O17 87.7(4) . . . . ?
O29 K5 W5 O17 123.6(4) . . . . ?
O15 K5 W5 O17 146.8(5) . . . . ?
O42 K5 W5 O17 17.7(4) . . . . ?
O16W K5 W5 O17 -59.7(4) . . . . ?
O30 K5 W5 O17 2.6(5) . . . . ?
O36 K5 W5 O17 -0.6(4) . . . . ?
W10 K5 W5 O17 57.6(4) . . . . ?
W4 K5 W5 O17 140.7(3) . . . . ?
W11 K5 W5 O17 -1.4(4) . . . . ?
O30W K5 W5 O30 -169.3(7) . . . . ?
O35 K5 W5 O30 85.2(4) . . . . ?
O29 K5 W5 O30 121.1(4) . . . . ?
O15 K5 W5 O30 144.3(5) . . . . ?
O42 K5 W5 O30 15.1(4) . . . . ?
O16W K5 W5 O30 -62.3(4) . . . . ?
O36 K5 W5 O30 -3.2(4) . . . . ?
W10 K5 W5 O30 55.0(4) . . . . ?
W4 K5 W5 O30 138.1(3) . . . . ?
W11 K5 W5 O30 -3.9(3) . . . . ?
O30W K5 W5 O15 46.4(7) . . . . ?
O35 K5 W5 O15 -59.1(4) . . . . ?
O29 K5 W5 O15 -23.2(4) . . . . ?
O42 K5 W5 O15 -129.1(4) . . . . ?
O16W K5 W5 O15 153.5(5) . . . . ?
O30 K5 W5 O15 -144.3(5) . . . . ?
O36 K5 W5 O15 -147.4(4) . . . . ?
W10 K5 W5 O15 -89.2(4) . . . . ?
W4 K5 W5 O15 -6.2(4) . . . . ?
W11 K5 W5 O15 -148.2(4) . . . . ?
O30W K5 W5 O27 121.9(6) . . . . ?
O35 K5 W5 O27 16.4(3) . . . . ?
O29 K5 W5 O27 52.3(3) . . . . ?
O15 K5 W5 O27 75.5(4) . . . . ?
O42 K5 W5 O27 -53.6(3) . . . . ?
O16W K5 W5 O27 -131.0(3) . . . . ?
O30 K5 W5 O27 -68.8(4) . . . . ?
O36 K5 W5 O27 -71.9(3) . . . . ?
W10 K5 W5 O27 -13.8(2) . . . . ?
W4 K5 W5 O27 69.3(2) . . . . ?
W11 K5 W5 O27 -72.7(2) . . . . ?
K12 O18 W6 O19 -48.7(17) 1_556 . . . ?
K12 O18 W6 O9 43.6(17) 1_556 . . . ?
K12 O18 W6 O17 134.8(16) 1_556 . . . ?
K12 O18 W6 O31 -140.6(16) 1_556 . . . ?
K12 O18 W6 O27 166.0(14) 1_556 . . . ?
W7 O19 W6 O18 129.3(11) . . . . ?
W7 O19 W6 O9 28.4(11) . . . . ?
W7 O19 W6 O17 -60.2(17) . . . . ?
W7 O19 W6 O31 -134.0(11) . . . . ?
W7 O19 W6 O27 -56.0(11) . . . . ?
W2 O9 W6 O18 -131.2(9) . . . . ?
W2 O9 W6 O19 -28.1(9) . . . . ?
W2 O9 W6 O17 130.5(9) . . . . ?
W2 O9 W6 O31 62.6(17) . . . . ?
W2 O9 W6 O27 56.7(9) . . . . ?
W5 O17 W6 O18 172.3(5) . . . . ?
W5 O17 W6 O19 1.7(13) . . . . ?
W5 O17 W6 O9 -86.9(5) . . . . ?
W5 O17 W6 O31 76.7(5) . . . . ?
W5 O17 W6 O27 -2.7(4) . . . . ?
W19 O31 W6 O18 -147.7(8) . . . . ?
W19 O31 W6 O19 109.2(8) . . . . ?
W19 O31 W6 O9 18.6(18) . . . . ?
W19 O31 W6 O17 -50.1(8) . . . . ?
W19 O31 W6 O27 24.7(8) . . . . ?
P1 O27 W6 O18 -174(2) . . . . ?
W5 O27 W6 O18 -30(2) . . . . ?
P1 O27 W6 O19 39.7(6) . . . . ?
W5 O27 W6 O19 -176.6(3) . . . . ?
P1 O27 W6 O9 -50.7(6) . . . . ?
W5 O27 W6 O9 93.0(3) . . . . ?
P1 O27 W6 O17 -141.9(7) . . . . ?
W5 O27 W6 O17 1.8(3) . . . . ?
P1 O27 W6 O31 131.2(6) . . . . ?
W5 O27 W6 O31 -85.1(3) . . . . ?
K4 O20 W7 O32 138.9(4) 1_556 . . . ?
K4 O20 W7 O21 -122.2(4) 1_556 . . . ?
K4 O20 W7 O19 42.5(5) 1_556 . . . ?
K4 O20 W7 O10 -37.6(4) 1_556 . . . ?
K4 O20 W7 O28 -63.5(19) 1_556 . . . ?
K4 O20 W7 K2 133.3(3) 1_556 . . 1_655 ?
K2 O32 W7 O20 -173.8(5) 1_655 . . . ?
K2 O32 W7 O21 82.9(5) 1_655 . . . ?
K2 O32 W7 O19 -69.3(5) 1_655 . . . ?
K2 O32 W7 O10 -10(2) 1_655 . . . ?
K2 O32 W7 O28 10.6(4) 1_655 . . . ?
K2 O32 W7 K4 -139.1(3) 1_655 . . 1_556 ?
W8 O21 W7 O20 -176.6(5) . . . . ?
K15 O21 W7 O20 -12.0(6) 2_767 . . . ?
W8 O21 W7 O32 -72.9(6) . . . . ?
K15 O21 W7 O32 91.7(6) 2_767 . . . ?
W8 O21 W7 O19 34.9(11) . . . . ?
K15 O21 W7 O19 -160.5(6) 2_767 . . . ?
W8 O21 W7 O10 94.2(5) . . . . ?
K15 O21 W7 O10 -101.3(6) 2_767 . . . ?
W8 O21 W7 O28 13.9(5) . . . . ?
K15 O21 W7 O28 178.5(6) 2_767 . . . ?
W8 O21 W7 K2 -36.1(5) . . . 1_655 ?
K15 O21 W7 K2 128.4(5) 2_767 . . 1_655 ?
W8 O21 W7 K4 143.2(4) . . . 1_556 ?
K15 O21 W7 K4 -52.3(6) 2_767 . . 1_556 ?
W6 O19 W7 O20 -113.8(11) . . . . ?
W6 O19 W7 O32 142.9(11) . . . . ?
W6 O19 W7 O21 34.4(16) . . . . ?
W6 O19 W7 O10 -25.8(11) . . . . ?
W6 O19 W7 O28 54.7(11) . . . . ?
W6 O19 W7 K2 108.0(11) . . . 1_655 ?
W6 O19 W7 K4 -85.8(11) . . . 1_556 ?
W2 O10 W7 O20 133.2(11) . . . . ?
K4 O10 W7 O20 28.3(3) 1_556 . . . ?
W2 O10 W7 O32 -31(2) . . . . ?
K4 O10 W7 O32 -136.4(16) 1_556 . . . ?
W2 O10 W7 O21 -125.2(11) . . . . ?
K4 O10 W7 O21 129.9(3) 1_556 . . . ?
W2 O10 W7 O19 29.6(11) . . . . ?
K4 O10 W7 O19 -75.3(3) 1_556 . . . ?
W2 O10 W7 O28 -52.0(10) . . . . ?
K4 O10 W7 O28 -156.9(3) 1_556 . . . ?
W2 O10 W7 K2 -39.0(12) . . . 1_655 ?
K4 O10 W7 K2 -143.87(14) 1_556 . . 1_655 ?
W2 O10 W7 K4 104.9(11) . . . 1_556 ?
P1 O28 W7 O20 69(2) . . . . ?
W8 O28 W7 O20 -70.8(18) . . . . ?
K2 O28 W7 O20 -166.2(17) 1_655 . . . ?
P1 O28 W7 O32 -132.6(7) . . . . ?
W8 O28 W7 O32 87.3(4) . . . . ?
K2 O28 W7 O32 -8.0(3) 1_655 . . . ?
P1 O28 W7 O21 130.6(7) . . . . ?
W8 O28 W7 O21 -9.4(3) . . . . ?
K2 O28 W7 O21 -104.8(3) 1_655 . . . ?
P1 O28 W7 O19 -39.1(6) . . . . ?
W8 O28 W7 O19 -179.2(3) . . . . ?
K2 O28 W7 O19 85.5(3) 1_655 . . . ?
P1 O28 W7 O10 42.9(6) . . . . ?
W8 O28 W7 O10 -97.2(3) . . . . ?
K2 O28 W7 O10 167.5(3) 1_655 . . . ?
P1 O28 W7 K2 -124.6(7) . . . 1_655 ?
W8 O28 W7 K2 95.4(3) . . . 1_655 ?
P1 O28 W7 K4 15.9(8) . . . 1_556 ?
W8 O28 W7 K4 -124.12(19) . . . 1_556 ?
K2 O28 W7 K4 140.51(15) 1_655 . . 1_556 ?
K15 O22 W8 O33 98.1(4) 2_767 . . . ?
K15 O22 W8 O21 -1.2(4) 2_767 . . . ?
K15 O22 W8 O23 -167.1(4) 2_767 . . . ?
K15 O22 W8 O11 -86.0(4) 2_767 . . . ?
K15 O22 W8 O28 -22(3) 2_767 . . . ?
K15 O22 W8 K1 136.3(3) 2_767 . . 1_655 ?
K15 O22 W8 K2 88.8(4) 2_767 . . 1_655 ?
K1 O33 W8 O22 83.9(5) 1_655 . . . ?
K2 O33 W8 O22 -168.3(5) 1_655 . . . ?
K1 O33 W8 O21 -175.8(4) 1_655 . . . ?
K2 O33 W8 O21 -68.0(5) 1_655 . . . ?
K1 O33 W8 O23 -18.1(5) 1_655 . . . ?
K2 O33 W8 O23 89.8(5) 1_655 . . . ?
K1 O33 W8 O11 -83.0(12) 1_655 . . . ?
K2 O33 W8 O11 24.8(15) 1_655 . . . ?
K1 O33 W8 O28 -104.1(4) 1_655 . . . ?
K2 O33 W8 O28 3.7(4) 1_655 . . . ?
K1 O33 W8 K15 137.6(3) 1_655 . . 2_767 ?
K2 O33 W8 K15 -114.6(4) 1_655 . . 2_767 ?
K2 O33 W8 K1 107.8(6) 1_655 . . 1_655 ?
K1 O33 W8 K2 -107.8(6) 1_655 . . 1_655 ?
W7 O21 W8 O22 169.3(6) . . . . ?
K15 O21 W8 O22 1.3(5) 2_767 . . . ?
W7 O21 W8 O33 65.5(6) . . . . ?
K15 O21 W8 O33 -102.6(4) 2_767 . . . ?
W7 O21 W8 O23 -46.4(12) . . . . ?
K15 O21 W8 O23 145.6(8) 2_767 . . . ?
W7 O21 W8 O11 -96.1(6) . . . . ?
K15 O21 W8 O11 95.8(4) 2_767 . . . ?
W7 O21 W8 O28 -14.1(5) . . . . ?
K15 O21 W8 O28 177.8(4) 2_767 . . . ?
W7 O21 W8 K15 168.1(8) . . . 2_767 ?
W7 O21 W8 K1 61.8(7) . . . 1_655 ?
K15 O21 W8 K1 -106.3(3) 2_767 . . 1_655 ?
W7 O21 W8 K2 34.1(5) . . . 1_655 ?
K15 O21 W8 K2 -133.9(3) 2_767 . . 1_655 ?
W9 O23 W8 O22 136.7(14) . . . . ?
K1 O23 W8 O22 -89.9(4) 1_655 . . . ?
W9 O23 W8 O33 -120.0(14) . . . . ?
K1 O23 W8 O33 13.3(3) 1_655 . . . ?
W9 O23 W8 O21 -7(2) . . . . ?
K1 O23 W8 O21 126.2(8) 1_655 . . . ?
W9 O23 W8 O11 43.1(14) . . . . ?
K1 O23 W8 O11 176.5(3) 1_655 . . . ?
W9 O23 W8 O28 -38.0(14) . . . . ?
K1 O23 W8 O28 95.4(3) 1_655 . . . ?
W9 O23 W8 K15 115.4(13) . . . 2_767 ?
K1 O23 W8 K15 -111.2(5) 1_655 . . 2_767 ?
W9 O23 W8 K1 -133.4(15) . . . 1_655 ?
W9 O23 W8 K2 -86.1(14) . . . 1_655 ?
K1 O23 W8 K2 47.3(2) 1_655 . . 1_655 ?
W3 O11 W8 O22 -126.9(10) . . . . ?
W3 O11 W8 O33 40.2(18) . . . . ?
W3 O11 W8 O21 135.1(10) . . . . ?
W3 O11 W8 O23 -26.5(9) . . . . ?
W3 O11 W8 O28 61.4(9) . . . . ?
W3 O11 W8 K15 -178.9(9) . . . 2_767 ?
W3 O11 W8 K1 -22.3(12) . . . 1_655 ?
W3 O11 W8 K2 57.8(11) . . . 1_655 ?
P1 O28 W8 O22 -111(2) . . . . ?
W7 O28 W8 O22 31(3) . . . . ?
K2 O28 W8 O22 119(2) 1_655 . . . ?
P1 O28 W8 O33 127.4(6) . . . . ?
W7 O28 W8 O33 -90.7(4) . . . . ?
K2 O28 W8 O33 -2.8(3) 1_655 . . . ?
P1 O28 W8 O21 -132.6(6) . . . . ?
W7 O28 W8 O21 9.3(3) . . . . ?
K2 O28 W8 O21 97.2(3) 1_655 . . . ?
P1 O28 W8 O23 34.8(6) . . . . ?
W7 O28 W8 O23 176.7(3) . . . . ?
K2 O28 W8 O23 -95.4(3) 1_655 . . . ?
P1 O28 W8 O11 -46.0(6) . . . . ?
W7 O28 W8 O11 95.9(3) . . . . ?
K2 O28 W8 O11 -176.2(3) 1_655 . . . ?
P1 O28 W8 K15 -130.8(5) . . . 2_767 ?
W7 O28 W8 K15 11.0(3) . . . 2_767 ?
K2 O28 W8 K15 99.0(2) 1_655 . . 2_767 ?
P1 O28 W8 K1 90.6(5) . . . 1_655 ?
W7 O28 W8 K1 -127.5(2) . . . 1_655 ?
K2 O28 W8 K1 -39.6(2) 1_655 . . 1_655 ?
P1 O28 W8 K2 130.2(7) . . . 1_655 ?
W7 O28 W8 K2 -87.9(3) . . . 1_655 ?
K13 O24 W9 O34 -93(3) 1_645 . . . ?
K13 O24 W9 O23 172(3) 1_645 . . . ?
K13 O24 W9 O25 2(3) 1_645 . . . ?
K13 O24 W9 O12 87(3) 1_645 . . . ?
K13 O24 W9 O26 23(6) 1_645 . . . ?
K13 O24 W9 K1 -136(3) 1_645 . . 1_655 ?
Sn1 O34 W9 O24 124.2(8) . . . . ?
K1 O34 W9 O24 -89.8(5) 1_655 . . . ?
Sn1 O34 W9 O23 -131.8(8) . . . . ?
K1 O34 W9 O23 14.2(4) 1_655 . . . ?
Sn1 O34 W9 O25 21.4(8) . . . . ?
K1 O34 W9 O25 167.5(4) 1_655 . . . ?
Sn1 O34 W9 O12 -52.8(16) . . . . ?
K1 O34 W9 O12 93.2(12) 1_655 . . . ?
Sn1 O34 W9 O26 -50.4(7) . . . . ?
K1 O34 W9 O26 95.7(4) 1_655 . . . ?
Sn1 O34 W9 K1 -146.0(10) . . . 1_655 ?
W8 O23 W9 O24 -138.0(14) . . . . ?
K1 O23 W9 O24 89.8(4) 1_655 . . . ?
W8 O23 W9 O34 119.9(14) . . . . ?
K1 O23 W9 O34 -12.3(4) 1_655 . . . ?
W8 O23 W9 O25 21(2) . . . . ?
K1 O23 W9 O25 -110.8(8) 1_655 . . . ?
W8 O23 W9 O12 -42.0(14) . . . . ?
K1 O23 W9 O12 -174.2(4) 1_655 . . . ?
W8 O23 W9 O26 38.9(14) . . . . ?
K1 O23 W9 O26 -93.3(3) 1_655 . . . ?
W8 O23 W9 K1 132.2(16) . . . 1_655 ?
W4 O25 W9 O24 -172.8(6) . . . . ?
W4 O25 W9 O34 -70.9(6) . . . . ?
W4 O25 W9 O23 27.7(11) . . . . ?
W4 O25 W9 O12 91.3(5) . . . . ?
W4 O25 W9 O26 9.5(4) . . . . ?
W4 O25 W9 K1 -59.3(6) . . . 1_655 ?
W3 O12 W9 O24 122.7(10) . . . . ?
W3 O12 W9 O34 -60.3(17) . . . . ?
W3 O12 W9 O23 20.0(10) . . . . ?
W3 O12 W9 O25 -135.8(10) . . . . ?
W3 O12 W9 O26 -62.7(9) . . . . ?
W3 O12 W9 K1 13.6(12) . . . 1_655 ?
P1 O26 W9 O24 109(4) . . . . ?
W4 O26 W9 O24 -29(4) . . . . ?
P1 O26 W9 O34 -133.7(6) . . . . ?
W4 O26 W9 O34 88.3(3) . . . . ?
P1 O26 W9 O23 -40.1(6) . . . . ?
W4 O26 W9 O23 -178.0(4) . . . . ?
P1 O26 W9 O25 131.7(6) . . . . ?
W4 O26 W9 O25 -6.3(3) . . . . ?
P1 O26 W9 O12 45.5(6) . . . . ?
W4 O26 W9 O12 -92.4(3) . . . . ?
P1 O26 W9 K1 -91.2(6) . . . 1_655 ?
W4 O26 W9 K1 130.8(2) . . . 1_655 ?
K19 O41 W10 O35 -175.2(4) 2_666 . . . ?
K19 O41 W10 O52 -82.0(5) 2_666 . . . ?
K19 O41 W10 O42 92.6(5) 2_666 . . . ?
K19 O41 W10 O56 6.0(5) 2_666 . . . ?
K19 O41 W10 O53 -72(4) 2_666 . . . ?
K19 O41 W10 K5 140.2(4) 2_666 . . . ?
Sn1 O35 W10 O41 111.8(8) . . . . ?
K5 O35 W10 O41 -76.5(4) . . . . ?
Sn1 O35 W10 O52 10.9(8) . . . . ?
K5 O35 W10 O52 -177.4(4) . . . . ?
Sn1 O35 W10 O42 -145.9(8) . . . . ?
K5 O35 W10 O42 25.9(4) . . . . ?
Sn1 O35 W10 O56 -72.0(14) . . . . ?
K5 O35 W10 O56 99.8(11) . . . . ?
Sn1 O35 W10 O53 -62.3(7) . . . . ?
K5 O35 W10 O53 109.4(3) . . . . ?
Sn1 O35 W10 K5 -171.7(10) . . . . ?
Sn1 O35 W10 K19 105.0(9) . . . 2_666 ?
K5 O35 W10 K19 -83.3(7) . . . 2_666 ?
W15 O52 W10 O41 -172.8(5) . . . . ?
W15 O52 W10 O35 -70.8(6) . . . . ?
W15 O52 W10 O42 20.8(12) . . . . ?
W15 O52 W10 O56 90.3(5) . . . . ?
W15 O52 W10 O53 8.3(5) . . . . ?
W15 O52 W10 K5 -73.6(6) . . . . ?
W15 O52 W10 K19 140.2(5) . . . 2_666 ?
W11 O42 W10 O41 -123.2(10) . . . . ?
K5 O42 W10 O41 77.2(4) . . . . ?
W11 O42 W10 O35 135.1(10) . . . . ?
K5 O42 W10 O35 -24.6(4) . . . . ?
W11 O42 W10 O52 43.2(16) . . . . ?
K5 O42 W10 O52 -116.4(9) . . . . ?
W11 O42 W10 O56 -26.6(10) . . . . ?
K5 O42 W10 O56 173.8(4) . . . . ?
W11 O42 W10 O53 55.3(9) . . . . ?
K5 O42 W10 O53 -104.4(3) . . . . ?
W11 O42 W10 K5 159.7(11) . . . . ?
W11 O42 W10 K19 -74.6(10) . . . 2_666 ?
K5 O42 W10 K19 125.7(2) . . . 2_666 ?
W16 O56 W10 O41 131.2(11) . . . . ?
K19 O56 W10 O41 -5.8(5) 2_666 . . . ?
W16 O56 W10 O35 -45.0(18) . . . . ?
K19 O56 W10 O35 177.9(10) 2_666 . . . ?
W16 O56 W10 O52 -128.6(11) . . . . ?
K19 O56 W10 O52 94.4(4) 2_666 . . . ?
W16 O56 W10 O42 29.6(11) . . . . ?
K19 O56 W10 O42 -107.4(4) 2_666 . . . ?
W16 O56 W10 O53 -54.7(11) . . . . ?
K19 O56 W10 O53 168.3(4) 2_666 . . . ?
W16 O56 W10 K5 36.2(13) . . . . ?
K19 O56 W10 K5 -100.9(4) 2_666 . . . ?
W16 O56 W10 K19 137.0(13) . . . 2_666 ?
P2 O53 W10 O41 123(4) . . . . ?
W15 O53 W10 O41 -16(4) . . . . ?
P2 O53 W10 O35 -132.4(6) . . . . ?
W15 O53 W10 O35 88.6(3) . . . . ?
P2 O53 W10 O52 133.6(6) . . . . ?
W15 O53 W10 O52 -5.5(3) . . . . ?
P2 O53 W10 O42 -41.5(6) . . . . ?
W15 O53 W10 O42 179.4(3) . . . . ?
P2 O53 W10 O56 44.4(6) . . . . ?
W15 O53 W10 O56 -94.6(3) . . . . ?
P2 O53 W10 K5 -89.1(6) . . . . ?
W15 O53 W10 K5 131.83(19) . . . . ?
P2 O53 W10 K19 56.2(7) . . . 2_666 ?
W15 O53 W10 K19 -82.8(4) . . . 2_666 ?
O30W K5 W10 O41 20.3(5) . . . . ?
O35 K5 W10 O41 107.7(5) . . . . ?
O29 K5 W10 O41 105.6(4) . . . . ?
O15 K5 W10 O41 129.8(4) . . . . ?
O42 K5 W10 O41 -107.5(5) . . . . ?
O16W K5 W10 O41 -88.8(4) . . . . ?
O30 K5 W10 O41 -162.4(4) . . . . ?
O36 K5 W10 O41 -131.5(4) . . . . ?
W4 K5 W10 O41 106.8(3) . . . . ?
W5 K5 W10 O41 170.4(3) . . . . ?
W11 K5 W10 O41 -113.3(3) . . . . ?
O30W K5 W10 O35 -87.4(5) . . . . ?
O29 K5 W10 O35 -2.1(4) . . . . ?
O15 K5 W10 O35 22.2(5) . . . . ?
O42 K5 W10 O35 144.8(5) . . . . ?
O16W K5 W10 O35 163.5(5) . . . . ?
O30 K5 W10 O35 89.9(4) . . . . ?
O36 K5 W10 O35 120.8(4) . . . . ?
W4 K5 W10 O35 -0.9(4) . . . . ?
W5 K5 W10 O35 62.7(4) . . . . ?
W11 K5 W10 O35 139.0(4) . . . . ?
O30W K5 W10 O52 -83.5(5) . . . . ?
O35 K5 W10 O52 3.9(5) . . . . ?
O29 K5 W10 O52 1.8(4) . . . . ?
O15 K5 W10 O52 26.1(5) . . . . ?
O42 K5 W10 O52 148.7(5) . . . . ?
O16W K5 W10 O52 167.4(5) . . . . ?
O30 K5 W10 O52 93.8(4) . . . . ?
O36 K5 W10 O52 124.7(4) . . . . ?
W4 K5 W10 O52 3.0(4) . . . . ?
W5 K5 W10 O52 66.6(4) . . . . ?
W11 K5 W10 O52 142.9(4) . . . . ?
O30W K5 W10 O42 127.8(5) . . . . ?
O35 K5 W10 O42 -144.8(5) . . . . ?
O29 K5 W10 O42 -146.9(4) . . . . ?
O15 K5 W10 O42 -122.6(4) . . . . ?
O16W K5 W10 O42 18.7(5) . . . . ?
O30 K5 W10 O42 -54.9(4) . . . . ?
O36 K5 W10 O42 -24.0(4) . . . . ?
W4 K5 W10 O42 -145.7(4) . . . . ?
W5 K5 W10 O42 -82.1(4) . . . . ?
W11 K5 W10 O42 -5.8(3) . . . . ?
O30W K5 W10 O56 119.2(5) . . . . ?
O35 K5 W10 O56 -153.5(5) . . . . ?
O29 K5 W10 O56 -155.5(4) . . . . ?
O15 K5 W10 O56 -131.3(4) . . . . ?
O42 K5 W10 O56 -8.6(5) . . . . ?
O16W K5 W10 O56 10.0(5) . . . . ?
O30 K5 W10 O56 -63.5(4) . . . . ?
O36 K5 W10 O56 -32.7(4) . . . . ?
W4 K5 W10 O56 -154.4(3) . . . . ?
W5 K5 W10 O56 -90.8(4) . . . . ?
W11 K5 W10 O56 -14.4(4) . . . . ?
O30W K5 W10 O53 -156.5(4) . . . . ?
O35 K5 W10 O53 -69.1(4) . . . . ?
O29 K5 W10 O53 -71.2(3) . . . . ?
O15 K5 W10 O53 -47.0(3) . . . . ?
O42 K5 W10 O53 75.7(4) . . . . ?
O16W K5 W10 O53 94.4(4) . . . . ?
O30 K5 W10 O53 20.8(3) . . . . ?
O36 K5 W10 O53 51.7(3) . . . . ?
W4 K5 W10 O53 -70.0(2) . . . . ?
W5 K5 W10 O53 -6.4(2) . . . . ?
W11 K5 W10 O53 69.9(2) . . . . ?
O30W K5 W10 K19 54.8(4) . . . 2_666 ?
O35 K5 W10 K19 142.1(4) . . . 2_666 ?
O29 K5 W10 K19 140.0(2) . . . 2_666 ?
O15 K5 W10 K19 164.3(3) . . . 2_666 ?
O42 K5 W10 K19 -73.1(4) . . . 2_666 ?
O16W K5 W10 K19 -54.4(4) . . . 2_666 ?
O30 K5 W10 K19 -128.0(3) . . . 2_666 ?
O36 K5 W10 K19 -97.1(2) . . . 2_666 ?
W4 K5 W10 K19 141.20(18) . . . 2_666 ?
W5 K5 W10 K19 -155.2(2) . . . 2_666 ?
W11 K5 W10 K19 -78.85(17) . . . 2_666 ?
K11 O43 W11 O57 -76.9(3) . . . . ?
K11 O43 W11 O44 14.6(4) . . . . ?
K11 O43 W11 O42 -166.5(3) . . . . ?
K11 O43 W11 O36 103.5(3) . . . . ?
K11 O43 W11 O54 22(3) . . . . ?
K11 O43 W11 K5 150.3(2) . . . . ?
W16 O57 W11 O43 -128.6(10) . . . . ?
W16 O57 W11 O44 131.3(10) . . . . ?
W16 O57 W11 O42 -27.1(10) . . . . ?
W16 O57 W11 O36 50.0(17) . . . . ?
W16 O57 W11 O54 58.1(10) . . . . ?
W16 O57 W11 K11 178.0(10) . . . . ?
W16 O57 W11 K5 -32.8(12) . . . . ?
W12 O44 W11 O43 175.5(5) . . . . ?
K11 O44 W11 O43 -16.4(4) . . . . ?
W12 O44 W11 O57 -84.7(5) . . . . ?
K11 O44 W11 O57 83.4(4) . . . . ?
W12 O44 W11 O42 -1.7(13) . . . . ?
K11 O44 W11 O42 166.4(8) . . . . ?
W12 O44 W11 O36 76.1(5) . . . . ?
K11 O44 W11 O36 -115.8(3) . . . . ?
W12 O44 W11 O54 -3.5(4) . . . . ?
K11 O44 W11 O54 164.5(4) . . . . ?
W12 O44 W11 K11 -168.1(7) . . . . ?
W12 O44 W11 K5 78.6(6) . . . . ?
K11 O44 W11 K5 -113.4(3) . . . . ?
W10 O42 W11 O43 126.3(10) . . . . ?
K5 O42 W11 O43 -74.7(4) . . . . ?
W10 O42 W11 O57 26.9(10) . . . . ?
K5 O42 W11 O57 -174.1(4) . . . . ?
W10 O42 W11 O44 -56.6(16) . . . . ?
K5 O42 W11 O44 102.5(9) . . . . ?
W10 O42 W11 O36 -134.2(10) . . . . ?
K5 O42 W11 O36 24.9(4) . . . . ?
W10 O42 W11 O54 -54.8(9) . . . . ?
K5 O42 W11 O54 104.3(3) . . . . ?
W10 O42 W11 K11 100.5(10) . . . . ?
K5 O42 W11 K11 -100.4(5) . . . . ?
W10 O42 W11 K5 -159.1(12) . . . . ?
W19 O36 W11 O43 -149.3(7) . . . . ?
K5 O36 W11 O43 78.0(4) . . . . ?
W19 O36 W11 O57 32.1(15) . . . . ?
K5 O36 W11 O57 -100.6(10) . . . . ?
W19 O36 W11 O44 -49.7(7) . . . . ?
K5 O36 W11 O44 177.7(3) . . . . ?
W19 O36 W11 O42 109.0(7) . . . . ?
K5 O36 W11 O42 -23.6(3) . . . . ?
W19 O36 W11 O54 23.9(7) . . . . ?
K5 O36 W11 O54 -108.8(3) . . . . ?
W19 O36 W11 K11 -93.0(7) . . . . ?
K5 O36 W11 K11 134.4(2) . . . . ?
W19 O36 W11 K5 132.6(8) . . . . ?
P2 O54 W11 O43 -149(3) . . . . ?
W12 O54 W11 O43 -6(3) . . . . ?
P2 O54 W11 O57 -48.9(6) . . . . ?
W12 O54 W11 O57 94.8(3) . . . . ?
P2 O54 W11 O44 -141.3(7) . . . . ?
W12 O54 W11 O44 2.4(3) . . . . ?
P2 O54 W11 O42 39.4(6) . . . . ?
W12 O54 W11 O42 -176.9(3) . . . . ?
P2 O54 W11 O36 128.3(6) . . . . ?
W12 O54 W11 O36 -88.0(3) . . . . ?
P2 O54 W11 K11 -128.5(5) . . . . ?
W12 O54 W11 K11 15.2(3) . . . . ?
P2 O54 W11 K5 83.2(6) . . . . ?
W12 O54 W11 K5 -133.16(19) . . . . ?
O9W K11 W11 O43 -118.0(5) . . . . ?
O3A K11 W11 O43 -85.6(5) . . . . ?
O49 K11 W11 O43 75.5(4) 1_455 . . . ?
O7W K11 W11 O43 174.4(5) . . . . ?
O60 K11 W11 O43 34.9(4) 1_455 . . . ?
O44 K11 W11 O43 160.2(5) . . . . ?
O5W K11 W11 O43 109.5(7) . . . . ?
O67 K11 W11 O43 -20.9(4) 1_455 . . . ?
W14 K11 W11 O43 62.0(4) 1_455 . . . ?
W18 K11 W11 O43 6.7(4) 1_455 . . . ?
O9W K11 W11 O57 -12.5(4) . . . . ?
O3A K11 W11 O57 19.8(4) . . . . ?
O49 K11 W11 O57 -179.0(3) 1_455 . . . ?
O7W K11 W11 O57 -80.2(4) . . . . ?
O60 K11 W11 O57 140.3(3) 1_455 . . . ?
O44 K11 W11 O57 -94.4(4) . . . . ?
O43 K11 W11 O57 105.4(5) . . . . ?
O5W K11 W11 O57 -145.1(7) . . . . ?
O67 K11 W11 O57 84.5(3) 1_455 . . . ?
W14 K11 W11 O57 167.4(3) 1_455 . . . ?
W18 K11 W11 O57 112.2(3) 1_455 . . . ?
O9W K11 W11 O44 81.9(4) . . . . ?
O3A K11 W11 O44 114.2(5) . . . . ?
O49 K11 W11 O44 -84.6(4) 1_455 . . . ?
O7W K11 W11 O44 14.2(4) . . . . ?
O60 K11 W11 O44 -125.3(4) 1_455 . . . ?
O43 K11 W11 O44 -160.2(5) . . . . ?
O5W K11 W11 O44 -50.7(7) . . . . ?
O67 K11 W11 O44 178.9(4) 1_455 . . . ?
W14 K11 W11 O44 -98.2(4) 1_455 . . . ?
W18 K11 W11 O44 -153.5(4) 1_455 . . . ?
O9W K11 W11 O42 -86.7(6) . . . . ?
O3A K11 W11 O42 -54.4(7) . . . . ?
O49 K11 W11 O42 106.8(6) 1_455 . . . ?
O7W K11 W11 O42 -154.4(6) . . . . ?
O60 K11 W11 O42 66.1(6) 1_455 . . . ?
O44 K11 W11 O42 -168.6(7) . . . . ?
O43 K11 W11 O42 31.2(7) . . . . ?
O5W K11 W11 O42 140.7(8) . . . . ?
O67 K11 W11 O42 10.3(6) 1_455 . . . ?
W14 K11 W11 O42 93.2(6) 1_455 . . . ?
W18 K11 W11 O42 37.9(6) 1_455 . . . ?
O9W K11 W11 O36 151.6(4) . . . . ?
O3A K11 W11 O36 -176.0(4) . . . . ?
O49 K11 W11 O36 -14.9(3) 1_455 . . . ?
O7W K11 W11 O36 83.9(4) . . . . ?
O60 K11 W11 O36 -55.5(3) 1_455 . . . ?
O44 K11 W11 O36 69.8(4) . . . . ?
O43 K11 W11 O36 -90.4(5) . . . . ?
O5W K11 W11 O36 19.1(7) . . . . ?
O67 K11 W11 O36 -111.3(3) 1_455 . . . ?
W14 K11 W11 O36 -28.4(3) 1_455 . . . ?
W18 K11 W11 O36 -83.7(3) 1_455 . . . ?
O9W K11 W11 O54 65.0(3) . . . . ?
O3A K11 W11 O54 97.3(4) . . . . ?
O49 K11 W11 O54 -101.5(3) 1_455 . . . ?
O7W K11 W11 O54 -2.7(3) . . . . ?
O60 K11 W11 O54 -142.2(3) 1_455 . . . ?
O44 K11 W11 O54 -16.9(4) . . . . ?
O43 K11 W11 O54 -177.1(4) . . . . ?
O5W K11 W11 O54 -67.6(7) . . . . ?
O67 K11 W11 O54 162.0(3) 1_455 . . . ?
W14 K11 W11 O54 -115.1(2) 1_455 . . . ?
W18 K11 W11 O54 -170.4(2) 1_455 . . . ?
O9W K11 W11 K5 -161.1(3) . . . . ?
O3A K11 W11 K5 -128.7(3) . . . . ?
O49 K11 W11 K5 32.4(2) 1_455 . . . ?
O7W K11 W11 K5 131.3(3) . . . . ?
O60 K11 W11 K5 -8.2(2) 1_455 . . . ?
O44 K11 W11 K5 117.1(4) . . . . ?
O43 K11 W11 K5 -43.1(4) . . . . ?
O5W K11 W11 K5 66.4(6) . . . . ?
O67 K11 W11 K5 -64.0(2) 1_455 . . . ?
W14 K11 W11 K5 18.89(13) 1_455 . . . ?
W18 K11 W11 K5 -36.39(14) 1_455 . . . ?
O30W K5 W11 O43 65.4(5) . . . . ?
O35 K5 W11 O43 133.5(4) . . . . ?
O29 K5 W11 O43 166.1(4) . . . . ?
O15 K5 W11 O43 -122.6(4) . . . . ?
O42 K5 W11 O43 109.1(5) . . . . ?
O16W K5 W11 O43 -41.8(4) . . . . ?
O30 K5 W11 O43 -105.5(3) . . . . ?
O36 K5 W11 O43 -105.2(4) . . . . ?
W10 K5 W11 O43 115.3(3) . . . . ?
W4 K5 W11 O43 -162.4(3) . . . . ?
W5 K5 W11 O43 -103.6(3) . . . . ?
O30W K5 W11 O57 -35.7(5) . . . . ?
O35 K5 W11 O57 32.4(4) . . . . ?
O29 K5 W11 O57 65.0(4) . . . . ?
O15 K5 W11 O57 136.3(4) . . . . ?
O42 K5 W11 O57 8.1(5) . . . . ?
O16W K5 W11 O57 -142.9(4) . . . . ?
O30 K5 W11 O57 153.4(4) . . . . ?
O36 K5 W11 O57 153.7(5) . . . . ?
W10 K5 W11 O57 14.3(4) . . . . ?
W4 K5 W11 O57 96.5(4) . . . . ?
W5 K5 W11 O57 155.3(3) . . . . ?
O30W K5 W11 O44 167.3(5) . . . . ?
O35 K5 W11 O44 -124.6(4) . . . . ?
O29 K5 W11 O44 -92.0(4) . . . . ?
O15 K5 W11 O44 -20.7(5) . . . . ?
O42 K5 W11 O44 -148.9(5) . . . . ?
O16W K5 W11 O44 60.1(5) . . . . ?
O30 K5 W11 O44 -3.6(4) . . . . ?
O36 K5 W11 O44 -3.3(5) . . . . ?
W10 K5 W11 O44 -142.7(4) . . . . ?
W4 K5 W11 O44 -60.5(4) . . . . ?
W5 K5 W11 O44 -1.7(4) . . . . ?
O30W K5 W11 O42 -43.8(5) . . . . ?
O35 K5 W11 O42 24.3(4) . . . . ?
O29 K5 W11 O42 56.9(4) . . . . ?
O15 K5 W11 O42 128.2(4) . . . . ?
O16W K5 W11 O42 -151.0(5) . . . . ?
O30 K5 W11 O42 145.3(4) . . . . ?
O36 K5 W11 O42 145.6(5) . . . . ?
W10 K5 W11 O42 6.2(4) . . . . ?
W4 K5 W11 O42 88.5(4) . . . . ?
W5 K5 W11 O42 147.2(4) . . . . ?
O30W K5 W11 O36 170.6(5) . . . . ?
O35 K5 W11 O36 -121.3(4) . . . . ?
O29 K5 W11 O36 -88.7(4) . . . . ?
O15 K5 W11 O36 -17.4(4) . . . . ?
O42 K5 W11 O36 -145.6(5) . . . . ?
O16W K5 W11 O36 63.4(4) . . . . ?
O30 K5 W11 O36 -0.3(4) . . . . ?
W10 K5 W11 O36 -139.4(3) . . . . ?
W4 K5 W11 O36 -57.1(3) . . . . ?
W5 K5 W11 O36 1.6(3) . . . . ?
O30W K5 W11 O54 -120.0(5) . . . . ?
O35 K5 W11 O54 -51.9(3) . . . . ?
O29 K5 W11 O54 -19.3(3) . . . . ?
O15 K5 W11 O54 52.0(3) . . . . ?
O42 K5 W11 O54 -76.2(4) . . . . ?
O16W K5 W11 O54 132.8(3) . . . . ?
O30 K5 W11 O54 69.1(3) . . . . ?
O36 K5 W11 O54 69.4(4) . . . . ?
W10 K5 W11 O54 -70.0(2) . . . . ?
W4 K5 W11 O54 12.3(2) . . . . ?
W5 K5 W11 O54 71.0(2) . . . . ?
O30W K5 W11 K11 99.5(4) . . . . ?
O35 K5 W11 K11 167.58(19) . . . . ?
O29 K5 W11 K11 -159.8(2) . . . . ?
O15 K5 W11 K11 -88.5(3) . . . . ?
O42 K5 W11 K11 143.2(4) . . . . ?
O16W K5 W11 K11 -7.7(3) . . . . ?
O30 K5 W11 K11 -71.4(2) . . . . ?
O36 K5 W11 K11 -71.1(3) . . . . ?
W10 K5 W11 K11 149.46(8) . . . . ?
W4 K5 W11 K11 -128.26(14) . . . . ?
W5 K5 W11 K11 -69.52(12) . . . . ?
W13 O46 W12 O45 -136.9(12) . . . . ?
W13 O46 W12 O58 -36.1(12) . . . . ?
W13 O46 W12 O44 45.1(19) . . . . ?
W13 O46 W12 O37 123.5(12) . . . . ?
W13 O46 W12 O54 46.8(12) . . . . ?
W17 O58 W12 O45 128.1(9) . . . . ?
W17 O58 W12 O46 26.5(9) . . . . ?
W17 O58 W12 O44 -131.9(9) . . . . ?
W17 O58 W12 O37 -60.8(15) . . . . ?
W17 O58 W12 O54 -58.7(8) . . . . ?
W11 O44 W12 O45 -172.6(5) . . . . ?
K11 O44 W12 O45 22.9(6) . . . . ?
W11 O44 W12 O46 5.3(13) . . . . ?
K11 O44 W12 O46 -159.2(8) . . . . ?
W11 O44 W12 O58 86.8(5) . . . . ?
K11 O44 W12 O58 -77.7(5) . . . . ?
W11 O44 W12 O37 -73.9(5) . . . . ?
K11 O44 W12 O37 121.7(5) . . . . ?
W11 O44 W12 O54 3.5(4) . . . . ?
K11 O44 W12 O54 -160.9(6) . . . . ?
W19 O37 W12 O45 147.5(8) . . . . ?
W19 O37 W12 O46 -110.8(8) . . . . ?
W19 O37 W12 O58 -23.7(16) . . . . ?
W19 O37 W12 O44 47.8(8) . . . . ?
W19 O37 W12 O54 -25.8(7) . . . . ?
P2 O54 W12 O45 171(2) . . . . ?
W11 O54 W12 O45 27(3) . . . . ?
P2 O54 W12 O46 -38.3(6) . . . . ?
W11 O54 W12 O46 178.3(3) . . . . ?
P2 O54 W12 O58 51.4(6) . . . . ?
W11 O54 W12 O58 -92.0(3) . . . . ?
P2 O54 W12 O44 141.0(7) . . . . ?
W11 O54 W12 O44 -2.4(3) . . . . ?
P2 O54 W12 O37 -129.4(6) . . . . ?
W11 O54 W12 O37 87.2(3) . . . . ?
K4 O47 W13 O38 -172.0(4) 2_766 . . . ?
K12 O47 W13 O38 101.4(4) 2_766 . . . ?
K4 O47 W13 O48 88.3(5) 2_766 . . . ?
K12 O47 W13 O48 1.8(4) 2_766 . . . ?
K4 O47 W13 O46 -77.2(5) 2_766 . . . ?
K12 O47 W13 O46 -163.7(3) 2_766 . . . ?
K4 O47 W13 O59 2.3(4) 2_766 . . . ?
K12 O47 W13 O59 -84.2(3) 2_766 . . . ?
K4 O47 W13 O55 48(2) 2_766 . . . ?
K12 O47 W13 O55 -38(2) 2_766 . . . ?
K4 O47 W13 K2 -174.26(11) 2_766 . . 1_655 ?
K12 O47 W13 K2 99.2(4) 2_766 . . 1_655 ?
K4 O47 W13 K12 86.6(4) 2_766 . . 2_766 ?
K12 O47 W13 K4 -86.6(4) 2_766 . . 2_766 ?
K2 O38 W13 O47 -177.5(5) 1_655 . . . ?
K2 O38 W13 O48 -76.8(5) 1_655 . . . ?
K2 O38 W13 O46 78.2(5) 1_655 . . . ?
K2 O38 W13 O59 23.0(16) 1_655 . . . ?
K2 O38 W13 O55 -5.0(5) 1_655 . . . ?
K2 O38 W13 K12 -122.8(4) 1_655 . . 2_766 ?
K2 O38 W13 K4 173.62(12) 1_655 . . 2_766 ?
W14 O48 W13 O47 173.1(6) . . . . ?
K12 O48 W13 O47 -2.0(4) 2_766 . . . ?
W14 O48 W13 O38 69.4(6) . . . . ?
K12 O48 W13 O38 -105.7(4) 2_766 . . . ?
W14 O48 W13 O46 -39.8(11) . . . . ?
K12 O48 W13 O46 145.0(7) 2_766 . . . ?
W14 O48 W13 O59 -94.6(5) . . . . ?
K12 O48 W13 O59 90.3(4) 2_766 . . . ?
W14 O48 W13 O55 -14.8(5) . . . . ?
K12 O48 W13 O55 170.1(4) 2_766 . . . ?
W14 O48 W13 K2 34.8(5) . . . 1_655 ?
K12 O48 W13 K2 -140.3(3) 2_766 . . 1_655 ?
W14 O48 W13 K12 175.1(8) . . . 2_766 ?
W14 O48 W13 K4 -144.9(5) . . . 2_766 ?
K12 O48 W13 K4 40.0(3) 2_766 . . 2_766 ?
W12 O46 W13 O47 124.1(12) . . . . ?
W12 O46 W13 O38 -132.7(12) . . . . ?
W12 O46 W13 O48 -22.3(18) . . . . ?
W12 O46 W13 O59 33.7(12) . . . . ?
W12 O46 W13 O55 -46.3(12) . . . . ?
W12 O46 W13 K2 -97.9(12) . . . 1_655 ?
W12 O46 W13 K12 95.2(12) . . . 2_766 ?
W12 O46 W13 K4 83.6(12) . . . 2_766 ?
W17 O59 W13 O47 -132.4(12) . . . . ?
K4 O59 W13 O47 -2.0(4) 2_766 . . . ?
W17 O59 W13 O38 28(2) . . . . ?
K4 O59 W13 O38 158.0(12) 2_766 . . . ?
W17 O59 W13 O48 129.1(12) . . . . ?
K4 O59 W13 O48 -100.5(3) 2_766 . . . ?
W17 O59 W13 O46 -29.1(11) . . . . ?
K4 O59 W13 O46 101.3(3) 2_766 . . . ?
W17 O59 W13 O55 56.1(11) . . . . ?
K4 O59 W13 O55 -173.4(3) 2_766 . . . ?
W17 O59 W13 K2 44.6(13) . . . 1_655 ?
K4 O59 W13 K2 175.06(9) 2_766 . . 1_655 ?
W17 O59 W13 K12 174.9(12) . . . 2_766 ?
K4 O59 W13 K12 -54.7(2) 2_766 . . 2_766 ?
W17 O59 W13 K4 -130.4(13) . . . 2_766 ?
P2 O55 W13 O47 -90.1(19) . . . . ?
W14 O55 W13 O47 52.0(19) . . . . ?
K2 O55 W13 O47 144.5(18) 1_655 . . . ?
P2 O55 W13 O38 129.1(6) . . . . ?
W14 O55 W13 O38 -88.8(4) . . . . ?
K2 O55 W13 O38 3.7(3) 1_655 . . . ?
P2 O55 W13 O48 -132.1(7) . . . . ?
W14 O55 W13 O48 10.0(3) . . . . ?
K2 O55 W13 O48 102.6(3) 1_655 . . . ?
P2 O55 W13 O46 36.9(6) . . . . ?
W14 O55 W13 O46 179.1(3) . . . . ?
K2 O55 W13 O46 -88.4(3) 1_655 . . . ?
P2 O55 W13 O59 -43.2(6) . . . . ?
W14 O55 W13 O59 98.9(3) . . . . ?
K2 O55 W13 O59 -168.6(3) 1_655 . . . ?
P2 O55 W13 K2 125.4(6) . . . 1_655 ?
W14 O55 W13 K2 -92.5(3) . . . 1_655 ?
P2 O55 W13 K12 -124.1(5) . . . 2_766 ?
W14 O55 W13 K12 18.0(3) . . . 2_766 ?
K2 O55 W13 K12 110.54(17) 1_655 . . 2_766 ?
P2 O55 W13 K4 -49.9(7) . . . 2_766 ?
W14 O55 W13 K4 92.3(3) . . . 2_766 ?
K2 O55 W13 K4 -175.21(9) 1_655 . . 2_766 ?
K11 O49 W14 O39 -168.5(4) 1_655 . . . ?
K11 O49 W14 O48 -68.0(4) 1_655 . . . ?
K11 O49 W14 O50 95.5(4) 1_655 . . . ?
K11 O49 W14 O60 14.8(4) 1_655 . . . ?
K11 O49 W14 O55 -29(2) 1_655 . . . ?
K11 O49 W14 K2 -162.61(14) 1_655 . . 1_655 ?
K11 O49 W14 K1 149.9(3) 1_655 . . 1_655 ?
K2 O39 W14 O49 173.2(5) 1_655 . . . ?
K1 O39 W14 O49 -87.0(5) 1_655 . . . ?
K2 O39 W14 O48 72.7(5) 1_655 . . . ?
K1 O39 W14 O48 172.6(4) 1_655 . . . ?
K2 O39 W14 O50 -83.8(5) 1_655 . . . ?
K1 O39 W14 O50 16.1(4) 1_655 . . . ?
K2 O39 W14 O60 -19.7(18) 1_655 . . . ?
K1 O39 W14 O60 80.1(15) 1_655 . . . ?
K2 O39 W14 O55 -0.1(4) 1_655 . . . ?
K1 O39 W14 O55 99.8(4) 1_655 . . . ?
K2 O39 W14 K11 159.3(2) 1_655 . . 1_655 ?
K1 O39 W14 K11 -100.8(5) 1_655 . . 1_655 ?
K1 O39 W14 K2 99.9(6) 1_655 . . 1_655 ?
K2 O39 W14 K1 -99.9(6) 1_655 . . 1_655 ?
W13 O48 W14 O49 -172.0(5) . . . . ?
K12 O48 W14 O49 1.8(6) 2_766 . . . ?
W13 O48 W14 O39 -68.3(6) . . . . ?
K12 O48 W14 O39 105.4(6) 2_766 . . . ?
W13 O48 W14 O50 47.1(11) . . . . ?
K12 O48 W14 O50 -139.1(7) 2_766 . . . ?
W13 O48 W14 O60 96.7(5) . . . . ?
K12 O48 W14 O60 -89.6(5) 2_766 . . . ?
W13 O48 W14 O55 14.9(5) . . . . ?
K12 O48 W14 O55 -171.3(6) 2_766 . . . ?
W13 O48 W14 K11 147.3(5) . . . 1_655 ?
K12 O48 W14 K11 -38.9(4) 2_766 . . 1_655 ?
W13 O48 W14 K2 -34.3(5) . . . 1_655 ?
K12 O48 W14 K2 139.5(5) 2_766 . . 1_655 ?
W13 O48 W14 K1 -60.8(7) . . . 1_655 ?
K12 O48 W14 K1 112.9(5) 2_766 . . 1_655 ?
W15 O50 W14 O49 -131.2(14) . . . . ?
K1 O50 W14 O49 90.1(4) 1_655 . . . ?
W15 O50 W14 O39 125.7(14) . . . . ?
K1 O50 W14 O39 -13.0(4) 1_655 . . . ?
W15 O50 W14 O48 9(2) . . . . ?
K1 O50 W14 O48 -129.6(8) 1_655 . . . ?
W15 O50 W14 O60 -40.7(14) . . . . ?
K1 O50 W14 O60 -179.5(3) 1_655 . . . ?
W15 O50 W14 O55 40.1(14) . . . . ?
K1 O50 W14 O55 -98.6(3) 1_655 . . . ?
W15 O50 W14 K11 -86.1(14) . . . 1_655 ?
K1 O50 W14 K11 135.17(17) 1_655 . . 1_655 ?
W15 O50 W14 K2 90.1(14) . . . 1_655 ?
K1 O50 W14 K2 -48.6(2) 1_655 . . 1_655 ?
W15 O50 W14 K1 138.7(15) . . . 1_655 ?
W18 O60 W14 O49 127.9(9) . . . . ?
K11 O60 W14 O49 -13.4(4) 1_655 . . . ?
W18 O60 W14 O39 -39(2) . . . . ?
K11 O60 W14 O39 179(32) 1_655 . . . ?
W18 O60 W14 O48 -133.9(10) . . . . ?
K11 O60 W14 O48 84.8(3) 1_655 . . . ?
W18 O60 W14 O50 26.2(9) . . . . ?
K11 O60 W14 O50 -115.1(3) 1_655 . . . ?
W18 O60 W14 O55 -59.3(9) . . . . ?
K11 O60 W14 O55 159.3(3) 1_655 . . . ?
W18 O60 W14 K11 141.3(11) . . . 1_655 ?
W18 O60 W14 K2 -54.3(10) . . . 1_655 ?
K11 O60 W14 K2 164.35(11) 1_655 . . 1_655 ?
W18 O60 W14 K1 25.6(11) . . . 1_655 ?
K11 O60 W14 K1 -115.7(2) 1_655 . . 1_655 ?
P2 O55 W14 O49 91(2) . . . . ?
W13 O55 W14 O49 -51(2) . . . . ?
K2 O55 W14 O49 -140.8(19) 1_655 . . . ?
P2 O55 W14 O39 -127.7(6) . . . . ?
W13 O55 W14 O39 89.9(4) . . . . ?
K2 O55 W14 O39 0.1(3) 1_655 . . . ?
P2 O55 W14 O48 132.3(7) . . . . ?
W13 O55 W14 O48 -10.0(3) . . . . ?
K2 O55 W14 O48 -99.9(3) 1_655 . . . ?
P2 O55 W14 O50 -34.0(6) . . . . ?
W13 O55 W14 O50 -176.4(3) . . . . ?
K2 O55 W14 O50 93.8(3) 1_655 . . . ?
P2 O55 W14 O60 47.3(6) . . . . ?
W13 O55 W14 O60 -95.1(3) . . . . ?
K2 O55 W14 O60 175.0(3) 1_655 . . . ?
P2 O55 W14 K11 67.0(6) . . . 1_655 ?
W13 O55 W14 K11 -75.4(3) . . . 1_655 ?
K2 O55 W14 K11 -165.28(10) 1_655 . . 1_655 ?
P2 O55 W14 K2 -127.7(7) . . . 1_655 ?
W13 O55 W14 K2 89.9(3) . . . 1_655 ?
P2 O55 W14 K1 -87.1(6) . . . 1_655 ?
W13 O55 W14 K1 130.50(19) . . . 1_655 ?
K2 O55 W14 K1 40.64(18) 1_655 . . 1_655 ?
Sn1 O40 W15 O51 -123.4(7) . . . . ?
K1 O40 W15 O51 85.4(5) 1_655 . . . ?
Sn1 O40 W15 O50 134.3(7) . . . . ?
K1 O40 W15 O50 -16.9(4) 1_655 . . . ?
Sn1 O40 W15 O52 -20.5(7) . . . . ?
K1 O40 W15 O52 -171.7(4) 1_655 . . . ?
Sn1 O40 W15 O61 52.7(17) . . . . ?
K1 O40 W15 O61 -98.5(13) 1_655 . . . ?
Sn1 O40 W15 O53 52.4(7) . . . . ?
K1 O40 W15 O53 -98.8(4) 1_655 . . . ?
Sn1 O40 W15 K1 151.2(10) . . . 1_655 ?
W14 O50 W15 O51 134.5(14) . . . . ?
K1 O50 W15 O51 -87.0(4) 1_655 . . . ?
W14 O50 W15 O40 -124.5(14) . . . . ?
K1 O50 W15 O40 14.0(3) 1_655 . . . ?
W14 O50 W15 O52 -27(2) . . . . ?
K1 O50 W15 O52 111.7(8) 1_655 . . . ?
W14 O50 W15 O61 39.3(14) . . . . ?
K1 O50 W15 O61 177.8(3) 1_655 . . . ?
W14 O50 W15 O53 -41.7(14) . . . . ?
K1 O50 W15 O53 96.8(3) 1_655 . . . ?
W14 O50 W15 K1 -138.5(15) . . . 1_655 ?
W10 O52 W15 O51 175.0(5) . . . . ?
W10 O52 W15 O40 74.5(5) . . . . ?
W10 O52 W15 O50 -23.6(12) . . . . ?
W10 O52 W15 O61 -89.8(5) . . . . ?
W10 O52 W15 O53 -8.3(5) . . . . ?
W10 O52 W15 K1 67.1(6) . . . 1_655 ?
W18 O61 W15 O51 -119.1(9) . . . . ?
W18 O61 W15 O40 64.9(17) . . . . ?
W18 O61 W15 O50 -17.8(9) . . . . ?
W18 O61 W15 O52 138.9(9) . . . . ?
W18 O61 W15 O53 65.1(9) . . . . ?
W18 O61 W15 K1 -15.1(11) . . . 1_655 ?
P2 O53 W15 O51 -97(4) . . . . ?
W10 O53 W15 O51 42(4) . . . . ?
P2 O53 W15 O40 133.3(6) . . . . ?
W10 O53 W15 O40 -87.4(3) . . . . ?
P2 O53 W15 O50 39.6(6) . . . . ?
W10 O53 W15 O50 178.9(3) . . . . ?
P2 O53 W15 O52 -133.8(6) . . . . ?
W10 O53 W15 O52 5.5(3) . . . . ?
P2 O53 W15 O61 -46.6(6) . . . . ?
W10 O53 W15 O61 92.6(3) . . . . ?
P2 O53 W15 K1 92.3(6) . . . 1_655 ?
W10 O53 W15 K1 -128.4(2) . . . 1_655 ?
K7 O63 W16 O68 -98.3(9) 2_666 . . . ?
K19 O63 W16 O68 86.9(4) 2_666 . . . ?
K7 O63 W16 O56 167.6(9) 2_666 . . . ?
K19 O63 W16 O56 -7.3(5) 2_666 . . . ?
K7 O63 W16 O64 -6.9(10) 2_666 . . . ?
K19 O63 W16 O64 178.3(4) 2_666 . . . ?
K7 O63 W16 O57 80.7(10) 2_666 . . . ?
K19 O63 W16 O57 -94.2(4) 2_666 . . . ?
K7 O63 W16 O62 -52(3) 2_666 . . . ?
K19 O63 W16 O62 133(3) 2_666 . . . ?
K7 O63 W16 K19 174.8(12) 2_666 . . 2_666 ?
W18 O68 W16 O63 174.6(5) . . . . ?
W18 O68 W16 O56 -82.5(5) . . . . ?
W18 O68 W16 O64 72.9(5) . . . . ?
W18 O68 W16 O57 -2.7(12) . . . . ?
W18 O68 W16 O62 0.3(4) . . . . ?
W18 O68 W16 K19 -134.8(5) . . . 2_666 ?
W10 O56 W16 O63 -130.2(11) . . . . ?
K19 O56 W16 O63 7.1(5) 2_666 . . . ?
W10 O56 W16 O68 128.0(11) . . . . ?
K19 O56 W16 O68 -94.7(4) 2_666 . . . ?
W10 O56 W16 O64 36.6(17) . . . . ?
K19 O56 W16 O64 173.9(7) 2_666 . . . ?
W10 O56 W16 O57 -29.2(11) . . . . ?
K19 O56 W16 O57 108.1(4) 2_666 . . . ?
W10 O56 W16 O62 54.8(11) . . . . ?
K19 O56 W16 O62 -167.9(4) 2_666 . . . ?
W10 O56 W16 K19 -137.3(12) . . . 2_666 ?
W17 O64 W16 O63 -169.9(5) . . . . ?
W17 O64 W16 O68 -68.7(5) . . . . ?
W17 O64 W16 O56 23.3(12) . . . . ?
W17 O64 W16 O57 89.0(5) . . . . ?
W17 O64 W16 O62 4.4(4) . . . . ?
W17 O64 W16 K19 -167.0(4) . . . 2_666 ?
W11 O57 W16 O63 128.2(10) . . . . ?
W11 O57 W16 O68 -54.5(15) . . . . ?
W11 O57 W16 O56 26.7(10) . . . . ?
W11 O57 W16 O64 -130.9(10) . . . . ?
W11 O57 W16 O62 -57.5(10) . . . . ?
W11 O57 W16 K19 76.6(10) . . . 2_666 ?
P2 O62 W16 O63 177(2) . . . . ?
W18 O62 W16 O63 -47(3) . . . . ?
W17 O62 W16 O63 44(3) . . . . ?
P2 O62 W16 O68 -135.8(6) . . . . ?
W18 O62 W16 O68 -0.2(3) . . . . ?
W17 O62 W16 O68 91.2(3) . . . . ?
P2 O62 W16 O56 -42.2(6) . . . . ?
W18 O62 W16 O56 93.4(3) . . . . ?
W17 O62 W16 O56 -175.2(3) . . . . ?
P2 O62 W16 O64 130.0(6) . . . . ?
W18 O62 W16 O64 -94.4(3) . . . . ?
W17 O62 W16 O64 -3.0(3) . . . . ?
P2 O62 W16 O57 43.0(6) . . . . ?
W18 O62 W16 O57 178.5(3) . . . . ?
W17 O62 W16 O57 -90.0(3) . . . . ?
P2 O62 W16 K19 -55.6(7) . . . 2_666 ?
W18 O62 W16 K19 80.0(4) . . . 2_666 ?
W17 O62 W16 K19 171.4(3) . . . 2_666 ?
K3 O65 W17 O59 163.9(6) . . . . ?
K4 O65 W17 O59 0.3(4) 2_766 . . . ?
K3 O65 W17 O66 69.0(6) . . . . ?
K4 O65 W17 O66 -94.7(4) 2_766 . . . ?
K3 O65 W17 O58 -106.6(6) . . . . ?
K4 O65 W17 O58 89.8(4) 2_766 . . . ?
K3 O65 W17 O64 -18.9(6) . . . . ?
K4 O65 W17 O64 177.4(3) 2_766 . . . ?
K3 O65 W17 O62 32(3) . . . . ?
K4 O65 W17 O62 -132(2) 2_766 . . . ?
K3 O65 W17 K4 163.6(8) . . . 2_766 ?
W13 O59 W17 O65 129.9(12) . . . . ?
K4 O59 W17 O65 -0.3(4) 2_766 . . . ?
W13 O59 W17 O66 -129.4(12) . . . . ?
K4 O59 W17 O66 100.4(3) 2_766 . . . ?
W13 O59 W17 O58 29.1(12) . . . . ?
K4 O59 W17 O58 -101.1(3) 2_766 . . . ?
W13 O59 W17 O64 -43.5(17) . . . . ?
K4 O59 W17 O64 -173.7(7) 2_766 . . . ?
W13 O59 W17 O62 -57.1(12) . . . . ?
K4 O59 W17 O62 172.8(3) 2_766 . . . ?
W13 O59 W17 K4 130.2(13) . . . 2_766 ?
W18 O66 W17 O65 -178.7(5) . . . . ?
W18 O66 W17 O59 77.7(5) . . . . ?
W18 O66 W17 O58 -10.7(13) . . . . ?
W18 O66 W17 O64 -77.0(5) . . . . ?
W18 O66 W17 O62 -4.5(4) . . . . ?
W18 O66 W17 K4 130.5(4) . . . 2_766 ?
W12 O58 W17 O65 -127.6(9) . . . . ?
W12 O58 W17 O59 -25.0(9) . . . . ?
W12 O58 W17 O66 64.4(14) . . . . ?
W12 O58 W17 O64 130.8(9) . . . . ?
W12 O58 W17 O62 58.6(9) . . . . ?
W12 O58 W17 K4 -77.1(8) . . . 2_766 ?
W16 O64 W17 O65 168.0(5) . . . . ?
W16 O64 W17 O59 -18.6(11) . . . . ?
W16 O64 W17 O66 68.8(5) . . . . ?
W16 O64 W17 O58 -91.5(5) . . . . ?
W16 O64 W17 O62 -4.4(4) . . . . ?
W16 O64 W17 K4 172.22(13) . . . 2_766 ?
P2 O62 W17 O65 176(2) . . . . ?
W18 O62 W17 O65 42(2) . . . . ?
W16 O62 W17 O65 -50(2) . . . . ?
P2 O62 W17 O59 42.7(6) . . . . ?
W18 O62 W17 O59 -91.6(3) . . . . ?
W16 O62 W17 O59 176.9(3) . . . . ?
P2 O62 W17 O66 137.5(6) . . . . ?
W18 O62 W17 O66 3.2(3) . . . . ?
W16 O62 W17 O66 -88.3(3) . . . . ?
P2 O62 W17 O58 -44.8(6) . . . . ?
W18 O62 W17 O58 -179.0(3) . . . . ?
W16 O62 W17 O58 89.4(3) . . . . ?
P2 O62 W17 O64 -131.3(6) . . . . ?
W18 O62 W17 O64 94.5(3) . . . . ?
W16 O62 W17 O64 2.9(3) . . . . ?
P2 O62 W17 K4 51.0(6) . . . 2_766 ?
W18 O62 W17 K4 -83.3(3) . . . 2_766 ?
W16 O62 W17 K4 -174.82(8) . . . 2_766 ?
K6 O67 W18 O60 -134.5(9) 1_655 . . . ?
K11 O67 W18 O60 -9.0(4) 1_655 . . . ?
K6 O67 W18 O61 130.0(9) 1_655 . . . ?
K11 O67 W18 O61 -104.5(3) 1_655 . . . ?
K6 O67 W18 O66 -41.1(10) 1_655 . . . ?
K11 O67 W18 O66 84.4(3) 1_655 . . . ?
K6 O67 W18 O68 42.7(10) 1_655 . . . ?
K11 O67 W18 O68 168.3(3) 1_655 . . . ?
K6 O67 W18 O62 9(3) 1_655 . . . ?
K11 O67 W18 O62 134.3(17) 1_655 . . . ?
K6 O67 W18 K11 -125.5(10) 1_655 . . 1_655 ?
W14 O60 W18 O67 -127.9(9) . . . . ?
K11 O60 W18 O67 11.1(5) 1_655 . . . ?
W14 O60 W18 O61 -24.2(9) . . . . ?
K11 O60 W18 O61 114.8(4) 1_655 . . . ?
W14 O60 W18 O66 131.8(9) . . . . ?
K11 O60 W18 O66 -89.3(4) 1_655 . . . ?
W14 O60 W18 O68 59.1(15) . . . . ?
K11 O60 W18 O68 -162.0(7) 1_655 . . . ?
W14 O60 W18 O62 58.9(9) . . . . ?
K11 O60 W18 O62 -162.2(4) 1_655 . . . ?
W14 O60 W18 K11 -138.9(11) . . . 1_655 ?
W15 O61 W18 O67 122.8(9) . . . . ?
W15 O61 W18 O60 17.8(9) . . . . ?
W15 O61 W18 O66 -78.9(13) . . . . ?
W15 O61 W18 O68 -139.6(9) . . . . ?
W15 O61 W18 O62 -66.9(9) . . . . ?
W15 O61 W18 K11 60.5(9) . . . 1_655 ?
W17 O66 W18 O67 175.6(5) . . . . ?
W17 O66 W18 O60 -79.8(5) . . . . ?
W17 O66 W18 O61 17.1(12) . . . . ?
W17 O66 W18 O68 78.3(5) . . . . ?
W17 O66 W18 O62 4.6(4) . . . . ?
W17 O66 W18 K11 -124.8(5) . . . 1_655 ?
W16 O68 W18 O67 -173.7(5) . . . . ?
W16 O68 W18 O60 -0.6(13) . . . . ?
W16 O68 W18 O61 84.0(5) . . . . ?
W16 O68 W18 O66 -74.9(5) . . . . ?
W16 O68 W18 O62 -0.3(4) . . . . ?
W16 O68 W18 K11 -148.3(3) . . . 1_655 ?
P2 O62 W18 O67 171.5(17) . . . . ?
W16 O62 W18 O67 36(2) . . . . ?
W17 O62 W18 O67 -55.1(19) . . . . ?
P2 O62 W18 O60 -44.0(6) . . . . ?
W16 O62 W18 O60 -179.9(4) . . . . ?
W17 O62 W18 O60 89.3(3) . . . . ?
P2 O62 W18 O61 48.6(6) . . . . ?
W16 O62 W18 O61 -87.2(3) . . . . ?
W17 O62 W18 O61 -178.0(3) . . . . ?
P2 O62 W18 O66 -136.5(6) . . . . ?
W16 O62 W18 O66 87.7(3) . . . . ?
W17 O62 W18 O66 -3.1(3) . . . . ?
P2 O62 W18 O68 136.1(6) . . . . ?
W16 O62 W18 O68 0.2(3) . . . . ?
W17 O62 W18 O68 -90.6(3) . . . . ?
P2 O62 W18 K11 -59.8(6) . . . 1_655 ?
W16 O62 W18 K11 164.31(9) . . . 1_655 ?
W17 O62 W18 K11 73.5(3) . . . 1_655 ?
K2 O69 W19 O31 -43.0(7) 1_655 . . . ?
K2 O69 W19 O37 52.5(7) 1_655 . . . ?
K2 O69 W19 O30 -132.3(7) 1_655 . . . ?
K2 O69 W19 O36 142.5(6) 1_655 . . . ?
K2 O69 W19 O70 116(18) 1_655 . . . ?
K2 O69 W19 K5 -174.5(7) 1_655 . . . ?
W6 O31 W19 O69 -70.0(9) . . . . ?
W6 O31 W19 O37 -170.1(8) . . . . ?
W6 O31 W19 O30 28.2(8) . . . . ?
W6 O31 W19 O36 92.3(14) . . . . ?
W6 O31 W19 O70 110.4(8) . . . . ?
W6 O31 W19 K5 9.4(10) . . . . ?
W6 O31 W19 K2 -87.6(8) . . . 1_655 ?
W12 O37 W19 O69 68.5(8) . . . . ?
W12 O37 W19 O31 169.1(8) . . . . ?
W12 O37 W19 O30 -96.3(13) . . . . ?
W12 O37 W19 O36 -28.8(8) . . . . ?
W12 O37 W19 O70 -110.3(8) . . . . ?
W12 O37 W19 K5 -10.3(10) . . . . ?
W12 O37 W19 K2 89.0(8) . . . 1_655 ?
W5 O30 W19 O69 75.4(8) . . . . ?
K5 O30 W19 O69 -61.6(4) . . . . ?
W5 O30 W19 O31 -24.2(8) . . . . ?
K5 O30 W19 O31 -161.2(4) . . . . ?
W5 O30 W19 O37 -119.7(11) . . . . ?
K5 O30 W19 O37 103.2(11) . . . . ?
W5 O30 W19 O36 172.2(8) . . . . ?
K5 O30 W19 O36 35.1(3) . . . . ?
W5 O30 W19 O70 -105.8(8) . . . . ?
K5 O30 W19 O70 117.2(3) . . . . ?
W5 O30 W19 K5 137.0(9) . . . . ?
W5 O30 W19 K2 54.5(8) . . . 1_655 ?
K5 O30 W19 K2 -82.5(3) . . . 1_655 ?
W11 O36 W19 O69 -69.8(8) . . . . ?
K5 O36 W19 O69 62.8(4) . . . . ?
W11 O36 W19 O31 127.8(11) . . . . ?
K5 O36 W19 O31 -99.6(11) . . . . ?
W11 O36 W19 O37 29.3(7) . . . . ?
K5 O36 W19 O37 162.0(3) . . . . ?
W11 O36 W19 O30 -167.7(7) . . . . ?
K5 O36 W19 O30 -35.0(3) . . . . ?
W11 O36 W19 O70 109.6(7) . . . . ?
K5 O36 W19 O70 -117.7(3) . . . . ?
W11 O36 W19 K5 -132.7(8) . . . . ?
W11 O36 W19 K2 -52.4(8) . . . 1_655 ?
K5 O36 W19 K2 80.3(3) . . . 1_655 ?
O30W K5 W19 O69 -67.6(19) . . . . ?
O35 K5 W19 O69 -25.8(4) . . . . ?
O29 K5 W19 O69 30.7(4) . . . . ?
O15 K5 W19 O69 80.8(4) . . . . ?
O42 K5 W19 O69 -76.5(4) . . . . ?
O16W K5 W19 O69 -174.6(4) . . . . ?
O30 K5 W19 O69 116.1(5) . . . . ?
O36 K5 W19 O69 -114.4(4) . . . . ?
W10 K5 W19 O69 -53.6(3) . . . . ?
W4 K5 W19 O69 58.3(3) . . . . ?
W5 K5 W19 O69 102.4(3) . . . . ?
W11 K5 W19 O69 -98.3(3) . . . . ?
O30W K5 W19 O31 -157.8(19) . . . . ?
O35 K5 W19 O31 -116.0(4) . . . . ?
O29 K5 W19 O31 -59.5(4) . . . . ?
O15 K5 W19 O31 -9.4(4) . . . . ?
O42 K5 W19 O31 -166.7(4) . . . . ?
O16W K5 W19 O31 95.2(5) . . . . ?
O30 K5 W19 O31 25.9(5) . . . . ?
O36 K5 W19 O31 155.4(5) . . . . ?
W10 K5 W19 O31 -143.8(4) . . . . ?
W4 K5 W19 O31 -31.9(4) . . . . ?
W5 K5 W19 O31 12.2(4) . . . . ?
W11 K5 W19 O31 171.5(4) . . . . ?
O30W K5 W19 O37 21.4(19) . . . . ?
O35 K5 W19 O37 63.2(4) . . . . ?
O29 K5 W19 O37 119.7(4) . . . . ?
O15 K5 W19 O37 169.8(4) . . . . ?
O42 K5 W19 O37 12.5(4) . . . . ?
O16W K5 W19 O37 -85.6(4) . . . . ?
O30 K5 W19 O37 -154.9(5) . . . . ?
O36 K5 W19 O37 -25.3(5) . . . . ?
W10 K5 W19 O37 35.4(4) . . . . ?
W4 K5 W19 O37 147.3(3) . . . . ?
W5 K5 W19 O37 -168.6(3) . . . . ?
W11 K5 W19 O37 -9.3(4) . . . . ?
O30W K5 W19 O30 176.3(19) . . . . ?
O35 K5 W19 O30 -141.9(4) . . . . ?
O29 K5 W19 O30 -85.4(4) . . . . ?
O15 K5 W19 O30 -35.3(4) . . . . ?
O42 K5 W19 O30 167.4(4) . . . . ?
O16W K5 W19 O30 69.3(4) . . . . ?
O36 K5 W19 O30 129.5(5) . . . . ?
W10 K5 W19 O30 -169.7(3) . . . . ?
W4 K5 W19 O30 -57.8(3) . . . . ?
W5 K5 W19 O30 -13.7(3) . . . . ?
W11 K5 W19 O30 145.6(3) . . . . ?
O30W K5 W19 O36 46.7(19) . . . . ?
O35 K5 W19 O36 88.6(4) . . . . ?
O29 K5 W19 O36 145.1(4) . . . . ?
O15 K5 W19 O36 -164.9(4) . . . . ?
O42 K5 W19 O36 37.8(4) . . . . ?
O16W K5 W19 O36 -60.3(4) . . . . ?
O30 K5 W19 O36 -129.5(5) . . . . ?
W10 K5 W19 O36 60.8(3) . . . . ?
W4 K5 W19 O36 172.6(3) . . . . ?
W5 K5 W19 O36 -143.2(3) . . . . ?
W11 K5 W19 O36 16.1(3) . . . . ?
O30W K5 W19 O70 111.1(18) . . . . ?
O35 K5 W19 O70 153.0(3) . . . . ?
O29 K5 W19 O70 -150.5(3) . . . . ?
O15 K5 W19 O70 -100.5(3) . . . . ?
O42 K5 W19 O70 102.2(3) . . . . ?
O16W K5 W19 O70 4.1(4) . . . . ?
O30 K5 W19 O70 -65.2(4) . . . . ?
O36 K5 W19 O70 64.4(4) . . . . ?
W10 K5 W19 O70 125.2(2) . . . . ?
W4 K5 W19 O70 -123.0(2) . . . . ?
W5 K5 W19 O70 -78.9(2) . . . . ?
W11 K5 W19 O70 80.4(2) . . . . ?
O30W K5 W19 K2 -70.1(18) . . . 1_655 ?
O35 K5 W19 K2 -28.2(2) . . . 1_655 ?
O29 K5 W19 K2 28.3(2) . . . 1_655 ?
O15 K5 W19 K2 78.33(18) . . . 1_655 ?
O42 K5 W19 K2 -78.97(18) . . . 1_655 ?
O16W K5 W19 K2 -177.1(3) . . . 1_655 ?
O30 K5 W19 K2 113.7(3) . . . 1_655 ?
O36 K5 W19 K2 -116.8(3) . . . 1_655 ?
W10 K5 W19 K2 -56.03(7) . . . 1_655 ?
W4 K5 W19 K2 55.83(7) . . . 1_655 ?
W5 K5 W19 K2 99.94(5) . . . 1_655 ?
W11 K5 W19 K2 -100.76(5) . . . 1_655 ?
K15 O1A W1A O6A 45.5(11) . . . . ?
K18 O1A W1A O6A -89.1(8) . . . . ?
K15 O1A W1A O12A 140.2(10) . . . . ?
K18 O1A W1A O12A 5.7(9) . . . . ?
K15 O1A W1A O2A -45.5(11) . . . . ?
K18 O1A W1A O2A 179.9(8) . . . . ?
K15 O1A W1A O7A -133.5(10) . . . . ?
K18 O1A W1A O7A 91.9(8) . . . . ?
K15 O1A W1A O13A -4(3) . . . . ?
K18 O1A W1A O13A -138(3) . . . . ?
K15 O1A W1A K18 134.6(15) . . . . ?
W3A O6A W1A O1A -176.2(5) . . . . ?
W3A O6A W1A O12A 79.7(5) . . . . ?
W3A O6A W1A O2A -74.9(5) . . . . ?
W3A O6A W1A O7A 1.2(12) . . . . ?
W3A O6A W1A O13A -2.5(4) . . . . ?
W3A O6A W1A K18 135.2(5) . . . . ?
W4A O12A W1A O1A 128.1(11) . . . . ?
K18 O12A W1A O1A -5.1(8) . . . . ?
W4A O12A W1A O6A -130.4(11) . . . . ?
K18 O12A W1A O6A 96.3(7) . . . . ?
W4A O12A W1A O2A -38.6(16) . . . . ?
K18 O12A W1A O2A -171.8(10) . . . . ?
W4A O12A W1A O7A 28.1(11) . . . . ?
K18 O12A W1A O7A -105.2(7) . . . . ?
W4A O12A W1A O13A -56.6(11) . . . . ?
K18 O12A W1A O13A 170.2(7) . . . . ?
W4A O12A W1A K18 133.2(14) . . . . ?
W2A O2A W1A O1A 168.8(5) . . . . ?
W2A O2A W1A O6A 68.2(5) . . . . ?
W2A O2A W1A O12A -24.4(11) . . . . ?
W2A O2A W1A O7A -90.6(5) . . . . ?
W2A O2A W1A O13A -5.7(4) . . . . ?
W2A O2A W1A K18 168.9(11) . . . . ?
W5A O7A W1A O1A -129.6(10) . . . . ?
W5A O7A W1A O6A 52.9(16) . . . . ?
W5A O7A W1A O12A -27.1(10) . . . . ?
W5A O7A W1A O2A 129.6(10) . . . . ?
W5A O7A W1A O13A 56.5(10) . . . . ?
W5A O7A W1A K18 -80.8(10) . . . . ?
P1A O13A W1A O1A -174(2) . . . . ?
W2A O13A W1A O1A -39(3) . . . . ?
W3A O13A W1A O1A 53(3) . . . . ?
P1A O13A W1A O6A 135.3(6) . . . . ?
W2A O13A W1A O6A -89.8(3) . . . . ?
W3A O13A W1A O6A 1.8(3) . . . . ?
P1A O13A W1A O12A 41.1(5) . . . . ?
W2A O13A W1A O12A 176.0(3) . . . . ?
W3A O13A W1A O12A -92.4(3) . . . . ?
P1A O13A W1A O2A -130.9(6) . . . . ?
W2A O13A W1A O2A 4.0(3) . . . . ?
W3A O13A W1A O2A 95.6(3) . . . . ?
P1A O13A W1A O7A -43.4(5) . . . . ?
W2A O13A W1A O7A 91.6(3) . . . . ?
W3A O13A W1A O7A -176.8(3) . . . . ?
P1A O13A W1A K18 53.1(11) . . . . ?
W2A O13A W1A K18 -172.0(9) . . . . ?
W3A O13A W1A K18 -80.3(9) . . . . ?
K18A K18 W1A O1A 133(5) . . . . ?
O10W K18 W1A O1A -3.0(7) . . . . ?
K16 K18 W1A O1A -106.4(13) 2_666 . . . ?
O12A K18 W1A O1A 173.3(10) . . . . ?
O18W K18 W1A O1A -121.5(10) 2_666 . . . ?
O14A K18 W1A O1A 156.8(11) . . . . ?
O33W K18 W1A O1A -39.9(14) 2_666 . . . ?
O25W K18 W1A O1A -54.3(6) . . . . ?
K16A K18 W1A O1A -123.6(13) 2_666 . . . ?
W4A K18 W1A O1A 162.6(9) . . . . ?
K18A K18 W1A O6A -128(5) . . . . ?
O10W K18 W1A O6A 95.6(11) . . . . ?
K16 K18 W1A O6A -7.9(9) 2_666 . . . ?
O1A K18 W1A O6A 98.6(7) . . . . ?
O12A K18 W1A O6A -88.1(6) . . . . ?
O18W K18 W1A O6A -22.9(6) 2_666 . . . ?
O14A K18 W1A O6A -104.6(6) . . . . ?
O33W K18 W1A O6A 58.7(17) 2_666 . . . ?
O25W K18 W1A O6A 44.2(5) . . . . ?
K16A K18 W1A O6A -25.0(8) 2_666 . . . ?
W4A K18 W1A O6A -98.8(4) . . . . ?
K18A K18 W1A O12A -40(4) . . . . ?
O10W K18 W1A O12A -176.3(15) . . . . ?
K16 K18 W1A O12A 80.3(7) 2_666 . . . ?
O1A K18 W1A O12A -173.3(10) . . . . ?
O18W K18 W1A O12A 65.2(5) 2_666 . . . ?
O14A K18 W1A O12A -16.5(4) . . . . ?
O33W K18 W1A O12A 147(2) 2_666 . . . ?
O25W K18 W1A O12A 132.4(8) . . . . ?
K16A K18 W1A O12A 63.1(6) 2_666 . . . ?
W4A K18 W1A O12A -10.7(3) . . . . ?
K18A K18 W1A O2A 133(4) . . . . ?
O10W K18 W1A O2A -3(2) . . . . ?
K16 K18 W1A O2A -106.6(8) 2_666 . . . ?
O1A K18 W1A O2A -0.2(16) . . . . ?
O12A K18 W1A O2A 173.1(8) . . . . ?
O18W K18 W1A O2A -121.7(8) 2_666 . . . ?
O14A K18 W1A O2A 156.6(7) . . . . ?
O33W K18 W1A O2A -40(3) 2_666 . . . ?
O25W K18 W1A O2A -54.5(14) . . . . ?
K16A K18 W1A O2A -123.8(7) 2_666 . . . ?
W4A K18 W1A O2A 162.4(9) . . . . ?
K18A K18 W1A O7A 36(5) . . . . ?
O10W K18 W1A O7A -100.1(11) . . . . ?
K16 K18 W1A O7A 156.4(8) 2_666 . . . ?
O1A K18 W1A O7A -97.1(7) . . . . ?
O12A K18 W1A O7A 76.2(5) . . . . ?
O18W K18 W1A O7A 141.4(5) 2_666 . . . ?
O14A K18 W1A O7A 59.7(6) . . . . ?
O33W K18 W1A O7A -137.0(17) 2_666 . . . ?
O25W K18 W1A O7A -151.4(5) . . . . ?
K16A K18 W1A O7A 139.3(8) 2_666 . . . ?
W4A K18 W1A O7A 65.5(3) . . . . ?
K18A K18 W1A O13A -55(5) . . . . ?
O10W K18 W1A O13A 169.2(6) . . . . ?
K16 K18 W1A O13A 65.7(14) 2_666 . . . ?
O1A K18 W1A O13A 172.2(5) . . . . ?
O12A K18 W1A O13A -14.5(11) . . . . ?
O18W K18 W1A O13A 50.7(11) 2_666 . . . ?
O14A K18 W1A O13A -31.0(12) . . . . ?
O33W K18 W1A O13A 132.3(13) 2_666 . . . ?
O25W K18 W1A O13A 117.9(6) . . . . ?
K16A K18 W1A O13A 48.6(14) 2_666 . . . ?
W4A K18 W1A O13A -25.2(9) . . . . ?
K11 O3A W2A O9A -170.7(7) . . . . ?
K6 O3A W2A O9A 17.9(4) . . . . ?
K11 O3A W2A O4A -73.8(8) . . . . ?
K6 O3A W2A O4A 114.8(4) . . . . ?
K11 O3A W2A O8A 100.3(8) . . . . ?
K6 O3A W2A O8A -71.0(4) . . . . ?
K11 O3A W2A O2A 14.1(8) . . . . ?
K6 O3A W2A O2A -157.3(3) . . . . ?
K11 O3A W2A O13A -26(3) . . . . ?
K6 O3A W2A O13A 162.9(19) . . . . ?
K11 O3A W2A K6 171.3(9) . . . . ?
W7A O9A W2A O3A -130.1(11) . . . . ?
K6 O9A W2A O3A -17.3(4) . . . . ?
W7A O9A W2A O4A 128.5(11) . . . . ?
K6 O9A W2A O4A -118.7(3) . . . . ?
W7A O9A W2A O8A -29.8(11) . . . . ?
K6 O9A W2A O8A 83.0(3) . . . . ?
W7A O9A W2A O2A 38.4(16) . . . . ?
K6 O9A W2A O2A 151.2(7) . . . . ?
W7A O9A W2A O13A 55.5(11) . . . . ?
K6 O9A W2A O13A 168.3(3) . . . . ?
W7A O9A W2A K6 -112.8(11) . . . . ?
W3A O4A W2A O3A 177.5(5) . . . . ?
W3A O4A W2A O9A -77.8(5) . . . . ?
W3A O4A W2A O8A 13.2(13) . . . . ?
W3A O4A W2A O2A 77.8(5) . . . . ?
W3A O4A W2A O13A 5.0(4) . . . . ?
W3A O4A W2A K6 -130.2(4) . . . . ?
W6A O8A W2A O3A 130.7(9) . . . . ?
W6A O8A W2A O9A 27.5(9) . . . . ?
W6A O8A W2A O4A -65.1(14) . . . . ?
W6A O8A W2A O2A -129.9(9) . . . . ?
W6A O8A W2A O13A -57.1(9) . . . . ?
W6A O8A W2A K6 82.1(8) . . . . ?
W1A O2A W2A O3A -167.7(5) . . . . ?
W1A O2A W2A O9A 23.7(11) . . . . ?
W1A O2A W2A O4A -68.2(5) . . . . ?
W1A O2A W2A O8A 92.2(5) . . . . ?
W1A O2A W2A O13A 5.8(4) . . . . ?
W1A O2A W2A K6 159.9(2) . . . . ?
P1A O13A W2A O3A 172.5(19) . . . . ?
W3A O13A W2A O3A -53(2) . . . . ?
W1A O13A W2A O3A 38(2) . . . . ?
P1A O13A W2A O9A -41.6(5) . . . . ?
W3A O13A W2A O9A 92.6(3) . . . . ?
W1A O13A W2A O9A -176.5(3) . . . . ?
P1A O13A W2A O4A -137.7(6) . . . . ?
W3A O13A W2A O4A -3.5(3) . . . . ?
W1A O13A W2A O4A 87.4(3) . . . . ?
P1A O13A W2A O8A 45.3(5) . . . . ?
W3A O13A W2A O8A 179.5(3) . . . . ?
W1A O13A W2A O8A -89.6(3) . . . . ?
P1A O13A W2A O2A 131.1(6) . . . . ?
W3A O13A W2A O2A -94.7(3) . . . . ?
W1A O13A W2A O2A -3.8(3) . . . . ?
P1A O13A W2A K6 -27.4(7) . . . . ?
W3A O13A W2A K6 106.7(3) . . . . ?
W1A O13A W2A K6 -162.38(13) . . . . ?
O14W K6 W2A O3A -49.6(5) . . . . ?
O67 K6 W2A O3A 31.1(4) 1_455 . . . ?
O8W K6 W2A O3A -125.7(5) 2_666 . . . ?
O20A K6 W2A O3A 166.7(4) . . . . ?
O9A K6 W2A O3A 158.4(5) . . . . ?
W7A K6 W2A O3A 173.0(4) . . . . ?
K7 K6 W2A O3A -86.6(4) 2_666 . . . ?
K21 K6 W2A O3A 126.2(4) 1_455 . . . ?
K11 K6 W2A O3A -3.4(4) . . . . ?
K20 K6 W2A O3A 179.1(9) 2_666 . . . ?
O14W K6 W2A O9A 152.0(4) . . . . ?
O67 K6 W2A O9A -127.4(4) 1_455 . . . ?
O8W K6 W2A O9A 75.9(4) 2_666 . . . ?
O20A K6 W2A O9A 8.3(4) . . . . ?
O3A K6 W2A O9A -158.4(5) . . . . ?
W7A K6 W2A O9A 14.6(3) . . . . ?
K7 K6 W2A O9A 115.0(3) 2_666 . . . ?
K21 K6 W2A O9A -32.2(3) 1_455 . . . ?
K11 K6 W2A O9A -161.8(3) . . . . ?
K20 K6 W2A O9A 20.7(8) 2_666 . . . ?
O14W K6 W2A O4A -132.0(4) . . . . ?
O67 K6 W2A O4A -51.4(4) 1_455 . . . ?
O8W K6 W2A O4A 151.9(4) 2_666 . . . ?
O20A K6 W2A O4A 84.3(4) . . . . ?
O3A K6 W2A O4A -82.4(5) . . . . ?
O9A K6 W2A O4A 76.0(4) . . . . ?
W7A K6 W2A O4A 90.5(3) . . . . ?
K7 K6 W2A O4A -169.0(3) 2_666 . . . ?
K21 K6 W2A O4A 43.8(3) 1_455 . . . ?
K11 K6 W2A O4A -85.8(3) . . . . ?
K20 K6 W2A O4A 96.7(8) 2_666 . . . ?
O14W K6 W2A O8A 60.8(4) . . . . ?
O67 K6 W2A O8A 141.4(3) 1_455 . . . ?
O8W K6 W2A O8A -15.3(4) 2_666 . . . ?
O20A K6 W2A O8A -82.9(3) . . . . ?
O3A K6 W2A O8A 110.4(4) . . . . ?
O9A K6 W2A O8A -91.2(4) . . . . ?
W7A K6 W2A O8A -76.6(3) . . . . ?
K7 K6 W2A O8A 23.8(3) 2_666 . . . ?
K21 K6 W2A O8A -123.4(3) 1_455 . . . ?
K11 K6 W2A O8A 107.0(3) . . . . ?
K20 K6 W2A O8A -70.5(8) 2_666 . . . ?
O14W K6 W2A O2A -7.5(5) . . . . ?
O67 K6 W2A O2A 73.1(5) 1_455 . . . ?
O8W K6 W2A O2A -83.6(5) 2_666 . . . ?
O20A K6 W2A O2A -151.2(5) . . . . ?
O3A K6 W2A O2A 42.1(6) . . . . ?
O9A K6 W2A O2A -159.5(5) . . . . ?
W7A K6 W2A O2A -144.9(4) . . . . ?
K7 K6 W2A O2A -44.5(5) 2_666 . . . ?
K21 K6 W2A O2A 168.3(4) 1_455 . . . ?
K11 K6 W2A O2A 38.7(4) . . . . ?
K20 K6 W2A O2A -138.8(8) 2_666 . . . ?
O14W K6 W2A O13A 134.6(4) . . . . ?
O67 K6 W2A O13A -144.8(3) 1_455 . . . ?
O8W K6 W2A O13A 58.5(4) 2_666 . . . ?
O20A K6 W2A O13A -9.1(4) . . . . ?
O3A K6 W2A O13A -175.8(5) . . . . ?
O9A K6 W2A O13A -17.4(4) . . . . ?
W7A K6 W2A O13A -2.8(3) . . . . ?
K7 K6 W2A O13A 97.6(3) 2_666 . . . ?
K21 K6 W2A O13A -49.6(3) 1_455 . . . ?
K11 K6 W2A O13A -179.2(3) . . . . ?
K20 K6 W2A O13A 3.3(9) 2_666 . . . ?
K4 O5A W3A O10A 132.7(5) 2_666 . . . ?
K3 O5A W3A O10A 9.3(4) 1_455 . . . ?
K4 O5A W3A O11A -131.9(5) 2_666 . . . ?
K3 O5A W3A O11A 104.8(3) 1_455 . . . ?
K4 O5A W3A O4A 40.7(5) 2_666 . . . ?
K3 O5A W3A O4A -82.6(3) 1_455 . . . ?
K4 O5A W3A O6A -42.0(5) 2_666 . . . ?
K3 O5A W3A O6A -165.4(3) 1_455 . . . ?
K4 O5A W3A O13A 6(2) 2_666 . . . ?
K3 O5A W3A O13A -116.9(17) 1_455 . . . ?
K4 O5A W3A K3 123.3(6) 2_666 . . 1_455 ?
K3 O5A W3A K4 -123.3(6) 1_455 . . 2_666 ?
W8A O10A W3A O5A 127.3(9) . . . . ?
K3 O10A W3A O5A -11.0(4) 1_455 . . . ?
W8A O10A W3A O11A 22.9(9) . . . . ?
K3 O10A W3A O11A -115.5(4) 1_455 . . . ?
W8A O10A W3A O4A -133.7(9) . . . . ?
K3 O10A W3A O4A 87.9(4) 1_455 . . . ?
W8A O10A W3A O6A -65.7(13) . . . . ?
K3 O10A W3A O6A 156.0(7) 1_455 . . . ?
W8A O10A W3A O13A -61.9(8) . . . . ?
K3 O10A W3A O13A 159.8(3) 1_455 . . . ?
W8A O10A W3A K3 138.3(10) . . . 1_455 ?
W8A O10A W3A K4 155.8(7) . . . 2_666 ?
K3 O10A W3A K4 17.5(4) 1_455 . . 2_666 ?
W9A O11A W3A O5A -124.3(8) . . . . ?
W9A O11A W3A O10A -20.1(9) . . . . ?
W9A O11A W3A O4A 74.4(13) . . . . ?
W9A O11A W3A O6A 136.1(9) . . . . ?
W9A O11A W3A O13A 63.3(8) . . . . ?
W9A O11A W3A K3 -63.9(9) . . . 1_455 ?
W9A O11A W3A K4 -153.1(7) . . . 2_666 ?
W2A O4A W3A O5A -178.3(5) . . . . ?
W2A O4A W3A O10A 78.3(5) . . . . ?
W2A O4A W3A O11A -16.7(12) . . . . ?
W2A O4A W3A O6A -79.5(5) . . . . ?
W2A O4A W3A O13A -5.0(4) . . . . ?
W2A O4A W3A K3 124.5(5) . . . 1_455 ?
W2A O4A W3A K4 -156.8(5) . . . 2_666 ?
W1A O6A W3A O5A 173.6(5) . . . . ?
W1A O6A W3A O10A 6.5(12) . . . . ?
W1A O6A W3A O11A -83.0(5) . . . . ?
W1A O6A W3A O4A 76.2(5) . . . . ?
W1A O6A W3A O13A 2.5(4) . . . . ?
W1A O6A W3A K3 144.4(3) . . . 1_455 ?
W1A O6A W3A K4 151.6(5) . . . 2_666 ?
P1A O13A W3A O5A 173.8(15) . . . . ?
W2A O13A W3A O5A 39.2(18) . . . . ?
W1A O13A W3A O5A -52.2(18) . . . . ?
P1A O13A W3A O10A 46.0(5) . . . . ?
W2A O13A W3A O10A -88.6(3) . . . . ?
W1A O13A W3A O10A 179.9(3) . . . . ?
P1A O13A W3A O11A -46.6(5) . . . . ?
W2A O13A W3A O11A 178.7(3) . . . . ?
W1A O13A W3A O11A 87.3(3) . . . . ?
P1A O13A W3A O4A 138.0(6) . . . . ?
W2A O13A W3A O4A 3.4(3) . . . . ?
W1A O13A W3A O4A -88.1(3) . . . . ?
P1A O13A W3A O6A -135.6(6) . . . . ?
W2A O13A W3A O6A 89.8(3) . . . . ?
W1A O13A W3A O6A -1.7(3) . . . . ?
P1A O13A W3A K3 64.1(6) . . . 1_455 ?
W2A O13A W3A K3 -70.5(3) . . . 1_455 ?
W1A O13A W3A K3 -161.96(10) . . . 1_455 ?
P1A O13A W3A K4 178.8(3) . . . 2_666 ?
W2A O13A W3A K4 44.2(4) . . . 2_666 ?
W1A O13A W3A K4 -47.2(4) . . . 2_666 ?
K18A O14A W4A O29A 179.2(9) . . . . ?
K18 O14A W4A O29A 177.9(7) . . . . ?
K18A O14A W4A O15A -88.1(10) . . . . ?
K18 O14A W4A O15A -89.3(7) . . . . ?
K18A O14A W4A O25A 86.0(10) . . . . ?
K18 O14A W4A O25A 84.7(7) . . . . ?
K18A O14A W4A O12A -1.2(10) . . . . ?
K18 O14A W4A O12A -2.5(7) . . . . ?
K18A O14A W4A O28A 74(4) . . . . ?
K18 O14A W4A O28A 73(3) . . . . ?
K18A O14A W4A K8 -136.3(9) . . . . ?
K18 O14A W4A K8 -137.6(6) . . . . ?
K18A O14A W4A K18 1.2(11) . . . . ?
Sn1A O29A W4A O14A -112.3(8) . . . . ?
K8 O29A W4A O14A 77.2(4) . . . . ?
Sn1A O29A W4A O15A 146.1(8) . . . . ?
K8 O29A W4A O15A -24.3(4) . . . . ?
Sn1A O29A W4A O25A -12.7(8) . . . . ?
K8 O29A W4A O25A 176.8(4) . . . . ?
Sn1A O29A W4A O12A 69.0(15) . . . . ?
K8 O29A W4A O12A -101.5(11) . . . . ?
Sn1A O29A W4A O28A 61.3(8) . . . . ?
K8 O29A W4A O28A -109.2(4) . . . . ?
Sn1A O29A W4A K8 170.5(10) . . . . ?
Sn1A O29A W4A K18 -109.3(11) . . . . ?
K8 O29A W4A K18 80.3(10) . . . . ?
W5A O15A W4A O14A 122.4(9) . . . . ?
K8 O15A W4A O14A -78.7(4) . . . . ?
W5A O15A W4A O29A -136.0(10) . . . . ?
K8 O15A W4A O29A 22.9(4) . . . . ?
W5A O15A W4A O25A -41.3(16) . . . . ?
K8 O15A W4A O25A 117.7(9) . . . . ?
W5A O15A W4A O12A 25.9(9) . . . . ?
K8 O15A W4A O12A -175.2(3) . . . . ?
W5A O15A W4A O28A -55.6(9) . . . . ?
K8 O15A W4A O28A 103.3(3) . . . . ?
W5A O15A W4A K8 -158.9(11) . . . . ?
W5A O15A W4A K18 73.6(10) . . . . ?
K8 O15A W4A K18 -127.4(5) . . . . ?
W9A O25A W4A O14A 172.1(5) . . . . ?
K13 O25A W4A O14A -9.3(7) . . . . ?
W9A O25A W4A O29A 70.4(5) . . . . ?
K13 O25A W4A O29A -111.0(6) . . . . ?
W9A O25A W4A O15A -24.2(13) . . . . ?
K13 O25A W4A O15A 154.4(8) . . . . ?
W9A O25A W4A O12A -91.2(5) . . . . ?
K13 O25A W4A O12A 87.3(6) . . . . ?
W9A O25A W4A O28A -9.3(4) . . . . ?
K13 O25A W4A O28A 169.2(7) . . . . ?
W9A O25A W4A K8 73.8(6) . . . . ?
K13 O25A W4A K8 -107.6(5) . . . . ?
W9A O25A W4A K18 -139.9(6) . . . . ?
K13 O25A W4A K18 38.7(7) . . . . ?
W1A O12A W4A O14A -129.4(11) . . . . ?
K18 O12A W4A O14A 2.4(7) . . . . ?
W1A O12A W4A O29A 49.4(18) . . . . ?
K18 O12A W4A O29A -178.8(11) . . . . ?
W1A O12A W4A O15A -28.6(11) . . . . ?
K18 O12A W4A O15A 103.2(7) . . . . ?
W1A O12A W4A O25A 131.9(11) . . . . ?
K18 O12A W4A O25A -96.3(7) . . . . ?
W1A O12A W4A O28A 57.0(11) . . . . ?
K18 O12A W4A O28A -171.2(7) . . . . ?
W1A O12A W4A K8 -33.8(13) . . . . ?
K18 O12A W4A K8 98.1(6) . . . . ?
W1A O12A W4A K18 -131.8(13) . . . . ?
P1A O28A W4A O14A -121(3) . . . . ?
W9A O28A W4A O14A 19(3) . . . . ?
P1A O28A W4A O29A 132.2(6) . . . . ?
W9A O28A W4A O29A -87.8(3) . . . . ?
P1A O28A W4A O15A 40.9(6) . . . . ?
W9A O28A W4A O15A -179.1(3) . . . . ?
P1A O28A W4A O25A -133.8(7) . . . . ?
W9A O28A W4A O25A 6.2(3) . . . . ?
P1A O28A W4A O12A -45.4(6) . . . . ?
W9A O28A W4A O12A 94.6(3) . . . . ?
P1A O28A W4A K8 89.1(6) . . . . ?
W9A O28A W4A K8 -130.93(19) . . . . ?
P1A O28A W4A K18 -54.0(8) . . . . ?
W9A O28A W4A K18 86.0(6) . . . . ?
O32W K8 W4A O14A -15.2(6) . . . . ?
O29A K8 W4A O14A -107.0(5) . . . . ?
O22W K8 W4A O14A 83.9(5) . . . . ?
O42A K8 W4A O14A -127.9(4) . . . . ?
O35A K8 W4A O14A -103.9(4) . . . . ?
O15A K8 W4A O14A 105.9(5) . . . . ?
O36A K8 W4A O14A 161.3(4) . . . . ?
O30A K8 W4A O14A 129.6(4) . . . . ?
W10A K8 W4A O14A -105.3(3) . . . . ?
W11A K8 W4A O14A -170.1(3) . . . . ?
W19A K8 W4A O14A 155.7(3) . . . . ?
O32W K8 W4A O29A 91.8(6) . . . . ?
O22W K8 W4A O29A -169.1(5) . . . . ?
O42A K8 W4A O29A -21.0(5) . . . . ?
O35A K8 W4A O29A 3.0(4) . . . . ?
O15A K8 W4A O29A -147.2(5) . . . . ?
O36A K8 W4A O29A -91.7(4) . . . . ?
O30A K8 W4A O29A -123.5(4) . . . . ?
W10A K8 W4A O29A 1.7(4) . . . . ?
W11A K8 W4A O29A -63.1(4) . . . . ?
W19A K8 W4A O29A -97.4(4) . . . . ?
O32W K8 W4A O15A -121.0(6) . . . . ?
O29A K8 W4A O15A 147.2(5) . . . . ?
O22W K8 W4A O15A -21.9(5) . . . . ?
O42A K8 W4A O15A 126.2(4) . . . . ?
O35A K8 W4A O15A 150.2(4) . . . . ?
O36A K8 W4A O15A 55.4(4) . . . . ?
O30A K8 W4A O15A 23.7(4) . . . . ?
W10A K8 W4A O15A 148.9(4) . . . . ?
W11A K8 W4A O15A 84.0(4) . . . . ?
W19A K8 W4A O15A 49.8(3) . . . . ?
O32W K8 W4A O25A 87.1(6) . . . . ?
O29A K8 W4A O25A -4.7(5) . . . . ?
O22W K8 W4A O25A -173.8(5) . . . . ?
O42A K8 W4A O25A -25.7(5) . . . . ?
O35A K8 W4A O25A -1.7(4) . . . . ?
O15A K8 W4A O25A -151.9(5) . . . . ?
O36A K8 W4A O25A -96.4(4) . . . . ?
O30A K8 W4A O25A -128.2(4) . . . . ?
W10A K8 W4A O25A -3.0(4) . . . . ?
W11A K8 W4A O25A -67.9(4) . . . . ?
W19A K8 W4A O25A -102.1(4) . . . . ?
O32W K8 W4A O12A -114.3(6) . . . . ?
O29A K8 W4A O12A 154.0(5) . . . . ?
O22W K8 W4A O12A -15.2(5) . . . . ?
O42A K8 W4A O12A 133.0(4) . . . . ?
O35A K8 W4A O12A 157.0(4) . . . . ?
O15A K8 W4A O12A 6.8(5) . . . . ?
O36A K8 W4A O12A 62.2(4) . . . . ?
O30A K8 W4A O12A 30.5(4) . . . . ?
W10A K8 W4A O12A 155.7(3) . . . . ?
W11A K8 W4A O12A 90.8(4) . . . . ?
W19A K8 W4A O12A 56.6(4) . . . . ?
O32W K8 W4A O28A 161.5(5) . . . . ?
O29A K8 W4A O28A 69.7(4) . . . . ?
O22W K8 W4A O28A -99.4(4) . . . . ?
O42A K8 W4A O28A 48.7(3) . . . . ?
O35A K8 W4A O28A 72.7(3) . . . . ?
O15A K8 W4A O28A -77.5(4) . . . . ?
O36A K8 W4A O28A -22.0(3) . . . . ?
O30A K8 W4A O28A -53.8(3) . . . . ?
W10A K8 W4A O28A 71.4(2) . . . . ?
W11A K8 W4A O28A 6.6(3) . . . . ?
W19A K8 W4A O28A -27.7(2) . . . . ?
O32W K8 W4A K18 -51.8(6) . . . . ?
O29A K8 W4A K18 -143.6(5) . . . . ?
O22W K8 W4A K18 47.3(4) . . . . ?
O42A K8 W4A K18 -164.6(4) . . . . ?
O35A K8 W4A K18 -140.6(3) . . . . ?
O15A K8 W4A K18 69.2(4) . . . . ?
O36A K8 W4A K18 124.6(4) . . . . ?
O30A K8 W4A K18 92.9(3) . . . . ?
W10A K8 W4A K18 -141.9(3) . . . . ?
W11A K8 W4A K18 153.2(3) . . . . ?
W19A K8 W4A K18 119.0(3) . . . . ?
K18A K18 W4A O14A -3(3) . . . . ?
O10W K18 W4A O14A -140(3) . . . . ?
K16 K18 W4A O14A 76.3(8) 2_666 . . . ?
O1A K18 W4A O14A -158.1(11) . . . . ?
O12A K18 W4A O14A -176.8(9) . . . . ?
O18W K18 W4A O14A 114.2(6) 2_666 . . . ?
O33W K18 W4A O14A 41(2) 2_666 . . . ?
O25W K18 W4A O14A 143.2(10) . . . . ?
W1A K18 W4A O14A -165.5(8) . . . . ?
K16A K18 W4A O14A 73.9(5) 2_666 . . . ?
K18A K18 W4A O29A -7(3) . . . . ?
O10W K18 W4A O29A -144(2) . . . . ?
K16 K18 W4A O29A 72.3(16) 2_666 . . . ?
O1A K18 W4A O29A -162.1(6) . . . . ?
O12A K18 W4A O29A 179.2(7) . . . . ?
O18W K18 W4A O29A 110.2(11) 2_666 . . . ?
O14A K18 W4A O29A -4.0(13) . . . . ?
O33W K18 W4A O29A 37(3) 2_666 . . . ?
O25W K18 W4A O29A 139.2(9) . . . . ?
W1A K18 W4A O29A -169.5(7) . . . . ?
K16A K18 W4A O29A 69.9(13) 2_666 . . . ?
K18A K18 W4A O15A 96(3) . . . . ?
O10W K18 W4A O15A -41(3) . . . . ?
K16 K18 W4A O15A 175.2(9) 2_666 . . . ?
O1A K18 W4A O15A -59.2(8) . . . . ?
O12A K18 W4A O15A -77.9(6) . . . . ?
O18W K18 W4A O15A -146.9(4) 2_666 . . . ?
O14A K18 W4A O15A 98.9(6) . . . . ?
O33W K18 W4A O15A 140(3) 2_666 . . . ?
O25W K18 W4A O15A -117.9(7) . . . . ?
W1A K18 W4A O15A -66.6(4) . . . . ?
K16A K18 W4A O15A 172.8(6) 2_666 . . . ?
K18A K18 W4A O25A -103(3) . . . . ?
O10W K18 W4A O25A 120(3) . . . . ?
K16 K18 W4A O25A -24.0(9) 2_666 . . . ?
O1A K18 W4A O25A 101.6(7) . . . . ?
O12A K18 W4A O25A 82.9(5) . . . . ?
O18W K18 W4A O25A 13.9(5) 2_666 . . . ?
O14A K18 W4A O25A -100.3(6) . . . . ?
O33W K18 W4A O25A -60(3) 2_666 . . . ?
O25W K18 W4A O25A 42.9(7) . . . . ?
W1A K18 W4A O25A 94.2(4) . . . . ?
K16A K18 W4A O25A -26.4(6) 2_666 . . . ?
K18A K18 W4A O12A 174(3) . . . . ?
O10W K18 W4A O12A 37(2) . . . . ?
K16 K18 W4A O12A -106.9(13) 2_666 . . . ?
O1A K18 W4A O12A 18.7(5) . . . . ?
O18W K18 W4A O12A -69.1(7) 2_666 . . . ?
O14A K18 W4A O12A 176.8(9) . . . . ?
O33W K18 W4A O12A -143(3) 2_666 . . . ?
O25W K18 W4A O12A -40.0(6) . . . . ?
W1A K18 W4A O12A 11.3(3) . . . . ?
K16A K18 W4A O12A -109.3(9) 2_666 . . . ?
K18A K18 W4A O28A -175(3) . . . . ?
O10W K18 W4A O28A 49(3) . . . . ?
K16 K18 W4A O28A -95.6(8) 2_666 . . . ?
O1A K18 W4A O28A 30.1(10) . . . . ?
O12A K18 W4A O28A 11.4(8) . . . . ?
O18W K18 W4A O28A -57.7(5) 2_666 . . . ?
O14A K18 W4A O28A -171.9(5) . . . . ?
O33W K18 W4A O28A -131(2) 2_666 . . . ?
O25W K18 W4A O28A -28.6(9) . . . . ?
W1A K18 W4A O28A 22.6(7) . . . . ?
K16A K18 W4A O28A -98.0(5) 2_666 . . . ?
K18A K18 W4A K8 50(3) . . . . ?
O10W K18 W4A K8 -86(3) . . . . ?
K16 K18 W4A K8 129.4(8) 2_666 . . . ?
O1A K18 W4A K8 -105.0(7) . . . . ?
O12A K18 W4A K8 -123.6(5) . . . . ?
O18W K18 W4A K8 167.3(3) 2_666 . . . ?
O14A K18 W4A K8 53.1(6) . . . . ?
O33W K18 W4A K8 94(3) 2_666 . . . ?
O25W K18 W4A K8 -163.7(6) . . . . ?
W1A K18 W4A K8 -112.4(4) . . . . ?
K16A K18 W4A K8 127.0(5) 2_666 . . . ?
K3 O16A W5A O7A 76.9(4) . . . . ?
K3 O16A W5A O17A -15.2(4) . . . . ?
K3 O16A W5A O15A 167.1(3) . . . . ?
K3 O16A W5A O30A -102.9(3) . . . . ?
K3 O16A W5A O26A -21(3) . . . . ?
K3 O16A W5A K8 -149.9(2) . . . . ?
W1A O7A W5A O16A 130.8(10) . . . . ?
W1A O7A W5A O17A -129.5(10) . . . . ?
W1A O7A W5A O15A 27.7(10) . . . . ?
W1A O7A W5A O30A -49.6(17) . . . . ?
W1A O7A W5A O26A -56.3(10) . . . . ?
W1A O7A W5A K3 -177.3(10) . . . . ?
W1A O7A W5A K8 32.2(12) . . . . ?
W6A O17A W5A O16A -176.4(5) . . . . ?
K3 O17A W5A O16A 16.5(4) . . . . ?
W6A O17A W5A O7A 83.5(5) . . . . ?
K3 O17A W5A O7A -83.5(3) . . . . ?
W6A O17A W5A O15A -2.2(12) . . . . ?
K3 O17A W5A O15A -169.2(7) . . . . ?
W6A O17A W5A O30A -77.5(5) . . . . ?
K3 O17A W5A O30A 115.5(3) . . . . ?
W6A O17A W5A O26A 2.8(4) . . . . ?
K3 O17A W5A O26A -164.2(4) . . . . ?
W6A O17A W5A K3 167.0(6) . . . . ?
W6A O17A W5A K8 -77.8(5) . . . . ?
K3 O17A W5A K8 115.2(3) . . . . ?
W4A O15A W5A O16A -126.2(9) . . . . ?
K8 O15A W5A O16A 75.6(4) . . . . ?
W4A O15A W5A O7A -26.5(9) . . . . ?
K8 O15A W5A O7A 175.2(4) . . . . ?
W4A O15A W5A O17A 59.7(15) . . . . ?
K8 O15A W5A O17A -98.6(9) . . . . ?
W4A O15A W5A O30A 134.6(10) . . . . ?
K8 O15A W5A O30A -23.6(3) . . . . ?
W4A O15A W5A O26A 54.8(9) . . . . ?
K8 O15A W5A O26A -103.4(3) . . . . ?
W4A O15A W5A K3 -101.7(10) . . . . ?
K8 O15A W5A K3 100.1(6) . . . . ?
W4A O15A W5A K8 158.2(12) . . . . ?
W19A O30A W5A O16A 151.9(7) . . . . ?
K8 O30A W5A O16A -80.7(4) . . . . ?
W19A O30A W5A O7A -27.7(15) . . . . ?
K8 O30A W5A O7A 99.7(10) . . . . ?
W19A O30A W5A O17A 52.9(7) . . . . ?
K8 O30A W5A O17A -179.7(3) . . . . ?
W19A O30A W5A O15A -105.0(7) . . . . ?
K8 O30A W5A O15A 22.4(3) . . . . ?
W19A O30A W5A O26A -21.0(7) . . . . ?
K8 O30A W5A O26A 106.4(3) . . . . ?
W19A O30A W5A K3 97.1(7) . . . . ?
K8 O30A W5A K3 -135.46(19) . . . . ?
W19A O30A W5A K8 -127.4(8) . . . . ?
P1A O26A W5A O16A 148(3) . . . . ?
W6A O26A W5A O16A 4(3) . . . . ?
P1A O26A W5A O7A 49.0(6) . . . . ?
W6A O26A W5A O7A -95.2(3) . . . . ?
P1A O26A W5A O17A 142.2(7) . . . . ?
W6A O26A W5A O17A -2.0(3) . . . . ?
P1A O26A W5A O15A -39.8(6) . . . . ?
W6A O26A W5A O15A 176.0(3) . . . . ?
P1A O26A W5A O30A -128.7(6) . . . . ?
W6A O26A W5A O30A 87.1(3) . . . . ?
P1A O26A W5A K3 128.7(5) . . . . ?
W6A O26A W5A K3 -15.5(3) . . . . ?
P1A O26A W5A K8 -83.3(6) . . . . ?
W6A O26A W5A K8 132.5(2) . . . . ?
O3W K3 W5A O16A 123.3(5) . . . . ?
O65 K3 W5A O16A 89.7(5) . . . . ?
O22A K3 W5A O16A -76.1(4) 1_655 . . . ?
O10A K3 W5A O16A -36.4(4) 1_655 . . . ?
O11W K3 W5A O16A -113.8(7) 1_655 . . . ?
O17A K3 W5A O16A -159.6(5) . . . . ?
O23W K3 W5A O16A -170.8(5) . . . . ?
O5A K3 W5A O16A 21.1(4) 1_655 . . . ?
W8A K3 W5A O16A -62.5(4) 1_655 . . . ?
W3A K3 W5A O16A -7.3(4) 1_655 . . . ?
O3W K3 W5A O7A 17.6(3) . . . . ?
O65 K3 W5A O7A -16.0(4) . . . . ?
O22A K3 W5A O7A 178.2(3) 1_655 . . . ?
O10A K3 W5A O7A -142.1(3) 1_655 . . . ?
O11W K3 W5A O7A 140.5(6) 1_655 . . . ?
O17A K3 W5A O7A 94.7(4) . . . . ?
O23W K3 W5A O7A 83.5(4) . . . . ?
O16A K3 W5A O7A -105.7(5) . . . . ?
O5A K3 W5A O7A -84.6(3) 1_655 . . . ?
W8A K3 W5A O7A -168.2(3) 1_655 . . . ?
W3A K3 W5A O7A -113.0(3) 1_655 . . . ?
O3W K3 W5A O17A -77.1(4) . . . . ?
O65 K3 W5A O17A -110.7(4) . . . . ?
O22A K3 W5A O17A 83.6(4) 1_655 . . . ?
O10A K3 W5A O17A 123.2(4) 1_655 . . . ?
O11W K3 W5A O17A 45.8(6) 1_655 . . . ?
O23W K3 W5A O17A -11.2(4) . . . . ?
O16A K3 W5A O17A 159.6(5) . . . . ?
O5A K3 W5A O17A -179.3(4) 1_655 . . . ?
W8A K3 W5A O17A 97.1(3) 1_655 . . . ?
W3A K3 W5A O17A 152.3(4) 1_655 . . . ?
O3W K3 W5A O15A 93.3(6) . . . . ?
O65 K3 W5A O15A 59.7(7) . . . . ?
O22A K3 W5A O15A -106.1(6) 1_655 . . . ?
O10A K3 W5A O15A -66.4(6) 1_655 . . . ?
O11W K3 W5A O15A -143.8(8) 1_655 . . . ?
O17A K3 W5A O15A 170.4(7) . . . . ?
O23W K3 W5A O15A 159.2(7) . . . . ?
O16A K3 W5A O15A -30.0(7) . . . . ?
O5A K3 W5A O15A -8.9(6) 1_655 . . . ?
W8A K3 W5A O15A -92.5(6) 1_655 . . . ?
W3A K3 W5A O15A -37.3(6) 1_655 . . . ?
O3W K3 W5A O30A -146.6(3) . . . . ?
O65 K3 W5A O30A 179.8(4) . . . . ?
O22A K3 W5A O30A 14.1(3) 1_655 . . . ?
O10A K3 W5A O30A 53.7(3) 1_655 . . . ?
O11W K3 W5A O30A -23.7(6) 1_655 . . . ?
O17A K3 W5A O30A -69.5(4) . . . . ?
O23W K3 W5A O30A -80.7(4) . . . . ?
O16A K3 W5A O30A 90.1(5) . . . . ?
O5A K3 W5A O30A 111.2(3) 1_655 . . . ?
W8A K3 W5A O30A 27.6(3) 1_655 . . . ?
W3A K3 W5A O30A 82.8(3) 1_655 . . . ?
O3W K3 W5A O26A -59.5(3) . . . . ?
O65 K3 W5A O26A -93.2(4) . . . . ?
O22A K3 W5A O26A 101.1(3) 1_655 . . . ?
O10A K3 W5A O26A 140.7(3) 1_655 . . . ?
O11W K3 W5A O26A 63.3(6) 1_655 . . . ?
O17A K3 W5A O26A 17.5(4) . . . . ?
O23W K3 W5A O26A 6.3(4) . . . . ?
O16A K3 W5A O26A 177.1(4) . . . . ?
O5A K3 W5A O26A -161.8(3) 1_655 . . . ?
W8A K3 W5A O26A 114.6(2) 1_655 . . . ?
W3A K3 W5A O26A 169.8(2) 1_655 . . . ?
O3W K3 W5A K8 167.4(2) . . . . ?
O65 K3 W5A K8 133.7(3) . . . . ?
O22A K3 W5A K8 -32.0(2) 1_655 . . . ?
O10A K3 W5A K8 7.6(2) 1_655 . . . ?
O11W K3 W5A K8 -69.8(6) 1_655 . . . ?
O17A K3 W5A K8 -115.6(3) . . . . ?
O23W K3 W5A K8 -126.7(3) . . . . ?
O16A K3 W5A K8 44.1(4) . . . . ?
O5A K3 W5A K8 65.2(2) 1_655 . . . ?
W8A K3 W5A K8 -18.43(13) 1_655 . . . ?
W3A K3 W5A K8 36.75(14) 1_655 . . . ?
O32W K8 W5A O16A -61.2(6) . . . . ?
O29A K8 W5A O16A -133.3(4) . . . . ?
O22W K8 W5A O16A 37.7(4) . . . . ?
O42A K8 W5A O16A 121.2(4) . . . . ?
O35A K8 W5A O16A -164.4(4) . . . . ?
O15A K8 W5A O16A -109.5(5) . . . . ?
O36A K8 W5A O16A 104.5(4) . . . . ?
O30A K8 W5A O16A 103.2(4) . . . . ?
W4A K8 W5A O16A -116.0(3) . . . . ?
W10A K8 W5A O16A 163.2(3) . . . . ?
W11A K8 W5A O16A 102.5(3) . . . . ?
W19A K8 W5A O16A 120.9(3) . . . . ?
O32W K8 W5A O7A 41.8(6) . . . . ?
O29A K8 W5A O7A -30.3(4) . . . . ?
O22W K8 W5A O7A 140.7(4) . . . . ?
O42A K8 W5A O7A -135.8(4) . . . . ?
O35A K8 W5A O7A -61.4(4) . . . . ?
O15A K8 W5A O7A -6.5(5) . . . . ?
O36A K8 W5A O7A -152.5(4) . . . . ?
O30A K8 W5A O7A -153.8(5) . . . . ?
W4A K8 W5A O7A -13.0(4) . . . . ?
W10A K8 W5A O7A -93.8(4) . . . . ?
W11A K8 W5A O7A -154.5(3) . . . . ?
W19A K8 W5A O7A -136.1(3) . . . . ?
O32W K8 W5A O17A -164.0(6) . . . . ?
O29A K8 W5A O17A 123.8(4) . . . . ?
O22W K8 W5A O17A -65.1(5) . . . . ?
O42A K8 W5A O17A 18.4(4) . . . . ?
O35A K8 W5A O17A 92.8(4) . . . . ?
O15A K8 W5A O17A 147.7(5) . . . . ?
O36A K8 W5A O17A 1.7(4) . . . . ?
O30A K8 W5A O17A 0.4(5) . . . . ?
W4A K8 W5A O17A 141.2(3) . . . . ?
W10A K8 W5A O17A 60.4(4) . . . . ?
W11A K8 W5A O17A -0.4(4) . . . . ?
W19A K8 W5A O17A 18.1(3) . . . . ?
O32W K8 W5A O15A 48.3(6) . . . . ?
O29A K8 W5A O15A -23.8(4) . . . . ?
O22W K8 W5A O15A 147.2(5) . . . . ?
O42A K8 W5A O15A -129.3(5) . . . . ?
O35A K8 W5A O15A -54.9(4) . . . . ?
O36A K8 W5A O15A -146.0(4) . . . . ?
O30A K8 W5A O15A -147.3(5) . . . . ?
W4A K8 W5A O15A -6.5(4) . . . . ?
W10A K8 W5A O15A -87.3(4) . . . . ?
W11A K8 W5A O15A -148.0(4) . . . . ?
W19A K8 W5A O15A -129.6(4) . . . . ?
O32W K8 W5A O30A -164.4(6) . . . . ?
O29A K8 W5A O30A 123.4(4) . . . . ?
O22W K8 W5A O30A -65.5(4) . . . . ?
O42A K8 W5A O30A 18.0(4) . . . . ?
O35A K8 W5A O30A 92.4(4) . . . . ?
O15A K8 W5A O30A 147.3(5) . . . . ?
O36A K8 W5A O30A 1.3(4) . . . . ?
W4A K8 W5A O30A 140.7(3) . . . . ?
W10A K8 W5A O30A 60.0(3) . . . . ?
W11A K8 W5A O30A -0.8(3) . . . . ?
W19A K8 W5A O30A 17.6(3) . . . . ?
O32W K8 W5A O26A 124.3(5) . . . . ?
O29A K8 W5A O26A 52.2(3) . . . . ?
O22W K8 W5A O26A -136.8(3) . . . . ?
O42A K8 W5A O26A -53.3(3) . . . . ?
O35A K8 W5A O26A 21.1(3) . . . . ?
O15A K8 W5A O26A 76.0(4) . . . . ?
O36A K8 W5A O26A -70.0(3) . . . . ?
O30A K8 W5A O26A -71.3(4) . . . . ?
W4A K8 W5A O26A 69.47(19) . . . . ?
W10A K8 W5A O26A -11.3(2) . . . . ?
W11A K8 W5A O26A -72.0(2) . . . . ?
W19A K8 W5A O26A -53.63(19) . . . . ?
O32W K8 W5A K3 -95.3(5) . . . . ?
O29A K8 W5A K3 -167.41(19) . . . . ?
O22W K8 W5A K3 3.7(3) . . . . ?
O42A K8 W5A K3 87.2(3) . . . . ?
O35A K8 W5A K3 161.6(2) . . . . ?
O15A K8 W5A K3 -143.6(4) . . . . ?
O36A K8 W5A K3 70.4(2) . . . . ?
O30A K8 W5A K3 69.2(3) . . . . ?
W4A K8 W5A K3 -150.09(8) . . . . ?
W10A K8 W5A K3 129.15(15) . . . . ?
W11A K8 W5A K3 68.40(12) . . . . ?
W19A K8 W5A K3 86.81(10) . . . . ?
K14 O18A W6A O8A -177.1(4) 2_666 . . . ?
K7 O18A W6A O8A 26.6(10) 2_666 . . . ?
K14 O18A W6A O19A 91.2(4) 2_666 . . . ?
K7 O18A W6A O19A -65.0(10) 2_666 . . . ?
K14 O18A W6A O17A -86.2(4) 2_666 . . . ?
K7 O18A W6A O17A 117.5(10) 2_666 . . . ?
K14 O18A W6A O31A 0.5(4) 2_666 . . . ?
K7 O18A W6A O31A -155.8(9) 2_666 . . . ?
K14 O18A W6A O26A -55(3) 2_666 . . . ?
K7 O18A W6A O26A 148(2) 2_666 . . . ?
K7 O18A W6A K14 -156.3(12) 2_666 . . 2_666 ?
W2A O8A W6A O18A -128.6(9) . . . . ?
W2A O8A W6A O19A -27.8(9) . . . . ?
W2A O8A W6A O17A 132.0(9) . . . . ?
W2A O8A W6A O31A 59.2(16) . . . . ?
W2A O8A W6A O26A 57.5(8) . . . . ?
W2A O8A W6A K14 -132.8(7) . . . 2_666 ?
W7A O19A W6A O18A 132.9(12) . . . . ?
W7A O19A W6A O8A 32.2(12) . . . . ?
W7A O19A W6A O17A -54.5(18) . . . . ?
W7A O19A W6A O31A -129.6(12) . . . . ?
W7A O19A W6A O26A -51.0(12) . . . . ?
W7A O19A W6A K14 -178.2(11) . . . 2_666 ?
W5A O17A W6A O18A 173.3(5) . . . . ?
K3 O17A W6A O18A -24.3(6) . . . . ?
W5A O17A W6A O8A -86.1(5) . . . . ?
K3 O17A W6A O8A 76.2(5) . . . . ?
W5A O17A W6A O19A 0.6(13) . . . . ?
K3 O17A W6A O19A 163.0(8) . . . . ?
W5A O17A W6A O31A 76.4(5) . . . . ?
K3 O17A W6A O31A -121.2(5) . . . . ?
W5A O17A W6A O26A -2.9(4) . . . . ?
K3 O17A W6A O26A 159.4(6) . . . . ?
W5A O17A W6A K14 125.1(4) . . . 2_666 ?
K3 O17A W6A K14 -72.6(5) . . . 2_666 ?
W19A O31A W6A O18A -150.4(8) . . . . ?
K14 O31A W6A O18A -0.5(4) 2_666 . . . ?
W19A O31A W6A O8A 21.9(17) . . . . ?
K14 O31A W6A O8A 171.8(10) 2_666 . . . ?
W19A O31A W6A O19A 108.9(8) . . . . ?
K14 O31A W6A O19A -101.1(4) 2_666 . . . ?
W19A O31A W6A O17A -51.5(8) . . . . ?
K14 O31A W6A O17A 98.4(4) 2_666 . . . ?
W19A O31A W6A O26A 23.6(7) . . . . ?
K14 O31A W6A O26A 173.6(4) 2_666 . . . ?
W19A O31A W6A K14 -149.9(9) . . . 2_666 ?
P1A O26A W6A O18A -174(3) . . . . ?
W5A O26A W6A O18A -30(3) . . . . ?
P1A O26A W6A O8A -51.7(6) . . . . ?
W5A O26A W6A O8A 93.0(3) . . . . ?
P1A O26A W6A O19A 38.6(6) . . . . ?
W5A O26A W6A O19A -176.8(3) . . . . ?
P1A O26A W6A O17A -142.7(7) . . . . ?
W5A O26A W6A O17A 2.0(3) . . . . ?
P1A O26A W6A O31A 128.9(6) . . . . ?
W5A O26A W6A O31A -86.5(3) . . . . ?
P1A O26A W6A K14 135.0(5) . . . 2_666 ?
W5A O26A W6A K14 -80.3(3) . . . 2_666 ?
K6 O20A W7A O32A 155.5(4) . . . . ?
K21 O20A W7A O32A -95.7(4) 1_455 . . . ?
K6 O20A W7A O21A -106.5(4) . . . . ?
K21 O20A W7A O21A 2.3(4) 1_455 . . . ?
K6 O20A W7A O19A 57.9(5) . . . . ?
K21 O20A W7A O19A 166.6(4) 1_455 . . . ?
K6 O20A W7A O9A -22.0(4) . . . . ?
K21 O20A W7A O9A 86.8(4) 1_455 . . . ?
K6 O20A W7A O27A -58.8(19) . . . . ?
K21 O20A W7A O27A 49.9(19) 1_455 . . . ?
K6 O20A W7A K21 -108.8(5) . . . 1_455 ?
K6 O20A W7A K9 154.0(2) . . . . ?
K21 O20A W7A K9 -97.2(4) 1_455 . . . ?
K21 O20A W7A K6 108.8(5) 1_455 . . . ?
K9 O32A W7A O20A -178.4(5) . . . . ?
K9 O32A W7A O21A 79.8(5) . . . . ?
K9 O32A W7A O19A -73.3(5) . . . . ?
K9 O32A W7A O9A -8.3(19) . . . . ?
K9 O32A W7A O27A 8.5(5) . . . . ?
K9 O32A W7A K21 129.2(4) . . . 1_455 ?
K9 O32A W7A K6 -152.4(2) . . . . ?
W8A O21A W7A O20A -174.6(5) . . . . ?
K21 O21A W7A O20A -2.4(5) 1_455 . . . ?
W8A O21A W7A O32A -71.2(6) . . . . ?
K21 O21A W7A O32A 101.0(4) 1_455 . . . ?
W8A O21A W7A O19A 38.6(11) . . . . ?
K21 O21A W7A O19A -149.1(7) 1_455 . . . ?
W8A O21A W7A O9A 94.1(5) . . . . ?
K21 O21A W7A O9A -93.6(4) 1_455 . . . ?
W8A O21A W7A O27A 14.8(4) . . . . ?
K21 O21A W7A O27A -172.9(4) 1_455 . . . ?
W8A O21A W7A K21 -172.3(7) . . . 1_455 ?
W8A O21A W7A K9 -34.9(5) . . . . ?
K21 O21A W7A K9 137.4(3) 1_455 . . . ?
W8A O21A W7A K6 141.5(4) . . . . ?
K21 O21A W7A K6 -46.2(4) 1_455 . . . ?
W6A O19A W7A O20A -119.3(12) . . . . ?
W6A O19A W7A O32A 137.0(12) . . . . ?
W6A O19A W7A O21A 26.9(17) . . . . ?
W6A O19A W7A O9A -29.5(11) . . . . ?
W6A O19A W7A O27A 49.7(12) . . . . ?
W6A O19A W7A K21 -96.5(12) . . . 1_455 ?
W6A O19A W7A K9 101.6(12) . . . . ?
W6A O19A W7A K6 -83.3(12) . . . . ?
W2A O9A W7A O20A 132.1(11) . . . . ?
K6 O9A W7A O20A 18.7(4) . . . . ?
W2A O9A W7A O32A -38(2) . . . . ?
K6 O9A W7A O32A -151.5(15) . . . . ?
W2A O9A W7A O21A -127.8(11) . . . . ?
K6 O9A W7A O21A 118.9(3) . . . . ?
W2A O9A W7A O19A 28.6(11) . . . . ?
K6 O9A W7A O19A -84.8(3) . . . . ?
W2A O9A W7A O27A -55.3(11) . . . . ?
K6 O9A W7A O27A -168.7(3) . . . . ?
W2A O9A W7A K21 -176.8(11) . . . 1_455 ?
K6 O9A W7A K21 69.9(2) . . . 1_455 ?
W2A O9A W7A K9 -44.6(12) . . . . ?
K6 O9A W7A K9 -157.92(13) . . . . ?
W2A O9A W7A K6 113.4(11) . . . . ?
P1A O27A W7A O20A 82.7(18) . . . . ?
W8A O27A W7A O20A -60.1(18) . . . . ?
K9 O27A W7A O20A -153.0(17) . . . . ?
P1A O27A W7A O32A -130.8(6) . . . . ?
W8A O27A W7A O32A 86.4(4) . . . . ?
K9 O27A W7A O32A -6.5(4) . . . . ?
P1A O27A W7A O21A 132.7(7) . . . . ?
W8A O27A W7A O21A -10.1(3) . . . . ?
K9 O27A W7A O21A -103.0(3) . . . . ?
P1A O27A W7A O19A -36.1(6) . . . . ?
W8A O27A W7A O19A -178.8(3) . . . . ?
K9 O27A W7A O19A 88.2(3) . . . . ?
P1A O27A W7A O9A 44.9(6) . . . . ?
W8A O27A W7A O9A -97.8(3) . . . . ?
K9 O27A W7A O9A 169.2(3) . . . . ?
P1A O27A W7A K21 126.5(5) . . . 1_455 ?
W8A O27A W7A K21 -16.3(3) . . . 1_455 ?
K9 O27A W7A K21 -109.2(2) . . . 1_455 ?
P1A O27A W7A K9 -124.3(7) . . . . ?
W8A O27A W7A K9 92.9(3) . . . . ?
P1A O27A W7A K6 33.2(7) . . . . ?
W8A O27A W7A K6 -109.5(2) . . . . ?
K9 O27A W7A K6 157.52(13) . . . . ?
O38A K9 W7A O20A -6.3(5) . . . . ?
O32A K9 W7A O20A 2.4(7) . . . . ?
O33A K9 W7A O20A 101.8(5) . . . . ?
O69A K9 W7A O20A -123.9(5) . . . . ?
O39A K9 W7A O20A 65.8(6) . . . . ?
O71A K9 W7A O20A -176.6(5) . . . . ?
O27A K9 W7A O20A 171.6(5) . . . . ?
O55A K9 W7A O20A -31.5(7) . . . . ?
W13A K9 W7A O20A -15.8(5) . . . . ?
K10 K9 W7A O20A 117.6(5) . . . . ?
W8A K9 W7A O20A 121.3(5) . . . . ?
O38A K9 W7A O32A -8.7(6) . . . . ?
O33A K9 W7A O32A 99.3(6) . . . . ?
O69A K9 W7A O32A -126.4(6) . . . . ?
O39A K9 W7A O32A 63.4(6) . . . . ?
O71A K9 W7A O32A -179.1(6) . . . . ?
O27A K9 W7A O32A 169.1(6) . . . . ?
O55A K9 W7A O32A -34.0(7) . . . . ?
W13A K9 W7A O32A -18.2(5) . . . . ?
K10 K9 W7A O32A 115.2(5) . . . . ?
W8A K9 W7A O32A 118.9(5) . . . . ?
O38A K9 W7A O21A -110.2(3) . . . . ?
O32A K9 W7A O21A -101.4(6) . . . . ?
O33A K9 W7A O21A -2.1(3) . . . . ?
O69A K9 W7A O21A 132.2(3) . . . . ?
O39A K9 W7A O21A -38.0(4) . . . . ?
O71A K9 W7A O21A 79.5(4) . . . . ?
O27A K9 W7A O21A 67.7(4) . . . . ?
O55A K9 W7A O21A -135.4(6) . . . . ?
W13A K9 W7A O21A -119.7(3) . . . . ?
K10 K9 W7A O21A 13.8(3) . . . . ?
W8A K9 W7A O21A 17.5(3) . . . . ?
O38A K9 W7A O19A 97.3(3) . . . . ?
O32A K9 W7A O19A 106.0(6) . . . . ?
O33A K9 W7A O19A -154.6(3) . . . . ?
O69A K9 W7A O19A -20.3(3) . . . . ?
O39A K9 W7A O19A 169.4(4) . . . . ?
O71A K9 W7A O19A -73.0(4) . . . . ?
O27A K9 W7A O19A -84.8(4) . . . . ?
O55A K9 W7A O19A 72.1(6) . . . . ?
W13A K9 W7A O19A 87.8(3) . . . . ?
K10 K9 W7A O19A -138.8(3) . . . . ?
W8A K9 W7A O19A -135.1(3) . . . . ?
O38A K9 W7A O9A 168.6(4) . . . . ?
O32A K9 W7A O9A 177.3(6) . . . . ?
O33A K9 W7A O9A -83.3(4) . . . . ?
O69A K9 W7A O9A 51.0(3) . . . . ?
O39A K9 W7A O9A -119.3(4) . . . . ?
O71A K9 W7A O9A -1.8(4) . . . . ?
O27A K9 W7A O9A -13.5(4) . . . . ?
O55A K9 W7A O9A 143.4(6) . . . . ?
W13A K9 W7A O9A 159.1(3) . . . . ?
K10 K9 W7A O9A -67.5(3) . . . . ?
W8A K9 W7A O9A -63.8(3) . . . . ?
O38A K9 W7A O27A -177.9(3) . . . . ?
O32A K9 W7A O27A -169.1(6) . . . . ?
O33A K9 W7A O27A -69.8(3) . . . . ?
O69A K9 W7A O27A 64.5(3) . . . . ?
O39A K9 W7A O27A -105.8(4) . . . . ?
O71A K9 W7A O27A 11.8(3) . . . . ?
O55A K9 W7A O27A 156.9(6) . . . . ?
W13A K9 W7A O27A 172.6(3) . . . . ?
K10 K9 W7A O27A -53.9(3) . . . . ?
W8A K9 W7A O27A -50.3(2) . . . . ?
O38A K9 W7A K21 -72.8(3) . . . 1_455 ?
O32A K9 W7A K21 -64.1(6) . . . 1_455 ?
O33A K9 W7A K21 35.2(3) . . . 1_455 ?
O69A K9 W7A K21 169.5(3) . . . 1_455 ?
O39A K9 W7A K21 -0.7(3) . . . 1_455 ?
O71A K9 W7A K21 116.8(3) . . . 1_455 ?
O27A K9 W7A K21 105.1(3) . . . 1_455 ?
O55A K9 W7A K21 -98.0(5) . . . 1_455 ?
W13A K9 W7A K21 -82.30(19) . . . 1_455 ?
K10 K9 W7A K21 51.1(2) . . . 1_455 ?
W8A K9 W7A K21 54.82(17) . . . 1_455 ?
O38A K9 W7A K6 81.2(4) . . . . ?
O32A K9 W7A K6 90.0(6) . . . . ?
O33A K9 W7A K6 -170.7(3) . . . . ?
O69A K9 W7A K6 -36.4(4) . . . . ?
O39A K9 W7A K6 153.3(3) . . . . ?
O71A K9 W7A K6 -89.1(4) . . . . ?
O27A K9 W7A K6 -100.9(4) . . . . ?
O55A K9 W7A K6 56.0(6) . . . . ?
W13A K9 W7A K6 71.7(3) . . . . ?
K10 K9 W7A K6 -154.8(3) . . . . ?
W8A K9 W7A K6 -151.1(3) . . . . ?
O14W K6 W7A O20A 134.8(6) . . . . ?
O67 K6 W7A O20A -109.9(6) 1_455 . . . ?
O8W K6 W7A O20A 78.0(5) 2_666 . . . ?
O3A K6 W7A O20A -161.6(5) . . . . ?
O9A K6 W7A O20A -152.0(5) . . . . ?
W2A K6 W7A O20A -164.8(5) . . . . ?
K7 K6 W7A O20A 102.9(5) 2_666 . . . ?
K21 K6 W7A O20A -50.4(5) 1_455 . . . ?
K11 K6 W7A O20A -161.2(5) . . . . ?
K20 K6 W7A O20A 16.5(5) 2_666 . . . ?
O14W K6 W7A O32A 96.2(6) . . . . ?
O67 K6 W7A O32A -148.6(6) 1_455 . . . ?
O8W K6 W7A O32A 39.4(6) 2_666 . . . ?
O20A K6 W7A O32A -38.7(7) . . . . ?
O3A K6 W7A O32A 159.7(5) . . . . ?
O9A K6 W7A O32A 169.3(6) . . . . ?
W2A K6 W7A O32A 156.6(5) . . . . ?
K7 K6 W7A O32A 64.2(5) 2_666 . . . ?
K21 K6 W7A O32A -89.1(5) 1_455 . . . ?
K11 K6 W7A O32A 160.1(5) . . . . ?
K20 K6 W7A O32A -22.2(5) 2_666 . . . ?
O14W K6 W7A O21A -140.1(5) . . . . ?
O67 K6 W7A O21A -24.8(4) 1_455 . . . ?
O8W K6 W7A O21A 163.1(4) 2_666 . . . ?
O20A K6 W7A O21A 85.1(5) . . . . ?
O3A K6 W7A O21A -76.5(3) . . . . ?
O9A K6 W7A O21A -66.9(4) . . . . ?
W2A K6 W7A O21A -79.7(3) . . . . ?
K7 K6 W7A O21A -172.0(3) 2_666 . . . ?
K21 K6 W7A O21A 34.7(3) 1_455 . . . ?
K11 K6 W7A O21A -76.1(3) . . . . ?
K20 K6 W7A O21A 101.6(3) 2_666 . . . ?
O14W K6 W7A O19A 11.6(5) . . . . ?
O67 K6 W7A O19A 126.9(4) 1_455 . . . ?
O8W K6 W7A O19A -45.2(4) 2_666 . . . ?
O20A K6 W7A O19A -123.2(5) . . . . ?
O3A K6 W7A O19A 75.2(3) . . . . ?
O9A K6 W7A O19A 84.8(4) . . . . ?
W2A K6 W7A O19A 72.0(3) . . . . ?
K7 K6 W7A O19A -20.3(3) 2_666 . . . ?
K21 K6 W7A O19A -173.6(3) 1_455 . . . ?
K11 K6 W7A O19A 75.6(3) . . . . ?
K20 K6 W7A O19A -106.7(3) 2_666 . . . ?
O14W K6 W7A O9A -73.1(5) . . . . ?
O67 K6 W7A O9A 42.1(4) 1_455 . . . ?
O8W K6 W7A O9A -130.0(4) 2_666 . . . ?
O20A K6 W7A O9A 152.0(5) . . . . ?
O3A K6 W7A O9A -9.6(3) . . . . ?
W2A K6 W7A O9A -12.8(3) . . . . ?
K7 K6 W7A O9A -105.1(3) 2_666 . . . ?
K21 K6 W7A O9A 101.6(3) 1_455 . . . ?
K11 K6 W7A O9A -9.2(3) . . . . ?
K20 K6 W7A O9A 168.5(3) 2_666 . . . ?
O14W K6 W7A O27A -58.7(5) . . . . ?
O67 K6 W7A O27A 56.5(4) 1_455 . . . ?
O8W K6 W7A O27A -115.5(4) 2_666 . . . ?
O20A K6 W7A O27A 166.4(5) . . . . ?
O3A K6 W7A O27A 4.8(3) . . . . ?
O9A K6 W7A O27A 14.4(4) . . . . ?
W2A K6 W7A O27A 1.7(3) . . . . ?
K7 K6 W7A O27A -90.6(3) 2_666 . . . ?
K21 K6 W7A O27A 116.1(3) 1_455 . . . ?
K11 K6 W7A O27A 5.2(3) . . . . ?
K20 K6 W7A O27A -177.1(3) 2_666 . . . ?
O14W K6 W7A K21 -174.8(4) . . . 1_455 ?
O67 K6 W7A K21 -59.5(4) 1_455 . . 1_455 ?
O8W K6 W7A K21 128.4(3) 2_666 . . 1_455 ?
O20A K6 W7A K21 50.4(5) . . . 1_455 ?
O3A K6 W7A K21 -111.2(2) . . . 1_455 ?
O9A K6 W7A K21 -101.6(3) . . . 1_455 ?
W2A K6 W7A K21 -114.38(15) . . . 1_455 ?
K7 K6 W7A K21 153.31(18) 2_666 . . 1_455 ?
K11 K6 W7A K21 -110.83(18) . . . 1_455 ?
K20 K6 W7A K21 66.88(18) 2_666 . . 1_455 ?
O14W K6 W7A K9 27.9(5) . . . . ?
O67 K6 W7A K9 143.1(3) 1_455 . . . ?
O8W K6 W7A K9 -28.9(4) 2_666 . . . ?
O20A K6 W7A K9 -107.0(5) . . . . ?
O3A K6 W7A K9 91.4(3) . . . . ?
O9A K6 W7A K9 101.0(4) . . . . ?
W2A K6 W7A K9 88.3(3) . . . . ?
K7 K6 W7A K9 -4.0(3) 2_666 . . . ?
K21 K6 W7A K9 -157.3(3) 1_455 . . . ?
K11 K6 W7A K9 91.8(3) . . . . ?
K20 K6 W7A K9 -90.5(3) 2_666 . . . ?
K3 O22A W8A O33A 169.1(4) 1_455 . . . ?
K3 O22A W8A O21A 69.3(4) 1_455 . . . ?
K3 O22A W8A O23A -95.1(4) 1_455 . . . ?
K3 O22A W8A O10A -14.4(4) 1_455 . . . ?
K3 O22A W8A O27A 31(2) 1_455 . . . ?
K3 O22A W8A K9 162.32(15) 1_455 . . . ?
K3 O22A W8A K10 -149.6(3) 1_455 . . . ?
K9 O33A W8A O22A -172.3(5) . . . . ?
K10 O33A W8A O22A 86.6(5) . . . . ?
K9 O33A W8A O21A -72.1(5) . . . . ?
K10 O33A W8A O21A -173.2(4) . . . . ?
K9 O33A W8A O23A 84.7(5) . . . . ?
K10 O33A W8A O23A -16.4(4) . . . . ?
K9 O33A W8A O10A 21.3(17) . . . . ?
K10 O33A W8A O10A -79.8(14) . . . . ?
K9 O33A W8A O27A 0.1(4) . . . . ?
K10 O33A W8A O27A -101.0(4) . . . . ?
K9 O33A W8A K3 -158.4(2) . . . 1_455 ?
K10 O33A W8A K3 100.5(5) . . . 1_455 ?
K10 O33A W8A K9 -101.1(6) . . . . ?
K9 O33A W8A K10 101.1(6) . . . . ?
W7A O21A W8A O22A 172.2(5) . . . . ?
K21 O21A W8A O22A 2.9(7) 1_455 . . . ?
W7A O21A W8A O33A 68.3(6) . . . . ?
K21 O21A W8A O33A -101.0(6) 1_455 . . . ?
W7A O21A W8A O23A -45.4(11) . . . . ?
K21 O21A W8A O23A 145.3(7) 1_455 . . . ?
W7A O21A W8A O10A -96.6(5) . . . . ?
K21 O21A W8A O10A 94.1(6) 1_455 . . . ?
W7A O21A W8A O27A -15.1(5) . . . . ?
K21 O21A W8A O27A 175.7(7) 1_455 . . . ?
W7A O21A W8A K3 -145.9(5) . . . 1_455 ?
K21 O21A W8A K3 44.9(5) 1_455 . . 1_455 ?
W7A O21A W8A K9 34.1(5) . . . . ?
K21 O21A W8A K9 -135.1(6) 1_455 . . . ?
W7A O21A W8A K10 61.6(7) . . . . ?
K21 O21A W8A K10 -107.7(6) 1_455 . . . ?
W9A O23A W8A O22A 133.8(13) . . . . ?
K10 O23A W8A O22A -90.2(4) . . . . ?
W9A O23A W8A O33A -122.8(14) . . . . ?
K10 O23A W8A O33A 13.3(3) . . . . ?
W9A O23A W8A O21A -8.1(19) . . . . ?
K10 O23A W8A O21A 128.0(8) . . . . ?
W9A O23A W8A O10A 43.6(13) . . . . ?
K10 O23A W8A O10A 179.7(3) . . . . ?
W9A O23A W8A O27A -37.1(13) . . . . ?
K10 O23A W8A O27A 99.0(3) . . . . ?
W9A O23A W8A K3 87.7(13) . . . 1_455 ?
K10 O23A W8A K3 -136.21(17) . . . 1_455 ?
W9A O23A W8A K9 -86.9(13) . . . . ?
K10 O23A W8A K9 49.14(19) . . . . ?
W9A O23A W8A K10 -136.0(15) . . . . ?
W3A O10A W8A O22A -126.5(9) . . . . ?
K3 O10A W8A O22A 13.5(4) 1_455 . . . ?
W3A O10A W8A O33A 40.2(19) . . . . ?
K3 O10A W8A O33A -180(32) 1_455 . . . ?
W3A O10A W8A O21A 135.5(9) . . . . ?
K3 O10A W8A O21A -84.5(3) 1_455 . . . ?
W3A O10A W8A O23A -24.6(9) . . . . ?
K3 O10A W8A O23A 115.3(3) 1_455 . . . ?
W3A O10A W8A O27A 61.8(9) . . . . ?
K3 O10A W8A O27A -158.3(3) 1_455 . . . ?
W3A O10A W8A K3 -139.9(10) . . . 1_455 ?
W3A O10A W8A K9 56.4(10) . . . . ?
K3 O10A W8A K9 -163.68(11) 1_455 . . . ?
W3A O10A W8A K10 -24.2(10) . . . . ?
K3 O10A W8A K10 115.7(2) 1_455 . . . ?
P1A O27A W8A O22A -94.0(19) . . . . ?
W7A O27A W8A O22A 49.5(19) . . . . ?
K9 O27A W8A O22A 138.8(18) . . . . ?
P1A O27A W8A O33A 127.1(6) . . . . ?
W7A O27A W8A O33A -89.4(3) . . . . ?
K9 O27A W8A O33A -0.1(3) . . . . ?
P1A O27A W8A O21A -133.6(7) . . . . ?
W7A O27A W8A O21A 10.0(3) . . . . ?
K9 O27A W8A O21A 99.2(3) . . . . ?
P1A O27A W8A O23A 33.8(6) . . . . ?
W7A O27A W8A O23A 177.4(3) . . . . ?
K9 O27A W8A O23A -93.4(3) . . . . ?
P1A O27A W8A O10A -47.5(6) . . . . ?
W7A O27A W8A O10A 96.1(3) . . . . ?
K9 O27A W8A O10A -174.6(3) . . . . ?
P1A O27A W8A K3 -67.4(6) . . . 1_455 ?
W7A O27A W8A K3 76.2(3) . . . 1_455 ?
K9 O27A W8A K3 165.50(11) . . . 1_455 ?
P1A O27A W8A K9 127.1(7) . . . . ?
W7A O27A W8A K9 -89.3(3) . . . . ?
P1A O27A W8A K10 86.9(6) . . . . ?
W7A O27A W8A K10 -129.56(19) . . . . ?
K9 O27A W8A K10 -40.28(19) . . . . ?
O38A K9 W8A O22A -44.7(6) . . . . ?
O32A K9 W8A O22A -92.6(5) . . . . ?
O33A K9 W8A O22A 11.3(7) . . . . ?
O69A K9 W8A O22A 164.9(5) . . . . ?
O39A K9 W8A O22A 24.9(5) . . . . ?
O71A K9 W8A O22A 111.8(5) . . . . ?
O27A K9 W8A O22A -168.8(5) . . . . ?
O55A K9 W8A O22A 45.9(6) . . . . ?
W13A K9 W8A O22A -26.7(5) . . . . ?
K10 K9 W8A O22A 61.0(5) . . . . ?
W7A K9 W8A O22A -115.1(5) . . . . ?
O38A K9 W8A O33A -56.1(6) . . . . ?
O32A K9 W8A O33A -104.0(5) . . . . ?
O69A K9 W8A O33A 153.5(5) . . . . ?
O39A K9 W8A O33A 13.6(5) . . . . ?
O71A K9 W8A O33A 100.4(5) . . . . ?
O27A K9 W8A O33A 179.9(6) . . . . ?
O55A K9 W8A O33A 34.6(6) . . . . ?
W13A K9 W8A O33A -38.0(5) . . . . ?
K10 K9 W8A O33A 49.7(5) . . . . ?
W7A K9 W8A O33A -126.5(5) . . . . ?
O38A K9 W8A O21A 53.0(4) . . . . ?
O32A K9 W8A O21A 5.1(4) . . . . ?
O33A K9 W8A O21A 109.0(6) . . . . ?
O69A K9 W8A O21A -97.4(3) . . . . ?
O39A K9 W8A O21A 122.6(3) . . . . ?
O71A K9 W8A O21A -150.5(3) . . . . ?
O27A K9 W8A O21A -71.1(4) . . . . ?
O55A K9 W8A O21A 143.6(4) . . . . ?
W13A K9 W8A O21A 71.0(3) . . . . ?
K10 K9 W8A O21A 158.7(3) . . . . ?
W7A K9 W8A O21A -17.5(3) . . . . ?
O38A K9 W8A O23A -152.1(4) . . . . ?
O32A K9 W8A O23A 160.0(3) . . . . ?
O33A K9 W8A O23A -96.0(6) . . . . ?
O69A K9 W8A O23A 57.6(3) . . . . ?
O39A K9 W8A O23A -82.4(3) . . . . ?
O71A K9 W8A O23A 4.4(3) . . . . ?
O27A K9 W8A O23A 83.9(4) . . . . ?
O55A K9 W8A O23A -61.4(4) . . . . ?
W13A K9 W8A O23A -134.0(3) . . . . ?
K10 K9 W8A O23A -46.3(3) . . . . ?
W7A K9 W8A O23A 137.5(3) . . . . ?
O38A K9 W8A O10A 131.0(4) . . . . ?
O32A K9 W8A O10A 83.1(4) . . . . ?
O33A K9 W8A O10A -172.9(6) . . . . ?
O69A K9 W8A O10A -19.4(4) . . . . ?
O39A K9 W8A O10A -159.3(4) . . . . ?
O71A K9 W8A O10A -72.5(4) . . . . ?
O27A K9 W8A O10A 6.9(4) . . . . ?
O55A K9 W8A O10A -138.4(4) . . . . ?
W13A K9 W8A O10A 149.0(3) . . . . ?
K10 K9 W8A O10A -123.3(3) . . . . ?
W7A K9 W8A O10A 60.6(3) . . . . ?
O38A K9 W8A O27A 124.1(4) . . . . ?
O32A K9 W8A O27A 76.2(4) . . . . ?
O33A K9 W8A O27A -179.9(6) . . . . ?
O69A K9 W8A O27A -26.3(3) . . . . ?
O39A K9 W8A O27A -166.3(3) . . . . ?
O71A K9 W8A O27A -79.4(3) . . . . ?
O55A K9 W8A O27A -145.3(5) . . . . ?
W13A K9 W8A O27A 142.1(3) . . . . ?
K10 K9 W8A O27A -130.2(3) . . . . ?
W7A K9 W8A O27A 53.6(3) . . . . ?
O38A K9 W8A K3 52.9(4) . . . 1_455 ?
O32A K9 W8A K3 5.0(4) . . . 1_455 ?
O33A K9 W8A K3 108.9(6) . . . 1_455 ?
O69A K9 W8A K3 -97.5(4) . . . 1_455 ?
O39A K9 W8A K3 122.5(4) . . . 1_455 ?
O71A K9 W8A K3 -150.7(3) . . . 1_455 ?
O27A K9 W8A K3 -71.2(4) . . . 1_455 ?
O55A K9 W8A K3 143.5(4) . . . 1_455 ?
W13A K9 W8A K3 70.9(4) . . . 1_455 ?
K10 K9 W8A K3 158.6(3) . . . 1_455 ?
W7A K9 W8A K3 -17.6(3) . . . 1_455 ?
O38A K9 W8A K10 -105.7(3) . . . . ?
O32A K9 W8A K10 -153.6(3) . . . . ?
O33A K9 W8A K10 -49.7(5) . . . . ?
O69A K9 W8A K10 103.9(2) . . . . ?
O39A K9 W8A K10 -36.1(2) . . . . ?
O71A K9 W8A K10 50.8(2) . . . . ?
O27A K9 W8A K10 130.2(3) . . . . ?
O55A K9 W8A K10 -15.1(3) . . . . ?
W13A K9 W8A K10 -87.69(15) . . . . ?
W7A K9 W8A K10 -176.16(7) . . . . ?
O39A K10 W8A O22A -107.9(4) . . . . ?
O22W K10 W8A O22A 31.4(4) 1_455 . . . ?
O34A K10 W8A O22A 121.1(4) . . . . ?
O33A K10 W8A O22A -100.8(5) . . . . ?
O43A K10 W8A O22A -24.5(4) 1_455 . . . ?
O40A K10 W8A O22A 154.4(4) . . . . ?
O23A K10 W8A O22A 99.7(4) . . . . ?
O50A K10 W8A O22A -131.6(4) . . . . ?
O71A K10 W8A O22A 172.9(4) . . . . ?
K9 K10 W8A O22A -143.9(3) . . . . ?
Sn1A K10 W8A O22A 142.5(3) . . . . ?
W14A K10 W8A O22A -110.1(3) . . . . ?
O39A K10 W8A O33A -7.1(5) . . . . ?
O22W K10 W8A O33A 132.2(5) 1_455 . . . ?
O34A K10 W8A O33A -138.1(5) . . . . ?
O43A K10 W8A O33A 76.3(5) 1_455 . . . ?
O40A K10 W8A O33A -104.8(5) . . . . ?
O23A K10 W8A O33A -159.5(5) . . . . ?
O50A K10 W8A O33A -30.8(5) . . . . ?
O71A K10 W8A O33A -86.3(5) . . . . ?
K9 K10 W8A O33A -43.1(4) . . . . ?
Sn1A K10 W8A O33A -116.7(4) . . . . ?
W14A K10 W8A O33A -9.3(4) . . . . ?
O39A K10 W8A O21A 3.0(5) . . . . ?
O22W K10 W8A O21A 142.3(5) 1_455 . . . ?
O34A K10 W8A O21A -128.0(4) . . . . ?
O33A K10 W8A O21A 10.2(6) . . . . ?
O43A K10 W8A O21A 86.4(5) 1_455 . . . ?
O40A K10 W8A O21A -94.7(5) . . . . ?
O23A K10 W8A O21A -149.4(5) . . . . ?
O50A K10 W8A O21A -20.7(5) . . . . ?
O71A K10 W8A O21A -76.1(4) . . . . ?
K9 K10 W8A O21A -33.0(4) . . . . ?
Sn1A K10 W8A O21A -106.6(4) . . . . ?
W14A K10 W8A O21A 0.9(4) . . . . ?
O39A K10 W8A O23A 152.4(4) . . . . ?
O22W K10 W8A O23A -68.3(4) 1_455 . . . ?
O34A K10 W8A O23A 21.4(4) . . . . ?
O33A K10 W8A O23A 159.5(5) . . . . ?
O43A K10 W8A O23A -124.2(4) 1_455 . . . ?
O40A K10 W8A O23A 54.7(4) . . . . ?
O50A K10 W8A O23A 128.7(4) . . . . ?
O71A K10 W8A O23A 73.2(4) . . . . ?
K9 K10 W8A O23A 116.4(3) . . . . ?
Sn1A K10 W8A O23A 42.8(3) . . . . ?
W14A K10 W8A O23A 150.3(3) . . . . ?
O39A K10 W8A O10A 151.9(4) . . . . ?
O22W K10 W8A O10A -68.7(4) 1_455 . . . ?
O34A K10 W8A O10A 20.9(4) . . . . ?
O33A K10 W8A O10A 159.1(5) . . . . ?
O43A K10 W8A O10A -124.6(4) 1_455 . . . ?
O40A K10 W8A O10A 54.2(4) . . . . ?
O23A K10 W8A O10A -0.5(4) . . . . ?
O50A K10 W8A O10A 128.2(4) . . . . ?
O71A K10 W8A O10A 72.8(4) . . . . ?
K9 K10 W8A O10A 115.9(3) . . . . ?
Sn1A K10 W8A O10A 42.4(3) . . . . ?
W14A K10 W8A O10A 149.8(3) . . . . ?
O39A K10 W8A O27A 71.9(3) . . . . ?
O22W K10 W8A O27A -148.8(4) 1_455 . . . ?
O34A K10 W8A O27A -59.1(3) . . . . ?
O33A K10 W8A O27A 79.0(5) . . . . ?
O43A K10 W8A O27A 155.3(3) 1_455 . . . ?
O40A K10 W8A O27A -25.8(3) . . . . ?
O23A K10 W8A O27A -80.5(4) . . . . ?
O50A K10 W8A O27A 48.2(4) . . . . ?
O71A K10 W8A O27A -7.3(3) . . . . ?
K9 K10 W8A O27A 35.9(2) . . . . ?
Sn1A K10 W8A O27A -37.7(2) . . . . ?
W14A K10 W8A O27A 69.8(2) . . . . ?
O39A K10 W8A K3 -137.7(2) . . . 1_455 ?
O22W K10 W8A K3 1.6(3) 1_455 . . 1_455 ?
O34A K10 W8A K3 91.3(2) . . . 1_455 ?
O33A K10 W8A K3 -130.6(4) . . . 1_455 ?
O43A K10 W8A K3 -54.3(3) 1_455 . . 1_455 ?
O40A K10 W8A K3 124.6(3) . . . 1_455 ?
O23A K10 W8A K3 69.9(3) . . . 1_455 ?
O50A K10 W8A K3 -161.4(3) . . . 1_455 ?
O71A K10 W8A K3 143.15(19) . . . 1_455 ?
K9 K10 W8A K3 -173.71(9) . . . 1_455 ?
Sn1A K10 W8A K3 112.72(11) . . . 1_455 ?
W14A K10 W8A K3 -139.82(9) . . . 1_455 ?
O39A K10 W8A K9 36.0(2) . . . . ?
O22W K10 W8A K9 175.3(3) 1_455 . . . ?
O34A K10 W8A K9 -95.0(2) . . . . ?
O33A K10 W8A K9 43.1(4) . . . . ?
O43A K10 W8A K9 119.4(2) 1_455 . . . ?
O40A K10 W8A K9 -61.7(3) . . . . ?
O23A K10 W8A K9 -116.4(3) . . . . ?
O50A K10 W8A K9 12.3(3) . . . . ?
O71A K10 W8A K9 -43.14(18) . . . . ?
Sn1A K10 W8A K9 -73.57(9) . . . . ?
W14A K10 W8A K9 33.88(7) . . . . ?
K13 O24A W9A O34A -100.7(4) . . . . ?
K13 O24A W9A O23A 164.3(4) . . . . ?
K13 O24A W9A O25A -6.0(4) . . . . ?
K13 O24A W9A O11A 79.4(4) . . . . ?
K13 O24A W9A O28A 29(3) . . . . ?
K13 O24A W9A K10 -141.8(3) . . . . ?
Sn1A O34A W9A O24A 121.5(7) . . . . ?
K10 O34A W9A O24A -85.1(5) . . . . ?
Sn1A O34A W9A O23A -135.3(7) . . . . ?
K10 O34A W9A O23A 18.0(4) . . . . ?
Sn1A O34A W9A O25A 19.6(7) . . . . ?
K10 O34A W9A O25A 173.0(4) . . . . ?
Sn1A O34A W9A O11A -58.7(17) . . . . ?
K10 O34A W9A O11A 94.6(13) . . . . ?
Sn1A O34A W9A O28A -53.0(7) . . . . ?
K10 O34A W9A O28A 100.3(4) . . . . ?
Sn1A O34A W9A K13 70.3(7) . . . . ?
K10 O34A W9A K13 -136.4(3) . . . . ?
Sn1A O34A W9A K10 -153.3(10) . . . . ?
W8A O23A W9A O24A -136.9(13) . . . . ?
K10 O23A W9A O24A 87.2(4) . . . . ?
W8A O23A W9A O34A 121.3(13) . . . . ?
K10 O23A W9A O34A -14.6(3) . . . . ?
W8A O23A W9A O25A 20.6(19) . . . . ?
K10 O23A W9A O25A -115.3(8) . . . . ?
W8A O23A W9A O11A -43.3(13) . . . . ?
K10 O23A W9A O11A -179.2(3) . . . . ?
W8A O23A W9A O28A 38.2(13) . . . . ?
K10 O23A W9A O28A -97.7(3) . . . . ?
W8A O23A W9A K13 -113.1(12) . . . . ?
K10 O23A W9A K13 111.0(4) . . . . ?
W8A O23A W9A K10 135.9(15) . . . . ?
W4A O25A W9A O24A -175.1(5) . . . . ?
K13 O25A W9A O24A 5.9(4) . . . . ?
W4A O25A W9A O34A -73.4(5) . . . . ?
K13 O25A W9A O34A 107.6(4) . . . . ?
W4A O25A W9A O23A 27.3(11) . . . . ?
K13 O25A W9A O23A -151.7(7) . . . . ?
W4A O25A W9A O11A 91.1(5) . . . . ?
K13 O25A W9A O11A -87.9(3) . . . . ?
W4A O25A W9A O28A 9.1(4) . . . . ?
K13 O25A W9A O28A -169.9(4) . . . . ?
W4A O25A W9A K13 179.0(7) . . . . ?
W4A O25A W9A K10 -67.0(6) . . . . ?
K13 O25A W9A K10 114.0(3) . . . . ?
W3A O11A W9A O24A 123.3(9) . . . . ?
W3A O11A W9A O34A -56.5(18) . . . . ?
W3A O11A W9A O23A 21.3(8) . . . . ?
W3A O11A W9A O25A -135.9(9) . . . . ?
W3A O11A W9A O28A -62.3(8) . . . . ?
W3A O11A W9A K13 172.4(9) . . . . ?
W3A O11A W9A K10 20.3(11) . . . . ?
P1A O28A W9A O24A 99(3) . . . . ?
W4A O28A W9A O24A -42(3) . . . . ?
P1A O28A W9A O34A -131.3(6) . . . . ?
W4A O28A W9A O34A 88.1(4) . . . . ?
P1A O28A W9A O23A -37.9(6) . . . . ?
W4A O28A W9A O23A -178.5(3) . . . . ?
P1A O28A W9A O25A 134.3(7) . . . . ?
W4A O28A W9A O25A -6.3(3) . . . . ?
P1A O28A W9A O11A 47.1(6) . . . . ?
W4A O28A W9A O11A -93.4(3) . . . . ?
P1A O28A W9A K13 124.8(5) . . . . ?
W4A O28A W9A K13 -15.8(4) . . . . ?
P1A O28A W9A K10 -90.9(6) . . . . ?
W4A O28A W9A K10 128.5(2) . . . . ?
O20W K13 W9A O24A 41.9(5) 2_666 . . . ?
O24 K13 W9A O24A -38.8(6) 1_465 . . . ?
O18W K13 W9A O24A 126.1(5) 2_666 . . . ?
K16A K13 W9A O24A 146.6(6) 2_666 . . . ?
O25A K13 W9A O24A -172.4(6) . . . . ?
K16 K13 W9A O24A 145.9(5) 2_666 . . . ?
O20W K13 W9A O34A 133.6(4) 2_666 . . . ?
O24 K13 W9A O34A 53.0(5) 1_465 . . . ?
O18W K13 W9A O34A -142.1(4) 2_666 . . . ?
K16A K13 W9A O34A -121.6(5) 2_666 . . . ?
O24A K13 W9A O34A 91.7(5) . . . . ?
O25A K13 W9A O34A -80.7(4) . . . . ?
K16 K13 W9A O34A -122.4(3) 2_666 . . . ?
O20W K13 W9A O23A 10.9(6) 2_666 . . . ?
O24 K13 W9A O23A -69.8(7) 1_465 . . . ?
O18W K13 W9A O23A 95.1(6) 2_666 . . . ?
K16A K13 W9A O23A 115.6(6) 2_666 . . . ?
O24A K13 W9A O23A -31.0(7) . . . . ?
O25A K13 W9A O23A 156.6(6) . . . . ?
K16 K13 W9A O23A 114.9(5) 2_666 . . . ?
O20W K13 W9A O25A -145.7(5) 2_666 . . . ?
O24 K13 W9A O25A 133.7(6) 1_465 . . . ?
O18W K13 W9A O25A -61.4(4) 2_666 . . . ?
K16A K13 W9A O25A -40.9(5) 2_666 . . . ?
O24A K13 W9A O25A 172.4(6) . . . . ?
K16 K13 W9A O25A -41.7(4) 2_666 . . . ?
O20W K13 W9A O11A -58.6(4) 2_666 . . . ?
O24 K13 W9A O11A -139.2(5) 1_465 . . . ?
O18W K13 W9A O11A 25.7(4) 2_666 . . . ?
K16A K13 W9A O11A 46.2(5) 2_666 . . . ?
O24A K13 W9A O11A -100.5(5) . . . . ?
O25A K13 W9A O11A 87.1(4) . . . . ?
K16 K13 W9A O11A 45.4(3) 2_666 . . . ?
O20W K13 W9A O28A -134.1(4) 2_666 . . . ?
O24 K13 W9A O28A 145.3(4) 1_465 . . . ?
O18W K13 W9A O28A -49.8(4) 2_666 . . . ?
K16A K13 W9A O28A -29.3(5) 2_666 . . . ?
O24A K13 W9A O28A -176.0(5) . . . . ?
O25A K13 W9A O28A 11.6(4) . . . . ?
K16 K13 W9A O28A -30.1(4) 2_666 . . . ?
O20W K13 W9A K10 96.6(3) 2_666 . . . ?
O24 K13 W9A K10 16.0(5) 1_465 . . . ?
O18W K13 W9A K10 -179.1(3) 2_666 . . . ?
K16A K13 W9A K10 -158.6(4) 2_666 . . . ?
O24A K13 W9A K10 54.7(5) . . . . ?
O25A K13 W9A K10 -117.7(3) . . . . ?
K16 K13 W9A K10 -159.39(15) 2_666 . . . ?
O39A K10 W9A O24A -164.1(5) . . . . ?
O22W K10 W9A O24A -31.5(4) 1_455 . . . ?
O34A K10 W9A O24A 100.9(5) . . . . ?
O33A K10 W9A O24A -121.6(4) . . . . ?
O43A K10 W9A O24A -4.1(5) 1_455 . . . ?
O40A K10 W9A O24A 102.3(4) . . . . ?
O23A K10 W9A O24A -101.7(5) . . . . ?
O50A K10 W9A O24A 121.3(4) . . . . ?
O71A K10 W9A O24A 148.9(4) . . . . ?
K9 K10 W9A O24A -166.1(3) . . . . ?
Sn1A K10 W9A O24A 111.7(3) . . . . ?
W14A K10 W9A O24A 164.7(4) . . . . ?
O39A K10 W9A O34A 95.0(5) . . . . ?
O22W K10 W9A O34A -132.4(5) 1_455 . . . ?
O33A K10 W9A O34A 137.5(5) . . . . ?
O43A K10 W9A O34A -105.0(5) 1_455 . . . ?
O40A K10 W9A O34A 1.5(4) . . . . ?
O23A K10 W9A O34A 157.5(5) . . . . ?
O50A K10 W9A O34A 20.4(5) . . . . ?
O71A K10 W9A O34A 48.0(5) . . . . ?
K9 K10 W9A O34A 93.0(4) . . . . ?
Sn1A K10 W9A O34A 10.8(4) . . . . ?
W14A K10 W9A O34A 63.8(4) . . . . ?
O39A K10 W9A O23A -62.5(4) . . . . ?
O22W K10 W9A O23A 70.2(4) 1_455 . . . ?
O34A K10 W9A O23A -157.5(5) . . . . ?
O33A K10 W9A O23A -19.9(4) . . . . ?
O43A K10 W9A O23A 97.5(5) 1_455 . . . ?
O40A K10 W9A O23A -156.0(4) . . . . ?
O50A K10 W9A O23A -137.1(4) . . . . ?
O71A K10 W9A O23A -109.5(4) . . . . ?
K9 K10 W9A O23A -64.5(3) . . . . ?
Sn1A K10 W9A O23A -146.6(3) . . . . ?
W14A K10 W9A O23A -93.7(4) . . . . ?
O39A K10 W9A O25A 85.3(5) . . . . ?
O22W K10 W9A O25A -142.0(4) 1_455 . . . ?
O34A K10 W9A O25A -9.7(5) . . . . ?
O33A K10 W9A O25A 127.9(4) . . . . ?
O43A K10 W9A O25A -114.7(5) 1_455 . . . ?
O40A K10 W9A O25A -8.2(4) . . . . ?
O23A K10 W9A O25A 147.8(5) . . . . ?
O50A K10 W9A O25A 10.7(4) . . . . ?
O71A K10 W9A O25A 38.3(4) . . . . ?
K9 K10 W9A O25A 83.3(3) . . . . ?
Sn1A K10 W9A O25A 1.2(3) . . . . ?
W14A K10 W9A O25A 54.1(4) . . . . ?
O39A K10 W9A O11A -61.4(5) . . . . ?
O22W K10 W9A O11A 71.3(5) 1_455 . . . ?
O34A K10 W9A O11A -156.3(5) . . . . ?
O33A K10 W9A O11A -18.8(4) . . . . ?
O43A K10 W9A O11A 98.7(5) 1_455 . . . ?
O40A K10 W9A O11A -154.9(4) . . . . ?
O23A K10 W9A O11A 1.1(5) . . . . ?
O50A K10 W9A O11A -135.9(4) . . . . ?
O71A K10 W9A O11A -108.3(4) . . . . ?
K9 K10 W9A O11A -63.4(4) . . . . ?
Sn1A K10 W9A O11A -145.5(3) . . . . ?
W14A K10 W9A O11A -92.6(4) . . . . ?
O39A K10 W9A O28A 17.0(4) . . . . ?
O22W K10 W9A O28A 149.7(4) 1_455 . . . ?
O34A K10 W9A O28A -77.9(5) . . . . ?
O33A K10 W9A O28A 59.6(3) . . . . ?
O43A K10 W9A O28A 177.0(4) 1_455 . . . ?
O40A K10 W9A O28A -76.5(3) . . . . ?
O23A K10 W9A O28A 79.5(4) . . . . ?
O50A K10 W9A O28A -57.6(3) . . . . ?
O71A K10 W9A O28A -30.0(3) . . . . ?
K9 K10 W9A O28A 15.0(2) . . . . ?
Sn1A K10 W9A O28A -67.1(2) . . . . ?
W14A K10 W9A O28A -14.2(3) . . . . ?
O39A K10 W9A K13 157.0(3) . . . . ?
O22W K10 W9A K13 -70.4(3) 1_455 . . . ?
O34A K10 W9A K13 62.0(4) . . . . ?
O33A K10 W9A K13 -160.5(2) . . . . ?
O43A K10 W9A K13 -43.0(4) 1_455 . . . ?
O40A K10 W9A K13 63.4(2) . . . . ?
O23A K10 W9A K13 -140.6(3) . . . . ?
O50A K10 W9A K13 82.4(3) . . . . ?
O71A K10 W9A K13 110.0(2) . . . . ?
K9 K10 W9A K13 154.97(15) . . . . ?
Sn1A K10 W9A K13 72.83(16) . . . . ?
W14A K10 W9A K13 125.8(2) . . . . ?
Sn1A O35A W10A O41A 122.4(8) . . . . ?
K8 O35A W10A O41A -80.6(4) . . . . ?
Sn1A O35A W10A O52A 22.2(8) . . . . ?
K8 O35A W10A O52A 179.2(4) . . . . ?
Sn1A O35A W10A O42A -134.7(8) . . . . ?
K8 O35A W10A O42A 22.3(4) . . . . ?
Sn1A O35A W10A O56A -60.5(15) . . . . ?
K8 O35A W10A O56A 96.5(11) . . . . ?
Sn1A O35A W10A O53A -51.3(8) . . . . ?
K8 O35A W10A O53A 105.7(3) . . . . ?
Sn1A O35A W10A K8 -157.0(10) . . . . ?
W15A O52A W10A O41A -171.5(6) . . . . ?
W15A O52A W10A O35A -69.5(6) . . . . ?
W15A O52A W10A O42A 23.1(13) . . . . ?
W15A O52A W10A O56A 91.0(6) . . . . ?
W15A O52A W10A O53A 9.5(5) . . . . ?
W15A O52A W10A K8 -68.6(7) . . . . ?
W11A O42A W10A O41A -122.0(10) . . . . ?
K8 O42A W10A O41A 79.9(4) . . . . ?
W11A O42A W10A O35A 136.0(10) . . . . ?
K8 O42A W10A O35A -22.1(4) . . . . ?
W11A O42A W10A O52A 43.2(17) . . . . ?
K8 O42A W10A O52A -114.9(9) . . . . ?
W11A O42A W10A O56A -25.0(10) . . . . ?
K8 O42A W10A O56A 176.9(4) . . . . ?
W11A O42A W10A O53A 56.4(10) . . . . ?
K8 O42A W10A O53A -101.7(3) . . . . ?
W11A O42A W10A K8 158.1(12) . . . . ?
W16A O56A W10A O41A 129.4(12) . . . . ?
W16A O56A W10A O35A -47.8(19) . . . . ?
W16A O56A W10A O52A -131.2(12) . . . . ?
W16A O56A W10A O42A 27.4(12) . . . . ?
W16A O56A W10A O53A -56.9(12) . . . . ?
W16A O56A W10A K8 30.4(14) . . . . ?
P2A O53A W10A O41A 124(3) . . . . ?
W15A O53A W10A O41A -15(4) . . . . ?
P2A O53A W10A O35A -133.7(7) . . . . ?
W15A O53A W10A O35A 88.0(3) . . . . ?
P2A O53A W10A O52A 132.3(7) . . . . ?
W15A O53A W10A O52A -6.1(3) . . . . ?
P2A O53A W10A O42A -42.4(6) . . . . ?
W15A O53A W10A O42A 179.3(3) . . . . ?
P2A O53A W10A O56A 43.2(6) . . . . ?
W15A O53A W10A O56A -95.1(3) . . . . ?
P2A O53A W10A K8 -88.8(6) . . . . ?
W15A O53A W10A K8 132.84(19) . . . . ?
O32W K8 W10A O41A 32.1(6) . . . . ?
O29A K8 W10A O41A 108.6(4) . . . . ?
O22W K8 W10A O41A -82.4(5) . . . . ?
O42A K8 W10A O41A -106.1(5) . . . . ?
O35A K8 W10A O41A 104.9(5) . . . . ?
O15A K8 W10A O41A 129.4(4) . . . . ?
O36A K8 W10A O41A -130.7(4) . . . . ?
O30A K8 W10A O41A -158.9(4) . . . . ?
W4A K8 W10A O41A 107.8(3) . . . . ?
W11A K8 W10A O41A -112.3(3) . . . . ?
W19A K8 W10A O41A -155.3(3) . . . . ?
O32W K8 W10A O35A -72.8(6) . . . . ?
O29A K8 W10A O35A 3.7(4) . . . . ?
O22W K8 W10A O35A 172.7(5) . . . . ?
O42A K8 W10A O35A 149.0(5) . . . . ?
O15A K8 W10A O35A 24.5(5) . . . . ?
O36A K8 W10A O35A 124.4(4) . . . . ?
O30A K8 W10A O35A 96.2(4) . . . . ?
W4A K8 W10A O35A 2.9(4) . . . . ?
W11A K8 W10A O35A 142.8(4) . . . . ?
W19A K8 W10A O35A 99.8(4) . . . . ?
O32W K8 W10A O52A -74.0(6) . . . . ?
O29A K8 W10A O52A 2.5(5) . . . . ?
O22W K8 W10A O52A 171.5(5) . . . . ?
O42A K8 W10A O52A 147.9(5) . . . . ?
O35A K8 W10A O52A -1.2(6) . . . . ?
O15A K8 W10A O52A 23.3(5) . . . . ?
O36A K8 W10A O52A 123.2(4) . . . . ?
O30A K8 W10A O52A 95.1(5) . . . . ?
W4A K8 W10A O52A 1.7(4) . . . . ?
W11A K8 W10A O52A 141.6(4) . . . . ?
W19A K8 W10A O52A 98.6(4) . . . . ?
O32W K8 W10A O42A 138.2(6) . . . . ?
O29A K8 W10A O42A -145.4(4) . . . . ?
O22W K8 W10A O42A 23.7(5) . . . . ?
O35A K8 W10A O42A -149.0(5) . . . . ?
O15A K8 W10A O42A -124.6(5) . . . . ?
O36A K8 W10A O42A -24.7(4) . . . . ?
O30A K8 W10A O42A -52.8(4) . . . . ?
W4A K8 W10A O42A -146.2(4) . . . . ?
W11A K8 W10A O42A -6.2(4) . . . . ?
W19A K8 W10A O42A -49.2(4) . . . . ?
O32W K8 W10A O56A 134.0(6) . . . . ?
O29A K8 W10A O56A -149.5(4) . . . . ?
O22W K8 W10A O56A 19.5(5) . . . . ?
O42A K8 W10A O56A -4.2(5) . . . . ?
O35A K8 W10A O56A -153.2(5) . . . . ?
O15A K8 W10A O56A -128.7(4) . . . . ?
O36A K8 W10A O56A -28.8(4) . . . . ?
O30A K8 W10A O56A -57.0(4) . . . . ?
W4A K8 W10A O56A -150.3(4) . . . . ?
W11A K8 W10A O56A -10.4(4) . . . . ?
W19A K8 W10A O56A -53.4(4) . . . . ?
O32W K8 W10A O53A -144.5(5) . . . . ?
O29A K8 W10A O53A -68.1(3) . . . . ?
O22W K8 W10A O53A 101.0(4) . . . . ?
O42A K8 W10A O53A 77.3(4) . . . . ?
O35A K8 W10A O53A -71.7(4) . . . . ?
O15A K8 W10A O53A -47.3(3) . . . . ?
O36A K8 W10A O53A 52.6(3) . . . . ?
O30A K8 W10A O53A 24.5(3) . . . . ?
W4A K8 W10A O53A -68.9(2) . . . . ?
W11A K8 W10A O53A 71.1(2) . . . . ?
W19A K8 W10A O53A 28.1(2) . . . . ?
K10 O43A W11A O57A -161.5(6) 1_655 . . . ?
K10 O43A W11A O42A 108.7(7) 1_655 . . . ?
K10 O43A W11A O44A -70.4(7) 1_655 . . . ?
K10 O43A W11A O36A 17.0(7) 1_655 . . . ?
K10 O43A W11A O54A -55(3) 1_655 . . . ?
K10 O43A W11A K8 64.0(6) 1_655 . . . ?
W16A O57A W11A O43A -133.7(10) . . . . ?
K20 O57A W11A O43A 77.9(4) . . . . ?
W16A O57A W11A O42A -30.6(10) . . . . ?
K20 O57A W11A O42A -179.1(4) . . . . ?
W16A O57A W11A O44A 126.6(10) . . . . ?
K20 O57A W11A O44A -21.8(4) . . . . ?
W16A O57A W11A O36A 50.9(17) . . . . ?
K20 O57A W11A O36A -97.6(11) . . . . ?
W16A O57A W11A O54A 54.3(10) . . . . ?
K20 O57A W11A O54A -94.2(3) . . . . ?
W16A O57A W11A K8 -35.6(12) . . . . ?
K20 O57A W11A K8 175.89(15) . . . . ?
W10A O42A W11A O43A 127.1(10) . . . . ?
K8 O42A W11A O43A -75.0(4) . . . . ?
W10A O42A W11A O57A 27.0(10) . . . . ?
K8 O42A W11A O57A -175.0(4) . . . . ?
W10A O42A W11A O44A -55.2(16) . . . . ?
K8 O42A W11A O44A 102.8(9) . . . . ?
W10A O42A W11A O36A -133.6(10) . . . . ?
K8 O42A W11A O36A 24.3(4) . . . . ?
W10A O42A W11A O54A -55.2(10) . . . . ?
K8 O42A W11A O54A 102.7(3) . . . . ?
W10A O42A W11A K8 -157.9(12) . . . . ?
W12A O44A W11A O43A 174.2(5) . . . . ?
K20 O44A W11A O43A -76.8(4) . . . . ?
W12A O44A W11A O57A -85.3(5) . . . . ?
K20 O44A W11A O57A 23.6(4) . . . . ?
W12A O44A W11A O42A -3.5(13) . . . . ?
K20 O44A W11A O42A 105.4(9) . . . . ?
W12A O44A W11A O36A 75.7(5) . . . . ?
K20 O44A W11A O36A -175.4(4) . . . . ?
W12A O44A W11A O54A -3.5(4) . . . . ?
K20 O44A W11A O54A 105.4(4) . . . . ?
W12A O44A W11A K8 77.0(6) . . . . ?
K20 O44A W11A K8 -174.10(15) . . . . ?
W19A O36A W11A O43A -144.2(8) . . . . ?
K8 O36A W11A O43A 79.6(4) . . . . ?
W19A O36A W11A O57A 31.3(17) . . . . ?
K8 O36A W11A O57A -104.9(10) . . . . ?
W19A O36A W11A O42A 112.4(8) . . . . ?
K8 O36A W11A O42A -23.8(4) . . . . ?
W19A O36A W11A O44A -45.0(8) . . . . ?
K8 O36A W11A O44A 178.7(4) . . . . ?
W19A O36A W11A O54A 27.9(8) . . . . ?
K8 O36A W11A O54A -108.4(3) . . . . ?
W19A O36A W11A K8 136.2(10) . . . . ?
P2A O54A W11A O43A -157(2) . . . . ?
W12A O54A W11A O43A -13(3) . . . . ?
P2A O54A W11A O57A -49.2(6) . . . . ?
W12A O54A W11A O57A 94.4(3) . . . . ?
P2A O54A W11A O42A 38.9(6) . . . . ?
W12A O54A W11A O42A -177.5(4) . . . . ?
P2A O54A W11A O44A -141.1(7) . . . . ?
W12A O54A W11A O44A 2.5(3) . . . . ?
P2A O54A W11A O36A 129.6(7) . . . . ?
W12A O54A W11A O36A -86.8(3) . . . . ?
P2A O54A W11A K8 84.5(6) . . . . ?
W12A O54A W11A K8 -131.9(2) . . . . ?
O32W K8 W11A O43A 57.3(8) . . . . ?
O29A K8 W11A O43A 169.4(4) . . . . ?
O22W K8 W11A O43A -39.8(4) . . . . ?
O42A K8 W11A O43A 109.9(5) . . . . ?
O35A K8 W11A O43A 132.6(4) . . . . ?
O15A K8 W11A O43A -118.6(4) . . . . ?
O36A K8 W11A O43A -103.7(5) . . . . ?
O30A K8 W11A O43A -100.0(3) . . . . ?
W4A K8 W11A O43A -159.9(3) . . . . ?
W10A K8 W11A O43A 116.3(3) . . . . ?
W19A K8 W11A O43A -117.7(3) . . . . ?
O32W K8 W11A O57A -45.7(8) . . . . ?
O29A K8 W11A O57A 66.4(4) . . . . ?
O22W K8 W11A O57A -142.8(4) . . . . ?
O42A K8 W11A O57A 6.9(5) . . . . ?
O35A K8 W11A O57A 29.6(4) . . . . ?
O15A K8 W11A O57A 138.4(4) . . . . ?
O36A K8 W11A O57A 153.3(5) . . . . ?
O30A K8 W11A O57A 157.0(4) . . . . ?
W4A K8 W11A O57A 97.2(4) . . . . ?
W10A K8 W11A O57A 13.3(4) . . . . ?
W19A K8 W11A O57A 139.3(4) . . . . ?
O32W K8 W11A O42A -52.5(8) . . . . ?
O29A K8 W11A O42A 59.5(4) . . . . ?
O22W K8 W11A O42A -149.6(5) . . . . ?
O35A K8 W11A O42A 22.7(4) . . . . ?
O15A K8 W11A O42A 131.5(5) . . . . ?
O36A K8 W11A O42A 146.4(5) . . . . ?
O30A K8 W11A O42A 150.1(4) . . . . ?
W4A K8 W11A O42A 90.3(4) . . . . ?
W10A K8 W11A O42A 6.4(4) . . . . ?
W19A K8 W11A O42A 132.4(4) . . . . ?
O32W K8 W11A O44A 159.3(8) . . . . ?
O29A K8 W11A O44A -88.6(4) . . . . ?
O22W K8 W11A O44A 62.2(5) . . . . ?
O42A K8 W11A O44A -148.1(5) . . . . ?
O35A K8 W11A O44A -125.4(4) . . . . ?
O15A K8 W11A O44A -16.7(4) . . . . ?
O36A K8 W11A O44A -1.7(5) . . . . ?
O30A K8 W11A O44A 2.0(4) . . . . ?
W4A K8 W11A O44A -57.9(4) . . . . ?
W10A K8 W11A O44A -141.7(4) . . . . ?
W19A K8 W11A O44A -15.7(4) . . . . ?
O32W K8 W11A O36A 161.0(8) . . . . ?
O29A K8 W11A O36A -86.9(4) . . . . ?
O22W K8 W11A O36A 63.9(5) . . . . ?
O42A K8 W11A O36A -146.4(5) . . . . ?
O35A K8 W11A O36A -123.7(4) . . . . ?
O15A K8 W11A O36A -14.9(4) . . . . ?
O30A K8 W11A O36A 3.7(4) . . . . ?
W4A K8 W11A O36A -56.1(4) . . . . ?
W10A K8 W11A O36A -140.0(4) . . . . ?
W19A K8 W11A O36A -14.0(4) . . . . ?
O32W K8 W11A O54A -129.8(7) . . . . ?
O29A K8 W11A O54A -17.8(3) . . . . ?
O22W K8 W11A O54A 133.1(3) . . . . ?
O42A K8 W11A O54A -77.3(4) . . . . ?
O35A K8 W11A O54A -54.5(3) . . . . ?
O15A K8 W11A O54A 54.2(3) . . . . ?
O36A K8 W11A O54A 69.1(4) . . . . ?
O30A K8 W11A O54A 72.8(3) . . . . ?
W4A K8 W11A O54A 13.0(3) . . . . ?
W10A K8 W11A O54A -70.9(2) . . . . ?
W19A K8 W11A O54A 55.1(2) . . . . ?
W13A O46A W12A O45A -127.2(12) . . . . ?
W13A O46A W12A O58A -27.4(12) . . . . ?
W13A O46A W12A O44A 58.8(18) . . . . ?
W13A O46A W12A O37A 134.3(12) . . . . ?
W13A O46A W12A O54A 55.3(12) . . . . ?
W13A O46A W12A K20 -41.2(14) . . . . ?
W17A O58A W12A O45A 128.6(9) . . . . ?
K20 O58A W12A O45A -62.4(5) . . . . ?
W17A O58A W12A O46A 25.6(9) . . . . ?
K20 O58A W12A O46A -165.4(4) . . . . ?
W17A O58A W12A O44A -133.5(9) . . . . ?
K20 O58A W12A O44A 35.5(4) . . . . ?
W17A O58A W12A O37A -64.4(17) . . . . ?
K20 O58A W12A O37A 104.6(11) . . . . ?
W17A O58A W12A O54A -59.4(9) . . . . ?
K20 O58A W12A O54A 109.6(4) . . . . ?
W17A O58A W12A K20 -169.0(12) . . . . ?
W11A O44A W12A O45A -174.1(5) . . . . ?
K20 O44A W12A O45A 69.5(4) . . . . ?
W11A O44A W12A O46A 0.0(14) . . . . ?
K20 O44A W12A O46A -116.4(10) . . . . ?
W11A O44A W12A O58A 86.4(5) . . . . ?
K20 O44A W12A O58A -30.0(3) . . . . ?
W11A O44A W12A O37A -76.5(5) . . . . ?
K20 O44A W12A O37A 167.1(4) . . . . ?
W11A O44A W12A O54A 3.6(4) . . . . ?
K20 O44A W12A O54A -112.8(3) . . . . ?
W11A O44A W12A K20 116.4(6) . . . . ?
W19A O37A W12A O45A 146.6(9) . . . . ?
W19A O37A W12A O46A -110.4(9) . . . . ?
W19A O37A W12A O58A -20.4(18) . . . . ?
W19A O37A W12A O44A 49.3(9) . . . . ?
W19A O37A W12A O54A -25.5(8) . . . . ?
W19A O37A W12A K20 64.7(10) . . . . ?
P2A O54A W12A O45A 158(3) . . . . ?
W11A O54A W12A O45A 14(3) . . . . ?
P2A O54A W12A O46A -39.8(6) . . . . ?
W11A O54A W12A O46A 176.2(4) . . . . ?
P2A O54A W12A O58A 50.7(6) . . . . ?
W11A O54A W12A O58A -93.3(3) . . . . ?
P2A O54A W12A O44A 141.5(7) . . . . ?
W11A O54A W12A O44A -2.5(3) . . . . ?
P2A O54A W12A O37A -130.9(7) . . . . ?
W11A O54A W12A O37A 85.1(3) . . . . ?
P2A O54A W12A K20 92.3(6) . . . . ?
W11A O54A W12A K20 -51.6(3) . . . . ?
O49A K20 W12A O45A -82.6(5) 1_655 . . . ?
O58A K20 W12A O45A 116.9(5) . . . . ?
O64A K20 W12A O45A 145.9(4) . . . . ?
O44A K20 W12A O45A -108.7(5) . . . . ?
O57A K20 W12A O45A -162.2(4) . . . . ?
W17A K20 W12A O45A 120.5(3) . . . . ?
W16A K20 W12A O45A 172.0(4) . . . . ?
K6 K20 W12A O45A 40.3(3) 2_666 . . . ?
O49A K20 W12A O46A -179.5(5) 1_655 . . . ?
O58A K20 W12A O46A 20.0(6) . . . . ?
O64A K20 W12A O46A 49.0(5) . . . . ?
O44A K20 W12A O46A 154.4(5) . . . . ?
O57A K20 W12A O46A 100.9(4) . . . . ?
W17A K20 W12A O46A 23.6(4) . . . . ?
W16A K20 W12A O46A 75.1(4) . . . . ?
K6 K20 W12A O46A -56.6(4) 2_666 . . . ?
O49A K20 W12A O58A 160.5(6) 1_655 . . . ?
O64A K20 W12A O58A 29.0(4) . . . . ?
O44A K20 W12A O58A 134.4(5) . . . . ?
O57A K20 W12A O58A 80.9(4) . . . . ?
W17A K20 W12A O58A 3.6(4) . . . . ?
W16A K20 W12A O58A 55.1(4) . . . . ?
K6 K20 W12A O58A -76.6(4) 2_666 . . . ?
O49A K20 W12A O44A 26.1(4) 1_655 . . . ?
O58A K20 W12A O44A -134.4(5) . . . . ?
O64A K20 W12A O44A -105.3(4) . . . . ?
O57A K20 W12A O44A -53.4(4) . . . . ?
W17A K20 W12A O44A -130.8(3) . . . . ?
W16A K20 W12A O44A -79.3(3) . . . . ?
K6 K20 W12A O44A 149.0(3) 2_666 . . . ?
O49A K20 W12A O37A 7.1(6) 1_655 . . . ?
O58A K20 W12A O37A -153.4(5) . . . . ?
O64A K20 W12A O37A -124.4(4) . . . . ?
O44A K20 W12A O37A -19.1(5) . . . . ?
O57A K20 W12A O37A -72.5(5) . . . . ?
W17A K20 W12A O37A -149.8(4) . . . . ?
W16A K20 W12A O37A -98.4(4) . . . . ?
K6 K20 W12A O37A 130.0(4) 2_666 . . . ?
O49A K20 W12A O54A 89.7(4) 1_655 . . . ?
O58A K20 W12A O54A -70.7(5) . . . . ?
O64A K20 W12A O54A -41.7(3) . . . . ?
O44A K20 W12A O54A 63.6(4) . . . . ?
O57A K20 W12A O54A 10.2(3) . . . . ?
W17A K20 W12A O54A -67.1(2) . . . . ?
W16A K20 W12A O54A -15.7(2) . . . . ?
K6 K20 W12A O54A -147.3(2) 2_666 . . . ?
K7 O47A W13A O38A -171.1(5) . . . . ?
K14 O47A W13A O38A -32.8(7) . . . . ?
K21 O47A W13A O38A 76.4(8) 2_666 . . . ?
K7 O47A W13A O48A 90.8(5) . . . . ?
K14 O47A W13A O48A -130.8(6) . . . . ?
K21 O47A W13A O48A -21.6(8) 2_666 . . . ?
K7 O47A W13A O46A -75.2(5) . . . . ?
K14 O47A W13A O46A 63.2(6) . . . . ?
K21 O47A W13A O46A 172.4(7) 2_666 . . . ?
K7 O47A W13A O59A 6.3(5) . . . . ?
K14 O47A W13A O59A 144.7(6) . . . . ?
K21 O47A W13A O59A -106.1(7) 2_666 . . . ?
K7 O47A W13A O55A 32(2) . . . . ?
K14 O47A W13A O55A 170.0(18) . . . . ?
K21 O47A W13A O55A -81(2) 2_666 . . . ?
K7 O47A W13A K9 -164.48(15) . . . . ?
K14 O47A W13A K9 -26.2(9) . . . . ?
K21 O47A W13A K9 83.0(8) 2_666 . . . ?
K14 O47A W13A K7 138.3(8) . . . . ?
K21 O47A W13A K7 -112.5(9) 2_666 . . . ?
K9 O38A W13A O47A 172.6(5) . . . . ?
K9 O38A W13A O48A -83.8(5) . . . . ?
K9 O38A W13A O46A 68.7(5) . . . . ?
K9 O38A W13A O59A 4(2) . . . . ?
K9 O38A W13A O55A -11.5(5) . . . . ?
K9 O38A W13A K7 163.01(17) . . . . ?
W14A O48A W13A O47A 175.6(6) . . . . ?
W14A O48A W13A O38A 73.3(6) . . . . ?
W14A O48A W13A O46A -33.7(11) . . . . ?
W14A O48A W13A O59A -94.0(6) . . . . ?
W14A O48A W13A O55A -14.0(5) . . . . ?
W14A O48A W13A K9 36.5(5) . . . . ?
W14A O48A W13A K7 -142.0(5) . . . . ?
W12A O46A W13A O47A 115.5(12) . . . . ?
W12A O46A W13A O38A -142.7(12) . . . . ?
W12A O46A W13A O48A -35.1(17) . . . . ?
W12A O46A W13A O59A 25.8(12) . . . . ?
W12A O46A W13A O55A -54.2(12) . . . . ?
W12A O46A W13A K9 -108.0(12) . . . . ?
W12A O46A W13A K7 75.5(12) . . . . ?
W17A O59A W13A O47A -131.1(12) . . . . ?
K7 O59A W13A O47A -5.5(4) . . . . ?
W17A O59A W13A O38A 37(3) . . . . ?
K7 O59A W13A O38A 162.9(18) . . . . ?
W17A O59A W13A O48A 126.7(12) . . . . ?
K7 O59A W13A O48A -107.7(4) . . . . ?
W17A O59A W13A O46A -28.3(11) . . . . ?
K7 O59A W13A O46A 97.4(3) . . . . ?
W17A O59A W13A O55A 53.5(11) . . . . ?
K7 O59A W13A O55A 179.2(3) . . . . ?
W17A O59A W13A K9 40.8(13) . . . . ?
K7 O59A W13A K9 166.38(10) . . . . ?
W17A O59A W13A K7 -125.6(12) . . . . ?
P2A O55A W13A O47A -69(2) . . . . ?
W14A O55A W13A O47A 71(2) . . . . ?
K9 O55A W13A O47A 166(2) . . . . ?
P2A O55A W13A O38A 133.0(7) . . . . ?
W14A O55A W13A O38A -86.7(4) . . . . ?
K9 O55A W13A O38A 8.7(4) . . . . ?
P2A O55A W13A O48A -131.0(7) . . . . ?
W14A O55A W13A O48A 9.3(3) . . . . ?
K9 O55A W13A O48A 104.7(4) . . . . ?
P2A O55A W13A O46A 39.5(7) . . . . ?
W14A O55A W13A O46A 179.9(4) . . . . ?
K9 O55A W13A O46A -84.8(3) . . . . ?
P2A O55A W13A O59A -43.5(7) . . . . ?
W14A O55A W13A O59A 96.9(3) . . . . ?
K9 O55A W13A O59A -167.8(3) . . . . ?
P2A O55A W13A K9 124.3(7) . . . . ?
W14A O55A W13A K9 -95.3(3) . . . . ?
P2A O55A W13A K7 -42.6(8) . . . . ?
W14A O55A W13A K7 97.7(3) . . . . ?
K9 O55A W13A K7 -166.97(10) . . . . ?
O38A K9 W13A O47A -10.8(8) . . . . ?
O32A K9 W13A O47A 6.0(6) . . . . ?
O33A K9 W13A O47A -67.3(6) . . . . ?
O69A K9 W13A O47A 118.5(5) . . . . ?
O39A K9 W13A O47A -109.6(6) . . . . ?
O71A K9 W13A O47A 175.9(5) . . . . ?
O27A K9 W13A O47A 25.4(7) . . . . ?
O55A K9 W13A O47A -176.3(6) . . . . ?
K10 K9 W13A O47A -121.4(5) . . . . ?
W7A K9 W13A O47A 13.1(5) . . . . ?
W8A K9 W13A O47A -50.7(5) . . . . ?
O32A K9 W13A O38A 16.8(6) . . . . ?
O33A K9 W13A O38A -56.5(6) . . . . ?
O69A K9 W13A O38A 129.3(6) . . . . ?
O39A K9 W13A O38A -98.8(6) . . . . ?
O71A K9 W13A O38A -173.3(6) . . . . ?
O27A K9 W13A O38A 36.2(7) . . . . ?
O55A K9 W13A O38A -165.5(6) . . . . ?
K10 K9 W13A O38A -110.6(6) . . . . ?
W7A K9 W13A O38A 24.0(6) . . . . ?
W8A K9 W13A O38A -39.9(6) . . . . ?
O38A K9 W13A O48A 98.2(6) . . . . ?
O32A K9 W13A O48A 115.0(4) . . . . ?
O33A K9 W13A O48A 41.8(4) . . . . ?
O69A K9 W13A O48A -132.5(4) . . . . ?
O39A K9 W13A O48A -0.5(4) . . . . ?
O71A K9 W13A O48A -75.1(4) . . . . ?
O27A K9 W13A O48A 134.5(5) . . . . ?
O55A K9 W13A O48A -67.2(4) . . . . ?
K10 K9 W13A O48A -12.3(3) . . . . ?
W7A K9 W13A O48A 122.2(3) . . . . ?
W8A K9 W13A O48A 58.4(3) . . . . ?
O38A K9 W13A O46A -109.2(6) . . . . ?
O32A K9 W13A O46A -92.4(4) . . . . ?
O33A K9 W13A O46A -165.6(4) . . . . ?
O69A K9 W13A O46A 20.1(3) . . . . ?
O39A K9 W13A O46A 152.1(4) . . . . ?
O71A K9 W13A O46A 77.5(4) . . . . ?
O27A K9 W13A O46A -72.9(5) . . . . ?
O55A K9 W13A O46A 85.3(4) . . . . ?
K10 K9 W13A O46A 140.3(3) . . . . ?
W7A K9 W13A O46A -85.2(3) . . . . ?
W8A K9 W13A O46A -149.0(3) . . . . ?
O38A K9 W13A O59A -178.7(6) . . . . ?
O32A K9 W13A O59A -162.0(4) . . . . ?
O33A K9 W13A O59A 124.8(4) . . . . ?
O69A K9 W13A O59A -49.4(4) . . . . ?
O39A K9 W13A O59A 82.5(4) . . . . ?
O71A K9 W13A O59A 8.0(4) . . . . ?
O27A K9 W13A O59A -142.5(6) . . . . ?
O55A K9 W13A O59A 15.8(4) . . . . ?
K10 K9 W13A O59A 70.7(3) . . . . ?
W7A K9 W13A O59A -154.8(3) . . . . ?
W8A K9 W13A O59A 141.4(3) . . . . ?
O38A K9 W13A O55A 165.5(6) . . . . ?
O32A K9 W13A O55A -177.7(4) . . . . ?
O33A K9 W13A O55A 109.0(4) . . . . ?
O69A K9 W13A O55A -65.2(3) . . . . ?
O39A K9 W13A O55A 66.7(3) . . . . ?
O71A K9 W13A O55A -7.8(3) . . . . ?
O27A K9 W13A O55A -158.3(6) . . . . ?
K10 K9 W13A O55A 54.9(3) . . . . ?
W7A K9 W13A O55A -170.6(3) . . . . ?
W8A K9 W13A O55A 125.6(3) . . . . ?
O38A K9 W13A K7 -89.6(7) . . . . ?
O32A K9 W13A K7 -72.8(5) . . . . ?
O33A K9 W13A K7 -146.0(4) . . . . ?
O69A K9 W13A K7 39.7(5) . . . . ?
O39A K9 W13A K7 171.6(4) . . . . ?
O71A K9 W13A K7 97.1(5) . . . . ?
O27A K9 W13A K7 -53.4(7) . . . . ?
O55A K9 W13A K7 104.9(5) . . . . ?
K10 K9 W13A K7 159.8(4) . . . . ?
W7A K9 W13A K7 -65.6(4) . . . . ?
W8A K9 W13A K7 -129.5(4) . . . . ?
O8W K7 W13A O47A -94.5(6) . . . . ?
O14W K7 W13A O47A -139.4(9) 2_666 . . . ?
O63 K7 W13A O47A 102.1(6) 2_666 . . . ?
O23W K7 W13A O47A 19.7(6) 2_666 . . . ?
O65A K7 W13A O47A -173.9(6) . . . . ?
O59A K7 W13A O47A 171.8(6) . . . . ?
O18A K7 W13A O47A -34.5(5) 2_666 . . . ?
W17A K7 W13A O47A -176.6(5) . . . . ?
K21 K7 W13A O47A 32.2(5) 2_666 . . . ?
K6 K7 W13A O47A -109.1(5) 2_666 . . . ?
O8W K7 W13A O38A -80.2(6) . . . . ?
O14W K7 W13A O38A -125.1(9) 2_666 . . . ?
O63 K7 W13A O38A 116.3(6) 2_666 . . . ?
O47A K7 W13A O38A 14.2(8) . . . . ?
O23W K7 W13A O38A 33.9(6) 2_666 . . . ?
O65A K7 W13A O38A -159.7(6) . . . . ?
O59A K7 W13A O38A -174.0(6) . . . . ?
O18A K7 W13A O38A -20.3(6) 2_666 . . . ?
W17A K7 W13A O38A -162.4(5) . . . . ?
K21 K7 W13A O38A 46.4(6) 2_666 . . . ?
K6 K7 W13A O38A -94.9(6) 2_666 . . . ?
O8W K7 W13A O48A 167.9(4) . . . . ?
O14W K7 W13A O48A 123.0(7) 2_666 . . . ?
O63 K7 W13A O48A 4.5(4) 2_666 . . . ?
O47A K7 W13A O48A -97.6(6) . . . . ?
O23W K7 W13A O48A -77.9(4) 2_666 . . . ?
O65A K7 W13A O48A 88.5(4) . . . . ?
O59A K7 W13A O48A 74.1(4) . . . . ?
O18A K7 W13A O48A -132.1(3) 2_666 . . . ?
W17A K7 W13A O48A 85.7(3) . . . . ?
K21 K7 W13A O48A -65.4(3) 2_666 . . . ?
K6 K7 W13A O48A 153.3(3) 2_666 . . . ?
O8W K7 W13A O46A 15.1(4) . . . . ?
O14W K7 W13A O46A -29.8(7) 2_666 . . . ?
O63 K7 W13A O46A -148.3(4) 2_666 . . . ?
O47A K7 W13A O46A 109.6(6) . . . . ?
O23W K7 W13A O46A 129.3(4) 2_666 . . . ?
O65A K7 W13A O46A -64.3(3) . . . . ?
O59A K7 W13A O46A -78.7(4) . . . . ?
O18A K7 W13A O46A 75.1(3) 2_666 . . . ?
W17A K7 W13A O46A -67.1(3) . . . . ?
K21 K7 W13A O46A 141.8(3) 2_666 . . . ?
K6 K7 W13A O46A 0.5(3) 2_666 . . . ?
O8W K7 W13A O59A 93.8(4) . . . . ?
O14W K7 W13A O59A 48.9(7) 2_666 . . . ?
O63 K7 W13A O59A -69.6(4) 2_666 . . . ?
O47A K7 W13A O59A -171.8(6) . . . . ?
O23W K7 W13A O59A -152.0(5) 2_666 . . . ?
O65A K7 W13A O59A 14.4(4) . . . . ?
O18A K7 W13A O59A 153.8(4) 2_666 . . . ?
W17A K7 W13A O59A 11.6(3) . . . . ?
K21 K7 W13A O59A -139.5(4) 2_666 . . . ?
K6 K7 W13A O59A 79.2(3) 2_666 . . . ?
O8W K7 W13A O55A 92.7(4) . . . . ?
O14W K7 W13A O55A 47.8(8) 2_666 . . . ?
O63 K7 W13A O55A -70.7(4) 2_666 . . . ?
O47A K7 W13A O55A -172.8(6) . . . . ?
O23W K7 W13A O55A -153.1(4) 2_666 . . . ?
O65A K7 W13A O55A 13.3(4) . . . . ?
O59A K7 W13A O55A -1.1(4) . . . . ?
O18A K7 W13A O55A 152.7(3) 2_666 . . . ?
W17A K7 W13A O55A 10.5(3) . . . . ?
K21 K7 W13A O55A -140.6(3) 2_666 . . . ?
K6 K7 W13A O55A 78.1(3) 2_666 . . . ?
O8W K7 W13A K9 -4.1(5) . . . . ?
O14W K7 W13A K9 -49.0(9) 2_666 . . . ?
O63 K7 W13A K9 -167.6(4) 2_666 . . . ?
O47A K7 W13A K9 90.3(7) . . . . ?
O23W K7 W13A K9 110.0(5) 2_666 . . . ?
O65A K7 W13A K9 -83.6(5) . . . . ?
O59A K7 W13A K9 -97.9(5) . . . . ?
O18A K7 W13A K9 55.8(5) 2_666 . . . ?
W17A K7 W13A K9 -86.3(4) . . . . ?
K21 K7 W13A K9 122.5(4) 2_666 . . . ?
K6 K7 W13A K9 -18.8(5) 2_666 . . . ?
K20 O49A W14A O39A -104.8(18) 1_455 . . . ?
K20 O49A W14A O48A -5.8(19) 1_455 . . . ?
K20 O49A W14A O50A 159.6(18) 1_455 . . . ?
K20 O49A W14A O60A 79.2(19) 1_455 . . . ?
K20 O49A W14A O55A 13(4) 1_455 . . . ?
K20 O49A W14A K10 -142.5(18) 1_455 . . . ?
K20 O49A W14A K9 -96.0(18) 1_455 . . . ?
K9 O39A W14A O49A 168.7(5) . . . . ?
K10 O39A W14A O49A -81.9(6) . . . . ?
K9 O39A W14A O48A 67.8(6) . . . . ?
K10 O39A W14A O48A 177.3(5) . . . . ?
K9 O39A W14A O50A -89.7(6) . . . . ?
K10 O39A W14A O50A 19.7(5) . . . . ?
K9 O39A W14A O60A -23.8(16) . . . . ?
K10 O39A W14A O60A 85.6(13) . . . . ?
K9 O39A W14A O55A -3.7(5) . . . . ?
K10 O39A W14A O55A 105.8(5) . . . . ?
K9 O39A W14A K10 -109.4(7) . . . . ?
K10 O39A W14A K9 109.4(7) . . . . ?
W13A O48A W14A O49A -168.9(6) . . . . ?
W13A O48A W14A O39A -65.2(6) . . . . ?
W13A O48A W14A O50A 47.7(13) . . . . ?
W13A O48A W14A O60A 96.1(6) . . . . ?
W13A O48A W14A O55A 14.0(5) . . . . ?
W13A O48A W14A K10 -62.8(7) . . . . ?
W13A O48A W14A K9 -34.2(5) . . . . ?
W15A O50A W14A O49A -138.9(15) . . . . ?
K10 O50A W14A O49A 89.0(4) . . . . ?
W15A O50A W14A O39A 117.9(15) . . . . ?
K10 O50A W14A O39A -14.2(4) . . . . ?
W15A O50A W14A O48A 4(2) . . . . ?
K10 O50A W14A O48A -127.8(9) . . . . ?
W15A O50A W14A O60A -44.8(15) . . . . ?
K10 O50A W14A O60A -177.0(4) . . . . ?
W15A O50A W14A O55A 36.4(15) . . . . ?
K10 O50A W14A O55A -95.7(3) . . . . ?
W15A O50A W14A K10 132.2(16) . . . . ?
W15A O50A W14A K9 84.4(15) . . . . ?
K10 O50A W14A K9 -47.8(2) . . . . ?
W18A O60A W14A O49A 127.5(10) . . . . ?
W18A O60A W14A O39A -40.2(19) . . . . ?
W18A O60A W14A O48A -133.9(11) . . . . ?
W18A O60A W14A O50A 27.7(10) . . . . ?
W18A O60A W14A O55A -60.4(10) . . . . ?
W18A O60A W14A K10 24.0(13) . . . . ?
W18A O60A W14A K9 -56.9(11) . . . . ?
P2A O55A W14A O49A 114(3) . . . . ?
W13A O55A W14A O49A -29(3) . . . . ?
K9 O55A W14A O49A -117(3) . . . . ?
P2A O55A W14A O39A -126.7(7) . . . . ?
W13A O55A W14A O39A 90.3(4) . . . . ?
K9 O55A W14A O39A 2.7(4) . . . . ?
P2A O55A W14A O48A 133.6(7) . . . . ?
W13A O55A W14A O48A -9.4(3) . . . . ?
K9 O55A W14A O48A -97.0(4) . . . . ?
P2A O55A W14A O50A -33.1(6) . . . . ?
W13A O55A W14A O50A -176.1(4) . . . . ?
K9 O55A W14A O50A 96.3(4) . . . . ?
P2A O55A W14A O60A 46.9(6) . . . . ?
W13A O55A W14A O60A -96.1(3) . . . . ?
K9 O55A W14A O60A 176.3(3) . . . . ?
P2A O55A W14A K10 -90.3(6) . . . . ?
W13A O55A W14A K10 126.6(2) . . . . ?
K9 O55A W14A K10 39.1(2) . . . . ?
P2A O55A W14A K9 -129.4(7) . . . . ?
W13A O55A W14A K9 87.5(3) . . . . ?
O39A K10 W14A O49A 104.0(6) . . . . ?
O22W K10 W14A O49A 21.7(6) 1_455 . . . ?
O34A K10 W14A O49A -154.4(4) . . . . ?
O33A K10 W14A O49A 105.7(4) . . . . ?
O43A K10 W14A O49A -11.9(4) 1_455 . . . ?
O40A K10 W14A O49A -119.7(4) . . . . ?
O23A K10 W14A O49A 130.5(4) . . . . ?
O50A K10 W14A O49A -99.5(5) . . . . ?
O71A K10 W14A O49A -169.8(4) . . . . ?
K9 K10 W14A O49A 142.3(4) . . . . ?
Sn1A K10 W14A O49A -142.2(4) . . . . ?
O22W K10 W14A O39A -82.3(7) 1_455 . . . ?
O34A K10 W14A O39A 101.6(6) . . . . ?
O33A K10 W14A O39A 1.7(5) . . . . ?
O43A K10 W14A O39A -115.9(5) 1_455 . . . ?
O40A K10 W14A O39A 136.3(5) . . . . ?
O23A K10 W14A O39A 26.5(6) . . . . ?
O50A K10 W14A O39A 156.5(6) . . . . ?
O71A K10 W14A O39A 86.2(5) . . . . ?
K9 K10 W14A O39A 38.4(5) . . . . ?
Sn1A K10 W14A O39A 113.8(5) . . . . ?
O39A K10 W14A O48A -3.8(6) . . . . ?
O22W K10 W14A O48A -86.1(6) 1_455 . . . ?
O34A K10 W14A O48A 97.8(5) . . . . ?
O33A K10 W14A O48A -2.1(4) . . . . ?
O43A K10 W14A O48A -119.6(4) 1_455 . . . ?
O40A K10 W14A O48A 132.5(4) . . . . ?
O23A K10 W14A O48A 22.8(5) . . . . ?
O50A K10 W14A O48A 152.7(5) . . . . ?
O71A K10 W14A O48A 82.4(4) . . . . ?
K9 K10 W14A O48A 34.6(4) . . . . ?
Sn1A K10 W14A O48A 110.0(4) . . . . ?
O39A K10 W14A O50A -156.5(6) . . . . ?
O22W K10 W14A O50A 121.2(6) 1_455 . . . ?
O34A K10 W14A O50A -54.8(4) . . . . ?
O33A K10 W14A O50A -154.8(4) . . . . ?
O43A K10 W14A O50A 87.7(4) 1_455 . . . ?
O40A K10 W14A O50A -20.2(4) . . . . ?
O23A K10 W14A O50A -129.9(4) . . . . ?
O71A K10 W14A O50A -70.3(4) . . . . ?
K9 K10 W14A O50A -118.1(3) . . . . ?
Sn1A K10 W14A O50A -42.7(3) . . . . ?
O39A K10 W14A O60A -152.1(6) . . . . ?
O22W K10 W14A O60A 125.6(6) 1_455 . . . ?
O34A K10 W14A O60A -50.5(5) . . . . ?
O33A K10 W14A O60A -150.4(4) . . . . ?
O43A K10 W14A O60A 92.0(4) 1_455 . . . ?
O40A K10 W14A O60A -15.8(4) . . . . ?
O23A K10 W14A O60A -125.6(5) . . . . ?
O50A K10 W14A O60A 4.3(5) . . . . ?
O71A K10 W14A O60A -65.9(4) . . . . ?
K9 K10 W14A O60A -113.8(4) . . . . ?
Sn1A K10 W14A O60A -38.4(4) . . . . ?
O39A K10 W14A O55A -72.5(5) . . . . ?
O22W K10 W14A O55A -154.8(5) 1_455 . . . ?
O34A K10 W14A O55A 29.1(3) . . . . ?
O33A K10 W14A O55A -70.8(3) . . . . ?
O43A K10 W14A O55A 171.6(3) 1_455 . . . ?
O40A K10 W14A O55A 63.8(3) . . . . ?
O23A K10 W14A O55A -46.0(3) . . . . ?
O50A K10 W14A O55A 84.0(4) . . . . ?
O71A K10 W14A O55A 13.7(3) . . . . ?
K9 K10 W14A O55A -34.1(2) . . . . ?
Sn1A K10 W14A O55A 41.3(2) . . . . ?
O39A K10 W14A K9 -38.4(5) . . . . ?
O22W K10 W14A K9 -120.7(5) 1_455 . . . ?
O34A K10 W14A K9 63.3(3) . . . . ?
O33A K10 W14A K9 -36.64(19) . . . . ?
O43A K10 W14A K9 -154.2(2) 1_455 . . . ?
O40A K10 W14A K9 97.94(19) . . . . ?
O23A K10 W14A K9 -11.8(3) . . . . ?
O50A K10 W14A K9 118.1(3) . . . . ?
O71A K10 W14A K9 47.85(19) . . . . ?
Sn1A K10 W14A K9 75.41(9) . . . . ?
O38A K9 W14A O49A 90.9(6) . . . . ?
O32A K9 W14A O49A 49.1(6) . . . . ?
O33A K9 W14A O49A -19.9(5) . . . . ?
O69A K9 W14A O49A -161.2(5) . . . . ?
O39A K9 W14A O49A -15.7(8) . . . . ?
O71A K9 W14A O49A -116.1(5) . . . . ?
O27A K9 W14A O49A -46.2(6) . . . . ?
O55A K9 W14A O49A 169.2(6) . . . . ?
W13A K9 W14A O49A 114.6(5) . . . . ?
K10 K9 W14A O49A -59.5(5) . . . . ?
W7A K9 W14A O49A 28.7(5) . . . . ?
W8A K9 W14A O49A -26.5(5) . . . . ?
O38A K9 W14A O39A 106.6(6) . . . . ?
O32A K9 W14A O39A 64.9(6) . . . . ?
O33A K9 W14A O39A -4.2(6) . . . . ?
O69A K9 W14A O39A -145.5(6) . . . . ?
O71A K9 W14A O39A -100.4(6) . . . . ?
O27A K9 W14A O39A -30.4(6) . . . . ?
O55A K9 W14A O39A -175.1(6) . . . . ?
W13A K9 W14A O39A 130.4(6) . . . . ?
K10 K9 W14A O39A -43.7(6) . . . . ?
W7A K9 W14A O39A 44.4(6) . . . . ?
W8A K9 W14A O39A -10.7(6) . . . . ?
O38A K9 W14A O48A -5.6(4) . . . . ?
O32A K9 W14A O48A -47.4(4) . . . . ?
O33A K9 W14A O48A -116.4(3) . . . . ?
O69A K9 W14A O48A 102.2(4) . . . . ?
O39A K9 W14A O48A -112.3(6) . . . . ?
O71A K9 W14A O48A 147.4(3) . . . . ?
O27A K9 W14A O48A -142.7(4) . . . . ?
O55A K9 W14A O48A 72.6(4) . . . . ?
W13A K9 W14A O48A 18.1(3) . . . . ?
K10 K9 W14A O48A -156.0(3) . . . . ?
W7A K9 W14A O48A -67.9(3) . . . . ?
W8A K9 W14A O48A -123.0(3) . . . . ?
O38A K9 W14A O50A -161.4(4) . . . . ?
O32A K9 W14A O50A 156.8(4) . . . . ?
O33A K9 W14A O50A 87.7(3) . . . . ?
O69A K9 W14A O50A -53.6(4) . . . . ?
O39A K9 W14A O50A 91.9(6) . . . . ?
O71A K9 W14A O50A -8.5(3) . . . . ?
O27A K9 W14A O50A 61.5(4) . . . . ?
O55A K9 W14A O50A -83.2(4) . . . . ?
W13A K9 W14A O50A -137.7(3) . . . . ?
K10 K9 W14A O50A 48.2(3) . . . . ?
W7A K9 W14A O50A 136.3(3) . . . . ?
W8A K9 W14A O50A 81.2(3) . . . . ?
O38A K9 W14A O60A -82.9(4) . . . . ?
O32A K9 W14A O60A -124.7(4) . . . . ?
O33A K9 W14A O60A 166.3(4) . . . . ?
O69A K9 W14A O60A 24.9(4) . . . . ?
O39A K9 W14A O60A 170.4(6) . . . . ?
O71A K9 W14A O60A 70.1(4) . . . . ?
O27A K9 W14A O60A 140.0(5) . . . . ?
O55A K9 W14A O60A -4.7(4) . . . . ?
W13A K9 W14A O60A -59.2(3) . . . . ?
K10 K9 W14A O60A 126.7(3) . . . . ?
W7A K9 W14A O60A -145.1(3) . . . . ?
W8A K9 W14A O60A 159.7(3) . . . . ?
O38A K9 W14A O55A -78.2(4) . . . . ?
O32A K9 W14A O55A -120.0(4) . . . . ?
O33A K9 W14A O55A 170.9(4) . . . . ?
O69A K9 W14A O55A 29.6(4) . . . . ?
O39A K9 W14A O55A 175.1(6) . . . . ?
O71A K9 W14A O55A 74.7(3) . . . . ?
O27A K9 W14A O55A 144.7(5) . . . . ?
W13A K9 W14A O55A -54.5(3) . . . . ?
K10 K9 W14A O55A 131.4(3) . . . . ?
W7A K9 W14A O55A -140.5(3) . . . . ?
W8A K9 W14A O55A 164.4(3) . . . . ?
O38A K9 W14A K10 150.4(3) . . . . ?
O32A K9 W14A K10 108.6(3) . . . . ?
O33A K9 W14A K10 39.6(2) . . . . ?
O69A K9 W14A K10 -101.8(2) . . . . ?
O39A K9 W14A K10 43.7(6) . . . . ?
O71A K9 W14A K10 -56.6(2) . . . . ?
O27A K9 W14A K10 13.3(3) . . . . ?
O55A K9 W14A K10 -131.4(3) . . . . ?
W13A K9 W14A K10 174.11(8) . . . . ?
W7A K9 W14A K10 88.16(16) . . . . ?
W8A K9 W14A K10 33.00(8) . . . . ?
Sn1A O40A W15A O51A -129.3(8) . . . . ?
K10 O40A W15A O51A 89.2(5) . . . . ?
Sn1A O40A W15A O50A 127.7(8) . . . . ?
K10 O40A W15A O50A -13.8(4) . . . . ?
Sn1A O40A W15A O52A -26.3(8) . . . . ?
K10 O40A W15A O52A -167.8(4) . . . . ?
Sn1A O40A W15A O61A 47.5(18) . . . . ?
K10 O40A W15A O61A -94.0(13) . . . . ?
Sn1A O40A W15A O53A 46.1(8) . . . . ?
K10 O40A W15A O53A -95.4(4) . . . . ?
Sn1A O40A W15A K10 141.5(10) . . . . ?
W14A O50A W15A O51A 139.4(15) . . . . ?
K10 O50A W15A O51A -89.9(4) . . . . ?
W14A O50A W15A O40A -118.8(15) . . . . ?
K10 O50A W15A O40A 11.9(4) . . . . ?
W14A O50A W15A O52A -20(2) . . . . ?
K10 O50A W15A O52A 111.0(8) . . . . ?
W14A O50A W15A O61A 43.9(15) . . . . ?
K10 O50A W15A O61A 174.6(4) . . . . ?
W14A O50A W15A O53A -37.7(15) . . . . ?
K10 O50A W15A O53A 93.1(3) . . . . ?
W14A O50A W15A K10 -130.8(17) . . . . ?
W10A O52A W15A O51A 172.9(6) . . . . ?
W10A O52A W15A O40A 71.4(6) . . . . ?
W10A O52A W15A O50A -27.9(12) . . . . ?
W10A O52A W15A O61A -91.8(6) . . . . ?
W10A O52A W15A O53A -9.3(5) . . . . ?
W10A O52A W15A K10 60.1(6) . . . . ?
W18A O61A W15A O51A -122.1(10) . . . . ?
W18A O61A W15A O40A 61.1(18) . . . . ?
W18A O61A W15A O50A -20.4(10) . . . . ?
W18A O61A W15A O52A 136.1(10) . . . . ?
W18A O61A W15A O53A 62.5(10) . . . . ?
W18A O61A W15A K10 -14.4(12) . . . . ?
P2A O53A W15A O51A -107(4) . . . . ?
W10A O53A W15A O51A 31(5) . . . . ?
P2A O53A W15A O40A 133.7(7) . . . . ?
W10A O53A W15A O40A -88.2(3) . . . . ?
P2A O53A W15A O50A 39.8(6) . . . . ?
W10A O53A W15A O50A 177.9(4) . . . . ?
P2A O53A W15A O52A -132.0(7) . . . . ?
W10A O53A W15A O52A 6.1(3) . . . . ?
P2A O53A W15A O61A -45.9(6) . . . . ?
W10A O53A W15A O61A 92.2(3) . . . . ?
P2A O53A W15A K10 91.2(6) . . . . ?
W10A O53A W15A K10 -130.6(2) . . . . ?
O39A K10 W15A O51A 122.2(4) . . . . ?
O22W K10 W15A O51A -26.3(6) 1_455 . . . ?
O34A K10 W15A O51A -104.1(4) . . . . ?
O33A K10 W15A O51A 160.9(4) . . . . ?
O43A K10 W15A O51A 37.5(4) 1_455 . . . ?
O40A K10 W15A O51A -98.0(5) . . . . ?
O23A K10 W15A O51A -123.9(4) . . . . ?
O50A K10 W15A O51A 99.7(5) . . . . ?
O71A K10 W15A O51A -152.3(4) . . . . ?
K9 K10 W15A O51A 167.0(4) . . . . ?
Sn1A K10 W15A O51A -112.3(4) . . . . ?
W14A K10 W15A O51A 109.6(4) . . . . ?
O39A K10 W15A O40A -139.7(5) . . . . ?
O22W K10 W15A O40A 71.8(6) 1_455 . . . ?
O34A K10 W15A O40A -6.0(4) . . . . ?
O33A K10 W15A O40A -101.1(5) . . . . ?
O43A K10 W15A O40A 135.5(4) 1_455 . . . ?
O23A K10 W15A O40A -25.9(5) . . . . ?
O50A K10 W15A O40A -162.3(6) . . . . ?
O71A K10 W15A O40A -54.3(4) . . . . ?
K9 K10 W15A O40A -95.0(4) . . . . ?
Sn1A K10 W15A O40A -14.2(4) . . . . ?
W14A K10 W15A O40A -152.4(4) . . . . ?
O39A K10 W15A O50A 22.6(4) . . . . ?
O22W K10 W15A O50A -125.9(6) 1_455 . . . ?
O34A K10 W15A O50A 156.2(4) . . . . ?
O33A K10 W15A O50A 61.2(5) . . . . ?
O43A K10 W15A O50A -62.2(4) 1_455 . . . ?
O40A K10 W15A O50A 162.3(6) . . . . ?
O23A K10 W15A O50A 136.4(5) . . . . ?
O71A K10 W15A O50A 108.0(4) . . . . ?
K9 K10 W15A O50A 67.3(4) . . . . ?
Sn1A K10 W15A O50A 148.1(4) . . . . ?
W14A K10 W15A O50A 9.9(4) . . . . ?
O39A K10 W15A O52A -123.0(4) . . . . ?
O22W K10 W15A O52A 88.5(6) 1_455 . . . ?
O34A K10 W15A O52A 10.7(4) . . . . ?
O33A K10 W15A O52A -84.3(5) . . . . ?
O43A K10 W15A O52A 152.3(4) 1_455 . . . ?
O40A K10 W15A O52A 16.8(5) . . . . ?
O23A K10 W15A O52A -9.1(4) . . . . ?
O50A K10 W15A O52A -145.5(5) . . . . ?
O71A K10 W15A O52A -37.5(4) . . . . ?
K9 K10 W15A O52A -78.2(4) . . . . ?
Sn1A K10 W15A O52A 2.5(4) . . . . ?
W14A K10 W15A O52A -135.6(4) . . . . ?
O39A K10 W15A O61A 14.9(5) . . . . ?
O22W K10 W15A O61A -133.6(6) 1_455 . . . ?
O34A K10 W15A O61A 148.6(4) . . . . ?
O33A K10 W15A O61A 53.6(5) . . . . ?
O43A K10 W15A O61A -69.8(4) 1_455 . . . ?
O40A K10 W15A O61A 154.6(6) . . . . ?
O23A K10 W15A O61A 128.7(5) . . . . ?
O50A K10 W15A O61A -7.7(5) . . . . ?
O71A K10 W15A O61A 100.4(4) . . . . ?
K9 K10 W15A O61A 59.6(4) . . . . ?
Sn1A K10 W15A O61A 140.4(4) . . . . ?
W14A K10 W15A O61A 2.3(4) . . . . ?
O39A K10 W15A O53A -59.4(3) . . . . ?
O22W K10 W15A O53A 152.1(5) 1_455 . . . ?
O34A K10 W15A O53A 74.3(3) . . . . ?
O33A K10 W15A O53A -20.7(3) . . . . ?
O43A K10 W15A O53A -144.1(3) 1_455 . . . ?
O40A K10 W15A O53A 80.3(4) . . . . ?
O23A K10 W15A O53A 54.5(3) . . . . ?
O50A K10 W15A O53A -81.9(4) . . . . ?
O71A K10 W15A O53A 26.1(3) . . . . ?
K9 K10 W15A O53A -14.6(2) . . . . ?
Sn1A K10 W15A O53A 66.1(2) . . . . ?
W14A K10 W15A O53A -72.0(2) . . . . ?
K17A O63A W16A O56A 44(2) 2_676 . . . ?
K17 O63A W16A O56A 20.1(9) 2_676 . . . ?
K17A O63A W16A O68A 138(2) 2_676 . . . ?
K17 O63A W16A O68A 113.6(8) 2_676 . . . ?
K17A O63A W16A O64A -131(2) 2_676 . . . ?
K17 O63A W16A O64A -154.8(8) 2_676 . . . ?
K17A O63A W16A O57A -41(2) 2_676 . . . ?
K17 O63A W16A O57A -65.6(8) 2_676 . . . ?
K17A O63A W16A O62A -175(2) 2_676 . . . ?
K17 O63A W16A O62A 161(2) 2_676 . . . ?
K17A O63A W16A K20 -91(2) 2_676 . . . ?
K17 O63A W16A K20 -115.6(8) 2_676 . . . ?
W10A O56A W16A O63A -127.4(12) . . . . ?
W10A O56A W16A O68A 130.9(12) . . . . ?
W10A O56A W16A O64A 40.9(17) . . . . ?
W10A O56A W16A O57A -28.2(12) . . . . ?
W10A O56A W16A O62A 57.6(12) . . . . ?
W10A O56A W16A K20 -26.7(14) . . . . ?
W18A O68A W16A O63A 175.2(5) . . . . ?
W18A O68A W16A O56A -81.2(6) . . . . ?
W18A O68A W16A O64A 73.4(6) . . . . ?
W18A O68A W16A O57A -7.1(13) . . . . ?
W18A O68A W16A O62A 1.2(5) . . . . ?
W18A O68A W16A K20 78.1(6) . . . . ?
W17A O64A W16A O63A -168.1(6) . . . . ?
K20 O64A W16A O63A 73.3(5) . . . . ?
W17A O64A W16A O56A 23.4(12) . . . . ?
K20 O64A W16A O56A -95.1(9) . . . . ?
W17A O64A W16A O68A -66.8(6) . . . . ?
K20 O64A W16A O68A 174.6(5) . . . . ?
W17A O64A W16A O57A 91.8(6) . . . . ?
K20 O64A W16A O57A -26.7(4) . . . . ?
W17A O64A W16A O62A 6.2(5) . . . . ?
K20 O64A W16A O62A -112.4(5) . . . . ?
W17A O64A W16A K20 118.6(7) . . . . ?
W11A O57A W16A O63A 131.9(10) . . . . ?
K20 O57A W16A O63A -79.1(4) . . . . ?
W11A O57A W16A O56A 29.7(10) . . . . ?
K20 O57A W16A O56A 178.7(4) . . . . ?
W11A O57A W16A O68A -45.8(16) . . . . ?
K20 O57A W16A O68A 103.2(10) . . . . ?
W11A O57A W16A O64A -126.7(10) . . . . ?
K20 O57A W16A O64A 22.3(4) . . . . ?
W11A O57A W16A O62A -53.7(10) . . . . ?
K20 O57A W16A O62A 95.3(3) . . . . ?
W11A O57A W16A K20 -149.0(11) . . . . ?
P2A O62A W16A O63A 176(3) . . . . ?
W17A O62A W16A O63A 42(3) . . . . ?
W18A O62A W16A O63A -49(3) . . . . ?
P2A O62A W16A O56A -42.3(6) . . . . ?
W17A O62A W16A O56A -176.9(4) . . . . ?
W18A O62A W16A O56A 92.1(3) . . . . ?
P2A O62A W16A O68A -135.2(6) . . . . ?
W17A O62A W16A O68A 90.2(4) . . . . ?
W18A O62A W16A O68A -0.8(3) . . . . ?
P2A O62A W16A O64A 130.3(6) . . . . ?
W17A O62A W16A O64A -4.3(3) . . . . ?
W18A O62A W16A O64A -95.3(4) . . . . ?
P2A O62A W16A O57A 41.7(6) . . . . ?
W17A O62A W16A O57A -92.9(3) . . . . ?
W18A O62A W16A O57A 176.1(3) . . . . ?
P2A O62A W16A K20 92.7(5) . . . . ?
W17A O62A W16A K20 -41.9(2) . . . . ?
W18A O62A W16A K20 -132.9(2) . . . . ?
O49A K20 W16A O63A 62.5(5) 1_655 . . . ?
O58A K20 W16A O63A -172.6(4) . . . . ?
O64A K20 W16A O63A -110.2(5) . . . . ?
O44A K20 W16A O63A 130.3(4) . . . . ?
O57A K20 W16A O63A 104.9(5) . . . . ?
W17A K20 W16A O63A -139.9(3) . . . . ?
W12A K20 W16A O63A 161.7(3) . . . . ?
K6 K20 W16A O63A -124.5(4) 2_666 . . . ?
O49A K20 W16A O56A -44.3(5) 1_655 . . . ?
O58A K20 W16A O56A 80.6(5) . . . . ?
O64A K20 W16A O56A 143.0(6) . . . . ?
O44A K20 W16A O56A 23.5(5) . . . . ?
O57A K20 W16A O56A -1.9(5) . . . . ?
W17A K20 W16A O56A 113.3(4) . . . . ?
W12A K20 W16A O56A 54.9(4) . . . . ?
K6 K20 W16A O56A 128.7(4) 2_666 . . . ?
O49A K20 W16A O68A 165.7(5) 1_655 . . . ?
O58A K20 W16A O68A -69.5(5) . . . . ?
O64A K20 W16A O68A -7.1(6) . . . . ?
O44A K20 W16A O68A -126.6(4) . . . . ?
O57A K20 W16A O68A -151.9(5) . . . . ?
W17A K20 W16A O68A -36.7(4) . . . . ?
W12A K20 W16A O68A -95.1(4) . . . . ?
K6 K20 W16A O68A -21.3(5) 2_666 . . . ?
O49A K20 W16A O64A 172.8(6) 1_655 . . . ?
O58A K20 W16A O64A -62.4(5) . . . . ?
O44A K20 W16A O64A -119.5(5) . . . . ?
O57A K20 W16A O64A -144.8(6) . . . . ?
W17A K20 W16A O64A -29.7(4) . . . . ?
W12A K20 W16A O64A -88.1(4) . . . . ?
K6 K20 W16A O64A -14.2(4) 2_666 . . . ?
O49A K20 W16A O57A -42.4(4) 1_655 . . . ?
O58A K20 W16A O57A 82.5(4) . . . . ?
O64A K20 W16A O57A 144.8(6) . . . . ?
O44A K20 W16A O57A 25.3(4) . . . . ?
W17A K20 W16A O57A 115.2(3) . . . . ?
W12A K20 W16A O57A 56.8(3) . . . . ?
K6 K20 W16A O57A 130.6(4) 2_666 . . . ?
O49A K20 W16A O62A -125.2(4) 1_655 . . . ?
O58A K20 W16A O62A -0.3(3) . . . . ?
O64A K20 W16A O62A 62.0(5) . . . . ?
O44A K20 W16A O62A -57.5(3) . . . . ?
O57A K20 W16A O62A -82.8(4) . . . . ?
W17A K20 W16A O62A 32.4(2) . . . . ?
W12A K20 W16A O62A -26.0(2) . . . . ?
K6 K20 W16A O62A 47.8(3) 2_666 . . . ?
K7 O65A W17A O59A -5.7(5) . . . . ?
K7 O65A W17A O66A -102.2(4) . . . . ?
K7 O65A W17A O58A 83.0(4) . . . . ?
K7 O65A W17A O64A 168.6(4) . . . . ?
K7 O65A W17A O62A -151(2) . . . . ?
K7 O65A W17A K20 123.0(3) . . . . ?
K7 O65A W17A K19 -88.2(3) . . . . ?
W13A O59A W17A O65A 130.6(11) . . . . ?
K7 O59A W17A O65A 5.5(4) . . . . ?
W13A O59A W17A O66A -128.0(11) . . . . ?
K7 O59A W17A O66A 106.9(4) . . . . ?
W13A O59A W17A O58A 29.4(11) . . . . ?
K7 O59A W17A O58A -95.7(3) . . . . ?
W13A O59A W17A O64A -35.3(18) . . . . ?
K7 O59A W17A O64A -160.4(8) . . . . ?
W13A O59A W17A O62A -54.4(11) . . . . ?
K7 O59A W17A O62A -179.5(3) . . . . ?
W13A O59A W17A K7 125.1(13) . . . . ?
W13A O59A W17A K20 43.5(13) . . . . ?
K7 O59A W17A K20 -81.6(4) . . . . ?
W13A O59A W17A K19 -166.0(11) . . . . ?
K7 O59A W17A K19 68.9(3) . . . . ?
W18A O66A W17A O65A -178.0(6) . . . . ?
K19 O66A W17A O65A 20.5(6) . . . . ?
W18A O66A W17A O59A 78.9(6) . . . . ?
K19 O66A W17A O59A -82.6(5) . . . . ?
W18A O66A W17A O58A -11.4(13) . . . . ?
K19 O66A W17A O58A -172.9(8) . . . . ?
W18A O66A W17A O64A -77.4(6) . . . . ?
K19 O66A W17A O64A 121.1(5) . . . . ?
W18A O66A W17A O62A -5.0(5) . . . . ?
K19 O66A W17A O62A -166.4(5) . . . . ?
W18A O66A W17A K7 130.4(5) . . . . ?
K19 O66A W17A K7 -31.1(5) . . . . ?
W18A O66A W17A K20 -91.8(6) . . . . ?
K19 O66A W17A K20 106.8(5) . . . . ?
W18A O66A W17A K19 161.4(9) . . . . ?
W12A O58A W17A O65A -127.8(9) . . . . ?
K20 O58A W17A O65A 63.1(5) . . . . ?
W12A O58A W17A O59A -26.2(9) . . . . ?
K20 O58A W17A O59A 164.7(4) . . . . ?
W12A O58A W17A O66A 65.7(15) . . . . ?
K20 O58A W17A O66A -103.4(10) . . . . ?
W12A O58A W17A O64A 132.4(9) . . . . ?
K20 O58A W17A O64A -36.8(4) . . . . ?
W12A O58A W17A O62A 59.4(9) . . . . ?
K20 O58A W17A O62A -109.7(4) . . . . ?
W12A O58A W17A K7 -77.8(9) . . . . ?
K20 O58A W17A K7 113.1(3) . . . . ?
W12A O58A W17A K20 169.2(11) . . . . ?
W12A O58A W17A K19 -98.3(13) . . . . ?
K20 O58A W17A K19 92.5(11) . . . . ?
W16A O64A W17A O65A 167.8(6) . . . . ?
K20 O64A W17A O65A -67.0(4) . . . . ?
W16A O64A W17A O59A -26.2(13) . . . . ?
K20 O64A W17A O59A 99.0(9) . . . . ?
W16A O64A W17A O66A 67.9(6) . . . . ?
K20 O64A W17A O66A -166.9(4) . . . . ?
W16A O64A W17A O58A -91.5(6) . . . . ?
K20 O64A W17A O58A 33.7(4) . . . . ?
W16A O64A W17A O62A -6.2(5) . . . . ?
K20 O64A W17A O62A 119.0(4) . . . . ?
W16A O64A W17A K7 -174.68(12) . . . . ?
K20 O64A W17A K7 -49.5(7) . . . . ?
W16A O64A W17A K20 -125.2(7) . . . . ?
W16A O64A W17A K19 101.6(5) . . . . ?
K20 O64A W17A K19 -133.2(3) . . . . ?
P2A O62A W17A O65A -173(2) . . . . ?
W18A O62A W17A O65A 54(3) . . . . ?
W16A O62A W17A O65A -38(3) . . . . ?
P2A O62A W17A O59A 40.9(6) . . . . ?
W18A O62A W17A O59A -92.2(4) . . . . ?
W16A O62A W17A O59A 176.3(4) . . . . ?
P2A O62A W17A O66A 136.6(6) . . . . ?
W18A O62A W17A O66A 3.5(3) . . . . ?
W16A O62A W17A O66A -88.1(4) . . . . ?
P2A O62A W17A O58A -45.9(6) . . . . ?
W18A O62A W17A O58A -179.0(4) . . . . ?
W16A O62A W17A O58A 89.4(3) . . . . ?
P2A O62A W17A O64A -131.2(6) . . . . ?
W18A O62A W17A O64A 95.7(4) . . . . ?
W16A O62A W17A O64A 4.2(3) . . . . ?
P2A O62A W17A K7 40.3(7) . . . . ?
W18A O62A W17A K7 -92.8(3) . . . . ?
W16A O62A W17A K7 175.63(8) . . . . ?
P2A O62A W17A K20 -88.5(5) . . . . ?
W18A O62A W17A K20 138.4(2) . . . . ?
W16A O62A W17A K20 46.8(3) . . . . ?
P2A O62A W17A K19 127.6(5) . . . . ?
W18A O62A W17A K19 -5.6(3) . . . . ?
W16A O62A W17A K19 -97.1(3) . . . . ?
O8W K7 W17A O65A 85.8(5) . . . . ?
O14W K7 W17A O65A 9.4(5) 2_666 . . . ?
O63 K7 W17A O65A -66.4(5) 2_666 . . . ?
O47A K7 W17A O65A 172.5(5) . . . . ?
O23W K7 W17A O65A -106.1(13) 2_666 . . . ?
O59A K7 W17A O65A -173.0(6) . . . . ?
O18A K7 W17A O65A 109.0(5) 2_666 . . . ?
W13A K7 W17A O65A 173.9(4) . . . . ?
K21 K7 W17A O65A -153.1(5) 2_666 . . . ?
K6 K7 W17A O65A 46.0(4) 2_666 . . . ?
O8W K7 W17A O59A -101.2(4) . . . . ?
O14W K7 W17A O59A -177.6(5) 2_666 . . . ?
O63 K7 W17A O59A 106.6(4) 2_666 . . . ?
O47A K7 W17A O59A -14.6(4) . . . . ?
O23W K7 W17A O59A 66.9(13) 2_666 . . . ?
O65A K7 W17A O59A 173.0(6) . . . . ?
O18A K7 W17A O59A -78.0(5) 2_666 . . . ?
W13A K7 W17A O59A -13.2(4) . . . . ?
K21 K7 W17A O59A 19.8(4) 2_666 . . . ?
K6 K7 W17A O59A -141.0(4) 2_666 . . . ?
O8W K7 W17A O66A 176.1(4) . . . . ?
O14W K7 W17A O66A 99.7(4) 2_666 . . . ?
O63 K7 W17A O66A 23.9(4) 2_666 . . . ?
O47A K7 W17A O66A -97.2(4) . . . . ?
O23W K7 W17A O66A -15.8(13) 2_666 . . . ?
O65A K7 W17A O66A 90.3(5) . . . . ?
O59A K7 W17A O66A -82.7(5) . . . . ?
O18A K7 W17A O66A -160.7(4) 2_666 . . . ?
W13A K7 W17A O66A -95.8(3) . . . . ?
K21 K7 W17A O66A -62.8(3) 2_666 . . . ?
K6 K7 W17A O66A 136.3(3) 2_666 . . . ?
O8W K7 W17A O58A -17.6(4) . . . . ?
O14W K7 W17A O58A -94.0(4) 2_666 . . . ?
O63 K7 W17A O58A -169.8(3) 2_666 . . . ?
O47A K7 W17A O58A 69.0(3) . . . . ?
O23W K7 W17A O58A 150.5(12) 2_666 . . . ?
O65A K7 W17A O58A -103.4(5) . . . . ?
O59A K7 W17A O58A 83.6(4) . . . . ?
O18A K7 W17A O58A 5.6(4) 2_666 . . . ?
W13A K7 W17A O58A 70.4(3) . . . . ?
K21 K7 W17A O58A 103.4(3) 2_666 . . . ?
K6 K7 W17A O58A -57.4(3) 2_666 . . . ?
O8W K7 W17A O64A 63.3(6) . . . . ?
O14W K7 W17A O64A -13.1(6) 2_666 . . . ?
O63 K7 W17A O64A -88.9(6) 2_666 . . . ?
O47A K7 W17A O64A 149.9(6) . . . . ?
O23W K7 W17A O64A -128.6(13) 2_666 . . . ?
O65A K7 W17A O64A -22.5(7) . . . . ?
O59A K7 W17A O64A 164.5(6) . . . . ?
O18A K7 W17A O64A 86.5(6) 2_666 . . . ?
W13A K7 W17A O64A 151.3(5) . . . . ?
K21 K7 W17A O64A -175.7(6) 2_666 . . . ?
K6 K7 W17A O64A 23.5(5) 2_666 . . . ?
O8W K7 W17A O62A -100.4(4) . . . . ?
O14W K7 W17A O62A -176.8(4) 2_666 . . . ?
O63 K7 W17A O62A 107.4(4) 2_666 . . . ?
O47A K7 W17A O62A -13.8(4) . . . . ?
O23W K7 W17A O62A 67.7(13) 2_666 . . . ?
O65A K7 W17A O62A 173.8(5) . . . . ?
O59A K7 W17A O62A 0.8(5) . . . . ?
O18A K7 W17A O62A -77.2(4) 2_666 . . . ?
W13A K7 W17A O62A -12.4(3) . . . . ?
K21 K7 W17A O62A 20.6(4) 2_666 . . . ?
K6 K7 W17A O62A -140.2(3) 2_666 . . . ?
O8W K7 W17A K20 25.6(3) . . . . ?
O14W K7 W17A K20 -50.7(3) 2_666 . . . ?
O63 K7 W17A K20 -126.5(2) 2_666 . . . ?
O47A K7 W17A K20 112.3(3) . . . . ?
O23W K7 W17A K20 -166.2(12) 2_666 . . . ?
O65A K7 W17A K20 -60.2(5) . . . . ?
O59A K7 W17A K20 126.9(4) . . . . ?
O18A K7 W17A K20 48.9(3) 2_666 . . . ?
W13A K7 W17A K20 113.70(13) . . . . ?
K21 K7 W17A K20 146.7(2) 2_666 . . . ?
K6 K7 W17A K20 -14.16(15) 2_666 . . . ?
O8W K7 W17A K19 156.5(3) . . . . ?
O14W K7 W17A K19 80.1(3) 2_666 . . . ?
O63 K7 W17A K19 4.3(3) 2_666 . . . ?
O47A K7 W17A K19 -116.9(3) . . . . ?
O23W K7 W17A K19 -35.4(12) 2_666 . . . ?
O65A K7 W17A K19 70.7(5) . . . . ?
O59A K7 W17A K19 -102.3(4) . . . . ?
O18A K7 W17A K19 179.7(4) 2_666 . . . ?
W13A K7 W17A K19 -115.48(19) . . . . ?
K21 K7 W17A K19 -82.5(3) 2_666 . . . ?
K6 K7 W17A K19 116.7(2) 2_666 . . . ?
O49A K20 W17A O65A -173.4(9) 1_655 . . . ?
O58A K20 W17A O65A -117.6(5) . . . . ?
O64A K20 W17A O65A 113.5(5) . . . . ?
O44A K20 W17A O65A -144.2(4) . . . . ?
O57A K20 W17A O65A 165.5(4) . . . . ?
W12A K20 W17A O65A -121.0(4) . . . . ?
W16A K20 W17A O65A 137.8(3) . . . . ?
K6 K20 W17A O65A -30.1(4) 2_666 . . . ?
O49A K20 W17A O59A -75.9(9) 1_655 . . . ?
O58A K20 W17A O59A -20.0(5) . . . . ?
O64A K20 W17A O59A -149.0(5) . . . . ?
O44A K20 W17A O59A -46.6(4) . . . . ?
O57A K20 W17A O59A -97.0(4) . . . . ?
W12A K20 W17A O59A -23.4(4) . . . . ?
W16A K20 W17A O59A -124.6(4) . . . . ?
K6 K20 W17A O59A 67.5(4) 2_666 . . . ?
O49A K20 W17A O66A 92.0(9) 1_655 . . . ?
O58A K20 W17A O66A 147.8(5) . . . . ?
O64A K20 W17A O66A 18.9(6) . . . . ?
O44A K20 W17A O66A 121.2(4) . . . . ?
O57A K20 W17A O66A 70.9(5) . . . . ?
W12A K20 W17A O66A 144.4(4) . . . . ?
W16A K20 W17A O66A 43.2(4) . . . . ?
K6 K20 W17A O66A -124.7(4) 2_666 . . . ?
O49A K20 W17A O58A -55.8(8) 1_655 . . . ?
O64A K20 W17A O58A -128.9(5) . . . . ?
O44A K20 W17A O58A -26.6(4) . . . . ?
O57A K20 W17A O58A -76.9(4) . . . . ?
W12A K20 W17A O58A -3.4(4) . . . . ?
W16A K20 W17A O58A -104.6(4) . . . . ?
K6 K20 W17A O58A 87.5(4) 2_666 . . . ?
O49A K20 W17A O64A 73.1(8) 1_655 . . . ?
O58A K20 W17A O64A 128.9(5) . . . . ?
O44A K20 W17A O64A 102.4(4) . . . . ?
O57A K20 W17A O64A 52.0(4) . . . . ?
W12A K20 W17A O64A 125.5(4) . . . . ?
W16A K20 W17A O64A 24.3(3) . . . . ?
K6 K20 W17A O64A -143.5(4) 2_666 . . . ?
O49A K20 W17A O62A 15.5(8) 1_655 . . . ?
O58A K20 W17A O62A 71.3(4) . . . . ?
O64A K20 W17A O62A -57.6(4) . . . . ?
O44A K20 W17A O62A 44.7(3) . . . . ?
O57A K20 W17A O62A -5.6(3) . . . . ?
W12A K20 W17A O62A 67.9(2) . . . . ?
W16A K20 W17A O62A -33.3(2) . . . . ?
K6 K20 W17A O62A 158.8(2) 2_666 . . . ?
O49A K20 W17A K7 -130.7(8) 1_655 . . . ?
O58A K20 W17A K7 -74.8(4) . . . . ?
O64A K20 W17A K7 156.2(4) . . . . ?
O44A K20 W17A K7 -101.4(2) . . . . ?
O57A K20 W17A K7 -151.78(19) . . . . ?
W12A K20 W17A K7 -78.23(11) . . . . ?
W16A K20 W17A K7 -179.43(6) . . . . ?
K6 K20 W17A K7 12.69(13) 2_666 . . . ?
O49A K20 W17A K19 146.7(7) 1_655 . . . ?
O58A K20 W17A K19 -157.4(4) . . . . ?
O64A K20 W17A K19 73.6(4) . . . . ?
O44A K20 W17A K19 176.0(2) . . . . ?
O57A K20 W17A K19 125.6(2) . . . . ?
W12A K20 W17A K19 -160.84(16) . . . . ?
W16A K20 W17A K19 98.0(2) . . . . ?
K6 K20 W17A K19 -69.9(2) 2_666 . . . ?
O17W K19 W17A O65A -114.6(6) 2_666 . . . ?
O66A K19 W17A O65A -157.5(6) . . . . ?
O41 K19 W17A O65A -55.7(7) 2_666 . . . ?
O63 K19 W17A O65A 50.0(4) 2_666 . . . ?
O56 K19 W17A O65A 34.4(6) 2_666 . . . ?
W16 K19 W17A O65A 46.4(4) 2_666 . . . ?
W10 K19 W17A O65A -9.6(6) 2_666 . . . ?
K17 K19 W17A O65A -161.4(5) . . . . ?
K7 K19 W17A O65A 53.8(4) . . . . ?
O17W K19 W17A O59A 141.3(5) 2_666 . . . ?
O66A K19 W17A O59A 98.4(6) . . . . ?
O41 K19 W17A O59A -159.8(6) 2_666 . . . ?
O63 K19 W17A O59A -54.1(4) 2_666 . . . ?
O56 K19 W17A O59A -69.7(6) 2_666 . . . ?
W16 K19 W17A O59A -57.7(4) 2_666 . . . ?
W10 K19 W17A O59A -113.7(5) 2_666 . . . ?
K17 K19 W17A O59A 94.5(4) . . . . ?
K7 K19 W17A O59A -50.3(3) . . . . ?
O17W K19 W17A O66A 42.9(6) 2_666 . . . ?
O41 K19 W17A O66A 101.9(7) 2_666 . . . ?
O63 K19 W17A O66A -152.5(6) 2_666 . . . ?
O56 K19 W17A O66A -168.1(8) 2_666 . . . ?
W16 K19 W17A O66A -156.1(6) 2_666 . . . ?
W10 K19 W17A O66A 147.9(8) 2_666 . . . ?
K17 K19 W17A O66A -3.9(5) . . . . ?
K7 K19 W17A O66A -148.6(5) . . . . ?
O17W K19 W17A O58A -146.8(10) 2_666 . . . ?
O66A K19 W17A O58A 170.2(11) . . . . ?
O41 K19 W17A O58A -87.9(11) 2_666 . . . ?
O63 K19 W17A O58A 17.7(12) 2_666 . . . ?
O56 K19 W17A O58A 2.1(14) 2_666 . . . ?
W16 K19 W17A O58A 14.2(12) 2_666 . . . ?
W10 K19 W17A O58A -41.8(13) 2_666 . . . ?
K17 K19 W17A O58A 166.3(10) . . . . ?
K7 K19 W17A O58A 21.6(11) . . . . ?
O17W K19 W17A O64A -20.2(6) 2_666 . . . ?
O66A K19 W17A O64A -63.1(6) . . . . ?
O41 K19 W17A O64A 38.8(6) 2_666 . . . ?
O63 K19 W17A O64A 144.4(4) 2_666 . . . ?
O56 K19 W17A O64A 128.8(6) 2_666 . . . ?
W16 K19 W17A O64A 140.8(3) 2_666 . . . ?
W10 K19 W17A O64A 84.8(5) 2_666 . . . ?
K17 K19 W17A O64A -67.0(4) . . . . ?
K7 K19 W17A O64A 148.3(3) . . . . ?
O17W K19 W17A O62A 57.0(5) 2_666 . . . ?
O66A K19 W17A O62A 14.0(6) . . . . ?
O41 K19 W17A O62A 115.9(6) 2_666 . . . ?
O63 K19 W17A O62A -138.4(3) 2_666 . . . ?
O56 K19 W17A O62A -154.1(5) 2_666 . . . ?
W16 K19 W17A O62A -142.0(3) 2_666 . . . ?
W10 K19 W17A O62A 162.0(5) 2_666 . . . ?
K17 K19 W17A O62A 10.1(4) . . . . ?
K7 K19 W17A O62A -134.6(2) . . . . ?
O17W K19 W17A K7 -168.4(5) 2_666 . . . ?
O66A K19 W17A K7 148.6(5) . . . . ?
O41 K19 W17A K7 -109.5(6) 2_666 . . . ?
O63 K19 W17A K7 -3.9(2) 2_666 . . . ?
O56 K19 W17A K7 -19.5(5) 2_666 . . . ?
W16 K19 W17A K7 -7.4(2) 2_666 . . . ?
W10 K19 W17A K7 -63.4(4) 2_666 . . . ?
K17 K19 W17A K7 144.7(3) . . . . ?
O17W K19 W17A K20 -70.1(5) 2_666 . . . ?
O66A K19 W17A K20 -113.0(5) . . . . ?
O41 K19 W17A K20 -11.2(7) 2_666 . . . ?
O63 K19 W17A K20 94.5(3) 2_666 . . . ?
O56 K19 W17A K20 78.8(6) 2_666 . . . ?
W16 K19 W17A K20 90.9(3) 2_666 . . . ?
W10 K19 W17A K20 34.9(6) 2_666 . . . ?
K17 K19 W17A K20 -117.0(3) . . . . ?
K7 K19 W17A K20 98.3(2) . . . . ?
K17A O67A W18A O60A 55.0(16) . . . . ?
K17 O67A W18A O60A -18(3) . . . . ?
K17A O67A W18A O61A -39.4(16) . . . . ?
K17 O67A W18A O61A -113(3) . . . . ?
K17A O67A W18A O66A 148.1(15) . . . . ?
K17 O67A W18A O66A 75(3) . . . . ?
K17A O67A W18A O68A -128.2(15) . . . . ?
K17 O67A W18A O68A 159(3) . . . . ?
K17A O67A W18A O62A -171.0(15) . . . . ?
K17 O67A W18A O62A 116(3) . . . . ?
W14A O60A W18A O67A -128.4(10) . . . . ?
W14A O60A W18A O61A -25.3(10) . . . . ?
W14A O60A W18A O66A 131.9(10) . . . . ?
W14A O60A W18A O68A 59.5(16) . . . . ?
W14A O60A W18A O62A 59.7(10) . . . . ?
W15A O61A W18A O67A 123.7(10) . . . . ?
W15A O61A W18A O60A 19.2(10) . . . . ?
W15A O61A W18A O66A -75.5(15) . . . . ?
W15A O61A W18A O68A -137.2(10) . . . . ?
W15A O61A W18A O62A -64.7(10) . . . . ?
W17A O66A W18A O67A 177.3(6) . . . . ?
K19 O66A W18A O67A -21.3(6) . . . . ?
W17A O66A W18A O60A -78.6(6) . . . . ?
K19 O66A W18A O60A 82.8(5) . . . . ?
W17A O66A W18A O61A 16.3(14) . . . . ?
K19 O66A W18A O61A 177.7(8) . . . . ?
W17A O66A W18A O68A 78.8(6) . . . . ?
K19 O66A W18A O68A -119.8(5) . . . . ?
W17A O66A W18A O62A 5.0(5) . . . . ?
K19 O66A W18A O62A 166.4(5) . . . . ?
W16A O68A W18A O67A -173.2(6) . . . . ?
W16A O68A W18A O60A -0.9(13) . . . . ?
W16A O68A W18A O61A 84.8(6) . . . . ?
W16A O68A W18A O66A -75.0(6) . . . . ?
W16A O68A W18A O62A -1.2(5) . . . . ?
P2A O62A W18A O67A -179(34) . . . . ?
W17A O62A W18A O67A -46(2) . . . . ?
W16A O62A W18A O67A 45(2) . . . . ?
P2A O62A W18A O60A -43.9(6) . . . . ?
W17A O62A W18A O60A 89.3(4) . . . . ?
W16A O62A W18A O60A -179.1(4) . . . . ?
P2A O62A W18A O61A 47.8(6) . . . . ?
W17A O62A W18A O61A -179.0(4) . . . . ?
W16A O62A W18A O61A -87.4(4) . . . . ?
P2A O62A W18A O66A -136.5(6) . . . . ?
W17A O62A W18A O66A -3.4(3) . . . . ?
W16A O62A W18A O66A 88.2(4) . . . . ?
P2A O62A W18A O68A 136.0(6) . . . . ?
W17A O62A W18A O68A -90.8(4) . . . . ?
W16A O62A W18A O68A 0.8(3) . . . . ?
K9 O69A W19A O37A 41.9(7) . . . . ?
K9 O69A W19A O31A -52.8(7) . . . . ?
K9 O69A W19A O30A -142.6(6) . . . . ?
K9 O69A W19A O36A 131.1(6) . . . . ?
K9 O69A W19A O70A -75(17) . . . . ?
K9 O69A W19A K8 172.8(7) . . . . ?
K9 O69A W19A K14 -23.1(9) . . . 2_666 ?
W12A O37A W19A O69A 70.7(9) . . . . ?
W12A O37A W19A O31A 170.9(9) . . . . ?
W12A O37A W19A O30A -95.2(13) . . . . ?
W12A O37A W19A O36A -27.1(9) . . . . ?
W12A O37A W19A O70A -110.6(9) . . . . ?
W12A O37A W19A K8 -7.4(11) . . . . ?
W12A O37A W19A K14 -157.0(9) . . . 2_666 ?
W6A O31A W19A O69A -65.6(8) . . . . ?
K14 O31A W19A O69A 146.7(4) 2_666 . . . ?
W6A O31A W19A O37A -166.1(8) . . . . ?
K14 O31A W19A O37A 46.2(4) 2_666 . . . ?
W6A O31A W19A O30A 32.4(8) . . . . ?
K14 O31A W19A O30A -115.3(4) 2_666 . . . ?
W6A O31A W19A O36A 101.9(13) . . . . ?
K14 O31A W19A O36A -45.8(13) 2_666 . . . ?
W6A O31A W19A O70A 113.8(8) . . . . ?
K14 O31A W19A O70A -33.9(4) 2_666 . . . ?
W6A O31A W19A K8 12.1(10) . . . . ?
K14 O31A W19A K8 -135.6(3) 2_666 . . . ?
W6A O31A W19A K14 147.7(10) . . . 2_666 ?
W5A O30A W19A O69A 66.4(7) . . . . ?
K8 O30A W19A O69A -62.0(4) . . . . ?
W5A O30A W19A O37A -127.6(11) . . . . ?
K8 O30A W19A O37A 103.9(11) . . . . ?
W5A O30A W19A O31A -33.0(7) . . . . ?
K8 O30A W19A O31A -161.4(3) . . . . ?
W5A O30A W19A O36A 163.9(7) . . . . ?
K8 O30A W19A O36A 35.5(3) . . . . ?
W5A O30A W19A O70A -112.2(7) . . . . ?
K8 O30A W19A O70A 119.3(3) . . . . ?
W5A O30A W19A K8 128.5(8) . . . . ?
W5A O30A W19A K14 -71.7(7) . . . 2_666 ?
K8 O30A W19A K14 159.82(17) . . . 2_666 ?
W11A O36A W19A O69A -75.7(9) . . . . ?
K8 O36A W19A O69A 60.4(4) . . . . ?
W11A O36A W19A O37A 23.9(8) . . . . ?
K8 O36A W19A O37A 160.0(4) . . . . ?
W11A O36A W19A O31A 116.7(12) . . . . ?
K8 O36A W19A O31A -107.2(11) . . . . ?
W11A O36A W19A O30A -173.3(9) . . . . ?
K8 O36A W19A O30A -37.2(3) . . . . ?
W11A O36A W19A O70A 104.9(8) . . . . ?
K8 O36A W19A O70A -118.9(4) . . . . ?
W11A O36A W19A K8 -136.1(10) . . . . ?
W11A O36A W19A K14 81.3(9) . . . 2_666 ?
K8 O36A W19A K14 -142.58(19) . . . 2_666 ?
K14 O70A W19A O69A 53(17) 2_666 . . . ?
K14 O70A W19A O37A -64.1(4) 2_666 . . . ?
K14 O70A W19A O31A 30.7(3) 2_666 . . . ?
K14 O70A W19A O30A 120.8(4) 2_666 . . . ?
K14 O70A W19A O36A -153.0(4) 2_666 . . . ?
K14 O70A W19A K8 164.9(2) 2_666 . . . ?
O32W K8 W19A O69A 90.4(19) . . . . ?
O29A K8 W19A O69A 25.7(4) . . . . ?
O22W K8 W19A O69A 173.0(4) . . . . ?
O42A K8 W19A O69A -81.7(4) . . . . ?
O35A K8 W19A O69A -31.9(4) . . . . ?
O15A K8 W19A O69A 76.5(4) . . . . ?
O36A K8 W19A O69A -116.8(5) . . . . ?
O30A K8 W19A O69A 114.9(4) . . . . ?
W4A K8 W19A O69A 53.5(3) . . . . ?
W10A K8 W19A O69A -59.3(3) . . . . ?
W11A K8 W19A O69A -102.8(3) . . . . ?
O32W K8 W19A O37A 179.9(19) . . . . ?
O29A K8 W19A O37A 115.2(4) . . . . ?
O22W K8 W19A O37A -97.5(5) . . . . ?
O42A K8 W19A O37A 7.8(4) . . . . ?
O35A K8 W19A O37A 57.6(4) . . . . ?
O15A K8 W19A O37A 166.0(4) . . . . ?
O36A K8 W19A O37A -27.3(5) . . . . ?
O30A K8 W19A O37A -155.6(5) . . . . ?
W4A K8 W19A O37A 142.9(4) . . . . ?
W10A K8 W19A O37A 30.2(4) . . . . ?
W11A K8 W19A O37A -13.3(4) . . . . ?
O32W K8 W19A O31A 2.4(19) . . . . ?
O29A K8 W19A O31A -62.3(4) . . . . ?
O22W K8 W19A O31A 85.0(5) . . . . ?
O42A K8 W19A O31A -169.7(4) . . . . ?
O35A K8 W19A O31A -119.9(4) . . . . ?
O15A K8 W19A O31A -11.5(4) . . . . ?
O36A K8 W19A O31A 155.2(5) . . . . ?
O30A K8 W19A O31A 26.9(5) . . . . ?
W4A K8 W19A O31A -34.6(4) . . . . ?
W10A K8 W19A O31A -147.3(4) . . . . ?
W11A K8 W19A O31A 169.2(4) . . . . ?
O32W K8 W19A O30A -24.5(19) . . . . ?
O29A K8 W19A O30A -89.2(4) . . . . ?
O22W K8 W19A O30A 58.1(4) . . . . ?
O42A K8 W19A O30A 163.4(4) . . . . ?
O35A K8 W19A O30A -146.8(4) . . . . ?
O15A K8 W19A O30A -38.4(3) . . . . ?
O36A K8 W19A O30A 128.3(5) . . . . ?
W4A K8 W19A O30A -61.5(3) . . . . ?
W10A K8 W19A O30A -174.2(3) . . . . ?
W11A K8 W19A O30A 142.3(3) . . . . ?
O32W K8 W19A O36A -152.8(19) . . . . ?
O29A K8 W19A O36A 142.5(4) . . . . ?
O22W K8 W19A O36A -70.2(5) . . . . ?
O42A K8 W19A O36A 35.1(4) . . . . ?
O35A K8 W19A O36A 84.9(4) . . . . ?
O15A K8 W19A O36A -166.7(4) . . . . ?
O30A K8 W19A O36A -128.3(5) . . . . ?
W4A K8 W19A O36A 170.2(4) . . . . ?
W10A K8 W19A O36A 57.5(4) . . . . ?
W11A K8 W19A O36A 14.0(4) . . . . ?
O32W K8 W19A O70A -88.2(19) . . . . ?
O29A K8 W19A O70A -152.9(3) . . . . ?
O22W K8 W19A O70A -5.6(4) . . . . ?
O42A K8 W19A O70A 99.7(3) . . . . ?
O35A K8 W19A O70A 149.5(3) . . . . ?
O15A K8 W19A O70A -102.1(3) . . . . ?
O36A K8 W19A O70A 64.6(4) . . . . ?
O30A K8 W19A O70A -63.7(4) . . . . ?
W4A K8 W19A O70A -125.2(3) . . . . ?
W10A K8 W19A O70A 122.1(3) . . . . ?
W11A K8 W19A O70A 78.6(2) . . . . ?
O32W K8 W19A K14 -65.9(19) . . . 2_666 ?
O29A K8 W19A K14 -130.7(2) . . . 2_666 ?
O22W K8 W19A K14 16.7(3) . . . 2_666 ?
O42A K8 W19A K14 122.0(2) . . . 2_666 ?
O35A K8 W19A K14 171.7(2) . . . 2_666 ?
O15A K8 W19A K14 -79.8(3) . . . 2_666 ?
O36A K8 W19A K14 86.9(4) . . . 2_666 ?
O30A K8 W19A K14 -41.4(4) . . . 2_666 ?
W4A K8 W19A K14 -102.91(18) . . . 2_666 ?
W10A K8 W19A K14 144.36(16) . . . 2_666 ?
W11A K8 W19A K14 100.87(18) . . . 2_666 ?
